data_7160193
loop_
_publ_author_name
'Kwon, Sunbum'
'Morozov, Vasily'
'Wang, Lingfei'
'Mandal, Pradeep Kumar'
'Chaignepain, St\'ephane'
'Douat, C\'eline'
'Huc, Ivan'

_publ_section_title
;
 Interrogating the potential of helical aromatic foldamers for protein
 recognition
;
_journal_name_full 'Organic &amp; Biomolecular Chemistry'
_journal_paper_doi 10.1039/D4OB01436G
_journal_year 2024
_chemical_formula_moiety
'0.25(C147 H109 N27 O33 S3), 0.25(C150 H116.5 N26.5 O33 S3), 0.25(C150 H102 N26 O34 S3), 0.25(C149 H105 N26 O33 S3), 0.25(C6 H12 O2)'
_chemical_formula_sum 'C150.5 H111.12 N26.38 O33.75 S3'
_chemical_formula_weight 2925.21
_space_group_crystal_system monoclinic
_space_group_IT_number 14
_space_group_name_Hall '-P 2yn'
_space_group_name_H-M_alt 'P 1 21/n 1'
_atom_sites_solution_hydrogens geom
_audit_creation_date 2023-07-07
_audit_creation_method
;
Olex2 1.2
(compiled 2017.03.28 svn.r3405 for OlexSys, GUI svn.r5337)
;
_audit_update_record
;
2023-07-07 deposited with the CCDC.	2024-10-30 downloaded from the CCDC.
;
_cell_angle_alpha 90
_cell_angle_beta 93.93(3)
_cell_angle_gamma 90
_cell_formula_units_Z 16
_cell_length_a 35.903(7)
_cell_length_b 65.428(13)
_cell_length_c 36.158(7)
_cell_measurement_reflns_used 486593
_cell_measurement_temperature 100(2)
_cell_measurement_theta_max 21.73
_cell_measurement_theta_min 0.56
_cell_volume 84738(3)
_computing_cell_refinement 'XDS (Kabsch, 2010)'
_computing_data_collection MXCUBE
_computing_data_reduction 'XDS (Kabsch, 2010)'
_computing_molecular_graphics 'Olex2 (Dolomanov et al., 2009)'
_computing_publication_material 'Olex2 (Dolomanov et al., 2009)'
_computing_structure_refinement 'ShelXL (Sheldrick, 2015)'
_computing_structure_solution 'ShelXT (Sheldrick, 2015)'
_diffrn_ambient_temperature 100.15
_diffrn_measured_fraction_theta_full 0.968
_diffrn_measured_fraction_theta_max 0.968
_diffrn_measurement_device_type 'MD2 with mini-kappa goniostat'
_diffrn_measurement_method '\w scans'
_diffrn_radiation_type Synchrotron
_diffrn_radiation_wavelength 0.800
_diffrn_reflns_av_R_equivalents 0.0443
_diffrn_reflns_av_unetI/netI 0.0432
_diffrn_reflns_Laue_measured_fraction_full 0.968
_diffrn_reflns_Laue_measured_fraction_max 0.968
_diffrn_reflns_limit_h_max 37
_diffrn_reflns_limit_h_min -36
_diffrn_reflns_limit_k_max 66
_diffrn_reflns_limit_k_min -67
_diffrn_reflns_limit_l_max 37
_diffrn_reflns_limit_l_min -37
_diffrn_reflns_number 311527
_diffrn_reflns_point_group_measured_fraction_full 0.968
_diffrn_reflns_point_group_measured_fraction_max 0.968
_diffrn_reflns_theta_full 24.624
_diffrn_reflns_theta_max 24.624
_diffrn_reflns_theta_min 0.701
_diffrn_source 'ID30b, ESRF, Grenoble'
_exptl_absorpt_coefficient_mu 0.128
_exptl_absorpt_correction_T_max 1.000
_exptl_absorpt_correction_T_min 0.872
_exptl_absorpt_correction_type empirical
_exptl_crystal_colour yellow
_exptl_crystal_density_diffrn 0.917
_exptl_crystal_description block
_exptl_crystal_F_000 24268
_exptl_crystal_size_max 0.120
_exptl_crystal_size_mid 0.100
_exptl_crystal_size_min 0.005
_refine_diff_density_max 1.635
_refine_diff_density_min -1.330
_refine_diff_density_rms 0.176
_refine_ls_extinction_method none
_refine_ls_goodness_of_fit_ref 2.426
_refine_ls_hydrogen_treatment constr
_refine_ls_matrix_type full
_refine_ls_number_parameters 5266
_refine_ls_number_reflns 97123
_refine_ls_number_restraints 621
_refine_ls_restrained_S_all 2.448
_refine_ls_R_factor_all 0.2462
_refine_ls_R_factor_gt 0.2180
_refine_ls_shift/su_max 5.093
_refine_ls_shift/su_mean 0.138
_refine_ls_structure_factor_coef Fsqd
_refine_ls_weighting_details 'w=1/[\s^2^(Fo^2^)+(0.2000P)^2^] where P=(Fo^2^+2Fc^2^)/3'
_refine_ls_weighting_scheme calc
_refine_ls_wR_factor_gt 0.5360
_refine_ls_wR_factor_ref 0.5628
_reflns_Friedel_coverage 0.000
_reflns_number_gt 64735
_reflns_number_total 97123
_reflns_threshold_expression 'I > 2\s(I)'
_cod_data_source_file d4ob01436g3.cif
_cod_data_source_block sk102_sq
_cod_original_cell_volume 84738(30)
_cod_original_formula_sum 'C150.50 H111.12 N26.38 O33.75 S3'
_cod_database_code 7160193
_shelx_shelxl_version_number 2018/3
_shelx_space_group_comment
;
The symmetry employed for this shelxl refinement is uniquely defined
by the following loop, which should always be used as a source of
symmetry information in preference to the above space-group names.
They are only intended as comments.
;
_olex2_refinement_description
;
1. Fixed Uiso
 At 1.2 times of:
  All C(H) groups, All C(H,H) groups, All N(H) groups, All N(H,H,H) groups
 At 1.5 times of:
  All C(H,H,H) groups
2. Restrained distances
 C9AA-C323
 1.54 with sigma of 0.02
 C389-C59A
 1.54 with sigma of 0.02
 C699-C666
 1.54 with sigma of 0.02
 C666-C639
 1.54 with sigma of 0.02
 C550-C538
 1.54 with sigma of 0.02
 C580-C538
 1.54 with sigma of 0.02
 C560-C538
 1.54 with sigma of 0.02
 C5EA-C9AA
 1.54 with sigma of 0.02
 C8BA-C336
 1.54 with sigma of 0.02
 C654-C336
 1.54 with sigma of 0.02
 C344-C336
 1.54 with sigma of 0.02
 C413-C22
 1.54 with sigma of 0.02
 O6FA-C4GA = O7-C5EA
 1.43 with sigma of 0.02
 C5EA-C4GA
 2.5 with sigma of 0.02
 C757-C4EA = C658-C4EA
 1.54 with sigma of 0.02
 C633-C536
 2.5 with sigma of 0.02
 C629-C679
 2.5 with sigma of 0.02
 C550-C560
 2.5 with sigma of 0.02
 C550-C580
 2.5 with sigma of 0.02
 C560-C580
 2.5 with sigma of 0.02
 O667-C306
 1.26 with sigma of 0.02
 O78-C306
 1.35 with sigma of 0.02
 C455-C317 = C582-C455
 1.54 with sigma of 0.02
 C3BA-C279 = C3BA-C378 = C485-C3BA
 1.54 with sigma of 0.02
 O605-C582
 1.43 with sigma of 0.02
 C582-C455
 1.54 with sigma of 0.02
 C418-C165
 1.54 with sigma of 0.02
 C42-C16
 1.51 with sigma of 0.02
 C306-C195
 1.54 with sigma of 0.02
 C195-O667
 2.38 with sigma of 0.02
 C195-O78
 2.42 with sigma of 0.02
 O5HA-C194
 1.43 with sigma of 0.02
 C455-C194
 1.54 with sigma of 0.02
 C582-C194
 2.5 with sigma of 0.02
 C317-C582
 2.5 with sigma of 0.02
 C317-C194
 2.5 with sigma of 0.02
 C501-C0DA
 1.54 with sigma of 0.02
 O662-C639 = O651-C699
 1.43 with sigma of 0.02
 C658-C4EA = C757-C4EA
 1.54 with sigma of 0.02
 C560-C538 = C580-C538 = C550-C538
 1.54 with sigma of 0.02
 O25-C553
 1.43 with sigma of 0.02
 O150-C5GA
 1.43 with sigma of 0.02
 C759-C5GA
 1.54 with sigma of 0.02
 O8KA-C413
 1.23 with sigma of 0.02
 O426-C413
 1.34 with sigma of 0.02
 C553-C531
 1.54 with sigma of 0.02
 C455-C317 = C455-C194 = C582-C455
 1.54 with sigma of 0.02
 C4MA-C1BA = C4IA-C1BA
 1.54 with sigma of 0.02
 C395-C360 = C360-C106 = C772-C360
 1.54 with sigma of 0.02
 O628-C0A
 1.23 with sigma of 0.02
 C388-C0A
 1.54 with sigma of 0.02
 C505-C494
 1.54 with sigma of 0.02
 C505-C398
 1.54 with sigma of 0.02
 C505-C398 = C505-C3HA
 1.54 with sigma of 0.02
 C505-C494 = C505-C3HA = C505-C398
 1.54 with sigma of 0.02
 O717-C3HA = O620-C398
 1.43 with sigma of 0.02
 C398-C3HA
 2.5 with sigma of 0.02
 C398-C494
 2.5 with sigma of 0.02
 C494-C3HA
 2.5 with sigma of 0.02
 C441-C379 = C441-C0EA
 1.54 with sigma of 0.02
 C348-C210
 1.54 with sigma of 0.02
 O459-C679 = O612-C629
 1.43 with sigma of 0.02
 C428-C1O
 1.54 with sigma of 0.02
 S8-O88 \\sim S8-O157 \\sim S8-O3GA \\sim S1-O3AA \\sim S1-O7CA \\sim S1-O7BA
\\sim S4-O1FA \\sim S4-O42 ~
 S4-O10 \\sim S10-O84 \\sim S10-O33 \\sim S10-O5BA \\sim S9_$1-O164_$1 \\sim
S9_$1-O1_$1 \\sim S9_$1-
 O1BA_$1 \\sim S5_$1-O328_$1 \\sim S5_$1-O1KA_$1 \\sim S5_$1-O4BA_$1 \\sim
S7_$1-O161_$1 ~
 S7_$1-O45_$1 \\sim S7_$1-O9AA_$1 \\sim S2_$1-O3BA_$1 \\sim S2_$1-O6AA_$1 \\sim
S2_$1-O3DA_$1
 with sigma of 0.01
 S1-C150 \\sim S8-C142 \\sim S4-C11 \\sim S10-C8EA \\sim S5_$1-C9A_$1 \\sim
S9_$1-C19A_$1 \\sim S2_$1-
 C1IA_$1 \\sim S7_$1-C253_$1
 with sigma of 0.005
 C679-C525 \\sim C679-C633 \\sim C633-C629 \\sim C629-C536 \\sim C629-C592
 with sigma of 0.005
 O459-C679 \\sim O612-C629
 with sigma of 0.005
 O2DA-C0MA \\sim O5DA-C51 \\sim O101-C0IA \\sim O96-C504 \\sim O70-C400 \\sim
O171-C355
 with sigma of 0.01
 O31-C1F \\sim O102-C1M \\sim O145-C89A \\sim O2GA-C49A \\sim O117-C29A \\sim
O150-C79A
 with sigma of 0.01
 O128-C131 \\sim O24-C92 \\sim O25-C250 \\sim O165-C3KA \\sim O100-C236 \\sim
O68-C318
 with sigma of 0.01
 C8BA-C336 \\sim C654-C336 \\sim C344-C336 \\sim C550-C538 \\sim C560-C538
\\sim C580-C538 \\sim C666-
 C384 \\sim C699-C666 \\sim C666-C639 \\sim C9AA-C323 \\sim C9AA-C4GA \\sim
C9AA-C5EA
 with sigma of 0.01
 C8BA-C336 \\sim C344-C336 \\sim C654-C336 \\sim C550-C538 \\sim C580-C538
\\sim C560-C538 \\sim C666-
 C384 \\sim C699-C666 \\sim C666-C639 \\sim C9AA-C323 \\sim C9AA-C5EA \\sim
C9AA-C4GA
 with sigma of 0.01
 O14-O4EA \\sim O200-O17 \\sim O118-O634 \\sim O15-O0IA \\sim O426-O8KA \\sim
O83-O4DA
 with sigma of 0.01
 O8BA-O16 \\sim O563-O77 \\sim O75-O2BA \\sim O423-O40
 with sigma of 0.01
 C286-C110 \\sim C290-C101 \\sim C69A-C362 \\sim C59A-C389 \\sim
C6DA_$2-C146_$2 \\sim C2MA_$2-
 C223_$2 \\sim C466_$2-C329_$2 \\sim C348_$2-C210_$2
 with sigma of 0.01
 O5AA-C520 \\sim O91-C99A \\sim O158_$2-C278_$2 \\sim O104_$2-C221_$2
 with sigma of 0.01
 O4-C5IA \\sim O74-C207 \\sim O172-C197 \\sim O22-C245 \\sim O98-C82 \\sim
O174-C396
 with sigma of 0.01
 N704-C290 \\sim N21-C362 \\sim N771-C389 \\sim N153_$2-C146_$2 \\sim
N208_$2-C223_$2 ~
 N570_$2-C466_$2 \\sim N18_$2-C348_$2
 with sigma of 0.01
3. Restrained planarity
 C165, C418, O634, O118
 with sigma of 0.1
 O17, C4DA, O200, C373
 with sigma of 0.1
 C22, C413, O426, O8KA
 with sigma of 0.1
 O83, O4DA, C531, C553
 with sigma of 0.1
 O77, C0DA, C501, O563
 with sigma of 0.1
 O40, O423, C435, C656
 with sigma of 0.1
 C455, C582, O605, C194_$3
 with sigma of 0.05
 C195, O667, O78, C306
 with sigma of 0.1
 C385, C138, N109, C86, C23, C329, C466
 with sigma of 0.1
4. Uiso/Uaniso restraints and constraints
Uanis(C6BA) = Uanis(C32) = Uanis(C424) = Uanis(C436)
Uanis(C7AA) = Uanis(C511) = Uanis(C3NA) = Uanis(C449) = Uanis(C353) = Uanis(C94)
Uanis(C222) = Uanis(C468) = Uanis(C483) = Uanis(C189) = Uanis(C554) =
Uanis(C397) = Uanis(C355) = Uanis(C224) = Uanis(C0KA)
Uanis(C71A) = Uanis(C76A) = Uanis(C75A) = Uanis(C74A) = Uanis(C73A) =
Uanis(C72A) = Uanis(C79A) = Uanis(C78A) = Uanis(C77A)
Uanis(C209) = Uanis(C349) = Uanis(C311) = Uanis(C594) = Uanis(C342) =
Uanis(C438) = Uanis(C519)
Uanis(O31) = Uanis(O77) = Uanis(O563)
Uanis(N12A) = Uanis(N771)
Uanis(C0A) = Uanis(O628)
Uanis(C250) = Uanis(C553) = Uanis(C531)
Uanis(C3KA) = Uanis(C4MA) = Uanis(C1BA) = Uanis(C4IA)
Uanis(C1D) = Uanis(C6) = Uanis(C115) = Uanis(C114) = Uanis(C113) = Uanis(C112)
= Uanis(C117) = Uanis(C118) = Uanis(C1F) = Uanis(C0DA) = Uanis(C501)
Uanis(C391) = Uanis(C407) = Uanis(C400) = Uanis(C2HA) = Uanis(C134) =
Uanis(C406) = Uanis(C403) = Uanis(C6HA) = Uanis(C454) = Uanis(C411)
Uanis(C187) = Uanis(C4AA) = Uanis(C4BA) = Uanis(C225) = Uanis(C254) =
Uanis(C84) = Uanis(C210) = Uanis(C9FA) = Uanis(C158)
Uanis(C214) = Uanis(C322) = Uanis(C53) = Uanis(C314) = Uanis(C230) =
Uanis(C201) = Uanis(C197) = Uanis(C263) = Uanis(C5JA)
Uanis(C1NA) = Uanis(C163) = Uanis(C302) = Uanis(C122) = Uanis(C65) = Uanis(C45)
= Uanis(C8) = Uanis(C245)
Uanis(C316) = Uanis(C140) = Uanis(C3EA) = Uanis(C107) = Uanis(C89) =
Uanis(C116) = Uanis(C110) = Uanis(C68) = Uanis(C43)
Uanis(C247) = Uanis(C539) = Uanis(C558) = Uanis(C544) = Uanis(C562) =
Uanis(C610) = Uanis(C611) = Uanis(C650)
Uanis(C47) = Uanis(C14) = Uanis(C312) = Uanis(C401) = Uanis(C8GA) = Uanis(C211)
= Uanis(C0AA) = Uanis(C71) = Uanis(C247)
Uanis(C31) = Uanis(C99) = Uanis(C63) = Uanis(C166) = Uanis(C217) = Uanis(C171)
= Uanis(C1IA) = Uanis(C176) = Uanis(C9BA)
5. Rigid body (RIGU) restrains
 C129, C325, C7GA
 with sigma for 1-2 distances of 0.004 and sigma for 1-3 distances of 0.004
6. Others
 Fixed Sof: N2AA(0.5) H2AA(0.5) H2AB(0.5) H2AC(0.5)
 Fixed Uiso: O70(0.12) O117(0.12) O150(0.12) O171(0.12) O7(0.12) C22(0.12)
 O40(0.12) C8BA(0.12) O96(0.12) C165(0.12) N21(0.12) O97(0.12) C195(0.18)
 C323(0.12) C336(0.12) C344(0.12) C360(0.12) C379(0.12) C384(0.12) C398(0.12)
 C413(0.12) O423(0.12) O426(0.12) C428(0.12) C435(0.12) C441(0.12) C455(0.16)
 O459(0.12) C466(0.12) C505(0.12) N521(0.12) C525(0.12) H52H(0.12) H52I(0.12)
 H52J(0.12) N527(0.12) C536(0.12) H53D(0.12) H53E(0.12) H53F(0.12) C538(0.12)
 O548(0.12) C550(0.12) C560(0.12) N570(0.12) C580(0.12) C582(0.16) O590(0.12)
 C592(0.12) H59A(0.12) H59B(0.12) H59C(0.12) O605(0.16) O612(0.12) O620(0.12)
 C629(0.12) C633(0.12) O634(0.12) C639(0.12) O651(0.12) C654(0.12) C656(0.12)
 C658(0.12) O662(0.12) C666(0.12) O667(0.18) C679(0.12) H679(0.12) C699(0.12)
 O717(0.12) C757(0.12) C759(0.12) C772(0.12) C9AA(0.12) C0EA(0.12) C5EA(0.12)
 O8KA(0.12) N18(0.12) C1O(0.12) O118(0.12) C4EA(0.12) C194(0.16) C106(0.12)
 O6FA(0.12) C4GA(0.12) C5GA(0.12) O78(0.18) C306(0.18) O5HA(0.16) C3HA(0.12)
7.a Ternary CH refined with riding coordinates:
 C32(H32), C48(H48), C3BA(H3BA), C5MA(H5MA), C336(H336), C455(H455),
 C505(H505), C538(H538), C666(H666), C679(H679), C9AA(H9AA)
7.b Secondary CH2 refined with riding coordinates:
 C22(H22D,H22E), C49(H49A,H49B), C8BA(H8BA,H8BB), C6BA(H6BA,H6BB), C146(H14B,
 H14C), C161(H16A,H16B), C4DA(H4DA,H4DB), C8AA(H8AA,H8AB), C0DA(H0DA,H0DB),
 C195(H19A,H19B), C209(H20A,H20B), C223(H22A,H22B), C279(H27D,H27E), C286(H28A,
 H28B), C290(H29A,H29B), C317(H31A,H31B), C323(H32A,H32B), C344(H34A,H34B),
 C348(H34D,H34E), C350(H35A,H35B), C362(H36D,H36E), C379(H37A,H37B), C384(H38B,
 H38C), C389(H38G,H38H), C395(H39A,H39B), C398(H39C,H39D), C418(H41A,H41B),
 C435(H43A,H43B), C441(H44A,H44B), C466(H46A,H46B), C494(H49C,H49D), C539(H53A,
 H53B), C550(H55A,H55B), C553(H55C,H55D), C582(H58D,H58E), C633(H63D,H63E),
 C639(H63B,H63C), C654(H65A,H65B), C658(H65C,H65D), C699(H69A,H69B), C757(H75A,
 H75B), C0EA(H0EA,H0EB), C5EA(H5EA,H5EB), C4EA(H4EA,H4EB), C194(H19C,H19D),
 C4GA(H4GA,H4GB), C3HA(H3HA,H3HB)
7.c Aromatic/amide H refined with riding coordinates:
 N27(H27), N39(H39), N43(H43), N1CA(H1CA), N51(H51), N52(H52), N55(H55),
 N56(H56), N58(H58), N60(H60), N62(H62), N82(H82), N83(H83), N3AA(H3AA),
 N11A(H11A), N92(H92), N95(H95), N21A(H21A), N105(H105), N108(H108), N110(H110),
  N111(H111), N1AA(H1AB), N118(H118), N121(H121), N127(H127), N129(H129),
 N131(H131), N15A(H15D), N13A(H13A), N143(H143), N148(H148), N149(H149),
 N159(H159), N163(H16C), N19A(H19E), N1A(H1A), C130(H130), C29(H29), C74(H74),
 C119(H119), N9A(H9A), C18(H18), C105(H10A), C169(H169), C0GA(H0GA), N7A(H7A),
 N5BA(H5BA), C52A(H52G), C53A(H53C), C54A(H54A), C58A(H58F), N3CA(H3CA),
 C1NA(H1NA), C163(H163), C302(H302), C8(H8), C9HA(H9HA), C1EA(H1EA), C79(H79),
 C9IA(H9IA), N5A(H5A), N57(H57), N0AA(H0AA), C141(H141), C234(H234), C170(H170),
  C2NA(H2NA), C58(H58G), C7IA(H7IA), C139(H139), C1JA(H1JA), N17A(H17A),
 C88(H88), C310(H310), C3DA(H3DA), C98(H98), C89(H89), C116(H116), C316(H316),
 C68(H68), C5AA(H5AA), C268(H268), C3MA(H3MA), C2KA(H2KA), N23A(H23A),
 C1MA(H1MA), C2IA(H2IA), C7NA(H7NA), C10(H10), N3A(H3A), C156(H156), C6JA(H6JA),
  C108(H10B), C4FA(H4FA), N9BA(H9BA), C217(H217), C166(H166), C63(H63),
 C176(H176), C9(H9), C24(H24), C6AA(H6AA), C180(H180), C36(H36), C126(H126),
 C1DA(H1DA), C2LA(H2LA), C1HA(H1HA), C356(H356), C185(H185), C93(H93),
 C239(H239), C335(H335), C381(H381), C205(H205), C4BA(H4BA), C225(H225),
 C254(H254), C9FA(H9FA), C1LA(H1LA), C8CA(H8CA), C174(H174), C1FA(H1FA),
 C123(H123), C129(H12B), C325(H325), C196(H196), C103(H103), C124(H124),
 C220(H220), C1AA(H1AA), C5DA(H5DA), C260(H260), C7CA(H7CA), C148(H14A),
 C62A(H62A), C63A(H63A), C64A(H64A), C68A(H68A), C94(H94), C353(H353),
 C449(H449), C3NA(H3NA), C511(H511), C5CA(H5CA), C282(H282), C6CA(H6CA),
 C269(H269), C9KA(H9KA), C313(H313), C6LA(H6LA), C1CA(H1CB), C6IA(H6IA),
 C458(H458), C242(H242), C248(H248), C326(H326), C446(H446), C345(H345),
 C351(H351), C17(H17), C1KA(H1KA), C7EA(H7EA), C26(H26), C112(H112), C113(H113),
  C114(H114), C118(H11B), C22A(H22C), C23A(H23B), C24A(H24D), C28A(H28C),
 C291(H291), C266(H266), C175(H175), C9GA(H9GA), C42A(H42D), C43A(H43F),
 C44A(H44C), C48A(H48A), C230(H230), C314(H314), C53(H53), C263(H263),
 C8GA(H8GA), C401(H401), C312(H312), C71(H71), C228(H228), C408(H408),
 C475(H475), C376(H376), C102(H102), C1N(H1N), C104(H104), C1L(H1L), C252(H252),
  C372(H372), C257(H257), C35(H35), C294(H294), C265(H265), C467(H467),
 C8JA(H8JA), C82A(H82A), C83A(H83A), C84A(H84A), C88A(H88A), C72A(H72A),
 C73A(H73A), C74A(H74A), C78A(H78A), C2A(H2A), C3A(H3AB), C4A(H4A), C8A(H8A),
 C307(H307), C204(H204), C488(H488), C23(H23), C9LA(H9LA), C8FA(H8FA),
 C451(H451), C530(H530), C299(H299), C519(H519), C438(H438), C342(H342),
 C594(H594), C311(H311), C92A(H92A), C93A(H93A), C94A(H94A), C98A(H98A),
 C32A(H32C), C33A(H33A), C34A(H34C), C38A(H38A), C411(H411), C6HA(H6HA),
 C454(H454), C407(H407), C414(H414), C409(H409), C492(H492), C394(H394),
 C483(H483), C189(H189), C554(H554), C224(H224), C12A(H12A), C13A(H13B),
 C14A(H14D), C18A(H18A), C650(H650), C611(H611), C610(H610), C562(H562),
 C544(H544)
7.d Fitted hexagon refined as free rotating group:
 C7AA(C94,C353,C449,C3NA,C511), C327(C9LA,C8FA,C451,C530,C299), C349(C519,C438,
 C342,C594,C311), C558(C650,C611,C610,C562,C544)
7.e Naphthalene refined as free rotating group:
 C5(C130,C29,C74,C7BA,C46,N73,C34,C119,C2MA), C15(C18,C105,C169,C38,C61,N37,
 C135,C0GA,C51), C51A(C52A,C53A,C54A,C55A,C56A,N12A,C57A,C58A,C59A), C44(C1NA,
 C163,C302,C122,C65,N38,C45,C8,C245), C4CA(C9HA,C1EA,C79,C90,C153,N85,C167,C9IA,
 C82), C62(C141,C234,C170,C91,C173,N125,C288,C2NA,C207), C64(C58,C7IA,C139,C4,
 C160,N54,C120,C1JA,C92), C2CA(C88,C310,C3DA,C0BA,C0CA,N107,C133,C98,C142),
 C107(C89,C116,C316,C140,C3EA,N123,C43,C68,C110), C109(C5AA,C268,C3MA,C3GA,C95,
 N78,C149,C2KA,C131), C144(C1MA,C2IA,C7NA,C3,C127,N46,C2AA,C10,C150), C159(C156,
 C6JA,C108,C7DA,C1,N66,C2,C4FA,C147), C171(C217,C166,C63,C99,C31,N48,C9BA,C176,
 C1IA), C177(C9,C24,C6AA,C2EA,C76,N76,C78,C180,C0MA), C20(C36,C126,C1DA,C6NA,
 C5KA,N81,C42,C2LA,C5IA), C1GA(C1HA,C356,C185,C81,C164,N41,C9EA,C93,C8EA),
 C28(C239,C335,C381,C238,C3LA,N137,C2JA,C205,C3KA), C4AA(C4BA,C225,C254,C84,
 C187,N124,C158,C9FA,C210), C7LA(C1LA,C8CA,C174,C136,C39,N53,C30,C1FA,C11),
 C3IA(C123,C129,C325,C7GA,C111,N106,C7HA,C196,C221), C66(C103,C124,C220,C73,C57,
 N114,C69,C1AA,C100), C77(C5DA,C260,C7CA,C155,C59,N71,C56,C148,C101), C61A(C62A,
 C63A,C64A,C65A,C66A,N14A,C67A,C68A,C69A), C8DA(C5CA,C282,C6CA,C246,C132,N136,
 C0NA,C269,C236), C0FA(C9KA,C313,C6LA,C190,C145,N50,C178,C1CA,C278), C125(C6IA,
 C458,C242,C259,C232,N170,C6EA,C248,C250), C7KA(C326,C446,C345,C365,C6MA,N67,
 C4KA,C351,C0IA), C8HA(C17,C1KA,C7EA,C72,C128,N69,C5BA,C26,C6DA), C1D(C112,C113,
 C114,C115,C6,N24A,C117,C118,C1F), C21A(C22A,C23A,C24A,C25A,C26A,N6A,C27A,C28A,
 C29A), C191(C291,C266,C175,C186,C2DA,N132,C235,C9GA,C253), C41A(C42A,C43A,C44A,
 C45A,C46A,N10A,C47A,C48A,C49A), C201(C230,C314,C53,C322,C214,N97,C5JA,C263,
 C197), C211(C8GA,C401,C312,C14,C47,N1,C0AA,C71,C247), C212(C228,C408,C475,C432,
 C206,N176,C227,C376,C520), C1E(C102,C1N,C104,C1B,C1I,N22A,C1J,C1L,C1M),
 C218(C252,C372,C257,C70,C7,N32,C5FA,C35,C396), C219(C294,C265,C467,C330,C4JA,
 N151,C152,C8JA,C318), C81A(C82A,C83A,C84A,C85A,C86A,N18A,C87A,C88A,C89A),
 C71A(C72A,C73A,C74A,C75A,C76A,N16A,C77A,C78A,C79A), C1A(C2A,C3A,C4A,C5A,C6A,
 N2A,C7A,C8A,C9A), C321(C307,C204,C488,C385,C138,N109,C86,C23,C329), C91A(C92A,
 C93A,C94A,C95A,C96A,N20A,C97A,C98A,C99A), C31A(C32A,C33A,C34A,C35A,C36A,N8A,
 C37A,C38A,C39A), C403(C411,C6HA,C454,C2HA,C134,N175,C391,C407,C400), C445(C414,
 C409,C492,C462,C477,N154,C364,C394,C504), C468(C483,C189,C554,C397,C222,N168,
 C0KA,C224,C355), C11A(C12A,C13A,C14A,C15A,C16A,N4A,C17A,C18A,C19A)
7.f Idealised Me refined as rotating group:
 N153(H15A,H15B,H15C), N21(H21B,H21C,H21D), C67(H67A,H67B,H67C), N208(H20C,
 H20D,H20E), C243(H24A,H24B,H24C), C258(H25A,H25B,H25C), C275(H27A,H27B,H27C),
 C368(H36A,H36B,H36C), C378(H37C,H37D,H37E), C388(H38D,H38E,H38F), C402(H40A,
 H40B,H40C), C424(H42A,H42B,H42C), C436(H43C,H43D,H43E), C479(H47A,H47B,H47C),
 C485(H48B,H48C,H48D), N521(H52D,H52E,H52F), C525(H52H,H52I,H52J), N527(H52A,
 H52B,H52C), C536(H53D,H53E,H53F), C560(H56A,H56B,H56C), N570(H57A,H57B,H57C),
 C580(H58A,H58B,H58C), C592(H59A,H59B,H59C), N704(H70A,H70B,H70C), N771(H77A,
 H77B,H77C), N18(H18B,H18C,H18D), N2AA(H2AA,H2AB,H2AC)
;
_olex2_submission_special_instructions 'No special instructions were received'

loop_
_space_group_symop_operation_xyz
'x, y, z'
'-x+1/2, y+1/2, -z+1/2'
'-x, -y, -z'
'x-1/2, -y-1/2, z-1/2'

loop_
_atom_site_label
_atom_site_type_symbol
_atom_site_fract_x
_atom_site_fract_y
_atom_site_fract_z
_atom_site_U_iso_or_equiv
_atom_site_adp_type
_atom_site_occupancy
_atom_site_site_symmetry_order
_atom_site_calc_flag
_atom_site_refinement_flags_posn
_atom_site_refinement_flags_adp
_atom_site_refinement_flags_occupancy
_atom_site_disorder_assembly
_atom_site_disorder_group
S1 S 0.63698(9) 0.65222(4) 0.15672(6) 0.0742(8) Uani 1 1 d D . . . .
S2 S 0.72573(8) 0.78505(4) 0.92376(6) 0.0748(7) Uani 1 1 d D . . . .
S3 S 0.74658(9) 0.24820(5) 0.24331(9) 0.0889(8) Uani 1 1 d . . . . .
S4 S 0.75509(10) 0.20794(4) 0.44199(8) 0.0900(9) Uani 1 1 d D . . . .
S5 S 0.8825(4) 0.33927(12) 1.00385(18) 0.207(4) Uani 1 1 d D . . . .
S6 S 0.79161(9) 0.74044(5) 0.74186(8) 0.0882(8) Uani 1 1 d . . . . .
S7 S 0.56831(15) 0.78550(5) 0.59522(9) 0.1120(13) Uani 1 1 d D . . . .
S8 S 0.6594(2) 0.65518(8) 0.51173(10) 0.156(2) Uani 1 1 d D . . . .
S9 S 0.84709(12) 0.34230(4) 0.64798(10) 0.0982(10) Uani 1 1 d D . . . .
S10 S 0.98097(12) 0.19990(7) 0.18459(9) 0.1087(11) Uani 1 1 d D . . . .
S11 S 0.95464(11) 0.40902(6) 0.83609(13) 0.1195(12) Uani 1 1 d . . . . .
S13 S 0.55283(12) 0.58630(7) 0.33384(14) 0.1312(14) Uani 1 1 d . . . . .
O14 O 0.86354(17) 0.44981(8) 0.31103(14) 0.0596(15) Uani 1 1 d D . . . .
O3DA O 0.7348(3) 0.80625(9) 0.9280(2) 0.102(3) Uani 1 1 d D . . . .
O6DA O 0.7422(2) 0.50615(9) 0.19792(16) 0.0693(18) Uani 1 1 d . . . . .
O1 O 0.8607(3) 0.36256(10) 0.6403(3) 0.121(3) Uani 1 1 d D . . . .
O7CA O 0.6116(2) 0.66894(9) 0.15016(17) 0.084(2) Uani 1 1 d D . . . .
O6AA O 0.7072(2) 0.77643(13) 0.95417(19) 0.099(2) Uani 1 1 d D . . . .
O4 O 0.8410(3) 0.45761(10) 0.14592(14) 0.086(2) Uani 1 1 d D . . . .
O9AA O 0.5463(4) 0.76715(12) 0.5896(3) 0.146(4) Uani 1 1 d D . . . .
O8BA O 0.6515(2) 0.54604(10) 0.79528(17) 0.0768(19) Uani 1 1 d D . . . .
O0BA O 0.57836(19) 0.77321(9) 0.89281(17) 0.0659(16) Uani 1 1 d . . . . .
O10 O 0.7505(2) 0.18615(8) 0.44496(19) 0.089(2) Uani 1 1 d D . . . .
O11 O 0.7669(2) 0.66262(9) 0.23573(18) 0.0721(18) Uani 1 1 d . . . . .
O6BA O 0.7915(2) 0.26174(9) 0.38810(19) 0.0690(18) Uani 1 1 d . . . . .
O5DA O 0.51767(19) 0.70854(12) 0.92070(19) 0.086(2) Uiso 1 1 d D . . . .
O15 O 0.9128(2) 0.44669(9) 0.36494(16) 0.0734(18) Uani 1 1 d D . . . .
O1FA O 0.7241(2) 0.21834(14) 0.4240(2) 0.108(3) Uani 1 1 d D . . . .
O1AA O 0.6807(2) 0.79429(9) 0.69915(18) 0.0754(19) Uani 1 1 d . . . . .
O18 O 0.9003(2) 0.22198(9) 0.46481(17) 0.0739(18) Uani 1 1 d . . . . .
O3EA O 0.8728(2) 0.49040(10) 0.39408(19) 0.085(2) Uani 1 1 d . . . . .
O20 O 0.9711(2) 0.25133(10) 0.25777(19) 0.0772(18) Uani 1 1 d . . . . .
O21 O 0.7730(3) 0.48821(11) 0.7038(2) 0.096(2) Uani 1 1 d . . . . .
O22 O 0.8845(2) 0.53674(14) 0.4416(2) 0.105(2) Uiso 1 1 d D . . . .
O23 O 0.5812(2) 0.66379(11) 0.9016(2) 0.083(2) Uani 1 1 d . . . . .
O24 O 0.9746(3) 0.28550(12) 0.50534(17) 0.096(2) Uani 1 1 d D . . . .
O3BA O 0.7582(2) 0.77331(13) 0.9167(2) 0.106(3) Uani 1 1 d D . . . .
O8CA O 0.9194(3) 0.33392(10) 0.4553(2) 0.100(3) Uani 1 1 d . . . . .
N27 N 0.7914(3) 0.58658(10) 0.36737(19) 0.066(2) Uani 1 1 d . . . . .
H27 H 0.773010 0.584647 0.350334 0.079 Uiso 1 1 calc R . . . .
O4EA O 0.9110(2) 0.45438(11) 0.27416(18) 0.078(2) Uani 1 1 d D . . . .
O2DA O 0.44674(19) 0.73934(12) 0.7265(2) 0.095(2) Uani 1 1 d D . . . .
O30 O 0.7425(2) 0.51719(10) 0.42527(19) 0.088(2) Uani 1 1 d . . . . .
O31 O 0.6773(4) 0.5354(2) 0.63485(19) 0.166(3) Uani 1 1 d D . . . .
O33 O 1.0080(3) 0.21574(17) 0.1857(3) 0.144(4) Uani 1 1 d D . . . .
O34 O 0.7147(2) 0.73391(9) 0.86496(19) 0.0742(18) Uani 1 1 d . . . . .
O35 O 0.8322(2) 0.56170(10) 0.23759(19) 0.0756(19) Uani 1 1 d . . . . .
O36 O 0.6356(2) 0.55063(11) 0.34372(19) 0.0793(19) Uani 1 1 d . . . . .
N39 N 0.8543(2) 0.26910(10) 0.38601(18) 0.0544(18) Uani 1 1 d . . . . .
H39 H 0.871474 0.270624 0.370044 0.065 Uiso 1 1 calc R . . . .
O5BA O 0.9975(3) 0.18017(12) 0.1810(3) 0.125(3) Uani 1 1 d D . . . .
O42 O 0.7669(3) 0.21596(12) 0.47782(16) 0.105(3) Uani 1 1 d D . . . .
N43 N 0.5750(3) 0.76257(10) 0.8326(2) 0.065(2) Uani 1 1 d . . . . .
H43 H 0.589660 0.760236 0.814543 0.077 Uiso 1 1 calc R . . . .
N1CA N 0.6545(3) 0.72762(10) 0.84195(19) 0.0600(19) Uani 1 1 d . . . . .
H1CA H 0.640581 0.726085 0.821120 0.072 Uiso 1 1 calc R . . . .
O47 O 0.5067(3) 0.69526(10) 0.7797(2) 0.0786(19) Uani 1 1 d . . . . .
O49 O 0.5746(2) 0.73809(10) 0.6720(2) 0.0786(19) Uani 1 1 d . . . . .
N51 N 0.9551(2) 0.29672(11) 0.3399(2) 0.063(2) Uani 1 1 d . . . . .
H51 H 0.931229 0.294546 0.342465 0.075 Uiso 1 1 calc R . . . .
N52 N 0.8182(3) 0.48098(11) 0.3643(2) 0.069(2) Uani 1 1 d . . . . .
H52 H 0.807722 0.479077 0.341857 0.083 Uiso 1 1 calc R . . . .
N55 N 0.9670(3) 0.18935(12) 0.3596(2) 0.077(2) Uani 1 1 d . . . . .
H55 H 0.942698 0.189615 0.354729 0.092 Uiso 1 1 calc R . . . .
N56 N 0.8089(2) 0.55128(10) 0.2925(2) 0.0606(19) Uani 1 1 d . . . . .
H56 H 0.788090 0.547258 0.301695 0.073 Uiso 1 1 calc R . . . .
O57 O 0.8460(2) 0.20295(9) 0.24074(18) 0.0734(19) Uani 1 1 d . . . . .
N58 N 0.7811(3) 0.50505(10) 0.2512(2) 0.060(2) Uani 1 1 d . . . . .
H58 H 0.779774 0.503940 0.275342 0.073 Uiso 1 1 calc R . . . .
O59 O 0.8039(2) 0.30284(10) 0.2568(2) 0.077(2) Uani 1 1 d . . . . .
N60 N 0.8586(3) 0.20633(10) 0.30384(18) 0.065(2) Uani 1 1 d . . . . .
H60 H 0.877176 0.207731 0.320780 0.078 Uiso 1 1 calc R . . . .
O61 O 1.0110(3) 0.29775(12) 0.3729(2) 0.087(2) Uani 1 1 d . . . . .
N62 N 0.6891(2) 0.55563(10) 0.31316(19) 0.0611(19) Uani 1 1 d . . . . .
H62 H 0.713017 0.558585 0.316289 0.073 Uiso 1 1 calc R . . . .
O63 O 0.7400(3) 0.62096(13) 0.4512(2) 0.111(3) Uani 1 1 d . . . . .
O64 O 0.5948(3) 0.64999(13) 0.3757(2) 0.099(2) Uani 1 1 d . . . . .
O68 O 0.8194(4) 0.42601(14) 0.49191(19) 0.132(4) Uani 1 1 d D . . . .
O70 O 0.7301(3) 0.59096(16) 0.6609(2) 0.120 Uiso 1 1 d D . . . .
O72 O 0.6582(2) 0.60198(10) 0.2352(2) 0.086(2) Uani 1 1 d . . . . .
O74 O 0.6766(3) 0.44994(12) 0.4210(3) 0.113(3) Uani 1 1 d D . . . .
O75 O 0.5993(2) 0.55062(11) 0.83825(19) 0.091(2) Uani 1 1 d D . . . .
O7AA O 0.6801(3) 0.44864(10) 0.2777(2) 0.086(2) Uani 1 1 d . . . . .
O80 O 0.9110(3) 0.35290(11) 0.2278(2) 0.096(3) Uani 1 1 d . . . . .
N82 N 0.9199(3) 0.23010(11) 0.4081(2) 0.069(2) Uani 1 1 d . . . . .
H82 H 0.911610 0.231557 0.384732 0.083 Uiso 1 1 calc R . . . .
N83 N 0.5681(3) 0.69605(11) 0.76711(19) 0.067(2) Uani 1 1 d . . . . .
H83 H 0.590408 0.698093 0.778099 0.080 Uiso 1 1 calc R . . . .
O86 O 1.0139(3) 0.18467(15) 0.4068(2) 0.108(3) Uani 1 1 d . . . . .
N3AA N 0.7568(3) 0.65285(11) 0.29518(19) 0.063(2) Uani 1 1 d . . . . .
H3AA H 0.739743 0.647983 0.309201 0.076 Uiso 1 1 calc R . . . .
O89 O 0.7325(2) 0.69004(10) 0.74400(18) 0.0714(18) Uani 1 1 d . . . . .
N11A N 0.7220(3) 0.40684(13) 0.8654(2) 0.076(2) Uani 1 1 d . . . . .
H11A H 0.740088 0.408657 0.850516 0.091 Uiso 1 1 calc R . . . .
N92 N 0.6408(3) 0.65717(11) 0.3360(2) 0.072(2) Uani 1 1 d . . . . .
H92 H 0.664427 0.660766 0.336231 0.087 Uiso 1 1 calc R . . . .
O93 O 0.8758(3) 0.44418(11) 0.8596(2) 0.085(2) Uani 1 1 d . . . . .
O94 O 0.7540(3) 0.40505(10) 0.2866(2) 0.088(2) Uani 1 1 d . . . . .
N95 N 0.7475(3) 0.68951(12) 0.3743(2) 0.084(3) Uani 1 1 d . . . . .
H95 H 0.726932 0.687443 0.360125 0.100 Uiso 1 1 calc R . . . .
O7BA O 0.66973(19) 0.65366(11) 0.13653(18) 0.090(2) Uani 1 1 d D . . . .
O98 O 0.8697(2) 0.61971(12) 0.2390(2) 0.105(3) Uani 1 1 d D . . . .
N21A N 0.6950(3) 0.51397(13) 0.8586(2) 0.083(3) Uani 1 1 d . . . . .
H21A H 0.706398 0.514847 0.837845 0.099 Uiso 1 1 calc R . . . .
O100 O 0.8253(4) 0.40359(12) 0.16436(17) 0.119(3) Uani 1 1 d D . . . .
O101 O 0.4956(3) 0.62856(19) 0.7097(3) 0.147(4) Uiso 1 1 d D . . . .
O103 O 0.7721(2) 0.47826(14) 0.9327(3) 0.106(3) Uiso 1 1 d . . . . .
O104 O 0.9878(3) 0.40535(16) 0.4629(3) 0.139(4) Uani 1 1 d D . . . .
N105 N 0.5906(3) 0.65812(11) 0.8405(2) 0.081(3) Uani 1 1 d . . . . .
H105 H 0.608087 0.659205 0.824643 0.097 Uiso 1 1 calc R . . . .
N108 N 0.8353(2) 0.30975(10) 0.31449(19) 0.0601(19) Uani 1 1 d . . . . .
H108 H 0.858043 0.311416 0.324849 0.072 Uiso 1 1 calc R . . . .
N110 N 0.9195(3) 0.25149(11) 0.2907(2) 0.061(2) Uani 1 1 d . . . . .
H110 H 0.912767 0.250892 0.313647 0.073 Uiso 1 1 calc R . . . .
N111 N 0.6911(3) 0.68502(10) 0.7892(2) 0.065(2) Uani 1 1 d . . . . .
H111 H 0.667069 0.683822 0.791900 0.078 Uiso 1 1 calc R . . . .
N1AA N 0.8011(2) 0.41634(11) 0.3261(2) 0.068(2) Uani 1 1 d . . . . .
H1AB H 0.823163 0.422095 0.325475 0.082 Uiso 1 1 calc R . . . .
O2GA O 0.6290(2) 0.37794(14) 0.7303(2) 0.101(2) Uani 1 1 d D . . . .
O117 O 0.6463(2) 0.34523(16) 0.9136(3) 0.120 Uiso 1 1 d D . . . .
N118 N 0.7366(3) 0.51511(11) 0.3628(2) 0.075(2) Uani 1 1 d . . . . .
H118 H 0.749315 0.517414 0.343336 0.090 Uiso 1 1 calc R . . . .
O120 O 0.7894(2) 0.36479(10) 0.4124(2) 0.084(2) Uani 1 1 d . . . . .
N121 N 0.6138(3) 0.74114(11) 0.7240(2) 0.063(2) Uani 1 1 d . . . . .
H121 H 0.613296 0.742600 0.748132 0.075 Uiso 1 1 calc R . . . .
N127 N 0.5338(3) 0.80102(12) 0.7667(3) 0.076(2) Uani 1 1 d . . . . .
H127 H 0.558036 0.800969 0.772109 0.091 Uiso 1 1 calc R . . . .
O128 O 1.07404(19) 0.25239(13) 0.3654(3) 0.104(3) Uani 1 1 d D . . . .
N129 N 0.9188(3) 0.40209(11) 0.3081(2) 0.072(2) Uani 1 1 d . . . . .
H129 H 0.897482 0.400853 0.318469 0.086 Uiso 1 1 calc R . . . .
N131 N 0.6544(2) 0.78751(11) 0.7541(2) 0.069(2) Uani 1 1 d . . . . .
H131 H 0.633243 0.785060 0.764209 0.083 Uiso 1 1 calc R . . . .
O133 O 0.4787(3) 0.80580(15) 0.7922(3) 0.110(3) Uani 1 1 d . . . . .
O134 O 0.7270(3) 0.33583(12) 0.7257(3) 0.091(2) Uani 1 1 d . . . . .
O138 O 0.8419(2) 0.39142(11) 0.7348(2) 0.092(2) Uani 1 1 d . . . . .
N15A N 0.7008(3) 0.44482(12) 0.7906(3) 0.080(2) Uani 1 1 d . . . . .
H15D H 0.722296 0.448365 0.802001 0.096 Uiso 1 1 calc R . . . .
N13A N 0.8220(3) 0.43916(11) 0.8240(2) 0.071(2) Uani 1 1 d . . . . .
H13A H 0.798443 0.435902 0.826015 0.085 Uiso 1 1 calc R . . . .
N143 N 0.8749(3) 0.35505(11) 0.2772(2) 0.069(2) Uani 1 1 d . . . . .
H143 H 0.876699 0.355800 0.301555 0.083 Uiso 1 1 calc R . . . .
O144 O 0.9227(4) 0.34438(16) 0.8643(4) 0.148(4) Uani 1 1 d . . . . .
O145 O 0.9003(2) 0.50253(16) 0.7774(3) 0.127(3) Uani 1 1 d D . . . .
O147 O 0.6323(4) 0.63881(12) 0.6863(2) 0.140(4) Uani 1 1 d . . . . .
N148 N 0.6053(4) 0.59124(12) 0.7642(3) 0.087(3) Uani 1 1 d . . . . .
H148 H 0.622513 0.592873 0.782544 0.104 Uiso 1 1 calc R . . . .
N149 N 0.9182(3) 0.33867(11) 0.3930(2) 0.073(2) Uani 1 1 d . . . . .
H149 H 0.902958 0.338888 0.372883 0.087 Uiso 1 1 calc R . . . .
O150 O 0.6307(2) 0.45840(16) 0.9337(3) 0.120 Uiso 1 1 d D . . . .
N153 N 0.7100(4) 0.57471(14) 0.1300(2) 0.126(4) Uani 1 1 d D . . . .
H15A H 0.717137 0.574720 0.106315 0.151 Uiso 1 1 calc GR . . . .
H15B H 0.724242 0.583739 0.143855 0.151 Uiso 1 1 calc GR . . . .
H15C H 0.685548 0.578412 0.129959 0.151 Uiso 1 1 calc GR . . . .
O155 O 0.9821(3) 0.40553(12) 0.3218(3) 0.111(3) Uani 1 1 d . . . . .
O157 O 0.6592(5) 0.67442(13) 0.5309(3) 0.186(6) Uani 1 1 d D . . . .
O158 O 0.9463(3) 0.50883(13) 0.2827(2) 0.103(2) Uani 1 1 d D . . . .
N159 N 0.7437(3) 0.45527(11) 0.2735(2) 0.066(2) Uani 1 1 d . . . . .
H159 H 0.764318 0.457554 0.287514 0.080 Uiso 1 1 calc R . . . .
O161 O 0.5488(3) 0.80363(13) 0.5825(3) 0.140(4) Uani 1 1 d D . . . .
N163 N 0.8434(3) 0.37421(12) 0.3884(2) 0.071(2) Uani 1 1 d . . . . .
H16C H 0.853346 0.375648 0.367004 0.086 Uiso 1 1 calc R . . . .
O164 O 0.8728(3) 0.32581(11) 0.6431(3) 0.115(3) Uani 1 1 d D . . . .
O165 O 0.7094(2) 0.35455(12) 0.2866(3) 0.102(2) Uani 1 1 d D . . . .
O166 O 0.7090(3) 0.62985(11) 0.9070(2) 0.097(3) Uani 1 1 d . . . . .
O171 O 0.6795(3) 0.56879(16) 0.9840(2) 0.120 Uiso 1 1 d D . . . .
O172 O 0.61522(19) 0.49037(12) 0.2513(3) 0.104(3) Uani 1 1 d D . . . .
O174 O 0.8717(3) 0.64507(15) 0.4217(3) 0.135(4) Uani 1 1 d D . . . .
N19A N 0.7328(3) 0.48957(11) 0.7518(2) 0.076(2) Uani 1 1 d . . . . .
H19E H 0.733022 0.490171 0.776098 0.091 Uiso 1 1 calc R . . . .
O179 O 0.7801(3) 0.36944(14) 0.9462(3) 0.107(3) Uani 1 1 d . . . . .
N1A N 0.7695(3) 0.30449(13) 0.8723(3) 0.096(3) Uani 1 1 d . . . . .
H1A H 0.786748 0.306439 0.856505 0.115 Uiso 1 1 calc R . . . .
O3 O 0.8320(3) 0.54521(13) 0.7915(2) 0.103(3) Uani 1 1 d . . . . .
C5 C 0.78410(14) 0.57946(8) 0.40365(10) 0.065(2) Uani 1 1 d . . . . .
C130 C 0.80779(14) 0.58289(9) 0.43506(12) 0.085(3) Uani 1 1 d G . . . .
H130 H 0.832043 0.588337 0.432678 0.101 Uiso 1 1 calc R . . . .
C29 C 0.79602(15) 0.57836(9) 0.46996(10) 0.098(4) Uani 1 1 d G . . . .
H29 H 0.812213 0.580709 0.491427 0.117 Uiso 1 1 calc R . . . .
C74 C 0.76054(15) 0.57040(9) 0.47345(8) 0.107(5) Uani 1 1 d G . . . .
H74 H 0.752486 0.567299 0.497298 0.128 Uiso 1 1 calc R . . . .
C7BA C 0.73684(14) 0.56696(6) 0.44204(8) 0.080(3) Uani 1 1 d G . . . .
C46 C 0.74862(13) 0.57149(5) 0.40714(8) 0.073(3) Uani 1 1 d G . . . .
N73 N 0.72492(14) 0.56806(7) 0.37573(8) 0.073(2) Uani 1 1 d G . . . .
C34 C 0.68944(14) 0.56009(8) 0.37921(11) 0.064(2) Uani 1 1 d G . . . .
C119 C 0.67766(14) 0.55556(9) 0.41411(12) 0.078(3) Uani 1 1 d G . . . .
H119 H 0.653410 0.550117 0.416493 0.094 Uiso 1 1 calc R . . . .
C2MA C 0.70136(15) 0.55900(9) 0.44552(10) 0.109(5) Uani 1 1 d DG . . . .
O1DA O 0.6401(3) 0.50433(13) 0.8803(2) 0.106(3) Uani 1 1 d . . . . .
O7 O 0.5398(3) 0.34403(16) 0.9568(3) 0.120 Uiso 1 1 d D . . . .
O9 O 0.6756(3) 0.43373(12) 0.7335(3) 0.104(3) Uani 1 1 d . . . . .
O12 O 0.8055(3) 0.70077(16) 0.3744(3) 0.121(3) Uani 1 1 d . . . . .
N9A N 0.7914(3) 0.39079(12) 0.7705(3) 0.078(2) Uani 1 1 d . . . . .
H9A H 0.785851 0.391592 0.793780 0.094 Uiso 1 1 calc R . . . .
C15 C 0.63613(12) 0.72394(7) 0.87525(11) 0.069(3) Uani 1 1 d . . . . .
C18 C 0.64958(13) 0.72926(8) 0.91091(12) 0.070(3) Uani 1 1 d G . . . .
H18 H 0.674550 0.733929 0.915312 0.084 Uiso 1 1 calc R . . . .
C105 C 0.62651(16) 0.72775(8) 0.94013(10) 0.080(3) Uani 1 1 d G . . . .
H10A H 0.635713 0.731384 0.964505 0.097 Uiso 1 1 calc R . . . .
C169 C 0.58999(15) 0.72092(8) 0.93369(8) 0.083(3) Uani 1 1 d G . . . .
H169 H 0.574220 0.719885 0.953661 0.100 Uiso 1 1 calc R . . . .
C38 C 0.57653(12) 0.71560(5) 0.89803(8) 0.062(3) Uani 1 1 d G . . . .
C61 C 0.59960(11) 0.71711(5) 0.86880(8) 0.059(2) Uani 1 1 d G . . . .
N37 N 0.58614(13) 0.71179(7) 0.83314(8) 0.063(2) Uani 1 1 d G . . . .
C135 C 0.54961(14) 0.70496(8) 0.82670(10) 0.069(3) Uani 1 1 d G . . . .
C0GA C 0.52654(12) 0.70345(8) 0.85592(13) 0.070(3) Uani 1 1 d G . . . .
H0GA H 0.501578 0.698780 0.851516 0.084 Uiso 1 1 calc R . . . .
C51 C 0.54000(12) 0.70877(8) 0.89158(11) 0.066(3) Uani 1 1 d DG . . . .
O16 O 0.6059(3) 0.53975(12) 0.75153(19) 0.093(2) Uani 1 1 d D . . . .
O17 O 0.8544(3) 0.45539(18) 0.0768(4) 0.143(4) Uiso 1 1 d D . . . .
N7A N 0.8007(2) 0.37372(13) 0.8897(3) 0.074(2) Uani 1 1 d . . . . .
H7A H 0.793432 0.371530 0.866315 0.089 Uiso 1 1 calc R . . . .
C22 C 0.8488(4) 0.4357(3) 0.5214(4) 0.120 Uiso 1 1 d D . . . .
H22D H 0.872396 0.427910 0.521705 0.144 Uiso 1 1 calc R . . . .
H22E H 0.854132 0.449963 0.514024 0.144 Uiso 1 1 calc R . . . .
O25 O 1.0431(2) 0.3564(2) 0.2954(4) 0.169(5) Uani 1 1 d D . . . .
N5BA N 0.7112(3) 0.61943(12) 0.3925(2) 0.076(2) Uani 1 1 d . . . . .
H5BA H 0.714765 0.622430 0.369320 0.091 Uiso 1 1 calc R . . . .
O28 O 0.6616(3) 0.39625(14) 0.8674(2) 0.109(3) Uani 1 1 d . . . . .
C51A C 0.72965(17) 0.41277(10) 0.90279(15) 0.088(3) Uani 1 1 d . . . . .
C52A C 0.70720(17) 0.40855(11) 0.9317(2) 0.106(4) Uani 1 1 d G . . . .
H52G H 0.683181 0.402695 0.926578 0.127 Uiso 1 1 calc R . . . .
C53A C 0.7199(2) 0.41290(12) 0.96800(18) 0.112(5) Uani 1 1 d G . . . .
H53C H 0.704534 0.410019 0.987738 0.134 Uiso 1 1 calc R . . . .
C54A C 0.7550(2) 0.42148(11) 0.97545(12) 0.141(7) Uani 1 1 d G . . . .
H54A H 0.763687 0.424449 1.000278 0.170 Uiso 1 1 calc R . . . .
C55A C 0.77747(17) 0.42570(7) 0.94657(10) 0.096(4) Uani 1 1 d G . . . .
C56A C 0.76479(15) 0.42135(7) 0.91024(10) 0.081(3) Uani 1 1 d G . . . .
N12A N 0.78724(18) 0.42557(9) 0.88135(10) 0.124(3) Uani 1 1 d G . . . .
C57A C 0.82238(17) 0.43414(9) 0.88880(15) 0.088(3) Uani 1 1 d G . . . .
C58A C 0.83507(16) 0.43849(9) 0.92513(17) 0.085(3) Uani 1 1 d G . . . .
H58F H 0.859083 0.444347 0.930221 0.101 Uiso 1 1 calc R . . . .
C59A C 0.81261(18) 0.43427(10) 0.95401(13) 0.092(4) Uani 1 1 d DG . . . .
O40 O 0.6920(3) 0.56956(15) 1.0550(3) 0.120 Uiso 1 1 d D . . . .
N3CA N 0.6584(4) 0.63822(14) 0.7483(3) 0.107(5) Uani 1 1 d . . . . .
H3CA H 0.651474 0.637895 0.771143 0.129 Uiso 1 1 calc R . . . .
C44 C 0.84195(15) 0.55095(7) 0.31671(10) 0.070(3) Uani 1 1 d . . . . .
C1NA C 0.87740(17) 0.55804(8) 0.31017(13) 0.0836(12) Uani 1 1 d G . . . .
H1NA H 0.882345 0.563059 0.286341 0.100 Uiso 1 1 calc R . . . .
C163 C 0.90560(14) 0.55779(8) 0.33848(16) 0.0836(12) Uani 1 1 d G . . . .
H163 H 0.929826 0.562638 0.334012 0.100 Uiso 1 1 calc R . . . .
C302 C 0.89836(12) 0.55045(8) 0.37334(14) 0.0836(12) Uani 1 1 d G . . . .
H302 H 0.917638 0.550274 0.392697 0.100 Uiso 1 1 calc R . . . .
C122 C 0.86292(12) 0.54335(6) 0.37988(10) 0.0836(12) Uani 1 1 d G . . . .
C65 C 0.83471(12) 0.54360(5) 0.35157(10) 0.0836(12) Uani 1 1 d G . . . .
N38 N 0.79927(12) 0.53651(7) 0.35811(12) 0.077(3) Uani 1 1 d G . . . .
C45 C 0.79202(14) 0.52916(8) 0.39297(13) 0.0836(12) Uani 1 1 d G . . . .
C8 C 0.82023(16) 0.52891(8) 0.42129(11) 0.0836(12) Uani 1 1 d G . . . .
H8 H 0.815280 0.523893 0.445110 0.100 Uiso 1 1 calc R . . . .
C245 C 0.85567(15) 0.53601(8) 0.41474(10) 0.0836(12) Uani 1 1 d DG . . . .
O7IA O 0.7718(3) 0.58892(11) 0.8001(3) 0.119(3) Uani 1 1 d . . . . .
C49 C 0.7105(3) 0.24653(18) 0.2752(4) 0.093(4) Uani 1 1 d . . . . .
H49A H 0.719614 0.238940 0.297661 0.112 Uiso 1 1 calc R . . . .
H49B H 0.702911 0.260396 0.282674 0.112 Uiso 1 1 calc R . . . .
O2BA O 0.5755(3) 0.55059(17) 0.8937(2) 0.125(3) Uani 1 1 d D . . . .
C4CA C 0.74004(12) 0.60608(7) 0.24693(13) 0.063(3) Uani 1 1 d . . . . .
C9HA C 0.73364(16) 0.61072(8) 0.20952(13) 0.083(3) Uani 1 1 d G . . . .
H9HA H 0.708973 0.610319 0.198210 0.099 Uiso 1 1 calc R . . . .
C1EA C 0.7633(2) 0.61595(8) 0.18865(10) 0.078(3) Uani 1 1 d G . . . .
H1EA H 0.758945 0.619119 0.163084 0.093 Uiso 1 1 calc R . . . .
C79 C 0.79941(18) 0.61654(8) 0.20520(10) 0.079(3) Uani 1 1 d G . . . .
H79 H 0.819700 0.620111 0.190937 0.094 Uiso 1 1 calc R . . . .
C90 C 0.80582(13) 0.61190(5) 0.24261(10) 0.070(3) Uani 1 1 d G . . . .
C153 C 0.77613(12) 0.60667(5) 0.26347(9) 0.064(3) Uani 1 1 d G . . . .
N85 N 0.78254(13) 0.60204(7) 0.30088(9) 0.062(2) Uani 1 1 d G . . . .
C167 C 0.81863(15) 0.60263(7) 0.31743(11) 0.062(2) Uani 1 1 d G . . . .
C9IA C 0.84831(12) 0.60785(8) 0.29657(15) 0.077(3) Uani 1 1 d G . . . .
H9IA H 0.872977 0.608257 0.307874 0.092 Uiso 1 1 calc R . . . .
C82 C 0.84191(12) 0.61249(8) 0.25915(15) 0.076(3) Uani 1 1 d DG . . . .
C2BA C 0.8514(4) 0.48913(15) 0.3653(3) 0.074(3) Uani 1 1 d . . . . .
N5A N 0.7455(3) 0.34191(12) 0.7870(3) 0.081(3) Uani 1 1 d . . . . .
H5A H 0.765094 0.344890 0.801995 0.097 Uiso 1 1 calc R . . . .
N57 N 0.7119(3) 0.60424(11) 0.2716(2) 0.067(2) Uani 1 1 d . . . . .
H57 H 0.720133 0.603935 0.295070 0.080 Uiso 1 1 calc R . . . .
C8BA C 0.4386(3) 0.7351(3) 0.6869(4) 0.120 Uiso 1 1 d D . . . .
H8BA H 0.449804 0.721784 0.680817 0.144 Uiso 1 1 calc R . . . .
H8BB H 0.450385 0.745757 0.672185 0.144 Uiso 1 1 calc R . . . .
N0AA N 0.6584(3) 0.62026(13) 0.8654(3) 0.082(3) Uani 1 1 d . . . . .
H0AA H 0.652156 0.619288 0.841541 0.098 Uiso 1 1 calc R . . . .
C62 C 0.79618(16) 0.47462(8) 0.39341(12) 0.082(3) Uani 1 1 d . . . . .
C141 C 0.8054(2) 0.47715(9) 0.43110(13) 0.098(4) Uani 1 1 d G . . . .
H141 H 0.829169 0.482455 0.439344 0.118 Uiso 1 1 calc R . . . .
C234 C 0.7799(2) 0.47193(10) 0.45671(10) 0.107(5) Uani 1 1 d G . . . .
H234 H 0.786166 0.473660 0.482465 0.128 Uiso 1 1 calc R . . . .
C170 C 0.7451(2) 0.46417(9) 0.44464(10) 0.106(5) Uani 1 1 d G . . . .
H170 H 0.727631 0.460596 0.462147 0.127 Uiso 1 1 calc R . . . .
C91 C 0.73586(17) 0.46163(7) 0.40696(11) 0.093(4) Uani 1 1 d G . . . .
C173 C 0.76141(15) 0.46686(6) 0.38134(9) 0.070(3) Uani 1 1 d G . . . .
N125 N 0.75218(16) 0.46432(8) 0.34366(10) 0.077(3) Uani 1 1 d G . . . .
C288 C 0.71741(17) 0.45656(8) 0.33159(13) 0.082(3) Uani 1 1 d G . . . .
C2NA C 0.69186(16) 0.45133(9) 0.35720(18) 0.104(5) Uani 1 1 d G . . . .
H2NA H 0.668100 0.446031 0.348951 0.125 Uiso 1 1 calc R . . . .
C207 C 0.70109(17) 0.45387(9) 0.39489(16) 0.092(4) Uani 1 1 d DG . . . .
C64 C 0.86528(12) 0.27282(7) 0.42380(11) 0.062(2) Uani 1 1 d . . . . .
C58 C 0.84506(13) 0.26825(8) 0.45417(15) 0.067(3) Uani 1 1 d G . . . .
H58G H 0.819710 0.264109 0.450555 0.081 Uiso 1 1 calc R . . . .
C7IA C 0.86192(17) 0.26974(8) 0.48984(12) 0.082(3) Uani 1 1 d G . . . .
H7IA H 0.848094 0.266621 0.510595 0.098 Uiso 1 1 calc R . . . .
C139 C 0.89901(17) 0.27581(8) 0.49513(8) 0.088(4) Uani 1 1 d G . . . .
H139 H 0.910530 0.276827 0.519505 0.105 Uiso 1 1 calc R . . . .
C4 C 0.91923(13) 0.28038(6) 0.46476(8) 0.075(3) Uani 1 1 d G . . . .
C160 C 0.90237(12) 0.27889(5) 0.42909(8) 0.061(3) Uani 1 1 d G . . . .
N54 N 0.92260(13) 0.28346(7) 0.39872(8) 0.061(2) Uani 1 1 d G . . . .
C120 C 0.95968(13) 0.28952(7) 0.40401(12) 0.067(3) Uani 1 1 d G . . . .
C1JA C 0.97655(13) 0.29101(8) 0.43968(15) 0.074(3) Uani 1 1 d G . . . .
H1JA H 1.001894 0.295154 0.443292 0.089 Uiso 1 1 calc R . . . .
C92 C 0.95632(14) 0.28644(8) 0.47005(11) 0.080(3) Uani 1 1 d DG . . . .
O1BA O 0.8125(3) 0.33900(17) 0.6269(2) 0.140(4) Uani 1 1 d D . . . .
N17A N 0.7760(3) 0.47979(12) 0.8689(2) 0.091(3) Uani 1 1 d . . . . .
H17A H 0.764358 0.477804 0.847027 0.109 Uiso 1 1 calc R . . . .
O77 O 0.6625(3) 0.5378(2) 0.5655(3) 0.166(3) Uani 1 1 d D . . . .
C6BA C 0.9078(4) 0.6249(2) 0.2585(5) 0.120(2) Uani 1 1 d . . . . .
H6BA H 0.922249 0.612369 0.264929 0.144 Uiso 1 1 calc R . . . .
H6BB H 0.904959 0.632953 0.281297 0.144 Uiso 1 1 calc R . . . .
C80 C 0.7449(3) 0.65788(12) 0.2595(3) 0.059(2) Uani 1 1 d . . . . .
C2CA C 0.74731(17) 0.68281(9) 0.41250(16) 0.102(4) Uani 1 1 d . . . . .
C88 C 0.77446(18) 0.68696(11) 0.4408(2) 0.122(5) Uani 1 1 d G . . . .
H88 H 0.797553 0.692882 0.435106 0.147 Uiso 1 1 calc R . . . .
C310 C 0.7678(2) 0.68243(12) 0.47729(19) 0.130(6) Uani 1 1 d G . . . .
H310 H 0.786400 0.685270 0.496608 0.156 Uiso 1 1 calc R . . . .
C3DA C 0.7341(2) 0.67376(11) 0.48556(12) 0.142(7) Uani 1 1 d G . . . .
H3DA H 0.729529 0.670673 0.510534 0.170 Uiso 1 1 calc R . . . .
C0BA C 0.7069(2) 0.66961(8) 0.45730(9) 0.099(4) Uani 1 1 d G . . . .
C0CA C 0.71352(17) 0.67414(6) 0.42077(10) 0.080(3) Uani 1 1 d G . . . .
N107 N 0.68637(17) 0.66999(8) 0.39251(9) 0.081(3) Uani 1 1 d G . . . .
C133 C 0.65259(17) 0.66132(9) 0.40078(14) 0.076(3) Uani 1 1 d G . . . .
C98 C 0.64596(19) 0.65679(9) 0.43731(16) 0.111(5) Uani 1 1 d G . . . .
H98 H 0.622871 0.650869 0.442966 0.133 Uiso 1 1 calc R . . . .
C142 C 0.6731(2) 0.66094(10) 0.46557(12) 0.129(7) Uani 1 1 d DG . . . .
O84 O 0.9508(2) 0.2036(2) 0.1576(2) 0.159(5) Uani 1 1 d D . . . .
C87 C 0.9806(5) 0.18431(15) 0.3972(3) 0.099(5) Uani 1 1 d . . . . .
O88 O 0.6861(4) 0.64055(19) 0.5270(3) 0.191(7) Uani 1 1 d D . . . .
O91 O 0.5677(3) 0.48775(17) 0.7548(3) 0.130(3) Uiso 1 1 d D . . . .
O96 O 0.8137(2) 0.63596(16) 0.8199(3) 0.120 Uiso 1 1 d D . . . .
O102 O 0.8355(3) 0.54713(16) 0.9346(3) 0.121(3) Uiso 1 1 d D . . . .
C107 C 0.56693(13) 0.69050(8) 0.72806(11) 0.0822(11) Uani 1 1 d . . . . .
C89 C 0.53521(12) 0.68939(9) 0.70384(15) 0.0822(11) Uani 1 1 d G . . . .
H89 H 0.511138 0.690056 0.713162 0.099 Uiso 1 1 calc R . . . .
C116 C 0.53873(13) 0.68730(9) 0.66598(14) 0.0822(11) Uani 1 1 d G . . . .
H116 H 0.517051 0.686537 0.649430 0.099 Uiso 1 1 calc R . . . .
C316 C 0.57395(14) 0.68632(8) 0.65235(10) 0.0822(11) Uani 1 1 d G . . . .
H316 H 0.576350 0.684890 0.626472 0.099 Uiso 1 1 calc R . . . .
C140 C 0.60566(13) 0.68743(6) 0.67657(9) 0.0822(11) Uani 1 1 d G . . . .
C3EA C 0.60215(13) 0.68952(5) 0.71442(9) 0.0822(11) Uani 1 1 d G . . . .
N123 N 0.63386(14) 0.69064(8) 0.73865(10) 0.070(2) Uani 1 1 d G . . . .
C43 C 0.66909(13) 0.68966(8) 0.72501(13) 0.0822(11) Uani 1 1 d G . . . .
C68 C 0.67260(13) 0.68757(9) 0.68715(14) 0.0822(11) Uani 1 1 d G . . . .
H68 H 0.696677 0.686899 0.677833 0.099 Uiso 1 1 calc R . . . .
C110 C 0.64089(14) 0.68645(9) 0.66293(11) 0.0822(11) Uani 1 1 d DG . . . .
C109 C 0.95877(17) 0.23516(9) 0.41736(12) 0.080(3) Uani 1 1 d . . . . .
C5AA C 0.9777(2) 0.23339(10) 0.45206(11) 0.093(4) Uani 1 1 d G . . . .
H5AA H 0.964469 0.229864 0.473015 0.111 Uiso 1 1 calc R . . . .
C268 C 1.0160(2) 0.23677(10) 0.45608(12) 0.091(3) Uani 1 1 d G . . . .
H268 H 1.028920 0.235556 0.479791 0.110 Uiso 1 1 calc R . . . .
C3MA C 1.03534(17) 0.24193(10) 0.42541(15) 0.096(4) Uani 1 1 d G . . . .
H3MA H 1.061508 0.244238 0.428164 0.115 Uiso 1 1 calc R . . . .
C3GA C 1.01642(12) 0.24370(7) 0.39072(13) 0.092(4) Uani 1 1 d G . . . .
C95 C 0.97813(12) 0.24032(6) 0.38669(10) 0.066(2) Uani 1 1 d G . . . .
N78 N 0.95920(13) 0.24210(8) 0.35200(11) 0.069(2) Uani 1 1 d G . . . .
C149 C 0.97856(17) 0.24725(9) 0.32133(10) 0.074(3) Uani 1 1 d G . . . .
C2KA C 1.01685(17) 0.25064(9) 0.32536(14) 0.084(3) Uani 1 1 d G . . . .
H2KA H 1.030075 0.254160 0.304397 0.101 Uiso 1 1 calc R . . . .
C131 C 1.03577(13) 0.24886(10) 0.36005(17) 0.086(3) Uani 1 1 d DG . . . .
O113 O 0.5422(3) 0.58890(13) 0.7536(3) 0.119(3) Uani 1 1 d . . . . .
O5AA O 0.5014(3) 0.5961(2) 0.8849(4) 0.158(4) Uiso 1 1 d D . . . .
N23A N 0.7724(3) 0.53940(12) 0.7780(3) 0.083(3) Uani 1 1 d . . . . .
H23A H 0.751228 0.538110 0.788609 0.099 Uiso 1 1 calc R . . . .
C143 C 0.5921(3) 0.77088(13) 0.8631(3) 0.065(3) Uani 1 1 d . . . . .
C144 C 0.62103(15) 0.65309(8) 0.30011(10) 0.077(3) Uani 1 1 d . . . . .
C1MA C 0.58270(14) 0.65104(9) 0.29280(15) 0.083(3) Uani 1 1 d G . . . .
H1MA H 0.566741 0.650574 0.312683 0.099 Uiso 1 1 calc R . . . .
C2IA C 0.56772(12) 0.64968(9) 0.25641(17) 0.088(3) Uani 1 1 d G . . . .
H2IA H 0.541522 0.648282 0.251413 0.106 Uiso 1 1 calc R . . . .
C7NA C 0.59107(13) 0.65037(9) 0.22732(13) 0.081(3) Uani 1 1 d G . . . .
H7NA H 0.580834 0.649442 0.202442 0.097 Uiso 1 1 calc R . . . .
C3 C 0.62941(12) 0.65242(6) 0.23462(8) 0.063(2) Uani 1 1 d G . . . .
C127 C 0.64439(12) 0.65378(5) 0.27102(7) 0.062(2) Uani 1 1 d G . . . .
N46 N 0.68272(13) 0.65583(7) 0.27833(9) 0.063(2) Uani 1 1 d G . . . .
C2AA C 0.70607(12) 0.65652(7) 0.24924(12) 0.061(3) Uani 1 1 d G . . . .
C10 C 0.69109(14) 0.65516(8) 0.21284(10) 0.058(2) Uani 1 1 d G . . . .
H10 H 0.707054 0.655632 0.192960 0.070 Uiso 1 1 calc R . . . .
C150 C 0.65276(15) 0.65311(8) 0.20553(7) 0.073(3) Uani 1 1 d DG . . . .
C146 C 0.7147(4) 0.55490(15) 0.1452(2) 0.092(4) Uani 1 1 d D . . . .
H14B H 0.736091 0.548363 0.134056 0.110 Uiso 1 1 calc R . . . .
H14C H 0.692148 0.546771 0.137676 0.110 Uiso 1 1 calc R . . . .
N3A N 0.8691(3) 0.33879(12) 0.8274(3) 0.088(3) Uani 1 1 d . . . . .
H3A H 0.845801 0.334659 0.828119 0.105 Uiso 1 1 calc R . . . .
C159 C 0.88913(11) 0.25355(7) 0.26352(12) 0.062(2) Uani 1 1 d . . . . .
C156 C 0.89103(15) 0.25097(8) 0.22554(13) 0.064(3) Uani 1 1 d G . . . .
H156 H 0.914622 0.250200 0.215222 0.077 Uiso 1 1 calc R . . . .
C6JA C 0.85841(18) 0.24952(7) 0.20266(9) 0.071(3) Uani 1 1 d G . . . .
H6JA H 0.859715 0.247757 0.176700 0.085 Uiso 1 1 calc R . . . .
C108 C 0.82390(15) 0.25065(7) 0.21776(9) 0.074(3) Uani 1 1 d G . . . .
H10B H 0.801605 0.249659 0.202118 0.089 Uiso 1 1 calc R . . . .
C7DA C 0.82199(11) 0.25323(5) 0.25574(9) 0.058(2) Uani 1 1 d G . . . .
C1 C 0.85461(10) 0.25468(4) 0.27862(9) 0.058(2) Uani 1 1 d G . . . .
N66 N 0.85271(13) 0.25727(7) 0.31660(8) 0.0593(19) Uani 1 1 d G . . . .
C2 C 0.81819(15) 0.25840(7) 0.33170(10) 0.062(2) Uani 1 1 d G . . . .
C4FA C 0.78557(13) 0.25694(7) 0.30882(14) 0.068(3) Uani 1 1 d G . . . .
H4FA H 0.761982 0.257717 0.319141 0.081 Uiso 1 1 calc R . . . .
C147 C 0.78747(10) 0.25436(7) 0.27084(13) 0.069(3) Uani 1 1 d G . . . .
C3FA C 0.5387(3) 0.69847(12) 0.7887(3) 0.057(2) Uani 1 1 d . . . . .
C161 C 0.4802(3) 0.7012(2) 0.9151(3) 0.091(3) Uiso 1 1 d . . . . .
H16A H 0.479990 0.686973 0.905913 0.109 Uiso 1 1 calc R . . . .
H16B H 0.465785 0.709842 0.896706 0.109 Uiso 1 1 calc R . . . .
N9BA N 0.7178(3) 0.57971(12) 0.8242(3) 0.087(3) Uani 1 1 d . . . . .
H9BA H 0.695239 0.575657 0.816538 0.104 Uiso 1 1 calc R . . . .
C165 C 0.9189(4) 0.5265(3) 0.4979(4) 0.120 Uiso 1 1 d D . . . .
C5LA C 0.7474(3) 0.50510(13) 0.2302(3) 0.065(3) Uani 1 1 d . . . . .
C171 C 0.69642(14) 0.78722(8) 0.78333(12) 0.1020(15) Uani 1 1 d . . . . .
C217 C 0.73425(14) 0.79143(9) 0.78194(12) 0.1020(15) Uani 1 1 d G . . . .
H217 H 0.744600 0.793322 0.758698 0.122 Uiso 1 1 calc R . . . .
C166 C 0.75695(14) 0.79285(9) 0.81456(11) 0.1020(15) Uani 1 1 d G . . . .
H166 H 0.782801 0.795725 0.813614 0.122 Uiso 1 1 calc R . . . .
C63 C 0.74181(15) 0.79008(9) 0.84857(11) 0.1020(15) Uani 1 1 d G . . . .
H63 H 0.757317 0.791055 0.870869 0.122 Uiso 1 1 calc R . . . .
C99 C 0.70398(15) 0.78588(6) 0.84996(12) 0.1020(15) Uani 1 1 d G . . . .
C31 C 0.68129(14) 0.78445(5) 0.81734(12) 0.1020(15) Uani 1 1 d G . . . .
N48 N 0.64346(14) 0.78025(8) 0.81873(13) 0.085(3) Uani 1 1 d G . . . .
C9BA C 0.62832(15) 0.77748(8) 0.85274(13) 0.1020(15) Uani 1 1 d G . . . .
C176 C 0.65101(15) 0.77890(9) 0.88536(13) 0.1020(15) Uani 1 1 d G . . . .
H176 H 0.640664 0.777007 0.908604 0.122 Uiso 1 1 calc R . . . .
C1IA C 0.68884(15) 0.78310(9) 0.88397(12) 0.1020(15) Uani 1 1 d DG . . . .
C177 C 0.53691(15) 0.75690(7) 0.82466(11) 0.066(3) Uani 1 1 d . . . . .
C9 C 0.50841(19) 0.75866(8) 0.84862(11) 0.077(3) Uani 1 1 d G . . . .
H9 H 0.514028 0.762569 0.873689 0.092 Uiso 1 1 calc R . . . .
C24 C 0.47171(17) 0.75470(9) 0.83591(16) 0.085(3) Uani 1 1 d G . . . .
H24 H 0.452235 0.755902 0.852293 0.102 Uiso 1 1 calc R . . . .
C6AA C 0.46349(12) 0.74898(9) 0.79924(17) 0.090(3) Uani 1 1 d G . . . .
H6AA H 0.438407 0.746275 0.790550 0.108 Uiso 1 1 calc R . . . .
C2EA C 0.49199(11) 0.74722(6) 0.77527(12) 0.079(3) Uani 1 1 d G . . . .
C76 C 0.52869(11) 0.75118(5) 0.78798(10) 0.067(3) Uani 1 1 d G . . . .
N76 N 0.55719(11) 0.74942(7) 0.76401(12) 0.063(2) Uani 1 1 d G . . . .
C78 C 0.54897(16) 0.74370(8) 0.72734(12) 0.073(3) Uani 1 1 d G . . . .
C180 C 0.51227(17) 0.73974(8) 0.71463(11) 0.070(3) Uani 1 1 d G . . . .
H180 H 0.506653 0.735835 0.689558 0.083 Uiso 1 1 calc R . . . .
C0MA C 0.48377(14) 0.74150(8) 0.73859(13) 0.085(3) Uani 1 1 d DG . . . .
C4DA C 0.8784(4) 0.45598(19) 0.1389(3) 0.092(4) Uani 1 1 d . . . . .
H4DA H 0.889299 0.443749 0.151566 0.111 Uiso 1 1 calc R . . . .
H4DB H 0.892075 0.468146 0.148827 0.111 Uiso 1 1 calc R . . . .
C12 C 0.6896(4) 0.73302(13) 0.8384(3) 0.068(3) Uani 1 1 d . . . . .
C0HA C 0.8958(3) 0.22354(13) 0.4312(3) 0.065(3) Uani 1 1 d . . . . .
C16 C 0.8783(4) 0.45326(12) 0.2784(2) 0.066(3) Uani 1 1 d D . . . .
C19 C 0.8200(4) 0.26347(13) 0.3721(3) 0.068(3) Uani 1 1 d . . . . .
C20 C 0.74796(13) 0.45462(8) 0.23467(12) 0.068(3) Uani 1 1 d . . . . .
C36 C 0.72012(13) 0.45484(8) 0.20601(16) 0.076(3) Uani 1 1 d G . . . .
H36 H 0.694609 0.454485 0.211436 0.091 Uiso 1 1 calc R . . . .
C126 C 0.72959(15) 0.45559(8) 0.16940(14) 0.090(4) Uani 1 1 d G . . . .
H126 H 0.710562 0.455740 0.149806 0.108 Uiso 1 1 calc R . . . .
C1DA C 0.76692(16) 0.45611(8) 0.16145(9) 0.093(4) Uani 1 1 d G . . . .
H1DA H 0.773395 0.456619 0.136430 0.112 Uiso 1 1 calc R . . . .
C6NA C 0.79477(14) 0.45589(5) 0.19012(8) 0.061(3) Uani 1 1 d G . . . .
C5KA C 0.78529(12) 0.45514(5) 0.22673(8) 0.065(3) Uani 1 1 d G . . . .
N81 N 0.81313(14) 0.45492(7) 0.25539(8) 0.063(2) Uani 1 1 d G . . . .
C42 C 0.85046(13) 0.45544(7) 0.24745(11) 0.059(2) Uani 1 1 d DG . . . .
C2LA C 0.85994(13) 0.45618(8) 0.21084(13) 0.066(3) Uani 1 1 d G . . . .
H2LA H 0.885445 0.456540 0.205408 0.079 Uiso 1 1 calc R . . . .
C5IA C 0.83209(15) 0.45641(8) 0.18217(10) 0.077(3) Uani 1 1 d DG . . . .
N21 N 0.7931(3) 0.42209(16) 0.6357(3) 0.120 Uiso 1 1 d D . . . .
H21B H 0.800541 0.423432 0.612245 0.144 Uiso 1 1 calc GR . . . .
H21C H 0.769961 0.416307 0.634766 0.144 Uiso 1 1 calc GR . . . .
H21D H 0.809502 0.413999 0.649171 0.144 Uiso 1 1 calc GR . . . .
C1GA C 0.98950(17) 0.19383(9) 0.33023(12) 0.084(3) Uani 1 1 d . . . . .
C1HA C 1.02811(17) 0.19233(10) 0.33019(18) 0.093(4) Uani 1 1 d G . . . .
H1HA H 1.042715 0.190401 0.352834 0.112 Uiso 1 1 calc R . . . .
C356 C 1.04536(14) 0.19364(11) 0.2970(2) 0.113(5) Uani 1 1 d G . . . .
H356 H 1.071756 0.192611 0.296977 0.135 Uiso 1 1 calc R . . . .
C185 C 1.02400(14) 0.19646(11) 0.26387(18) 0.103(4) Uani 1 1 d G . . . .
H185 H 1.035792 0.197356 0.241192 0.123 Uiso 1 1 calc R . . . .
C81 C 0.98539(14) 0.19796(7) 0.26391(12) 0.080(3) Uani 1 1 d G . . . .
C164 C 0.96813(14) 0.19665(6) 0.29709(9) 0.084(3) Uani 1 1 d G . . . .
N41 N 0.92952(14) 0.19816(8) 0.29713(10) 0.071(2) Uani 1 1 d G . . . .
C9EA C 0.90815(14) 0.20097(9) 0.26400(13) 0.074(3) Uani 1 1 d G . . . .
C93 C 0.92541(17) 0.20229(10) 0.23082(10) 0.076(3) Uani 1 1 d G . . . .
H93 H 0.910804 0.204213 0.208169 0.091 Uiso 1 1 calc R . . . .
C8EA C 0.96402(17) 0.20078(10) 0.23077(10) 0.089(4) Uani 1 1 d DG . . . .
C28 C 0.83838(17) 0.35554(8) 0.25974(14) 0.076(3) Uani 1 1 d . . . . .
C239 C 0.8279(2) 0.35237(8) 0.22246(12) 0.078(3) Uani 1 1 d G . . . .
H239 H 0.846406 0.351220 0.205024 0.094 Uiso 1 1 calc R . . . .
C335 C 0.7903(3) 0.35087(8) 0.21070(11) 0.095(4) Uani 1 1 d G . . . .
H335 H 0.783146 0.348697 0.185226 0.114 Uiso 1 1 calc R . . . .
C381 C 0.7632(2) 0.35254(9) 0.23622(16) 0.106(4) Uani 1 1 d G . . . .
H381 H 0.737541 0.351519 0.228181 0.127 Uiso 1 1 calc R . . . .
C238 C 0.77371(14) 0.35572(6) 0.27349(14) 0.088(4) Uani 1 1 d G . . . .
C3LA C 0.81129(13) 0.35722(5) 0.28526(11) 0.066(3) Uani 1 1 d G . . . .
N137 N 0.82178(15) 0.36039(7) 0.32253(11) 0.069(2) Uani 1 1 d G . . . .
C2JA C 0.7947(2) 0.36207(8) 0.34805(12) 0.074(3) Uani 1 1 d G . . . .
C205 C 0.75711(18) 0.36057(9) 0.33629(18) 0.098(4) Uani 1 1 d G . . . .
H205 H 0.738598 0.361717 0.353727 0.118 Uiso 1 1 calc R . . . .
C3KA C 0.74662(13) 0.35740(10) 0.2990(2) 0.147(3) Uani 1 1 d DG . . . .
C4AA C 0.96594(14) 0.30123(8) 0.30372(10) 0.0862(12) Uani 1 1 d . . . . .
C4BA C 1.00229(13) 0.30143(9) 0.29274(14) 0.0862(12) Uani 1 1 d G . . . .
H4BA H 1.022752 0.300741 0.310800 0.103 Uiso 1 1 calc R . . . .
C225 C 1.00871(12) 0.30264(9) 0.25532(15) 0.0862(12) Uani 1 1 d G . . . .
H225 H 1.033549 0.302778 0.247815 0.103 Uiso 1 1 calc R . . . .
C254 C 0.97877(14) 0.30365(9) 0.22889(12) 0.0862(12) Uani 1 1 d G . . . .
H254 H 0.983155 0.304473 0.203321 0.103 Uiso 1 1 calc R . . . .
C84 C 0.94242(13) 0.30344(6) 0.23988(9) 0.0862(12) Uani 1 1 d G . . . .
C187 C 0.93601(13) 0.30223(5) 0.27729(9) 0.0862(12) Uani 1 1 d G . . . .
N124 N 0.89966(13) 0.30203(7) 0.28827(11) 0.063(2) Uani 1 1 d G . . . .
C158 C 0.86972(12) 0.30304(8) 0.26184(14) 0.0862(12) Uani 1 1 d G . . . .
C9FA C 0.87613(13) 0.30425(9) 0.22443(13) 0.0862(12) Uani 1 1 d G . . . .
H9FA H 0.855675 0.304935 0.206367 0.103 Uiso 1 1 calc R . . . .
C210 C 0.91248(15) 0.30445(8) 0.21345(10) 0.0862(12) Uani 1 1 d DG . . . .
C32 C 0.9268(4) 0.6375(2) 0.2297(5) 0.120(2) Uani 1 1 d . . . . .
H32 H 0.926411 0.629466 0.206159 0.144 Uiso 1 1 calc R . . . .
C7LA C 0.82354(15) 0.20699(7) 0.31751(9) 0.067(3) Uani 1 1 d . . . . .
C1LA C 0.78992(17) 0.20242(7) 0.29791(11) 0.089(4) Uani 1 1 d G . . . .
H1LA H 0.789262 0.200144 0.271921 0.107 Uiso 1 1 calc R . . . .
C8CA C 0.75725(14) 0.20119(8) 0.31632(15) 0.069(3) Uani 1 1 d G . . . .
H8CA H 0.734271 0.198067 0.302915 0.083 Uiso 1 1 calc R . . . .
C174 C 0.75821(11) 0.20452(8) 0.35434(15) 0.085(3) Uani 1 1 d G . . . .
H174 H 0.735883 0.203679 0.366919 0.102 Uiso 1 1 calc R . . . .
C136 C 0.79183(10) 0.20909(5) 0.37394(11) 0.070(3) Uani 1 1 d G . . . .
C39 C 0.82450(11) 0.21033(5) 0.35553(9) 0.056(2) Uani 1 1 d G . . . .
N53 N 0.85812(10) 0.21489(7) 0.37514(11) 0.067(2) Uani 1 1 d G . . . .
C30 C 0.85908(13) 0.21823(7) 0.41316(11) 0.067(3) Uani 1 1 d G . . . .
C1FA C 0.82642(16) 0.21699(8) 0.43157(9) 0.079(3) Uani 1 1 d G . . . .
H1FA H 0.827072 0.219272 0.457556 0.095 Uiso 1 1 calc R . . . .
C11 C 0.79279(13) 0.21243(8) 0.41196(11) 0.074(3) Uani 1 1 d DG . . . .
C37 C 0.7559(4) 0.52028(14) 0.3953(3) 0.079(3) Uani 1 1 d . . . . .
C3IA C 0.86500(16) 0.37918(8) 0.41756(12) 0.084(3) Uani 1 1 d . . . . .
C123 C 0.85334(17) 0.37594(9) 0.45296(12) 0.110(5) Uani 1 1 d G . . . .
H123 H 0.829328 0.370356 0.456054 0.132 Uiso 1 1 calc R . . . .
C129 C 0.87683(16) 0.38086(10) 0.48384(11) 0.142(6) Uani 1 1 d G U . . .
H12B H 0.868857 0.378646 0.508034 0.171 Uiso 1 1 calc R . . . .
C325 C 0.91197(16) 0.38902(9) 0.47931(11) 0.116(5) Uani 1 1 d G U . . .
H325 H 0.928014 0.392390 0.500418 0.139 Uiso 1 1 calc R . . . .
C7GA C 0.92362(16) 0.39226(7) 0.44391(11) 0.095(4) Uani 1 1 d G U . . .
C111 C 0.90014(16) 0.38734(6) 0.41304(11) 0.088(4) Uani 1 1 d G . . . .
N106 N 0.91180(17) 0.39058(8) 0.37763(11) 0.089(3) Uani 1 1 d G . . . .
C7HA C 0.94694(17) 0.39874(9) 0.37311(12) 0.096(4) Uani 1 1 d G . . . .
C196 C 0.97042(17) 0.40367(10) 0.40398(12) 0.127(6) Uani 1 1 d G . . . .
H196 H 0.994439 0.409248 0.400891 0.153 Uiso 1 1 calc R . . . .
C221 C 0.95876(17) 0.40043(10) 0.43939(12) 0.125(6) Uani 1 1 d DG . . . .
O45 O 0.6053(2) 0.78508(18) 0.5830(3) 0.130(3) Uani 1 1 d D . . . .
C8LA C 0.6249(5) 0.65575(16) 0.3698(3) 0.093(4) Uani 1 1 d . . . . .
C48 C 0.4634(4) 0.7024(2) 0.9526(4) 0.113(4) Uiso 1 1 d . . . . .
H48 H 0.465072 0.717076 0.959996 0.135 Uiso 1 1 calc R . . . .
C5NA C 0.6699(4) 0.55494(13) 0.3455(3) 0.075(3) Uani 1 1 d . . . . .
C55 C 0.6024(4) 0.66439(14) 0.8764(3) 0.076(3) Uani 1 1 d . . . . .
C9DA C 0.6531(3) 0.79137(12) 0.7164(3) 0.062(3) Uani 1 1 d . . . . .
C3AA C 0.9788(4) 0.29550(14) 0.3708(3) 0.071(3) Uani 1 1 d . . . . .
C50A C 0.6912(4) 0.39903(17) 0.8505(3) 0.082(3) Uani 1 1 d . . . . .
C66 C 0.64965(12) 0.73961(7) 0.70991(12) 0.060(2) Uani 1 1 d . . . . .
C103 C 0.65702(17) 0.74101(8) 0.67275(11) 0.074(3) Uani 1 1 d G . . . .
H103 H 0.636986 0.741677 0.654212 0.089 Uiso 1 1 calc R . . . .
C124 C 0.69370(19) 0.74143(8) 0.66272(9) 0.078(3) Uani 1 1 d G . . . .
H124 H 0.698736 0.742393 0.637328 0.094 Uiso 1 1 calc R . . . .
C220 C 0.72301(15) 0.74046(8) 0.68985(11) 0.079(3) Uani 1 1 d G . . . .
H220 H 0.748078 0.740749 0.682993 0.095 Uiso 1 1 calc R . . . .
C73 C 0.71564(12) 0.73906(6) 0.72700(10) 0.067(3) Uani 1 1 d G . . . .
C57 C 0.67896(11) 0.73863(5) 0.73703(9) 0.061(2) Uani 1 1 d G . . . .
N114 N 0.67158(13) 0.73723(7) 0.77419(10) 0.069(2) Uani 1 1 d G . . . .
C69 C 0.70089(17) 0.73625(7) 0.80132(9) 0.067(3) Uani 1 1 d G . . . .
C1AA C 0.73757(15) 0.73668(8) 0.79129(12) 0.075(3) Uani 1 1 d G . . . .
H1AA H 0.757605 0.736010 0.809827 0.090 Uiso 1 1 calc R . . . .
C100 C 0.74495(11) 0.73808(8) 0.75413(14) 0.071(3) Uani 1 1 d G . . . .
C67 C 0.5320(5) 0.3588(3) 0.7314(5) 0.133(5) Uani 1 1 d . . . . .
H67A H 0.532893 0.350877 0.754489 0.200 Uiso 1 1 calc GR . . . .
H67B H 0.517755 0.351188 0.711822 0.200 Uiso 1 1 calc GR . . . .
H67C H 0.519850 0.371958 0.735248 0.200 Uiso 1 1 calc GR . . . .
C77 C 0.71450(15) 0.68399(7) 0.82196(10) 0.063(3) Uani 1 1 d . . . . .
C5DA C 0.75220(15) 0.68902(8) 0.82461(14) 0.070(3) Uani 1 1 d G . . . .
H5DA H 0.764811 0.691472 0.802787 0.084 Uiso 1 1 calc R . . . .
C260 C 0.77144(13) 0.69046(8) 0.85920(17) 0.084(3) Uani 1 1 d G . . . .
H260 H 0.797212 0.693904 0.861013 0.101 Uiso 1 1 calc R . . . .
C7CA C 0.75299(13) 0.68688(8) 0.89113(14) 0.076(3) Uani 1 1 d G . . . .
H7CA H 0.766144 0.687865 0.914770 0.092 Uiso 1 1 calc R . . . .
C155 C 0.71529(13) 0.68185(5) 0.88848(9) 0.073(3) Uani 1 1 d G . . . .
C59 C 0.69604(13) 0.68040(5) 0.85389(8) 0.072(3) Uani 1 1 d G . . . .
N71 N 0.65834(13) 0.67537(7) 0.85123(11) 0.063(2) Uani 1 1 d G . . . .
C56 C 0.63988(13) 0.67178(7) 0.88317(13) 0.063(2) Uani 1 1 d G . . . .
C148 C 0.65913(16) 0.67323(8) 0.91775(11) 0.078(3) Uani 1 1 d G . . . .
H14A H 0.646513 0.670776 0.939579 0.093 Uiso 1 1 calc R . . . .
C101 C 0.69683(16) 0.67826(8) 0.92041(8) 0.065(2) Uani 1 1 d DG . . . .
O83 O 1.0461(5) 0.3906(2) 0.2571(4) 0.205(7) Uani 1 1 d D . . . .
C85 C 0.9562(4) 0.25029(15) 0.2878(3) 0.070(3) Uani 1 1 d . . . . .
C9JA C 0.9027(4) 0.33280(15) 0.4242(3) 0.088(3) Uani 1 1 d . . . . .
O1KA O 0.8561(5) 0.3526(3) 1.0196(4) 0.291(15) Uani 1 1 d D . . . .
C61A C 0.83341(16) 0.44296(8) 0.78688(13) 0.071(3) Uani 1 1 d . . . . .
C62A C 0.87022(15) 0.44479(9) 0.77770(18) 0.096(4) Uani 1 1 d G . . . .
H62A H 0.889780 0.445627 0.796716 0.115 Uiso 1 1 calc R . . . .
C63A C 0.87843(15) 0.44540(9) 0.7407(2) 0.102(5) Uani 1 1 d G . . . .
H63A H 0.903596 0.446649 0.734431 0.123 Uiso 1 1 calc R . . . .
C64A C 0.84982(17) 0.44417(9) 0.71288(16) 0.104(5) Uani 1 1 d G . . . .
H64A H 0.855429 0.444585 0.687596 0.125 Uiso 1 1 calc R . . . .
C65A C 0.81300(16) 0.44234(6) 0.72206(11) 0.076(3) Uani 1 1 d G . . . .
C66A C 0.80479(14) 0.44173(5) 0.75906(11) 0.068(3) Uani 1 1 d G . . . .
N14A N 0.76797(15) 0.43990(8) 0.76824(13) 0.076(2) Uani 1 1 d G . . . .
C67A C 0.73936(15) 0.43867(8) 0.74042(17) 0.082(3) Uani 1 1 d G . . . .
C68A C 0.74757(18) 0.43928(9) 0.70342(15) 0.086(3) Uani 1 1 d G . . . .
H68A H 0.728011 0.438440 0.684406 0.103 Uiso 1 1 calc R . . . .
C69A C 0.78439(19) 0.44111(9) 0.69424(11) 0.095(4) Uani 1 1 d DG . . . .
O97 O 0.3875(3) 0.70243(16) 0.6963(3) 0.120 Uiso 1 1 d . . . . .
C7AA C 0.6778(2) 0.23559(14) 0.2561(3) 0.130(2) Uani 1 1 d . . . . .
C94 C 0.6623(3) 0.24208(13) 0.2218(3) 0.130(2) Uani 1 1 d G . . . .
H94 H 0.672531 0.253516 0.209922 0.156 Uiso 1 1 calc R . . . .
C353 C 0.6317(3) 0.23185(15) 0.2050(3) 0.130(2) Uani 1 1 d G . . . .
H353 H 0.621079 0.236289 0.181553 0.156 Uiso 1 1 calc R . . . .
C449 C 0.6167(2) 0.21512(14) 0.2224(3) 0.130(2) Uani 1 1 d G . . . .
H449 H 0.595776 0.208129 0.210872 0.156 Uiso 1 1 calc R . . . .
C3NA C 0.6322(3) 0.20863(13) 0.2567(3) 0.130(2) Uani 1 1 d G . . . .
H3NA H 0.621924 0.197197 0.268559 0.156 Uiso 1 1 calc R . . . .
C511 C 0.6628(3) 0.21886(15) 0.2735(3) 0.130(2) Uani 1 1 d G . . . .
H511 H 0.673377 0.214424 0.296928 0.156 Uiso 1 1 calc R . . . .
C3BA C 1.0275(5) 0.2844(2) 0.5492(3) 0.127(5) Uani 1 1 d D . . . .
H3BA H 1.054792 0.287470 0.552783 0.152 Uiso 1 1 calc R . . . .
C8DA C 0.91588(15) 0.40336(8) 0.26837(15) 0.080(3) Uani 1 1 d . . . . .
C5CA C 0.94424(16) 0.40205(9) 0.2442(2) 0.094(4) Uani 1 1 d G . . . .
H5CA H 0.969567 0.401517 0.253616 0.113 Uiso 1 1 calc R . . . .
C282 C 0.9355(2) 0.40150(9) 0.2061(2) 0.106(5) Uani 1 1 d G . . . .
H282 H 0.954913 0.400604 0.189574 0.127 Uiso 1 1 calc R . . . .
C6CA C 0.8985(2) 0.40228(9) 0.19228(13) 0.104(4) Uani 1 1 d G . . . .
H6CA H 0.892524 0.401910 0.166284 0.125 Uiso 1 1 calc R . . . .
C246 C 0.87012(18) 0.40360(6) 0.21649(10) 0.081(3) Uani 1 1 d G . . . .
C132 C 0.87882(15) 0.40414(5) 0.25453(10) 0.077(3) Uani 1 1 d G . . . .
N136 N 0.85047(16) 0.40546(7) 0.27874(10) 0.069(2) Uani 1 1 d G . . . .
C0NA C 0.81340(15) 0.40623(7) 0.26491(15) 0.067(3) Uani 1 1 d G . . . .
C269 C 0.80470(17) 0.40569(8) 0.22687(16) 0.095(4) Uani 1 1 d G . . . .
H269 H 0.779370 0.406221 0.217412 0.115 Uiso 1 1 calc R . . . .
C236 C 0.8331(2) 0.40437(8) 0.20266(11) 0.086(4) Uani 1 1 d DG . . . .
C0FA C 0.81694(12) 0.50653(7) 0.23887(9) 0.057(2) Uani 1 1 d . . . . .
C9KA C 0.82605(13) 0.51197(8) 0.20344(10) 0.071(3) Uani 1 1 d G . . . .
H9KA H 0.806932 0.513471 0.184132 0.085 Uiso 1 1 calc R . . . .
C313 C 0.86313(14) 0.51520(9) 0.19625(10) 0.094(4) Uani 1 1 d G . . . .
H313 H 0.869358 0.518911 0.172037 0.112 Uiso 1 1 calc R . . . .
C6LA C 0.89111(13) 0.51300(9) 0.22450(9) 0.080(3) Uani 1 1 d G . . . .
H6LA H 0.916450 0.515204 0.219590 0.097 Uiso 1 1 calc R . . . .
C190 C 0.88200(12) 0.50756(6) 0.25993(9) 0.083(3) Uani 1 1 d G . . . .
C145 C 0.84491(12) 0.50433(5) 0.26712(9) 0.066(3) Uani 1 1 d G . . . .
N50 N 0.83580(12) 0.49890(7) 0.30255(9) 0.068(2) Uani 1 1 d G . . . .
C178 C 0.86378(12) 0.49669(7) 0.33080(9) 0.066(3) Uani 1 1 d G . . . .
C1CA C 0.90086(12) 0.49993(9) 0.32361(10) 0.082(3) Uani 1 1 d G . . . .
H1CB H 0.919976 0.498421 0.342920 0.099 Uiso 1 1 calc R . . . .
C278 C 0.90997(12) 0.50536(9) 0.28818(9) 0.082(3) Uani 1 1 d DG . . . .
C0LA C 0.8693(3) 0.20386(13) 0.2685(3) 0.063(2) Uani 1 1 d . . . . .
C125 C 0.9559(2) 0.34458(10) 0.38798(14) 0.094(4) Uani 1 1 d . . . . .
C6IA C 0.9849(3) 0.34514(11) 0.41546(16) 0.101(4) Uani 1 1 d G . . . .
H6IA H 0.980072 0.342433 0.440501 0.122 Uiso 1 1 calc R . . . .
C458 C 1.0209(2) 0.34964(12) 0.4063(2) 0.151(8) Uani 1 1 d G . . . .
H458 H 1.040783 0.350023 0.425072 0.181 Uiso 1 1 calc R . . . .
C242 C 1.02799(16) 0.35360(12) 0.3697(3) 0.148(8) Uani 1 1 d G . . . .
H242 H 1.052641 0.356682 0.363389 0.178 Uiso 1 1 calc R . . . .
C259 C 0.99897(14) 0.35305(8) 0.3422(2) 0.115(5) Uani 1 1 d G . . . .
C232 C 0.96291(14) 0.34854(6) 0.35134(14) 0.082(3) Uani 1 1 d G . . . .
N170 N 0.93389(14) 0.34799(8) 0.32387(14) 0.070(2) Uani 1 1 d G . . . .
C6EA C 0.9409(2) 0.35194(9) 0.28722(14) 0.081(3) Uani 1 1 d G . . . .
C248 C 0.9770(2) 0.35645(11) 0.27806(17) 0.108(4) Uani 1 1 d G . . . .
H248 H 0.981809 0.359152 0.253016 0.129 Uiso 1 1 calc R . . . .
C250 C 1.00602(17) 0.35700(12) 0.3055(2) 0.188(7) Uani 1 1 d DG . . . .
C6GA C 0.5806(3) 0.74061(14) 0.7044(3) 0.071(3) Uani 1 1 d . . . . .
C1C C 0.6387(4) 0.54138(14) 0.7613(3) 0.071(3) Uani 1 1 d . . . . .
C8AA C 0.5939(4) 0.3739(2) 0.7458(4) 0.108(4) Uani 1 1 d . . . . .
H8AA H 0.598211 0.366261 0.769321 0.130 Uiso 1 1 calc R . . . .
H8AB H 0.581456 0.386973 0.751191 0.130 Uiso 1 1 calc R . . . .
C7KA C 0.55773(19) 0.65068(8) 0.82498(13) 0.073(3) Uani 1 1 d . . . . .
C326 C 0.5241(2) 0.65011(10) 0.84192(18) 0.095(4) Uani 1 1 d G . . . .
H326 H 0.523474 0.653636 0.867353 0.114 Uiso 1 1 calc R . . . .
C446 C 0.49151(18) 0.64439(11) 0.8216(2) 0.120(5) Uani 1 1 d G . . . .
H446 H 0.468551 0.644007 0.833215 0.144 Uiso 1 1 calc R . . . .
C345 C 0.49248(16) 0.63924(10) 0.7844(2) 0.141(7) Uani 1 1 d G . . . .
H345 H 0.470178 0.635327 0.770565 0.169 Uiso 1 1 calc R . . . .
C365 C 0.52607(16) 0.63980(7) 0.76749(17) 0.101(4) Uani 1 1 d G . . . .
C6MA C 0.55869(15) 0.64552(5) 0.78777(13) 0.088(4) Uani 1 1 d G . . . .
N67 N 0.59229(17) 0.64608(8) 0.77083(14) 0.083(3) Uani 1 1 d G . . . .
C4KA C 0.5933(2) 0.64093(9) 0.73362(15) 0.095(4) Uani 1 1 d G . . . .
C351 C 0.5606(3) 0.63521(10) 0.71334(13) 0.123(6) Uani 1 1 d G . . . .
H351 H 0.561290 0.631683 0.687903 0.147 Uiso 1 1 calc R . . . .
C0IA C 0.5270(2) 0.63464(10) 0.73027(17) 0.123(6) Uani 1 1 d DG . . . .
O4DA O 1.0420(6) 0.3775(2) 0.1991(5) 0.228(10) Uani 1 1 d D . . . .
C8HA C 0.67515(13) 0.55219(7) 0.27574(10) 0.072(3) Uani 1 1 d . . . . .
C17 C 0.63805(13) 0.54989(8) 0.26273(14) 0.079(3) Uani 1 1 d G . . . .
H17 H 0.619088 0.549027 0.279736 0.094 Uiso 1 1 calc R . . . .
C1KA C 0.62871(12) 0.54886(8) 0.22483(15) 0.080(3) Uani 1 1 d G . . . .
H1KA H 0.603351 0.547290 0.215934 0.096 Uiso 1 1 calc R . . . .
C7EA C 0.65646(14) 0.55012(8) 0.19994(11) 0.083(3) Uani 1 1 d G . . . .
H7EA H 0.650066 0.549419 0.174036 0.100 Uiso 1 1 calc R . . . .
C72 C 0.69355(13) 0.55242(5) 0.21295(8) 0.061(2) Uani 1 1 d G . . . .
C128 C 0.70290(12) 0.55345(5) 0.25085(8) 0.066(3) Uani 1 1 d G . . . .
N69 N 0.74000(12) 0.55575(6) 0.26386(10) 0.063(2) Uani 1 1 d G . . . .
C5BA C 0.76775(12) 0.55701(7) 0.23897(13) 0.070(3) Uani 1 1 d G . . . .
C26 C 0.75840(14) 0.55598(8) 0.20107(12) 0.066(3) Uani 1 1 d G . . . .
H26 H 0.777368 0.556844 0.184064 0.079 Uiso 1 1 calc R . . . .
C6DA C 0.72130(15) 0.55368(7) 0.18806(9) 0.069(3) Uani 1 1 d DG . . . .
C9CA C 0.9069(4) 0.44466(13) 0.3990(3) 0.081(3) Uani 1 1 d . . . . .
C151 C 0.7398(4) 0.62448(18) 0.4170(3) 0.088(3) Uani 1 1 d . . . . .
C0DA C 0.6379(4) 0.53393(17) 0.6221(3) 0.0995(13) Uani 1 1 d D . . . .
H0DA H 0.623330 0.544633 0.634045 0.119 Uiso 1 1 calc R . . . .
H0DB H 0.627818 0.520405 0.628588 0.119 Uiso 1 1 calc R . . . .
C5MA C 0.5709(5) 0.3623(4) 0.7203(6) 0.153(7) Uani 1 1 d . . . . .
H5MA H 0.568082 0.370761 0.697196 0.183 Uiso 1 1 calc R . . . .
C1D C 0.76853(17) 0.53932(9) 0.73783(12) 0.0995(13) Uani 1 1 d . . . . .
C112 C 0.79690(16) 0.53882(10) 0.71355(17) 0.0995(13) Uani 1 1 d G . . . .
H112 H 0.822255 0.539410 0.722907 0.119 Uiso 1 1 calc R . . . .
C113 C 0.78817(18) 0.53747(10) 0.67558(16) 0.0995(13) Uani 1 1 d G . . . .
H113 H 0.807561 0.537129 0.658985 0.119 Uiso 1 1 calc R . . . .
C114 C 0.75107(18) 0.53661(9) 0.66189(11) 0.0995(13) Uani 1 1 d G . . . .
H114 H 0.745105 0.535682 0.635942 0.119 Uiso 1 1 calc R . . . .
C115 C 0.72270(17) 0.53710(6) 0.68618(9) 0.0995(13) Uani 1 1 d G . . . .
C6 C 0.73142(16) 0.53846(5) 0.72415(9) 0.0995(13) Uani 1 1 d G . . . .
N24A N 0.70305(18) 0.53895(8) 0.74843(10) 0.087(3) Uani 1 1 d G . . . .
C117 C 0.66595(17) 0.53809(9) 0.73474(15) 0.0995(13) Uani 1 1 d G . . . .
C118 C 0.65722(16) 0.53674(10) 0.69677(16) 0.0995(13) Uani 1 1 d G . . . .
H11B H 0.631868 0.536148 0.687417 0.119 Uiso 1 1 calc R . . . .
C1F C 0.68560(17) 0.53624(9) 0.67249(12) 0.0995(13) Uani 1 1 d DG . . . .
C21A C 0.71088(19) 0.34054(9) 0.80335(15) 0.082(3) Uani 1 1 d . . . . .
C22A C 0.6788(2) 0.33276(11) 0.78482(17) 0.110(4) Uani 1 1 d G . . . .
H22C H 0.678841 0.329188 0.759358 0.131 Uiso 1 1 calc R . . . .
C23A C 0.6465(2) 0.33019(12) 0.8035(2) 0.117(5) Uani 1 1 d G . . . .
H23B H 0.624598 0.324872 0.790880 0.141 Uiso 1 1 calc R . . . .
C24A C 0.64644(15) 0.33541(12) 0.8408(2) 0.116(4) Uani 1 1 d G . . . .
H24D H 0.624419 0.333662 0.853598 0.139 Uiso 1 1 calc R . . . .
C25A C 0.67856(13) 0.34320(9) 0.85933(16) 0.098(4) Uani 1 1 d G . . . .
C26A C 0.71078(13) 0.34576(6) 0.84061(14) 0.091(4) Uani 1 1 d G . . . .
N6A N 0.74289(13) 0.35355(9) 0.85914(17) 0.089(3) Uani 1 1 d G . . . .
C27A C 0.74279(18) 0.35877(11) 0.89639(17) 0.113(5) Uani 1 1 d G . . . .
C28A C 0.7106(2) 0.35620(12) 0.91512(15) 0.130(6) Uani 1 1 d G . . . .
H28C H 0.710496 0.359773 0.940582 0.157 Uiso 1 1 calc R . . . .
C29A C 0.67845(19) 0.34842(13) 0.89659(17) 0.123(5) Uani 1 1 d DG . . . .
C183 C 0.8069(4) 0.55747(12) 0.2554(3) 0.064(3) Uani 1 1 d . . . . .
C184 C 0.6749(4) 0.60286(13) 0.2663(3) 0.065(3) Uani 1 1 d . . . . .
C191 C 0.52115(17) 0.79547(8) 0.72895(16) 0.090(3) Uani 1 1 d . . . . .
C291 C 0.48451(16) 0.79514(10) 0.7138(2) 0.122(5) Uani 1 1 d G . . . .
H291 H 0.464452 0.796658 0.729415 0.146 Uiso 1 1 calc R . . . .
C266 C 0.47722(16) 0.79258(11) 0.6758(2) 0.110(5) Uani 1 1 d G . . . .
H266 H 0.452179 0.792352 0.665497 0.132 Uiso 1 1 calc R . . . .
C175 C 0.50657(18) 0.79035(9) 0.65302(17) 0.117(5) Uani 1 1 d G . . . .
H175 H 0.501588 0.788603 0.627067 0.140 Uiso 1 1 calc R . . . .
C186 C 0.54321(17) 0.79068(6) 0.66816(12) 0.079(3) Uani 1 1 d G . . . .
C2DA C 0.55050(15) 0.79324(5) 0.70613(12) 0.076(3) Uani 1 1 d G . . . .
N132 N 0.58714(16) 0.79357(6) 0.72127(11) 0.066(2) Uani 1 1 d G . . . .
C235 C 0.61649(15) 0.79134(8) 0.69844(14) 0.078(3) Uani 1 1 d G . . . .
C9GA C 0.60920(18) 0.78879(8) 0.66047(14) 0.084(3) Uani 1 1 d G . . . .
H9GA H 0.629263 0.787264 0.644870 0.100 Uiso 1 1 calc R . . . .
C253 C 0.57256(19) 0.78845(7) 0.64533(11) 0.104(5) Uani 1 1 d DG . . . .
C41A C 0.76052(14) 0.38949(8) 0.74292(17) 0.068(3) Uani 1 1 d . . . . .
C42A C 0.7626(2) 0.38578(9) 0.70526(18) 0.094(4) Uani 1 1 d G . . . .
H42D H 0.786063 0.385971 0.694684 0.113 Uiso 1 1 calc R . . . .
C43A C 0.7302(2) 0.38181(9) 0.68308(13) 0.107(4) Uani 1 1 d G . . . .
H43F H 0.731614 0.379275 0.657336 0.128 Uiso 1 1 calc R . . . .
C44A C 0.6958(2) 0.38153(9) 0.69855(12) 0.099(4) Uani 1 1 d G . . . .
H44C H 0.673728 0.378815 0.683388 0.119 Uiso 1 1 calc R . . . .
C45A C 0.69379(14) 0.38524(6) 0.73621(12) 0.078(3) Uani 1 1 d G . . . .
C46A C 0.72614(13) 0.38922(5) 0.75840(12) 0.078(3) Uani 1 1 d G . . . .
N10A N 0.72410(15) 0.39292(8) 0.79606(12) 0.079(2) Uani 1 1 d G . . . .
C47A C 0.68971(18) 0.39265(9) 0.81153(13) 0.077(3) Uani 1 1 d G . . . .
C48A C 0.65737(15) 0.38867(9) 0.78935(19) 0.090(3) Uani 1 1 d G . . . .
H48A H 0.633867 0.388483 0.799926 0.108 Uiso 1 1 calc R . . . .
C49A C 0.65941(13) 0.38497(9) 0.75169(18) 0.102(4) Uani 1 1 d DG . . . .
C195 C 0.5016(5) 0.6177(4) 0.6731(6) 0.180 Uiso 1 1 d D . . . .
H19A H 0.517552 0.605492 0.677732 0.216 Uiso 1 1 calc R . . . .
H19B H 0.514127 0.626972 0.656285 0.216 Uiso 1 1 calc R . . . .
C198 C 0.5707(6) 0.59200(17) 0.7730(4) 0.098(4) Uani 1 1 d . . . . .
O200 O 0.9166(3) 0.45221(18) 0.0879(3) 0.136(3) Uiso 1 1 d D . . . .
C201 C 0.70129(14) 0.50701(8) 0.35352(11) 0.0818(10) Uani 1 1 d . . . . .
C230 C 0.67325(18) 0.50413(9) 0.37767(10) 0.0818(10) Uani 1 1 d G . . . .
H230 H 0.678375 0.506131 0.403537 0.098 Uiso 1 1 calc R . . . .
C314 C 0.63770(16) 0.49833(9) 0.36396(14) 0.0818(10) Uani 1 1 d G . . . .
H314 H 0.618533 0.496357 0.380465 0.098 Uiso 1 1 calc R . . . .
C53 C 0.63019(12) 0.49540(8) 0.32611(14) 0.0818(10) Uani 1 1 d G . . . .
H53 H 0.605899 0.491433 0.316740 0.098 Uiso 1 1 calc R . . . .
C322 C 0.65824(11) 0.49828(6) 0.30196(11) 0.0818(10) Uani 1 1 d G . . . .
C214 C 0.69378(11) 0.50409(5) 0.31566(10) 0.0818(10) Uani 1 1 d G . . . .
N97 N 0.72183(11) 0.50697(8) 0.29152(13) 0.0631(19) Uani 1 1 d G . . . .
C5JA C 0.71433(15) 0.50404(8) 0.25366(12) 0.0818(10) Uani 1 1 d G . . . .
C263 C 0.67878(17) 0.49824(9) 0.23996(10) 0.0818(10) Uani 1 1 d G . . . .
H263 H 0.673651 0.496239 0.214084 0.098 Uiso 1 1 calc R . . . .
C197 C 0.65073(13) 0.49536(8) 0.26410(12) 0.0818(10) Uani 1 1 d DG . . . .
C90A C 0.7682(4) 0.48969(15) 0.7370(4) 0.080(3) Uani 1 1 d . . . . .
N208 N 0.6678(4) 0.5384(2) 0.4886(5) 0.160(5) Uiso 1 1 d D . . . .
H20C H 0.645222 0.538555 0.475489 0.192 Uiso 1 1 calc GR . . . .
H20D H 0.664368 0.536308 0.513024 0.192 Uiso 1 1 calc GR . . . .
H20E H 0.682056 0.528168 0.480094 0.192 Uiso 1 1 calc GR . . . .
C209 C 0.8206(4) 0.7416(3) 0.7880(5) 0.136(2) Uani 1 1 d . . . . .
H20A H 0.810553 0.752003 0.804641 0.163 Uiso 1 1 calc R . . . .
H20B H 0.821123 0.728191 0.800665 0.163 Uiso 1 1 calc R . . . .
C211 C 0.67841(18) 0.61062(11) 0.39783(16) 0.1167(12) Uani 1 1 d . . . . .
C8GA C 0.6627(2) 0.60868(12) 0.43173(14) 0.1167(12) Uani 1 1 d G . . . .
H8GA H 0.677014 0.611859 0.454046 0.140 Uiso 1 1 calc R . . . .
C401 C 0.6260(2) 0.60210(12) 0.43296(16) 0.1167(12) Uani 1 1 d G . . . .
H401 H 0.615224 0.600779 0.456132 0.140 Uiso 1 1 calc R . . . .
C312 C 0.60500(19) 0.59745(12) 0.40031(18) 0.1167(12) Uani 1 1 d G . . . .
H312 H 0.579917 0.592956 0.401153 0.140 Uiso 1 1 calc R . . . .
C14 C 0.62073(15) 0.59939(8) 0.36641(16) 0.1167(12) Uani 1 1 d G . . . .
C47 C 0.65744(14) 0.60597(7) 0.36517(14) 0.1167(12) Uani 1 1 d G . . . .
N1 N 0.67317(16) 0.60790(9) 0.33127(16) 0.071(2) Uani 1 1 d G . . . .
C0AA C 0.6522(2) 0.60326(10) 0.29861(14) 0.1167(12) Uani 1 1 d G . . . .
C71 C 0.6155(2) 0.59668(12) 0.29985(16) 0.1167(12) Uani 1 1 d G . . . .
H71 H 0.601161 0.593501 0.277531 0.140 Uiso 1 1 calc R . . . .
C247 C 0.59976(16) 0.59474(12) 0.33375(19) 0.1167(12) Uani 1 1 d G . . . .
C212 C 0.63113(17) 0.61517(9) 0.88858(16) 0.075(3) Uani 1 1 d . . . . .
C228 C 0.6316(2) 0.61899(11) 0.92642(16) 0.106(4) Uani 1 1 d G . . . .
H228 H 0.653599 0.624010 0.939372 0.127 Uiso 1 1 calc R . . . .
C408 C 0.5997(3) 0.61547(12) 0.94532(13) 0.131(6) Uani 1 1 d G . . . .
H408 H 0.600030 0.618079 0.971182 0.157 Uiso 1 1 calc R . . . .
C475 C 0.5675(2) 0.60812(12) 0.92637(16) 0.115(4) Uani 1 1 d G . . . .
H475 H 0.545744 0.605712 0.939288 0.138 Uiso 1 1 calc R . . . .
C432 C 0.56707(18) 0.60430(8) 0.88853(16) 0.109(4) Uani 1 1 d G . . . .
C206 C 0.59889(16) 0.60782(6) 0.86964(12) 0.090(3) Uani 1 1 d G . . . .
N176 N 0.59846(19) 0.60400(8) 0.83180(12) 0.086(3) Uani 1 1 d G . . . .
C227 C 0.5662(2) 0.59665(9) 0.81285(16) 0.096(4) Uani 1 1 d G . . . .
C376 C 0.5344(2) 0.59313(11) 0.8317(2) 0.120(5) Uani 1 1 d G . . . .
H376 H 0.512355 0.588105 0.818795 0.145 Uiso 1 1 calc R . . . .
C520 C 0.53482(17) 0.59695(12) 0.8696(2) 0.135(6) Uani 1 1 d DG . . . .
C1E C 0.71548(16) 0.52136(9) 0.88999(17) 0.097(4) Uani 1 1 d . . . . .
C102 C 0.7054(2) 0.51917(10) 0.92622(19) 0.106(5) Uani 1 1 d G . . . .
H102 H 0.681506 0.513915 0.930854 0.127 Uiso 1 1 calc R . . . .
C1N C 0.7303(3) 0.52467(10) 0.95567(14) 0.114(5) Uani 1 1 d G . . . .
H1N H 0.723429 0.523172 0.980425 0.137 Uiso 1 1 calc R . . . .
C104 C 0.7653(2) 0.53236(10) 0.94888(11) 0.102(4) Uani 1 1 d G . . . .
H104 H 0.782307 0.536115 0.969009 0.123 Uiso 1 1 calc R . . . .
C1B C 0.77536(17) 0.53455(7) 0.91266(11) 0.088(3) Uani 1 1 d G . . . .
C1I C 0.75046(15) 0.52905(6) 0.88321(11) 0.079(3) Uani 1 1 d G . . . .
N22A N 0.76053(18) 0.53124(8) 0.84698(11) 0.083(3) Uani 1 1 d G . . . .
C1J C 0.79550(19) 0.53893(9) 0.84020(15) 0.090(4) Uani 1 1 d G . . . .
C1L C 0.82040(17) 0.54442(10) 0.8696(2) 0.100(4) Uani 1 1 d G . . . .
H1L H 0.844307 0.549679 0.865008 0.120 Uiso 1 1 calc R . . . .
C1M C 0.81033(17) 0.54223(10) 0.90587(18) 0.119(5) Uani 1 1 d DG . . . .
C218 C 0.79369(17) 0.65466(8) 0.31202(11) 0.069(3) Uani 1 1 d . . . . .
C252 C 0.8239(2) 0.66306(9) 0.29524(14) 0.079(3) Uani 1 1 d G . . . .
H252 H 0.820998 0.667466 0.270175 0.094 Uiso 1 1 calc R . . . .
C372 C 0.85819(18) 0.66500(10) 0.3151(2) 0.113(4) Uani 1 1 d G . . . .
H372 H 0.878802 0.670733 0.303674 0.136 Uiso 1 1 calc R . . . .
C257 C 0.86237(14) 0.65854(10) 0.3518(2) 0.087(3) Uani 1 1 d G . . . .
H257 H 0.885833 0.659869 0.365415 0.105 Uiso 1 1 calc R . . . .
C70 C 0.83221(13) 0.65015(7) 0.36859(14) 0.104(5) Uani 1 1 d G . . . .
C7 C 0.79787(13) 0.64821(5) 0.34869(11) 0.077(3) Uani 1 1 d G . . . .
N32 N 0.76771(14) 0.63981(7) 0.36547(14) 0.070(2) Uani 1 1 d G . . . .
C5FA C 0.77188(19) 0.63336(8) 0.40214(14) 0.097(4) Uani 1 1 d G . . . .
C35 C 0.8062(2) 0.63530(9) 0.42204(12) 0.088(4) Uani 1 1 d G . . . .
H35 H 0.809074 0.630891 0.447109 0.105 Uiso 1 1 calc R . . . .
C396 C 0.83638(18) 0.64370(9) 0.40527(14) 0.107(4) Uani 1 1 d DG . . . .
C219 C 0.78639(16) 0.41633(8) 0.36137(14) 0.083(3) Uani 1 1 d . . . . .
C294 C 0.75132(15) 0.40940(8) 0.3697(2) 0.095(4) Uani 1 1 d G . . . .
H294 H 0.733760 0.405230 0.350283 0.114 Uiso 1 1 calc R . . . .
C265 C 0.74196(16) 0.40857(9) 0.4063(2) 0.129(7) Uani 1 1 d G . . . .
H265 H 0.717995 0.403836 0.411963 0.154 Uiso 1 1 calc R . . . .
C467 C 0.76766(18) 0.41468(9) 0.43465(18) 0.110(5) Uani 1 1 d G . . . .
H467 H 0.761259 0.414111 0.459690 0.132 Uiso 1 1 calc R . . . .
C330 C 0.80273(17) 0.42161(6) 0.42636(12) 0.092(4) Uani 1 1 d G . . . .
C4JA C 0.81209(14) 0.42244(5) 0.38972(10) 0.072(3) Uani 1 1 d G . . . .
N151 N 0.84715(15) 0.42937(7) 0.38143(10) 0.073(2) Uani 1 1 d G . . . .
C152 C 0.87286(16) 0.43547(8) 0.40978(14) 0.075(3) Uani 1 1 d G . . . .
C8JA C 0.8635(2) 0.43464(9) 0.44642(12) 0.095(4) Uani 1 1 d G . . . .
H8JA H 0.881057 0.438813 0.465794 0.113 Uiso 1 1 calc R . . . .
C318 C 0.8284(2) 0.42771(9) 0.45471(10) 0.112(5) Uani 1 1 d DG . . . .
C223 C 0.6858(5) 0.5572(3) 0.4843(5) 0.148(6) Uiso 1 1 d D . . . .
H22A H 0.706529 0.558576 0.503640 0.177 Uiso 1 1 calc R . . . .
H22B H 0.667908 0.568466 0.487657 0.177 Uiso 1 1 calc R . . . .
C237 C 0.8092(5) 0.36741(15) 0.3866(3) 0.081(3) Uani 1 1 d . . . . .
C240 C 0.7760(5) 0.69859(17) 0.3582(4) 0.090(4) Uani 1 1 d . . . . .
C241 C 0.9496(4) 0.40251(16) 0.3319(4) 0.087(3) Uani 1 1 d . . . . .
C243 C 0.5339(3) 0.81168(15) 0.8297(3) 0.082(3) Uani 1 1 d . . . . .
H24A H 0.560229 0.808190 0.827911 0.123 Uiso 1 1 calc GR . . . .
H24B H 0.523965 0.804039 0.850183 0.123 Uiso 1 1 calc GR . . . .
H24C H 0.531551 0.826372 0.834288 0.123 Uiso 1 1 calc GR . . . .
C255 C 0.7865(4) 0.40884(13) 0.2927(3) 0.067(3) Uani 1 1 d . . . . .
C258 C 0.9493(4) 0.17869(15) 0.4222(3) 0.078(3) Uani 1 1 d . . . . .
H25A H 0.945161 0.190068 0.439064 0.117 Uiso 1 1 calc GR . . . .
H25B H 0.956522 0.166477 0.436685 0.117 Uiso 1 1 calc GR . . . .
H25C H 0.926313 0.175930 0.406868 0.117 Uiso 1 1 calc GR . . . .
C1G C 0.6610(4) 0.50582(18) 0.8549(3) 0.083(3) Uani 1 1 d . . . . .
C267 C 0.7013(4) 0.68769(14) 0.7532(3) 0.073(3) Uani 1 1 d . . . . .
C20A C 0.7515(4) 0.33917(15) 0.7516(5) 0.087(4) Uani 1 1 d . . . . .
C275 C 0.4260(7) 0.6980(4) 0.9493(7) 0.193(9) Uiso 1 1 d . . . . .
H27A H 0.421468 0.686613 0.931970 0.289 Uiso 1 1 calc GR . . . .
H27B H 0.412180 0.710063 0.939922 0.289 Uiso 1 1 calc GR . . . .
H27C H 0.417622 0.694230 0.973594 0.289 Uiso 1 1 calc GR . . . .
C81A C 0.8116(2) 0.48839(8) 0.86582(14) 0.088(4) Uani 1 1 d . . . . .
C82A C 0.8394(2) 0.49132(9) 0.89404(13) 0.095(4) Uani 1 1 d G . . . .
H82A H 0.833896 0.489531 0.919170 0.114 Uiso 1 1 calc R . . . .
C83A C 0.8752(2) 0.49686(10) 0.88550(18) 0.094(3) Uani 1 1 d G . . . .
H83A H 0.894142 0.498859 0.904791 0.113 Uiso 1 1 calc R . . . .
C84A C 0.88320(16) 0.49947(9) 0.8487(2) 0.105(4) Uani 1 1 d G . . . .
H84A H 0.907660 0.503258 0.842897 0.126 Uiso 1 1 calc R . . . .
C85A C 0.85544(14) 0.49654(6) 0.82051(16) 0.094(4) Uani 1 1 d G . . . .
C86A C 0.81965(14) 0.49100(5) 0.82905(13) 0.086(4) Uani 1 1 d G . . . .
N18A N 0.79190(14) 0.48807(7) 0.80083(15) 0.076(2) Uani 1 1 d G . . . .
C87A C 0.79992(19) 0.49069(8) 0.76406(14) 0.090(4) Uani 1 1 d G . . . .
C88A C 0.8357(2) 0.49623(9) 0.75552(14) 0.087(4) Uani 1 1 d G . . . .
H88A H 0.841199 0.498013 0.730392 0.104 Uiso 1 1 calc R . . . .
C89A C 0.86347(17) 0.49916(9) 0.78374(17) 0.095(4) Uani 1 1 d DG . . . .
C279 C 1.0131(4) 0.2906(2) 0.5101(3) 0.104(4) Uani 1 1 d D . . . .
H27D H 1.016392 0.305512 0.506550 0.125 Uiso 1 1 calc R . . . .
H27E H 1.027161 0.283334 0.491531 0.125 Uiso 1 1 calc R . . . .
C286 C 0.6477(4) 0.6878(2) 0.6210(3) 0.116(4) Uiso 1 1 d D . . . .
H28A H 0.623748 0.684956 0.606708 0.139 Uiso 1 1 calc R . . A .
H28B H 0.654919 0.701971 0.615455 0.139 Uiso 1 1 calc R . . A .
C71A C 0.66940(19) 0.44586(10) 0.81209(16) 0.128(2) Uani 1 1 d . . . . .
C72A C 0.6338(2) 0.43868(12) 0.80152(19) 0.128(2) Uani 1 1 d G . . . .
H72A H 0.628022 0.434244 0.776772 0.154 Uiso 1 1 calc R . . . .
C73A C 0.60670(17) 0.43800(12) 0.8271(2) 0.128(2) Uani 1 1 d G . . . .
H73A H 0.582375 0.433094 0.819917 0.154 Uiso 1 1 calc R . . . .
C74A C 0.61516(16) 0.44449(11) 0.8633(2) 0.128(2) Uani 1 1 d G . . . .
H74A H 0.596632 0.444027 0.880864 0.154 Uiso 1 1 calc R . . . .
C75A C 0.65075(15) 0.45167(8) 0.87392(17) 0.128(2) Uani 1 1 d G . . . .
C76A C 0.67787(15) 0.45235(7) 0.84829(16) 0.128(2) Uani 1 1 d G . . . .
N16A N 0.71345(15) 0.45953(9) 0.85887(18) 0.082(3) Uani 1 1 d G . . . .
C77A C 0.72192(17) 0.46603(10) 0.89507(19) 0.128(2) Uani 1 1 d G . . . .
C78A C 0.6948(2) 0.46534(12) 0.92070(17) 0.128(2) Uani 1 1 d G . . . .
H78A H 0.700595 0.469782 0.945443 0.154 Uiso 1 1 calc R . . . .
C79A C 0.6592(2) 0.45817(11) 0.91013(17) 0.128(2) Uani 1 1 d DG . . . .
C290 C 0.7163(3) 0.6816(2) 0.9600(2) 0.108(4) Uiso 1 1 d D . . . .
H29A H 0.741732 0.675822 0.960082 0.130 Uiso 1 1 calc R . . . .
H29B H 0.719006 0.696535 0.963902 0.130 Uiso 1 1 calc R . . . .
C1A C 0.7776(3) 0.31103(12) 0.90962(16) 0.135(7) Uani 1 1 d . . . . .
C2A C 0.7563(3) 0.30682(15) 0.93942(17) 0.189(11) Uani 1 1 d G . . . .
H2A H 0.732452 0.300670 0.935288 0.227 Uiso 1 1 calc R . . . .
C3A C 0.7700(3) 0.31161(16) 0.97526(16) 0.26(2) Uani 1 1 d G . . . .
H3AB H 0.755509 0.308730 0.995624 0.317 Uiso 1 1 calc R . . . .
C4A C 0.8050(3) 0.32060(14) 0.98130(15) 0.227(15) Uani 1 1 d G . . . .
H4A H 0.814361 0.323876 1.005799 0.272 Uiso 1 1 calc R . . . .
C5A C 0.8263(3) 0.32481(10) 0.95151(14) 0.190(13) Uani 1 1 d G . . . .
C6A C 0.8126(2) 0.32003(8) 0.91567(15) 0.110(5) Uani 1 1 d G . . . .
N2A N 0.8338(2) 0.32423(10) 0.88587(14) 0.106(3) Uani 1 1 d G . . . .
C7A C 0.8688(2) 0.33323(11) 0.89191(13) 0.112(5) Uani 1 1 d G . . . .
C8A C 0.8825(2) 0.33802(12) 0.92775(13) 0.153(8) Uani 1 1 d G . . . .
H8A H 0.906381 0.344168 0.931882 0.184 Uiso 1 1 calc R . . . .
C9A C 0.8612(3) 0.33381(13) 0.95755(13) 0.167(10) Uani 1 1 d DG . . . .
C295 C 0.9077(4) 0.35355(15) 0.2603(4) 0.081(3) Uani 1 1 d . . . . .
C60A C 0.8437(4) 0.44013(13) 0.8555(3) 0.072(3) Uani 1 1 d . . . . .
C309 C 0.5122(5) 0.80623(16) 0.7941(4) 0.089(4) Uani 1 1 d . . . . .
C317 C 0.6427(5) 0.4430(3) 0.4108(4) 0.120(5) Uani 1 1 d D . . . .
H31A H 0.644193 0.429824 0.397332 0.144 Uiso 1 1 calc R . . . .
H31B H 0.628739 0.452926 0.394560 0.144 Uiso 1 1 calc R . . . .
C319 C 0.7129(4) 0.45289(15) 0.2914(3) 0.082(3) Uani 1 1 d . . . . .
C321 C 0.80514(16) 0.31168(8) 0.33698(11) 0.075(3) Uani 1 1 d . . . . .
C307 C 0.76853(16) 0.30602(8) 0.32684(12) 0.089(4) Uani 1 1 d G . . . .
H307 H 0.761073 0.303454 0.301558 0.106 Uiso 1 1 calc R . . . .
C204 C 0.74285(15) 0.30413(9) 0.35371(14) 0.121(5) Uani 1 1 d G . . . .
H204 H 0.717829 0.300272 0.346782 0.145 Uiso 1 1 calc R . . . .
C488 C 0.75376(15) 0.30790(9) 0.39071(14) 0.110(5) Uani 1 1 d G . . . .
H488 H 0.736205 0.306605 0.409068 0.132 Uiso 1 1 calc R . . . .
C385 C 0.79036(15) 0.31355(6) 0.40084(12) 0.098(4) Uani 1 1 d G . . . .
C138 C 0.81605(15) 0.31544(5) 0.37398(11) 0.067(3) Uani 1 1 d G . . . .
N109 N 0.85265(15) 0.32109(7) 0.38411(11) 0.074(2) Uani 1 1 d G . . . .
C86 C 0.86357(15) 0.32485(8) 0.42111(11) 0.080(3) Uani 1 1 d G . . . .
C23 C 0.83788(17) 0.32296(9) 0.44798(11) 0.100(4) Uani 1 1 d G . . . .
H23 H 0.845346 0.325535 0.473262 0.120 Uiso 1 1 calc R . . . .
C329 C 0.80128(16) 0.31731(9) 0.43784(12) 0.109(4) Uani 1 1 d DG . . . .
C323 C 0.6439(4) 0.3504(2) 0.9561(4) 0.120 Uiso 1 1 d D . . . .
H32A H 0.664646 0.343614 0.970830 0.144 Uiso 1 1 calc R . . . .
H32B H 0.646387 0.365356 0.959951 0.144 Uiso 1 1 calc R . . . .
C327 C 1.0041(3) 0.41774(16) 0.7834(3) 0.107(4) Uani 1 1 d . . . . .
C9LA C 1.0352(4) 0.40923(14) 0.8025(3) 0.162(8) Uani 1 1 d G . . . .
H9LA H 1.032469 0.397777 0.818244 0.194 Uiso 1 1 calc R . . . .
C8FA C 1.0704(3) 0.41748(19) 0.7986(4) 0.156(8) Uani 1 1 d G . . . .
H8FA H 1.091702 0.411669 0.811630 0.188 Uiso 1 1 calc R . . . .
C451 C 1.0744(3) 0.4342(2) 0.7756(4) 0.127(6) Uani 1 1 d G . . . .
H451 H 1.098472 0.439885 0.772895 0.153 Uiso 1 1 calc R . . . .
C530 C 1.0433(4) 0.44275(16) 0.7565(3) 0.134(6) Uani 1 1 d G . . . .
H530 H 1.046010 0.454210 0.740774 0.161 Uiso 1 1 calc R . . . .
C299 C 1.0081(3) 0.43450(17) 0.7604(3) 0.143(6) Uani 1 1 d G . . . .
H299 H 0.986776 0.440319 0.747388 0.171 Uiso 1 1 calc R . . . .
O328 O 0.8852(7) 0.32016(17) 1.0234(3) 0.267(12) Uani 1 1 d D . . . .
C336 C 0.3973(3) 0.73448(18) 0.6758(4) 0.120 Uiso 1 1 d D . . . .
H336 H 0.395047 0.728186 0.650553 0.144 Uiso 1 1 calc R . . . .
C344 C 0.3757(4) 0.7206(2) 0.6999(4) 0.120 Uiso 1 1 d D . . . .
H34A H 0.379240 0.724928 0.726162 0.144 Uiso 1 1 calc R . . . .
H34B H 0.348676 0.721281 0.692271 0.144 Uiso 1 1 calc R . . . .
C348 C 0.9147(4) 0.3027(2) 0.1708(2) 0.134(6) Uani 1 1 d D . . . .
H34D H 0.930347 0.314244 0.163198 0.160 Uiso 1 1 calc R . . . .
H34E H 0.928764 0.290052 0.166213 0.160 Uiso 1 1 calc R . . . .
C349 C 0.8568(2) 0.74722(17) 0.7777(4) 0.136(2) Uani 1 1 d . . . . .
C519 C 0.8854(3) 0.73287(13) 0.7789(4) 0.136(2) Uani 1 1 d G . . . .
H519 H 0.880258 0.718938 0.783895 0.163 Uiso 1 1 calc R . . . .
C438 C 0.9216(3) 0.73890(15) 0.7728(3) 0.136(2) Uani 1 1 d G . . . .
H438 H 0.941174 0.729086 0.773560 0.163 Uiso 1 1 calc R . . . .
C342 C 0.9292(2) 0.75928(17) 0.7654(3) 0.136(2) Uani 1 1 d G . . . .
H342 H 0.953943 0.763396 0.761251 0.163 Uiso 1 1 calc R . . . .
C594 C 0.9006(3) 0.77363(13) 0.7643(4) 0.136(2) Uani 1 1 d G . . . .
H594 H 0.905798 0.787559 0.759277 0.163 Uiso 1 1 calc R . . . .
C311 C 0.8644(3) 0.76760(16) 0.7704(4) 0.136(2) Uani 1 1 d G . . . .
H311 H 0.844882 0.777412 0.769611 0.163 Uiso 1 1 calc R . . . .
C350 C 0.9650(4) 0.4092(2) 0.7889(5) 0.121(5) Uani 1 1 d . . . . .
H35A H 0.963253 0.395091 0.779067 0.145 Uiso 1 1 calc R . . . .
H35B H 0.946136 0.417611 0.774571 0.145 Uiso 1 1 calc R . . . .
C80A C 0.7534(5) 0.47333(18) 0.8985(3) 0.106(5) Uani 1 1 d . . . . .
C91A C 0.69791(17) 0.48864(9) 0.73345(17) 0.082(3) Uani 1 1 d . . . . .
C92A C 0.6896(2) 0.48345(9) 0.69653(16) 0.085(4) Uani 1 1 d G . . . .
H92A H 0.709123 0.481900 0.680307 0.102 Uiso 1 1 calc R . . . .
C93A C 0.6527(3) 0.48053(10) 0.68335(13) 0.099(4) Uani 1 1 d G . . . .
H93A H 0.647008 0.476988 0.658111 0.119 Uiso 1 1 calc R . . . .
C94A C 0.6241(2) 0.48280(11) 0.70708(16) 0.128(5) Uani 1 1 d G . . . .
H94A H 0.598899 0.480807 0.698072 0.153 Uiso 1 1 calc R . . . .
C95A C 0.63243(15) 0.48799(7) 0.74401(15) 0.089(3) Uani 1 1 d G . . . .
C96A C 0.66933(15) 0.49091(6) 0.75719(13) 0.095(4) Uani 1 1 d G . . . .
N20A N 0.67765(18) 0.49609(8) 0.79411(13) 0.086(3) Uani 1 1 d G . . . .
C97A C 0.6491(2) 0.49836(9) 0.81785(14) 0.097(4) Uani 1 1 d G . . . .
C98A C 0.6122(2) 0.49544(10) 0.8047(2) 0.112(5) Uani 1 1 d G . . . .
H98A H 0.592647 0.496995 0.820891 0.135 Uiso 1 1 calc R . . . .
C99A C 0.60386(15) 0.49026(11) 0.7677(2) 0.109(4) Uani 1 1 d DG . . . .
C360 C 0.7870(4) 0.3949(2) 0.1080(4) 0.120 Uiso 1 1 d D . . . .
C362 C 0.7918(5) 0.44143(17) 0.6523(2) 0.120(5) Uani 1 1 d D . . . .
H36D H 0.771877 0.449567 0.638943 0.144 Uiso 1 1 calc R . . . .
H36E H 0.815783 0.448472 0.649393 0.144 Uiso 1 1 calc R . . . .
C31A C 0.83661(17) 0.38369(9) 0.89686(17) 0.094(4) Uani 1 1 d . . . . .
C32A C 0.8559(2) 0.38581(10) 0.93129(15) 0.087(3) Uani 1 1 d G . . . .
H32C H 0.843961 0.382707 0.953232 0.105 Uiso 1 1 calc R . . . .
C33A C 0.8928(2) 0.39249(11) 0.93361(16) 0.106(4) Uani 1 1 d G . . . .
H33A H 0.905983 0.393940 0.957140 0.127 Uiso 1 1 calc R . . . .
C34A C 0.91030(17) 0.39703(10) 0.90150(19) 0.098(4) Uani 1 1 d G . . . .
H34C H 0.935479 0.401593 0.903087 0.118 Uiso 1 1 calc R . . . .
C35A C 0.89098(13) 0.39491(7) 0.86707(17) 0.090(3) Uani 1 1 d G . . . .
C36A C 0.85414(13) 0.38823(6) 0.86475(15) 0.085(3) Uani 1 1 d G . . . .
N8A N 0.83481(15) 0.38611(8) 0.83032(16) 0.085(3) Uani 1 1 d G . . . .
C37A C 0.8523(2) 0.39065(9) 0.79821(15) 0.095(4) Uani 1 1 d G . . . .
C38A C 0.8892(2) 0.39732(9) 0.80053(17) 0.091(4) Uani 1 1 d G . . . .
H38A H 0.901151 0.400432 0.778586 0.109 Uiso 1 1 calc R . . . .
C39A C 0.90850(15) 0.39945(9) 0.8350(2) 0.100(4) Uani 1 1 d G . . . .
C368 C 0.7703(4) 0.70548(16) 0.3200(3) 0.101(4) Uani 1 1 d . . . . .
H36A H 0.752347 0.696473 0.306488 0.152 Uiso 1 1 calc GR . . . .
H36B H 0.794119 0.705133 0.308329 0.152 Uiso 1 1 calc GR . . . .
H36C H 0.760622 0.719491 0.319575 0.152 Uiso 1 1 calc GR . . . .
C370 C 0.8313(4) 0.30525(13) 0.2759(3) 0.080(3) Uani 1 1 d . . . . .
C373 C 0.8829(5) 0.4542(2) 0.0955(4) 0.116(4) Uiso 1 1 d . . . . .
C378 C 1.0207(7) 0.2614(2) 0.5570(4) 0.179(10) Uani 1 1 d D . . . .
H37C H 0.994515 0.259351 0.562083 0.268 Uiso 1 1 calc GR . . . .
H37D H 1.036865 0.257075 0.578450 0.268 Uiso 1 1 calc GR . . . .
H37E H 1.026432 0.253380 0.535227 0.268 Uiso 1 1 calc GR . . . .
C379 C 0.5598(4) 0.4600(2) 0.2221(4) 0.120 Uiso 1 1 d D . . . .
H37A H 0.581513 0.451476 0.216637 0.144 Uiso 1 1 calc R . . . .
H37B H 0.560850 0.461856 0.249334 0.144 Uiso 1 1 calc R . . . .
C1K C 0.8008(5) 0.54098(16) 0.8005(4) 0.080(3) Uani 1 1 d . . . . .
C384 C 0.8695(4) 0.5533(2) 0.9284(4) 0.120 Uiso 1 1 d D . . . .
H38B H 0.868519 0.564886 0.910706 0.144 Uiso 1 1 calc R . . . .
H38C H 0.883982 0.542048 0.918015 0.144 Uiso 1 1 calc R . . . .
C40A C 0.8273(4) 0.39090(15) 0.7641(4) 0.085(3) Uani 1 1 d . . . . .
C388 C 0.7348(4) 0.28909(19) 0.8199(3) 0.101(4) Uani 1 1 d D . . . .
H38D H 0.751298 0.277386 0.816474 0.151 Uiso 1 1 calc GR . . . .
H38E H 0.741820 0.300355 0.803862 0.151 Uiso 1 1 calc GR . . . .
H38F H 0.708914 0.285121 0.813301 0.151 Uiso 1 1 calc GR . . . .
C389 C 0.8313(5) 0.4369(2) 0.9937(2) 0.130(6) Uani 1 1 d D . . . .
H38G H 0.814352 0.431651 1.012033 0.156 Uiso 1 1 calc R . . . .
H38H H 0.854615 0.428737 0.996196 0.156 Uiso 1 1 calc R . . . .
C395 C 0.7892(5) 0.4014(2) 0.1491(3) 0.115(5) Uani 1 1 d D . . . .
H39A H 0.775889 0.414567 0.151198 0.138 Uiso 1 1 calc R . . . .
H39B H 0.776168 0.391087 0.163471 0.138 Uiso 1 1 calc R . . . .
C398 C 1.1518(4) 0.24595(17) 0.3500(4) 0.120 Uiso 1 1 d D . . . .
H39C H 1.157897 0.243674 0.324051 0.144 Uiso 1 1 calc R . . . .
H39D H 1.175743 0.248931 0.364178 0.144 Uiso 1 1 calc R . . . .
C402 C 0.5885(6) 0.3406(3) 0.7078(6) 0.161(7) Uani 1 1 d . . . . .
H40A H 0.613313 0.342973 0.698975 0.242 Uiso 1 1 calc GR . . . .
H40B H 0.572202 0.334548 0.687935 0.242 Uiso 1 1 calc GR . . . .
H40C H 0.590514 0.331334 0.729131 0.242 Uiso 1 1 calc GR . . . .
C403 C 0.6188(2) 0.58801(9) 0.72775(15) 0.1194(19) Uani 1 1 d . . . . .
C411 C 0.5970(2) 0.58826(10) 0.69449(19) 0.1194(19) Uani 1 1 d G . . . .
H411 H 0.570533 0.588098 0.694637 0.143 Uiso 1 1 calc R . . . .
C6HA C 0.6138(2) 0.58873(10) 0.66102(15) 0.1194(19) Uani 1 1 d G . . . .
H6HA H 0.598910 0.588896 0.638292 0.143 Uiso 1 1 calc R . . . .
C454 C 0.6525(2) 0.58896(9) 0.66081(11) 0.1194(19) Uani 1 1 d G . . . .
H454 H 0.664056 0.589283 0.637935 0.143 Uiso 1 1 calc R . . . .
C2HA C 0.6744(2) 0.58872(6) 0.69407(10) 0.1194(19) Uani 1 1 d G . . . .
C134 C 0.6575(2) 0.58824(6) 0.72754(11) 0.1194(19) Uani 1 1 d G . . . .
N175 N 0.6794(2) 0.58800(8) 0.76079(10) 0.096(3) Uani 1 1 d G . . . .
C391 C 0.7181(2) 0.58823(9) 0.76058(15) 0.1194(19) Uani 1 1 d G . . . .
C407 C 0.7349(2) 0.58870(10) 0.72711(18) 0.1194(19) Uani 1 1 d G . . . .
H407 H 0.761365 0.588858 0.726970 0.143 Uiso 1 1 calc R . . . .
C400 C 0.7131(2) 0.58894(10) 0.69386(14) 0.1194(19) Uani 1 1 d DG . . . .
C404 C 0.6920(5) 0.62630(18) 0.8744(3) 0.096(4) Uani 1 1 d . . . . .
C30A C 0.7784(4) 0.36773(17) 0.9139(4) 0.091(3) Uani 1 1 d . . . . .
C406 C 0.7405(7) 0.58549(19) 0.7977(4) 0.1194(19) Uani 1 1 d . . . . .
C413 C 0.8343(4) 0.4358(2) 0.5609(4) 0.120 Uiso 1 1 d D . . . .
C418 C 0.8803(4) 0.5254(3) 0.4750(5) 0.139(6) Uiso 1 1 d D . . . .
H41A H 0.873510 0.511071 0.469228 0.167 Uiso 1 1 calc R . . . .
H41B H 0.860480 0.531571 0.489218 0.167 Uiso 1 1 calc R . . . .
C70A C 0.7022(4) 0.43921(18) 0.7554(4) 0.088(3) Uani 1 1 d . . . . .
O423 O 0.6433(3) 0.55031(15) 1.0676(3) 0.120 Uiso 1 1 d D . . . .
C424 C 0.9089(4) 0.6571(2) 0.2217(5) 0.120(2) Uani 1 1 d . . . . .
H42A H 0.911682 0.665803 0.243799 0.180 Uiso 1 1 calc GR . . . .
H42B H 0.882324 0.654936 0.214851 0.180 Uiso 1 1 calc GR . . . .
H42C H 0.920663 0.663722 0.201218 0.180 Uiso 1 1 calc GR . . . .
O426 O 0.8573(2) 0.44498(15) 0.5842(3) 0.120 Uiso 1 1 d D . . . .
C428 C 0.9561(4) 0.5126(2) 0.7473(4) 0.120 Uiso 1 1 d D . . . .
C429 C 0.6317(7) 0.63910(18) 0.7226(6) 0.140(8) Uani 1 1 d . . . . .
C435 C 0.6549(4) 0.5594(3) 1.0031(4) 0.120 Uiso 1 1 d . . . . .
H43A H 0.653056 0.544944 0.995196 0.144 Uiso 1 1 calc R . . . .
H43B H 0.630070 0.565809 0.997718 0.144 Uiso 1 1 calc R . . . .
C436 C 0.9684(4) 0.6397(2) 0.2455(5) 0.120(2) Uani 1 1 d . . . . .
H43C H 0.979130 0.652188 0.235582 0.180 Uiso 1 1 calc GR . . . .
H43D H 0.982728 0.627843 0.238191 0.180 Uiso 1 1 calc GR . . . .
H43E H 0.969213 0.640580 0.272606 0.180 Uiso 1 1 calc GR . . . .
C441 C 0.5658(4) 0.4812(2) 0.2050(5) 0.120 Uiso 1 1 d D . . . .
H44A H 0.550794 0.491573 0.217223 0.144 Uiso 1 1 calc R . . . .
H44B H 0.557711 0.480982 0.178215 0.144 Uiso 1 1 calc R . . . .
C445 C 0.6988(2) 0.63767(9) 0.74443(17) 0.091(3) Uani 1 1 d . . . . .
C414 C 0.7188(4) 0.64010(10) 0.71312(15) 0.164(10) Uani 1 1 d G . . . .
H414 H 0.705919 0.641195 0.689344 0.197 Uiso 1 1 calc R . . . .
C409 C 0.7575(3) 0.64094(10) 0.7166(2) 0.116(6) Uani 1 1 d G . . . .
H409 H 0.771181 0.642609 0.695204 0.139 Uiso 1 1 calc R . . . .
C492 C 0.7763(2) 0.63935(10) 0.7514(3) 0.140(6) Uani 1 1 d G . . . .
H492 H 0.802821 0.639923 0.753766 0.168 Uiso 1 1 calc R . . . .
C462 C 0.75635(18) 0.63691(7) 0.7827(2) 0.102(4) Uani 1 1 d G . . . .
C477 C 0.71759(18) 0.63607(6) 0.77921(15) 0.101(4) Uani 1 1 d G . . . .
N154 N 0.69761(19) 0.63364(8) 0.81052(18) 0.085(3) Uani 1 1 d G . . . .
C364 C 0.7164(3) 0.63204(9) 0.84531(15) 0.092(4) Uani 1 1 d G . . . .
C394 C 0.7552(3) 0.63288(10) 0.8488(2) 0.116(5) Uani 1 1 d G . . . .
H394 H 0.768019 0.631792 0.872563 0.139 Uiso 1 1 calc R . . . .
C504 C 0.77515(19) 0.63532(10) 0.8175(3) 0.118(5) Uani 1 1 d DG . . . .
C447 C 0.6018(4) 0.55395(19) 0.8726(3) 0.093(4) Uani 1 1 d . . . . .
C452 C 0.8771(6) 0.6411(4) 0.4618(5) 0.193(11) Uani 1 1 d . . . . .
C10A C 0.8897(6) 0.3401(2) 0.8602(5) 0.118(5) Uani 1 1 d . . . . .
C455 C 0.6244(4) 0.4401(2) 0.4464(4) 0.160 Uiso 1 1 d D . . . .
H455 H 0.604426 0.431640 0.433199 0.192 Uiso 1 1 calc R . . . .
O459 O 0.2924(3) 0.68474(16) 0.8240(3) 0.120 Uiso 1 1 d D . . . .
C466 C 0.7800(4) 0.3109(2) 0.4729(4) 0.120 Uiso 1 1 d D . . . .
H46A H 0.761814 0.300058 0.465432 0.144 Uiso 1 1 calc R . . . .
H46B H 0.798344 0.304991 0.491626 0.144 Uiso 1 1 calc R . . . .
C468 C 0.72675(17) 0.57946(9) 0.86386(12) 0.0992(14) Uani 1 1 d . . . . .
C483 C 0.76066(16) 0.58607(9) 0.88052(17) 0.0992(14) Uani 1 1 d G . . . .
H483 H 0.780186 0.590127 0.865654 0.119 Uiso 1 1 calc R . . . .
C189 C 0.76599(16) 0.58676(9) 0.91894(17) 0.0992(14) Uani 1 1 d G . . . .
H189 H 0.789167 0.591284 0.930332 0.119 Uiso 1 1 calc R . . . .
C554 C 0.73742(17) 0.58083(9) 0.94070(13) 0.0992(14) Uani 1 1 d G . . . .
H554 H 0.741067 0.581302 0.966953 0.119 Uiso 1 1 calc R . . . .
C397 C 0.70351(15) 0.57422(6) 0.92403(10) 0.0992(14) Uani 1 1 d G . . . .
C222 C 0.69818(15) 0.57353(6) 0.88561(10) 0.0992(14) Uani 1 1 d G . . . .
N168 N 0.66427(16) 0.56691(8) 0.86894(12) 0.092(3) Uani 1 1 d G . . . .
C0KA C 0.63570(16) 0.56098(9) 0.89070(16) 0.0992(14) Uani 1 1 d G . . . .
C224 C 0.64103(17) 0.56167(9) 0.92912(16) 0.0992(14) Uani 1 1 d G . . . .
H224 H 0.621504 0.557615 0.943983 0.119 Uiso 1 1 calc R . . . .
C355 C 0.67494(18) 0.56828(9) 0.94578(11) 0.0992(14) Uani 1 1 d DG . . . .
C11A C 0.88174(17) 0.34356(9) 0.79244(17) 0.092(4) Uani 1 1 d . . . . .
C12A C 0.91924(17) 0.34575(10) 0.7859(2) 0.118(5) Uani 1 1 d G . . . .
H12A H 0.937527 0.346410 0.806126 0.142 Uiso 1 1 calc R . . . .
C13A C 0.92996(16) 0.34697(10) 0.7497(2) 0.106(4) Uani 1 1 d G . . . .
H13B H 0.955588 0.348464 0.745272 0.127 Uiso 1 1 calc R . . . .
C14A C 0.90320(17) 0.34600(10) 0.7201(2) 0.120(5) Uani 1 1 d G . . . .
H14D H 0.910535 0.346830 0.695438 0.144 Uiso 1 1 calc R . . . .
C15A C 0.86571(16) 0.34380(6) 0.72669(16) 0.092(4) Uani 1 1 d G . . . .
C16A C 0.85498(17) 0.34258(5) 0.76284(15) 0.085(4) Uani 1 1 d G . . . .
N4A N 0.81749(17) 0.34039(8) 0.76938(13) 0.080(3) Uani 1 1 d G . . . .
C17A C 0.79073(16) 0.33942(8) 0.73978(12) 0.094(4) Uani 1 1 d G . . . .
C18A C 0.80145(17) 0.34064(9) 0.70363(12) 0.089(3) Uani 1 1 d G . . . .
H18A H 0.783163 0.339979 0.683403 0.107 Uiso 1 1 calc R . . . .
C19A C 0.83895(17) 0.34283(9) 0.69709(14) 0.106(5) Uani 1 1 d DG . . . .
C479 C 0.4823(5) 0.6919(3) 0.9809(5) 0.133(5) Uiso 1 1 d . . . . .
H47A H 0.464319 0.685353 0.996370 0.199 Uiso 1 1 calc GR . . . .
H47B H 0.497904 0.701418 0.996019 0.199 Uiso 1 1 calc GR . . . .
H47C H 0.498066 0.681420 0.970546 0.199 Uiso 1 1 calc GR . . . .
C485 C 1.0063(5) 0.2976(2) 0.5759(4) 0.124(5) Uani 1 1 d D . . . .
H48B H 0.995221 0.309394 0.562445 0.186 Uiso 1 1 calc GR . . . .
H48C H 1.023602 0.302415 0.596140 0.186 Uiso 1 1 calc GR . . . .
H48D H 0.986484 0.289465 0.586008 0.186 Uiso 1 1 calc GR . . . .
C494 C 1.0894(3) 0.2596(3) 0.3356(6) 0.152(7) Uani 1 1 d D . . . .
H49C H 1.075399 0.271531 0.325293 0.183 Uiso 1 1 calc R . . . .
H49D H 1.089909 0.248907 0.316178 0.183 Uiso 1 1 calc R . . . .
C0A C 0.7387(6) 0.2959(4) 0.8600(4) 0.195(6) Uani 1 1 d D . . . .
C501 C 0.6352(5) 0.53675(15) 0.5811(3) 0.0995(13) Uani 1 1 d D . . . .
C505 C 1.1296(3) 0.26572(18) 0.3497(4) 0.120 Uiso 1 1 d D . . . .
H505 H 1.129387 0.271167 0.375575 0.144 Uiso 1 1 calc R . . . .
N521 N 0.5298(3) 0.44958(19) 0.2126(4) 0.120 Uiso 1 1 d . . . . .
H52D H 0.524411 0.450701 0.187766 0.144 Uiso 1 1 calc GR . . . .
H52E H 0.510397 0.454510 0.224877 0.144 Uiso 1 1 calc GR . . . .
H52F H 0.533659 0.436203 0.218675 0.144 Uiso 1 1 calc GR . . . .
C525 C 0.2984(4) 0.6953(2) 0.7610(4) 0.120 Uiso 1 1 d D . . . .
H52H H 0.285930 0.683785 0.748076 0.120 Uiso 1 1 calc GR . . . .
H52I H 0.316825 0.701251 0.745340 0.120 Uiso 1 1 calc GR . . . .
H52J H 0.279793 0.705735 0.766216 0.120 Uiso 1 1 calc GR . . . .
N527 N 0.9069(3) 0.59767(19) 0.8403(4) 0.120 Uiso 1 1 d . . . . .
H52A H 0.912309 0.590476 0.819827 0.144 Uiso 1 1 calc GR . . . .
H52B H 0.908966 0.589338 0.860512 0.144 Uiso 1 1 calc GR . . . .
H52C H 0.923231 0.608269 0.843707 0.144 Uiso 1 1 calc GR . . . .
C531 C 1.0460(4) 0.3764(3) 0.2371(11) 0.188(7) Uani 1 1 d D . . . .
C536 C 0.4178(3) 0.6962(2) 0.8250(4) 0.120 Uiso 1 1 d D . . . .
H53D H 0.412170 0.710556 0.829802 0.120 Uiso 1 1 calc GR . . . .
H53E H 0.431818 0.695185 0.802739 0.120 Uiso 1 1 calc GR . . . .
H53F H 0.432892 0.690544 0.846254 0.120 Uiso 1 1 calc GR . . . .
C538 C 0.7871(3) 0.5939(2) 0.6251(3) 0.120 Uiso 1 1 d D . . . .
H538 H 0.775493 0.583334 0.607958 0.144 Uiso 1 1 calc R . . . .
C539 C 0.5354(4) 0.5885(2) 0.2866(4) 0.1167(12) Uani 1 1 d . . . . .
H53A H 0.539093 0.602430 0.277007 0.140 Uiso 1 1 calc R . . . .
H53B H 0.547468 0.578490 0.270754 0.140 Uiso 1 1 calc R . . . .
O548 O 0.7302(3) 0.41754(16) 0.0944(3) 0.120 Uiso 1 1 d . . . . .
C550 C 0.7666(4) 0.5916(2) 0.6602(3) 0.120 Uiso 1 1 d D . . . .
H55A H 0.776212 0.578968 0.672383 0.144 Uiso 1 1 calc R . . . .
H55B H 0.775095 0.603078 0.676575 0.144 Uiso 1 1 calc R . . . .
C553 C 1.0525(5) 0.3557(2) 0.2572(6) 0.188(7) Uani 1 1 d D . . . .
H55C H 1.037130 0.345063 0.243959 0.226 Uiso 1 1 calc R . . . .
H55D H 1.079008 0.351743 0.256346 0.226 Uiso 1 1 calc R . . . .
C558 C 0.4922(2) 0.58349(15) 0.2889(3) 0.1167(12) Uani 1 1 d . . . . .
C650 C 0.4698(3) 0.59457(12) 0.3116(3) 0.1167(12) Uani 1 1 d G . . . .
H650 H 0.480055 0.605716 0.325720 0.140 Uiso 1 1 calc R . . . .
C611 C 0.4325(3) 0.58934(13) 0.3136(3) 0.1167(12) Uani 1 1 d G . . . .
H611 H 0.417211 0.596912 0.329106 0.140 Uiso 1 1 calc R . . . .
C610 C 0.4175(2) 0.57303(14) 0.2929(3) 0.1167(12) Uani 1 1 d G . . . .
H610 H 0.391980 0.569454 0.294300 0.140 Uiso 1 1 calc R . . . .
C562 C 0.4398(3) 0.56195(12) 0.2702(3) 0.1167(12) Uani 1 1 d G . . . .
H562 H 0.429593 0.550802 0.256108 0.140 Uiso 1 1 calc R . . . .
C544 C 0.4772(3) 0.56718(14) 0.2682(3) 0.1167(12) Uani 1 1 d G . . . .
H544 H 0.492438 0.559606 0.252722 0.140 Uiso 1 1 calc R . . . .
C560 C 0.7781(4) 0.61392(19) 0.6058(4) 0.120 Uiso 1 1 d D . . . .
H56A H 0.791926 0.614859 0.583368 0.180 Uiso 1 1 calc GR . . . .
H56B H 0.785364 0.625264 0.622446 0.180 Uiso 1 1 calc GR . . . .
H56C H 0.751269 0.614639 0.598950 0.180 Uiso 1 1 calc GR . . . .
O563 O 0.6006(3) 0.5373(2) 0.5671(3) 0.166(3) Uani 1 1 d D . . . .
N570 N 0.7610(3) 0.32695(18) 0.4895(3) 0.120 Uiso 1 1 d D . . . .
H57A H 0.741317 0.321769 0.501096 0.144 Uiso 1 1 calc GR . . . .
H57B H 0.752442 0.335995 0.471771 0.144 Uiso 1 1 calc GR . . . .
H57C H 0.776795 0.333436 0.506376 0.144 Uiso 1 1 calc GR . . . .
C580 C 0.8281(3) 0.5884(2) 0.6283(4) 0.120 Uiso 1 1 d D . . . .
H58A H 0.842683 0.600257 0.637501 0.180 Uiso 1 1 calc GR . . . .
H58B H 0.835988 0.584507 0.603840 0.180 Uiso 1 1 calc GR . . . .
H58C H 0.832244 0.576970 0.645527 0.180 Uiso 1 1 calc GR . . . .
C582 C 0.5963(4) 0.4556(2) 0.4549(4) 0.160 Uiso 1 1 d D . . . .
H58D H 0.571912 0.448533 0.451037 0.192 Uiso 1 1 calc R . . . .
H58E H 0.600141 0.457959 0.481886 0.192 Uiso 1 1 calc R . . . .
O590 O 0.3943(3) 0.76604(16) 0.6483(3) 0.120 Uiso 1 1 d . . . . .
C592 C 0.3964(4) 0.6698(2) 0.7970(4) 0.120 Uiso 1 1 d D . . . .
H59A H 0.418989 0.674143 0.785331 0.120 Uiso 1 1 calc GR . . . .
H59B H 0.376633 0.666815 0.777704 0.120 Uiso 1 1 calc GR . . . .
H59C H 0.401910 0.657452 0.811748 0.120 Uiso 1 1 calc GR . . . .
O605 O 0.5904(4) 0.4749(2) 0.4394(4) 0.160 Uiso 1 1 d D . . . .
O612 O 0.3788(3) 0.67552(15) 0.8548(3) 0.120 Uiso 1 1 d D . . . .
O620 O 1.1395(3) 0.22589(15) 0.3636(3) 0.120 Uiso 1 1 d D . . . .
O628 O 0.7109(4) 0.2944(3) 0.8785(3) 0.195(6) Uani 1 1 d D . . . .
C629 C 0.3848(3) 0.68524(17) 0.8198(3) 0.120 Uiso 1 1 d D . . . .
C633 C 0.3538(3) 0.6929(2) 0.7994(4) 0.120 Uiso 1 1 d D . . . .
H63D H 0.353923 0.707461 0.806715 0.144 Uiso 1 1 calc R . . . .
H63E H 0.361983 0.692827 0.773781 0.144 Uiso 1 1 calc R . . . .
O634 O 0.9371(3) 0.54299(14) 0.4970(3) 0.120 Uiso 1 1 d D . . . .
C639 C 0.8747(4) 0.58129(17) 0.9740(4) 0.120 Uiso 1 1 d D . . . .
H63B H 0.850239 0.579809 0.984874 0.144 Uiso 1 1 calc R . . . .
H63C H 0.892331 0.586180 0.994336 0.144 Uiso 1 1 calc R . . . .
O651 O 0.9101(3) 0.54797(15) 1.0209(3) 0.120 Uiso 1 1 d D . . . .
C654 C 0.3810(4) 0.7557(2) 0.6710(5) 0.120 Uiso 1 1 d D . . . .
H65A H 0.353864 0.754478 0.664415 0.144 Uiso 1 1 calc R . . . .
H65B H 0.384023 0.762909 0.695173 0.144 Uiso 1 1 calc R . . . .
C656 C 0.6662(5) 0.5605(2) 1.0488(5) 0.120 Uiso 1 1 d . . . . .
C658 C 0.8323(4) 0.6348(3) 0.8516(5) 0.120 Uiso 1 1 d D . . . .
H65C H 0.819058 0.625591 0.867998 0.144 Uiso 1 1 calc R . . . .
H65D H 0.833259 0.648560 0.863227 0.144 Uiso 1 1 calc R . . . .
O662 O 0.8704(3) 0.59764(15) 0.9490(3) 0.120 Uiso 1 1 d D . . . .
C666 C 0.8870(4) 0.55987(16) 0.9656(3) 0.120 Uiso 1 1 d D . . . .
H666 H 0.913065 0.562618 0.958876 0.144 Uiso 1 1 calc R . . . .
O667 O 0.4357(4) 0.6182(2) 0.6699(4) 0.180 Uiso 1 1 d D . . . .
C679 C 0.3161(3) 0.6886(3) 0.7940(3) 0.120 Uiso 1 1 d D . . . .
H679 H 0.318957 0.674025 0.786429 0.120 Uiso 1 1 calc R . . . .
C699 C 0.8932(4) 0.54044(19) 0.9879(4) 0.120 Uiso 1 1 d D . . . .
H69A H 0.869292 0.533520 0.991999 0.144 Uiso 1 1 calc R . . . .
H69B H 0.909789 0.530847 0.975724 0.144 Uiso 1 1 calc R . . . .
N704 N 0.6991(3) 0.67345(17) 0.9907(3) 0.108(3) Uiso 1 1 d D . . . .
H70A H 0.693735 0.660012 0.986499 0.129 Uiso 1 1 calc GR . . . .
H70B H 0.677575 0.680389 0.993957 0.129 Uiso 1 1 calc GR . . . .
H70C H 0.714804 0.674670 1.011382 0.129 Uiso 1 1 calc GR . . . .
O717 O 1.1239(3) 0.30130(15) 0.3241(3) 0.120 Uiso 1 1 d D . . . .
C757 C 0.8736(4) 0.6046(2) 0.8360(5) 0.120 Uiso 1 1 d D . . . .
H75A H 0.856863 0.596279 0.850626 0.144 Uiso 1 1 calc R . . . .
H75B H 0.864580 0.603649 0.809570 0.144 Uiso 1 1 calc R . . . .
C759 C 0.6515(4) 0.4843(2) 0.9864(4) 0.120 Uiso 1 1 d D . . . .
N771 N 0.8396(4) 0.45742(16) 1.0013(3) 0.124(3) Uani 1 1 d D . . . .
H77A H 0.818946 0.465177 0.995526 0.149 Uiso 1 1 calc GR . . . .
H77B H 0.858436 0.461544 0.987462 0.149 Uiso 1 1 calc GR . . . .
H77C H 0.846683 0.458899 1.025785 0.149 Uiso 1 1 calc GR . . . .
C772 C 0.7539(4) 0.4062(2) 0.0880(4) 0.120 Uiso 1 1 d D . . . .
O4AA O 0.8505(2) 0.59821(10) 0.3744(2) 0.082(2) Uani 1 1 d . . . . .
O3AA O 0.6186(2) 0.63265(9) 0.1522(2) 0.097(3) Uani 1 1 d D . . . .
C7JA C 0.8216(4) 0.59571(14) 0.3552(3) 0.068(3) Uani 1 1 d . . . . .
O0IA O 0.9280(3) 0.44968(11) 0.42610(19) 0.113(3) Uani 1 1 d D . . . .
O4BA O 0.9194(4) 0.3463(3) 0.9979(4) 0.197(7) Uani 1 1 d D . . . .
O3GA O 0.6210(3) 0.6491(2) 0.5084(2) 0.172(6) Uani 1 1 d D . . . .
C9AA C 0.6068(3) 0.3432(2) 0.9690(3) 0.120 Uiso 1 1 d D . . . .
H9AA H 0.607739 0.328108 0.973689 0.144 Uiso 1 1 calc R . . . .
C0EA C 0.6077(4) 0.4865(3) 0.2104(4) 0.120 Uiso 1 1 d D . . . .
H0EA H 0.623102 0.474988 0.202261 0.144 Uiso 1 1 calc R . . . .
H0EB H 0.613412 0.498797 0.195882 0.144 Uiso 1 1 calc R . . . .
C5EA C 0.5739(3) 0.3483(2) 0.9422(3) 0.120 Uiso 1 1 d D . . . .
H5EA H 0.574807 0.362990 0.935798 0.144 Uiso 1 1 calc R . . . .
H5EB H 0.575779 0.340362 0.919091 0.144 Uiso 1 1 calc R . . . .
O8KA O 0.8062(3) 0.42755(15) 0.5615(3) 0.120 Uiso 1 1 d D . . . .
N18 N 0.8828(3) 0.3025(2) 0.1463(4) 0.120 Uiso 1 1 d D . . . .
H18B H 0.883873 0.312965 0.129879 0.144 Uiso 1 1 calc GR . . . .
H18C H 0.862102 0.303866 0.159267 0.144 Uiso 1 1 calc GR . . . .
H18D H 0.881614 0.290395 0.133736 0.144 Uiso 1 1 calc GR . . . .
C1O C 0.9090(4) 0.5064(2) 0.7387(5) 0.120 Uiso 1 1 d D . . . .
C1BA C 0.6417(5) 0.3545(3) 0.2969(5) 0.147(3) Uani 1 1 d D . . . .
O118 O 0.9252(3) 0.51110(14) 0.5170(3) 0.120 Uiso 1 1 d D . . . .
C4EA C 0.8723(4) 0.6270(2) 0.8487(5) 0.120 Uiso 1 1 d D . . . .
H4EA H 0.886191 0.628330 0.873144 0.144 Uiso 1 1 calc R . . . .
H4EB H 0.884863 0.635649 0.830856 0.144 Uiso 1 1 calc R . . . .
C194 C 0.6363(5) 0.4225(2) 0.4691(5) 0.160 Uiso 1 1 d D . . . .
H19C H 0.623160 0.422317 0.492267 0.192 Uiso 1 1 calc R . . . .
H19D H 0.663499 0.423167 0.475669 0.192 Uiso 1 1 calc R . . . .
C106 C 0.8093(4) 0.3751(2) 0.1033(4) 0.120 Uiso 1 1 d D . . . .
O6FA O 0.6303(3) 0.35239(16) 1.0325(3) 0.120 Uiso 1 1 d D . . . .
C4GA C 0.6015(4) 0.3546(2) 1.0049(3) 0.120 Uiso 1 1 d D . . . .
H4GA H 0.598515 0.369299 0.999149 0.144 Uiso 1 1 calc R . . . .
H4GB H 0.578046 0.349802 1.014881 0.144 Uiso 1 1 calc R . . . .
C4IA C 0.6351(5) 0.3648(3) 0.2605(5) 0.147(3) Uani 1 1 d D . . . .
C4MA C 0.6821(5) 0.3552(3) 0.3156(6) 0.147(3) Uani 1 1 d D . . . .
C5GA C 0.6428(4) 0.4633(2) 0.9711(4) 0.120 Uiso 1 1 d D . . . .
N2AA N 0.6742(6) 0.6749(4) 0.6085(7) 0.109(6) Uiso 0.5 1 d . . P B 1
H2AA H 0.681758 0.679666 0.586526 0.131 Uiso 0.5 1 calc GR . P B 1
H2AB H 0.664376 0.662167 0.605090 0.131 Uiso 0.5 1 calc GR . P B 1
H2AC H 0.694151 0.674339 0.625387 0.131 Uiso 0.5 1 calc GR . P B 1
O78 O 0.4645(4) 0.5989(2) 0.6251(4) 0.180 Uiso 1 1 d D . . . .
C306 C 0.4633(5) 0.6113(3) 0.6553(5) 0.180 Uiso 1 1 d D . . . .
O5HA O 0.6273(4) 0.4039(2) 0.4474(4) 0.160 Uiso 1 1 d D . . . .
C3HA C 1.1434(4) 0.28210(18) 0.3245(4) 0.120 Uiso 1 1 d D . . . .
H3HA H 1.170064 0.284750 0.331844 0.144 Uiso 1 1 calc R . . . .
H3HB H 1.142109 0.276652 0.298881 0.144 Uiso 1 1 calc R . . . .

loop_
_atom_site_aniso_label
_atom_site_aniso_U_11
_atom_site_aniso_U_22
_atom_site_aniso_U_33
_atom_site_aniso_U_23
_atom_site_aniso_U_13
_atom_site_aniso_U_12
S1 0.127(2) 0.0510(15) 0.0428(13) -0.0041(10) -0.0052(14) 0.0078(15)
S2 0.100(2) 0.0788(19) 0.0467(14) -0.0058(12) 0.0088(13) -0.0102(15)
S3 0.101(2) 0.0815(19) 0.0832(19) -0.0172(15) -0.0046(16) -0.0130(16)
S4 0.125(3) 0.076(2) 0.0725(19) 0.0058(14) 0.0286(18) 0.0035(17)
S5 0.367(12) 0.140(5) 0.102(4) -0.017(4) -0.067(6) -0.012(6)
S6 0.101(2) 0.086(2) 0.0780(18) 0.0161(14) 0.0153(16) -0.0108(16)
S7 0.185(4) 0.086(2) 0.0600(18) -0.0031(16) -0.024(2) -0.009(2)
S8 0.286(7) 0.137(4) 0.050(2) 0.006(2) 0.049(3) 0.000(4)
S9 0.140(3) 0.0572(19) 0.100(2) 0.0017(15) 0.029(2) 0.0074(18)
S10 0.122(3) 0.141(3) 0.066(2) 0.0025(19) 0.030(2) 0.016(3)
S11 0.107(3) 0.112(3) 0.144(3) -0.006(2) 0.038(2) -0.026(2)
S13 0.107(3) 0.129(3) 0.158(4) 0.013(3) 0.022(3) -0.017(2)
O14 0.101(5) 0.039(3) 0.039(3) 0.007(2) 0.000(3) -0.006(3)
O3DA 0.152(7) 0.084(6) 0.068(5) -0.008(4) -0.007(5) -0.023(5)
O6DA 0.123(6) 0.053(4) 0.029(4) 0.009(3) -0.014(3) -0.008(3)
O1 0.195(10) 0.057(5) 0.117(7) -0.001(4) 0.042(6) -0.022(5)
O7CA 0.143(6) 0.059(4) 0.047(4) -0.007(3) -0.021(4) 0.009(4)
O6AA 0.099(6) 0.126(7) 0.072(5) 0.005(4) 0.012(4) 0.002(5)
O4 0.165(8) 0.062(4) 0.033(4) 0.008(3) 0.011(4) -0.002(4)
O9AA 0.274(14) 0.075(6) 0.081(6) 0.003(5) -0.037(7) -0.034(7)
O8BA 0.126(6) 0.058(4) 0.047(4) 0.000(3) 0.003(4) 0.015(4)
O0BA 0.093(5) 0.048(4) 0.060(4) -0.007(3) 0.029(3) 0.000(3)
O10 0.129(6) 0.069(5) 0.068(4) 0.000(3) 0.013(4) -0.021(4)
O11 0.102(5) 0.054(4) 0.062(4) 0.012(3) 0.018(4) 0.003(3)
O6BA 0.090(5) 0.045(4) 0.075(4) -0.012(3) 0.030(4) -0.017(3)
O15 0.115(5) 0.053(4) 0.050(4) -0.002(3) -0.008(4) -0.016(3)
O1FA 0.114(7) 0.129(7) 0.085(5) 0.007(5) 0.038(5) -0.017(6)
O1AA 0.123(6) 0.050(4) 0.056(4) 0.000(3) 0.027(4) 0.011(4)
O18 0.127(6) 0.058(4) 0.036(4) -0.003(3) 0.002(3) 0.010(4)
O3EA 0.138(6) 0.062(4) 0.051(4) -0.016(3) -0.025(4) 0.011(4)
O20 0.105(5) 0.066(4) 0.061(4) 0.005(3) 0.011(4) 0.003(4)
O21 0.159(8) 0.075(5) 0.061(5) 0.002(3) 0.042(5) 0.010(5)
O23 0.111(6) 0.079(5) 0.061(4) -0.002(3) 0.019(4) 0.006(4)
O24 0.139(8) 0.096(6) 0.052(4) 0.002(4) -0.005(4) -0.007(5)
O3BA 0.139(7) 0.115(7) 0.063(5) 0.005(4) -0.002(5) 0.027(6)
O8CA 0.203(9) 0.041(4) 0.052(4) -0.005(3) -0.028(5) 0.007(4)
N27 0.118(7) 0.036(4) 0.042(4) 0.001(3) -0.004(4) 0.008(4)
O4EA 0.088(5) 0.088(5) 0.059(4) 0.012(3) 0.008(4) -0.022(4)
O2DA 0.096(6) 0.080(5) 0.105(6) -0.024(4) -0.015(5) 0.007(4)
O30 0.151(7) 0.058(4) 0.056(5) 0.007(3) 0.014(4) 0.015(4)
O31 0.224(7) 0.219(8) 0.058(3) 0.012(4) 0.035(4) 0.032(6)
O33 0.126(8) 0.220(12) 0.091(7) -0.008(7) 0.046(6) -0.023(8)
O34 0.114(5) 0.054(4) 0.054(4) 0.000(3) 0.001(4) -0.008(4)
O35 0.105(5) 0.066(4) 0.057(4) 0.017(3) 0.019(4) -0.018(4)
O36 0.098(6) 0.073(5) 0.069(4) 0.001(3) 0.019(4) -0.021(4)
N39 0.088(6) 0.034(4) 0.042(4) -0.006(3) 0.011(4) -0.004(4)
O5BA 0.157(8) 0.133(8) 0.091(6) -0.022(5) 0.050(6) 0.017(7)
O42 0.162(8) 0.090(6) 0.068(5) 0.009(4) 0.042(5) 0.010(5)
N43 0.116(7) 0.038(4) 0.041(4) -0.003(3) 0.016(4) 0.003(4)
N1CA 0.098(6) 0.037(4) 0.046(4) -0.004(3) 0.009(4) -0.008(4)
O47 0.095(6) 0.065(4) 0.074(5) -0.010(3) -0.009(4) 0.009(4)
O49 0.118(6) 0.066(4) 0.051(4) -0.011(3) 0.001(4) -0.002(4)
N51 0.084(6) 0.052(5) 0.053(5) -0.005(3) 0.013(4) -0.010(4)
N52 0.121(8) 0.043(4) 0.043(4) 0.009(3) 0.009(5) 0.006(5)
N55 0.120(7) 0.053(5) 0.056(5) -0.001(4) -0.004(5) 0.015(4)
N56 0.090(6) 0.036(4) 0.054(5) -0.005(3) -0.005(4) -0.003(3)
O57 0.123(6) 0.048(4) 0.050(4) 0.000(3) 0.010(4) 0.005(3)
N58 0.100(7) 0.037(4) 0.042(4) 0.007(3) -0.006(4) -0.003(4)
O59 0.102(6) 0.060(4) 0.064(4) -0.009(3) -0.018(4) -0.017(4)
N60 0.118(7) 0.042(4) 0.033(4) -0.009(3) -0.003(4) 0.002(4)
O61 0.096(6) 0.089(5) 0.076(5) 0.011(4) 0.003(4) -0.028(4)
N62 0.092(5) 0.045(4) 0.047(4) 0.003(3) 0.009(4) -0.016(4)
O63 0.193(9) 0.086(6) 0.054(5) -0.002(4) 0.015(5) -0.011(5)
O64 0.118(7) 0.104(6) 0.079(5) -0.002(4) 0.047(5) -0.016(5)
O68 0.244(12) 0.096(6) 0.063(5) 0.035(4) 0.055(6) 0.055(7)
O72 0.132(6) 0.047(4) 0.077(5) 0.010(3) -0.005(5) 0.006(4)
O74 0.165(9) 0.074(5) 0.109(6) 0.012(4) 0.074(7) -0.010(5)
O75 0.141(7) 0.071(5) 0.062(5) -0.007(3) 0.021(4) 0.008(4)
O7AA 0.117(7) 0.058(4) 0.084(5) 0.002(4) 0.012(5) -0.022(4)
O80 0.183(8) 0.064(5) 0.043(4) 0.000(3) 0.031(4) -0.008(4)
N82 0.112(7) 0.054(5) 0.040(4) -0.005(3) -0.004(5) 0.007(4)
N83 0.103(6) 0.063(5) 0.035(4) -0.002(3) 0.002(4) 0.005(4)
O86 0.126(8) 0.123(7) 0.072(5) -0.003(5) -0.009(5) 0.037(6)
N3AA 0.100(6) 0.047(4) 0.043(4) -0.001(3) 0.006(4) 0.006(4)
O89 0.100(6) 0.053(4) 0.062(4) -0.011(3) 0.016(4) -0.008(4)
N11A 0.101(7) 0.071(6) 0.058(5) 0.002(4) 0.024(5) -0.020(5)
N92 0.111(6) 0.049(5) 0.058(5) 0.001(3) 0.023(5) -0.002(4)
O93 0.106(6) 0.061(5) 0.087(5) 0.004(4) 0.009(5) -0.023(4)
O94 0.108(6) 0.043(4) 0.109(6) 0.008(4) -0.016(5) -0.010(4)
N95 0.144(9) 0.041(5) 0.066(6) 0.002(4) 0.009(5) -0.001(5)
O7BA 0.131(7) 0.080(5) 0.059(4) 0.011(3) 0.002(4) 0.010(4)
O98 0.149(8) 0.065(5) 0.104(6) 0.009(4) 0.024(6) 0.000(5)
N21A 0.132(9) 0.057(5) 0.062(5) -0.005(4) 0.034(6) 0.009(5)
O100 0.225(11) 0.071(5) 0.058(5) 0.006(4) -0.013(6) -0.011(6)
O104 0.186(10) 0.120(8) 0.101(7) -0.019(6) -0.067(7) -0.029(7)
N105 0.134(8) 0.038(4) 0.072(6) 0.011(4) 0.026(6) -0.005(5)
N108 0.097(6) 0.040(4) 0.044(4) 0.000(3) 0.012(4) 0.000(4)
N110 0.090(7) 0.050(4) 0.045(4) -0.004(3) 0.019(4) -0.002(4)
N111 0.113(6) 0.040(4) 0.045(5) -0.006(3) 0.020(4) 0.002(4)
N1AA 0.104(6) 0.041(4) 0.061(5) 0.000(4) 0.013(4) -0.008(4)
O2GA 0.095(6) 0.116(7) 0.092(6) -0.003(5) 0.009(5) -0.010(5)
N118 0.137(8) 0.045(4) 0.045(5) 0.007(3) 0.025(5) 0.010(4)
O120 0.126(6) 0.052(4) 0.078(5) 0.005(3) 0.036(5) 0.005(4)
N121 0.088(6) 0.051(5) 0.048(4) -0.002(3) -0.003(5) -0.005(4)
N127 0.091(6) 0.053(5) 0.084(6) -0.007(4) 0.008(5) 0.009(4)
O128 0.087(6) 0.091(6) 0.134(8) 0.004(5) 0.008(5) 0.000(4)
N129 0.101(7) 0.052(5) 0.063(5) 0.000(4) 0.005(5) -0.012(4)
N131 0.101(6) 0.042(4) 0.066(5) 0.004(3) 0.017(4) 0.000(4)
O133 0.076(6) 0.120(7) 0.134(8) -0.008(6) -0.003(5) 0.002(5)
O134 0.099(6) 0.072(5) 0.102(6) -0.012(4) -0.001(5) 0.003(4)
O138 0.120(6) 0.064(5) 0.098(6) -0.003(4) 0.041(5) -0.006(4)
N15A 0.093(6) 0.051(5) 0.096(7) 0.002(4) 0.018(5) -0.017(4)
N13A 0.114(7) 0.047(5) 0.055(5) -0.001(3) 0.029(5) 0.008(4)
N143 0.106(7) 0.043(4) 0.058(5) -0.002(3) 0.005(5) -0.007(4)
O144 0.150(10) 0.099(8) 0.185(12) 0.003(7) -0.050(9) -0.033(7)
O145 0.129(8) 0.123(8) 0.133(8) 0.019(6) 0.045(6) -0.022(6)
O147 0.314(14) 0.066(5) 0.042(4) -0.008(3) 0.019(6) -0.046(7)
N148 0.143(10) 0.044(5) 0.071(6) -0.011(4) -0.014(6) -0.004(5)
N149 0.120(7) 0.031(4) 0.065(6) 0.004(4) -0.014(5) -0.011(4)
N153 0.233(14) 0.097(8) 0.048(5) 0.004(5) 0.008(7) 0.028(8)
O155 0.130(8) 0.070(5) 0.130(7) 0.017(5) -0.009(6) -0.035(5)
O157 0.37(2) 0.121(9) 0.075(6) -0.003(6) 0.076(9) -0.009(10)
O158 0.110(6) 0.101(6) 0.098(6) 0.002(5) 0.007(5) -0.011(5)
N159 0.104(6) 0.051(5) 0.045(4) 0.000(3) 0.017(4) -0.009(4)
O161 0.211(11) 0.128(8) 0.075(6) 0.011(5) -0.043(6) -0.031(8)
N163 0.123(8) 0.051(5) 0.037(4) -0.004(3) -0.013(5) -0.007(5)
O164 0.168(8) 0.080(6) 0.102(6) -0.009(4) 0.040(6) -0.002(6)
O165 0.104(6) 0.066(5) 0.135(7) 0.011(4) -0.005(5) 0.002(4)
O166 0.160(7) 0.064(5) 0.062(5) -0.016(3) -0.031(5) 0.024(4)
O172 0.109(6) 0.073(5) 0.131(7) -0.004(4) 0.021(5) -0.022(4)
O174 0.175(10) 0.101(7) 0.121(8) 0.014(5) -0.048(7) -0.033(6)
N19A 0.121(8) 0.040(5) 0.070(5) -0.001(4) 0.021(5) 0.001(4)
O179 0.137(7) 0.107(7) 0.076(6) 0.001(5) 0.013(5) -0.028(5)
N1A 0.160(10) 0.058(5) 0.071(6) 0.003(4) 0.023(6) -0.016(6)
O3 0.154(9) 0.078(5) 0.077(5) 0.007(4) 0.012(5) 0.015(5)
C5 0.090(7) 0.044(5) 0.057(6) -0.002(4) -0.013(5) -0.002(5)
C130 0.146(10) 0.036(5) 0.067(7) -0.002(5) -0.023(7) -0.005(6)
C29 0.183(14) 0.070(8) 0.038(6) -0.005(5) -0.007(7) 0.009(8)
C74 0.221(16) 0.065(7) 0.035(6) 0.000(5) 0.010(8) 0.017(8)
C7BA 0.139(10) 0.058(6) 0.044(6) 0.010(4) 0.008(6) -0.024(6)
C46 0.145(10) 0.040(5) 0.033(5) -0.010(4) -0.009(6) 0.025(6)
N73 0.138(8) 0.048(5) 0.035(4) 0.000(3) 0.011(5) 0.023(5)
C34 0.097(8) 0.046(5) 0.050(6) 0.002(4) 0.009(5) -0.003(5)
C119 0.131(9) 0.050(6) 0.056(7) -0.004(4) 0.021(6) -0.015(6)
C2MA 0.231(16) 0.067(7) 0.033(6) -0.001(5) 0.033(8) 0.025(9)
O1DA 0.129(7) 0.102(6) 0.093(6) 0.016(5) 0.048(6) 0.016(5)
O9 0.126(7) 0.071(5) 0.113(7) 0.002(5) -0.001(6) -0.011(5)
O12 0.126(8) 0.116(8) 0.121(8) -0.027(6) -0.003(7) -0.005(6)
N9A 0.087(7) 0.058(5) 0.092(6) -0.005(4) 0.029(6) -0.009(4)
C15 0.132(9) 0.042(5) 0.035(5) -0.004(4) 0.008(5) 0.010(5)
C18 0.117(8) 0.038(5) 0.055(6) -0.002(4) 0.006(6) -0.001(5)
C105 0.151(11) 0.055(6) 0.037(5) 0.001(4) 0.022(6) 0.001(6)
C169 0.131(10) 0.054(6) 0.067(7) 0.010(5) 0.025(7) 0.007(6)
C38 0.118(8) 0.041(5) 0.029(5) -0.004(3) 0.016(5) -0.009(5)
C61 0.073(6) 0.050(5) 0.053(6) -0.007(4) 0.004(5) 0.003(4)
N37 0.101(6) 0.042(4) 0.049(4) -0.007(3) 0.014(4) 0.006(4)
C135 0.101(8) 0.060(6) 0.047(5) -0.001(4) 0.023(5) 0.002(5)
C0GA 0.082(7) 0.054(6) 0.073(7) -0.003(5) -0.002(5) -0.007(5)
C51 0.104(8) 0.048(5) 0.047(5) -0.002(4) 0.028(5) 0.008(5)
O16 0.133(8) 0.085(5) 0.059(4) -0.005(4) 0.006(5) -0.004(5)
N7A 0.075(6) 0.068(5) 0.078(6) 0.007(4) 0.008(5) -0.029(4)
O25 0.097(7) 0.205(13) 0.208(13) 0.081(10) 0.032(8) -0.038(7)
N5BA 0.126(7) 0.059(5) 0.041(4) 0.003(4) 0.007(5) -0.008(5)
O28 0.139(8) 0.099(6) 0.094(6) -0.010(5) 0.035(6) -0.037(5)
C51A 0.107(9) 0.051(6) 0.109(10) 0.005(6) 0.031(7) -0.010(6)
C52A 0.137(11) 0.091(9) 0.098(10) 0.004(7) 0.058(8) -0.024(8)
C53A 0.131(11) 0.155(13) 0.054(8) 0.015(7) 0.042(8) -0.003(10)
C54A 0.23(2) 0.142(14) 0.062(8) 0.025(8) 0.054(11) 0.062(13)
C55A 0.148(12) 0.062(7) 0.082(9) 0.019(6) 0.040(8) -0.001(7)
C56A 0.161(11) 0.047(6) 0.039(6) 0.005(4) 0.032(6) 0.010(6)
N12A 0.218(10) 0.087(6) 0.070(5) 0.007(4) 0.027(5) 0.010(6)
C57A 0.152(11) 0.039(6) 0.075(8) -0.014(5) 0.018(7) -0.012(6)
C58A 0.128(10) 0.051(6) 0.076(8) -0.012(5) 0.012(7) 0.007(6)
C59A 0.169(13) 0.065(7) 0.042(6) 0.009(5) 0.008(7) 0.018(7)
N3CA 0.209(14) 0.059(6) 0.047(5) -0.025(4) -0.038(7) 0.002(7)
C44 0.115(9) 0.041(5) 0.055(6) -0.009(4) 0.013(6) 0.006(5)
C1NA 0.117(3) 0.042(2) 0.087(3) -0.0175(18) -0.023(2) 0.005(2)
C163 0.117(3) 0.042(2) 0.087(3) -0.0175(18) -0.023(2) 0.005(2)
C302 0.117(3) 0.042(2) 0.087(3) -0.0175(18) -0.023(2) 0.005(2)
C122 0.117(3) 0.042(2) 0.087(3) -0.0175(18) -0.023(2) 0.005(2)
C65 0.117(3) 0.042(2) 0.087(3) -0.0175(18) -0.023(2) 0.005(2)
N38 0.157(8) 0.039(4) 0.033(4) 0.001(3) -0.010(4) 0.017(4)
C45 0.117(3) 0.042(2) 0.087(3) -0.0175(18) -0.023(2) 0.005(2)
C8 0.117(3) 0.042(2) 0.087(3) -0.0175(18) -0.023(2) 0.005(2)
C245 0.117(3) 0.042(2) 0.087(3) -0.0175(18) -0.023(2) 0.005(2)
O7IA 0.141(8) 0.043(4) 0.180(10) -0.011(5) 0.057(7) -0.009(5)
C49 0.089(8) 0.066(7) 0.122(10) -0.031(6) -0.008(7) -0.014(6)
O2BA 0.143(8) 0.150(9) 0.086(6) -0.002(5) 0.050(6) -0.024(6)
C4CA 0.107(8) 0.035(5) 0.046(5) -0.003(4) -0.010(6) -0.005(5)
C9HA 0.140(10) 0.053(6) 0.052(6) -0.013(5) -0.017(6) 0.009(6)
C1EA 0.143(10) 0.036(5) 0.057(6) 0.002(4) 0.023(7) 0.003(6)
C79 0.132(10) 0.042(6) 0.062(7) -0.005(4) 0.010(6) -0.006(6)
C90 0.104(8) 0.042(5) 0.064(7) -0.008(4) 0.005(6) -0.001(5)
C153 0.097(8) 0.041(5) 0.053(6) 0.001(4) 0.012(6) -0.001(5)
N85 0.099(6) 0.031(4) 0.057(5) 0.001(3) 0.013(4) 0.005(4)
C167 0.085(7) 0.033(5) 0.067(6) -0.007(4) -0.003(5) -0.001(4)
C9IA 0.078(7) 0.043(6) 0.108(9) -0.024(5) 0.000(6) -0.015(5)
C82 0.117(9) 0.040(5) 0.075(7) 0.015(5) 0.044(7) -0.002(5)
C2BA 0.122(10) 0.040(6) 0.061(7) 0.000(5) 0.008(7) 0.008(6)
N5A 0.120(8) 0.046(5) 0.077(6) 0.004(4) 0.003(6) -0.013(5)
N57 0.093(7) 0.049(5) 0.055(5) -0.008(3) -0.015(5) -0.003(4)
N0AA 0.113(8) 0.057(5) 0.072(6) -0.010(4) -0.023(6) -0.002(5)
C62 0.159(11) 0.042(6) 0.046(6) -0.001(4) 0.004(6) 0.019(6)
C141 0.176(12) 0.066(7) 0.052(7) 0.019(5) -0.001(7) 0.027(7)
C234 0.226(16) 0.064(7) 0.035(6) 0.018(5) 0.042(8) 0.038(8)
C170 0.177(14) 0.071(8) 0.074(9) 0.017(6) 0.044(9) 0.031(8)
C91 0.139(11) 0.071(7) 0.072(8) -0.003(6) 0.014(7) 0.018(7)
C173 0.136(9) 0.040(5) 0.036(5) 0.020(4) 0.019(6) 0.004(5)
N125 0.143(8) 0.044(5) 0.046(5) 0.007(3) 0.022(5) 0.019(5)
C288 0.113(9) 0.051(6) 0.086(8) 0.005(5) 0.024(7) -0.003(6)
C2NA 0.135(11) 0.058(7) 0.130(12) 0.011(7) 0.078(10) 0.000(7)
C207 0.132(11) 0.071(7) 0.078(8) 0.009(6) 0.036(8) 0.007(7)
C64 0.099(8) 0.037(5) 0.050(6) 0.008(4) 0.006(5) 0.005(5)
C58 0.106(8) 0.038(5) 0.060(6) -0.001(4) 0.029(6) 0.008(5)
C7IA 0.166(12) 0.040(5) 0.043(6) -0.001(4) 0.035(6) 0.009(6)
C139 0.168(12) 0.044(6) 0.052(6) -0.006(4) 0.010(7) -0.027(6)
C4 0.124(9) 0.059(6) 0.041(6) 0.001(4) 0.006(6) -0.002(6)
C160 0.118(8) 0.025(4) 0.043(5) -0.004(3) 0.022(5) 0.000(5)
N54 0.113(7) 0.036(4) 0.034(4) -0.005(3) 0.004(4) 0.005(4)
C120 0.103(8) 0.053(6) 0.047(6) 0.002(4) 0.004(5) 0.000(5)
C1JA 0.085(7) 0.049(6) 0.086(8) -0.005(5) -0.014(6) -0.002(5)
C92 0.142(11) 0.038(5) 0.059(7) -0.013(4) 0.005(7) -0.013(6)
O1BA 0.213(12) 0.132(8) 0.074(6) 0.018(5) 0.015(7) -0.010(8)
N17A 0.173(10) 0.046(5) 0.058(5) 0.010(4) 0.034(6) 0.017(5)
O77 0.224(7) 0.219(8) 0.058(3) 0.012(4) 0.035(4) 0.032(6)
C6BA 0.114(5) 0.086(5) 0.163(7) 0.009(4) 0.030(5) -0.006(4)
C80 0.098(8) 0.029(5) 0.052(6) 0.002(4) 0.009(6) 0.003(4)
C2CA 0.165(13) 0.061(7) 0.076(8) -0.029(6) -0.024(9) 0.045(8)
C88 0.144(12) 0.076(9) 0.141(14) -0.007(8) -0.032(11) 0.005(8)
C310 0.205(18) 0.146(14) 0.035(7) -0.004(7) -0.030(8) 0.035(12)
C3DA 0.26(2) 0.092(11) 0.075(10) 0.003(8) 0.046(13) 0.045(12)
C0BA 0.180(14) 0.066(8) 0.051(7) 0.010(5) -0.003(8) 0.029(8)
C0CA 0.137(11) 0.056(6) 0.051(7) -0.004(5) 0.027(7) 0.025(6)
N107 0.158(9) 0.047(5) 0.038(4) -0.006(3) 0.004(5) 0.019(5)
C133 0.126(9) 0.054(6) 0.050(6) -0.004(5) 0.023(6) 0.006(6)
C98 0.228(17) 0.047(6) 0.063(8) 0.010(5) 0.047(9) 0.026(8)
C142 0.28(2) 0.075(8) 0.030(6) -0.002(5) 0.006(10) 0.048(11)
O84 0.152(9) 0.272(15) 0.057(5) 0.033(7) 0.032(6) 0.049(9)
C87 0.173(14) 0.038(6) 0.079(9) -0.022(5) -0.041(9) 0.027(7)
O88 0.37(2) 0.139(10) 0.061(6) 0.040(6) 0.020(9) 0.029(11)
C107 0.138(3) 0.0518(19) 0.057(2) -0.0072(16) 0.0072(18) -0.008(2)
C89 0.138(3) 0.0518(19) 0.057(2) -0.0072(16) 0.0072(18) -0.008(2)
C116 0.138(3) 0.0518(19) 0.057(2) -0.0072(16) 0.0072(18) -0.008(2)
C316 0.138(3) 0.0518(19) 0.057(2) -0.0072(16) 0.0072(18) -0.008(2)
C140 0.138(3) 0.0518(19) 0.057(2) -0.0072(16) 0.0072(18) -0.008(2)
C3EA 0.138(3) 0.0518(19) 0.057(2) -0.0072(16) 0.0072(18) -0.008(2)
N123 0.131(7) 0.039(4) 0.040(4) -0.010(3) 0.009(4) -0.002(4)
C43 0.138(3) 0.0518(19) 0.057(2) -0.0072(16) 0.0072(18) -0.008(2)
C68 0.138(3) 0.0518(19) 0.057(2) -0.0072(16) 0.0072(18) -0.008(2)
C110 0.138(3) 0.0518(19) 0.057(2) -0.0072(16) 0.0072(18) -0.008(2)
C109 0.126(10) 0.055(6) 0.059(7) -0.008(5) 0.012(7) 0.015(6)
C5AA 0.149(12) 0.081(8) 0.046(6) -0.009(5) -0.006(7) 0.014(7)
C268 0.103(10) 0.087(8) 0.082(8) -0.020(6) -0.014(7) 0.024(7)
C3MA 0.096(9) 0.087(8) 0.103(10) -0.017(7) -0.006(8) 0.014(6)
C3GA 0.121(11) 0.086(8) 0.066(7) -0.007(6) -0.001(7) 0.035(7)
C95 0.086(7) 0.061(6) 0.052(6) -0.009(4) -0.001(5) 0.005(5)
N78 0.087(6) 0.058(5) 0.062(5) 0.002(4) 0.007(4) 0.013(4)
C149 0.087(8) 0.063(6) 0.075(8) 0.006(5) 0.016(6) 0.009(5)
C2KA 0.092(9) 0.062(7) 0.097(9) -0.008(6) 0.005(7) -0.001(6)
C131 0.091(9) 0.063(7) 0.104(10) 0.003(6) 0.002(7) 0.005(6)
O113 0.157(9) 0.073(6) 0.119(7) -0.021(5) -0.037(7) -0.017(5)
N23A 0.118(8) 0.048(5) 0.085(6) -0.002(4) 0.026(6) -0.001(5)
C143 0.096(7) 0.032(5) 0.068(7) 0.002(4) 0.018(6) 0.014(4)
C144 0.140(11) 0.049(6) 0.042(5) -0.006(4) 0.002(6) -0.001(6)
C1MA 0.083(8) 0.071(7) 0.098(9) -0.005(6) 0.026(7) -0.007(6)
C2IA 0.098(8) 0.072(7) 0.091(9) -0.023(6) -0.012(7) -0.022(6)
C7NA 0.113(9) 0.078(7) 0.052(6) -0.002(5) 0.004(6) 0.002(6)
C3 0.101(8) 0.042(5) 0.047(6) -0.002(4) 0.014(5) -0.006(5)
C127 0.100(8) 0.042(5) 0.045(6) 0.007(4) 0.005(5) 0.000(5)
N46 0.108(7) 0.028(4) 0.053(4) -0.005(3) 0.000(4) -0.001(4)
C2AA 0.107(9) 0.045(5) 0.032(5) 0.010(4) 0.012(5) 0.018(5)
C10 0.106(8) 0.028(4) 0.043(5) 0.004(3) 0.011(5) -0.005(4)
C150 0.129(9) 0.041(5) 0.046(5) -0.001(4) -0.007(6) 0.010(5)
C146 0.150(11) 0.081(8) 0.041(5) 0.015(5) -0.013(6) 0.010(7)
N3A 0.115(8) 0.047(5) 0.101(8) -0.001(5) 0.006(7) 0.001(5)
C159 0.084(7) 0.042(5) 0.059(6) -0.006(4) 0.006(6) 0.000(4)
C156 0.103(8) 0.037(5) 0.057(6) 0.007(4) 0.030(6) 0.003(5)
C6JA 0.123(9) 0.045(5) 0.044(5) -0.007(4) -0.004(6) 0.001(5)
C108 0.101(8) 0.030(5) 0.091(8) -0.009(5) 0.008(6) -0.007(5)
C7DA 0.091(7) 0.024(4) 0.062(6) -0.005(4) 0.023(5) -0.008(4)
C1 0.095(7) 0.032(5) 0.044(5) -0.013(4) -0.004(5) 0.000(4)
N66 0.098(6) 0.033(4) 0.047(4) 0.002(3) 0.007(4) 0.007(4)
C2 0.093(7) 0.025(4) 0.069(6) -0.003(4) 0.015(6) 0.000(4)
C4FA 0.089(7) 0.033(5) 0.082(7) -0.001(4) 0.011(6) -0.008(4)
C147 0.099(8) 0.040(5) 0.066(6) -0.012(4) -0.020(6) -0.013(5)
C3FA 0.081(7) 0.036(5) 0.053(6) -0.005(4) 0.002(6) 0.006(5)
N9BA 0.125(7) 0.037(4) 0.098(7) -0.011(4) 0.008(6) 0.005(4)
C5LA 0.100(8) 0.033(5) 0.065(7) 0.006(4) 0.012(6) -0.006(4)
C171 0.153(4) 0.042(2) 0.117(3) -0.006(2) 0.050(3) 0.002(2)
C217 0.153(4) 0.042(2) 0.117(3) -0.006(2) 0.050(3) 0.002(2)
C166 0.153(4) 0.042(2) 0.117(3) -0.006(2) 0.050(3) 0.002(2)
C63 0.153(4) 0.042(2) 0.117(3) -0.006(2) 0.050(3) 0.002(2)
C99 0.153(4) 0.042(2) 0.117(3) -0.006(2) 0.050(3) 0.002(2)
C31 0.153(4) 0.042(2) 0.117(3) -0.006(2) 0.050(3) 0.002(2)
N48 0.159(9) 0.030(4) 0.068(5) -0.014(3) 0.021(5) 0.012(5)
C9BA 0.153(4) 0.042(2) 0.117(3) -0.006(2) 0.050(3) 0.002(2)
C176 0.153(4) 0.042(2) 0.117(3) -0.006(2) 0.050(3) 0.002(2)
C1IA 0.153(4) 0.042(2) 0.117(3) -0.006(2) 0.050(3) 0.002(2)
C177 0.091(8) 0.028(5) 0.076(7) 0.000(4) -0.002(6) 0.007(5)
C9 0.101(9) 0.051(6) 0.082(7) -0.001(5) 0.028(7) 0.012(5)
C24 0.071(8) 0.065(7) 0.121(10) -0.009(6) 0.022(7) 0.004(5)
C6AA 0.089(8) 0.069(7) 0.110(10) -0.020(6) -0.001(7) 0.001(6)
C2EA 0.112(9) 0.046(6) 0.080(7) -0.002(5) 0.018(7) 0.011(5)
C76 0.084(7) 0.029(5) 0.085(7) 0.003(4) -0.007(6) -0.003(4)
N76 0.095(6) 0.035(4) 0.059(5) -0.008(3) -0.006(4) 0.005(4)
C78 0.099(8) 0.054(6) 0.067(7) 0.007(5) 0.002(6) 0.006(5)
C180 0.089(8) 0.047(5) 0.070(6) 0.002(4) -0.016(6) -0.005(5)
C0MA 0.108(10) 0.060(7) 0.083(8) -0.007(5) -0.017(7) 0.007(6)
C4DA 0.140(12) 0.089(8) 0.052(6) 0.007(5) 0.036(7) 0.013(7)
C12 0.123(10) 0.037(5) 0.045(6) -0.014(4) 0.013(6) -0.001(5)
C0HA 0.101(8) 0.037(5) 0.059(7) 0.003(4) 0.008(6) 0.002(5)
C16 0.135(10) 0.032(5) 0.032(5) -0.003(3) 0.006(6) -0.007(5)
C19 0.123(10) 0.026(5) 0.055(6) 0.003(4) 0.009(7) 0.005(5)
C20 0.096(8) 0.035(5) 0.076(7) 0.002(4) 0.017(6) 0.001(5)
C36 0.103(8) 0.060(6) 0.062(7) -0.008(5) -0.003(6) 0.005(5)
C126 0.171(13) 0.050(6) 0.046(6) -0.004(4) -0.029(7) -0.003(7)
C1DA 0.165(13) 0.062(7) 0.054(6) -0.007(5) 0.023(8) 0.005(7)
C6NA 0.116(8) 0.036(5) 0.027(5) 0.002(3) -0.012(5) 0.002(5)
C5KA 0.114(9) 0.030(5) 0.050(6) 0.003(4) -0.009(6) -0.003(5)
N81 0.122(7) 0.030(4) 0.037(4) -0.004(3) -0.006(4) 0.004(4)
C42 0.092(7) 0.042(5) 0.043(5) 0.004(4) 0.011(5) -0.001(4)
C2LA 0.112(8) 0.037(5) 0.050(6) 0.002(4) 0.013(5) -0.001(5)
C5IA 0.151(11) 0.039(5) 0.042(6) -0.004(4) 0.014(6) -0.012(6)
C1GA 0.136(11) 0.049(6) 0.066(7) -0.006(5) -0.003(7) 0.021(6)
C1HA 0.105(10) 0.072(7) 0.099(9) -0.004(6) -0.019(8) 0.018(6)
C356 0.104(10) 0.108(10) 0.131(12) -0.026(9) 0.041(9) 0.034(8)
C185 0.134(12) 0.103(9) 0.073(8) -0.002(7) 0.023(8) 0.004(8)
C81 0.085(8) 0.067(7) 0.085(9) -0.002(5) -0.002(7) 0.012(5)
C164 0.130(11) 0.069(7) 0.056(7) 0.000(5) 0.025(7) 0.018(6)
N41 0.101(7) 0.051(5) 0.060(5) -0.005(4) 0.004(5) 0.015(4)
C9EA 0.121(10) 0.058(6) 0.041(6) -0.010(4) 0.001(6) 0.005(6)
C93 0.109(9) 0.082(7) 0.039(5) -0.011(5) 0.015(5) 0.008(6)
C8EA 0.139(11) 0.070(7) 0.064(7) -0.001(5) 0.045(7) 0.017(7)
C28 0.131(10) 0.027(5) 0.074(7) 0.008(4) 0.024(7) 0.002(5)
C239 0.156(11) 0.034(5) 0.043(6) -0.006(4) -0.007(6) -0.020(6)
C335 0.181(14) 0.030(5) 0.071(7) 0.000(5) -0.021(9) -0.016(7)
C381 0.133(11) 0.050(7) 0.128(12) 0.026(7) -0.031(9) -0.009(7)
C238 0.151(12) 0.037(6) 0.078(8) -0.008(5) 0.017(8) -0.011(6)
C3LA 0.091(7) 0.045(5) 0.057(6) 0.004(4) -0.026(5) -0.010(5)
N137 0.104(6) 0.039(4) 0.064(5) 0.009(3) 0.005(5) -0.006(4)
C2JA 0.109(9) 0.036(5) 0.078(7) 0.005(4) 0.015(7) -0.003(5)
C205 0.128(11) 0.036(6) 0.130(11) 0.013(6) 0.007(8) -0.005(6)
C3KA 0.151(7) 0.105(6) 0.182(9) -0.015(6) -0.026(7) -0.004(5)
C4AA 0.142(4) 0.058(2) 0.062(2) 0.0032(17) 0.031(2) -0.009(2)
C4BA 0.142(4) 0.058(2) 0.062(2) 0.0032(17) 0.031(2) -0.009(2)
C225 0.142(4) 0.058(2) 0.062(2) 0.0032(17) 0.031(2) -0.009(2)
C254 0.142(4) 0.058(2) 0.062(2) 0.0032(17) 0.031(2) -0.009(2)
C84 0.142(4) 0.058(2) 0.062(2) 0.0032(17) 0.031(2) -0.009(2)
C187 0.142(4) 0.058(2) 0.062(2) 0.0032(17) 0.031(2) -0.009(2)
N124 0.112(6) 0.035(4) 0.043(4) 0.000(3) 0.012(4) -0.003(4)
C158 0.142(4) 0.058(2) 0.062(2) 0.0032(17) 0.031(2) -0.009(2)
C9FA 0.142(4) 0.058(2) 0.062(2) 0.0032(17) 0.031(2) -0.009(2)
C210 0.142(4) 0.058(2) 0.062(2) 0.0032(17) 0.031(2) -0.009(2)
C32 0.114(5) 0.086(5) 0.163(7) 0.009(4) 0.030(5) -0.006(4)
C7LA 0.098(8) 0.031(5) 0.074(7) -0.004(4) 0.018(6) -0.002(5)
C1LA 0.146(11) 0.023(5) 0.090(8) -0.019(5) -0.049(8) 0.020(5)
C8CA 0.074(7) 0.054(6) 0.083(8) -0.003(5) 0.023(6) -0.008(5)
C174 0.123(10) 0.058(6) 0.076(7) 0.015(5) 0.029(7) 0.000(6)
C136 0.099(8) 0.045(5) 0.065(6) -0.007(4) -0.003(6) -0.021(5)
C39 0.083(7) 0.037(5) 0.049(5) -0.005(4) 0.004(5) 0.006(4)
N53 0.121(7) 0.029(4) 0.053(5) 0.004(3) 0.020(4) 0.006(4)
C30 0.121(9) 0.037(5) 0.045(5) 0.008(4) 0.018(6) -0.004(5)
C1FA 0.148(11) 0.039(5) 0.052(6) 0.007(4) 0.014(7) 0.007(6)
C11 0.100(8) 0.043(6) 0.082(8) 0.009(5) 0.021(6) 0.005(5)
C37 0.162(11) 0.040(5) 0.034(6) 0.000(4) -0.003(6) 0.020(6)
C3IA 0.135(11) 0.034(6) 0.084(9) -0.003(5) 0.026(8) 0.012(6)
C123 0.213(15) 0.068(7) 0.045(7) 0.002(5) -0.016(8) 0.030(8)
C129 0.253(17) 0.074(10) 0.107(11) 0.035(8) 0.067(12) 0.044(10)
C325 0.242(15) 0.042(6) 0.059(6) -0.010(5) -0.022(7) 0.041(7)
C7GA 0.161(12) 0.041(6) 0.080(7) 0.001(5) -0.015(7) 0.002(6)
C111 0.162(12) 0.041(6) 0.054(7) -0.019(5) -0.041(7) 0.025(6)
N106 0.147(9) 0.053(5) 0.064(6) -0.011(4) -0.025(6) 0.029(5)
C7HA 0.100(9) 0.069(8) 0.122(11) 0.022(7) 0.030(8) 0.005(7)
C196 0.091(9) 0.048(7) 0.231(19) -0.032(9) -0.072(11) -0.009(6)
C221 0.220(19) 0.092(10) 0.059(8) 0.024(7) -0.007(10) 0.043(11)
O45 0.163(10) 0.150(9) 0.075(6) -0.010(5) -0.001(6) -0.009(7)
C8LA 0.170(14) 0.048(6) 0.068(8) 0.002(5) 0.056(9) 0.010(7)
C5NA 0.124(10) 0.031(5) 0.072(7) -0.007(4) 0.032(7) -0.004(5)
C55 0.112(9) 0.040(5) 0.075(8) 0.009(5) 0.003(7) 0.011(5)
C9DA 0.111(8) 0.031(5) 0.046(6) -0.009(4) 0.013(6) 0.007(5)
C3AA 0.086(9) 0.045(6) 0.084(8) -0.002(5) 0.023(7) -0.010(5)
C50A 0.112(10) 0.067(7) 0.070(7) 0.019(6) 0.036(8) -0.006(7)
C66 0.096(8) 0.041(5) 0.043(5) -0.007(4) 0.000(5) -0.002(5)
C103 0.146(11) 0.036(5) 0.041(5) -0.006(4) 0.000(6) -0.009(5)
C124 0.108(9) 0.062(6) 0.068(7) -0.009(5) 0.036(7) -0.009(6)
C220 0.101(8) 0.053(6) 0.086(8) -0.016(5) 0.021(7) -0.015(5)
C73 0.102(8) 0.046(5) 0.050(6) 0.002(4) -0.007(6) -0.012(5)
C57 0.089(7) 0.038(5) 0.059(6) -0.009(4) 0.020(5) -0.007(4)
N114 0.111(7) 0.032(4) 0.066(5) -0.004(3) 0.021(5) 0.004(4)
C69 0.099(8) 0.033(5) 0.067(7) 0.000(4) -0.009(6) -0.001(5)
C1AA 0.087(8) 0.041(5) 0.097(8) 0.004(5) 0.005(6) 0.003(5)
C100 0.117(9) 0.047(5) 0.052(6) 0.001(4) 0.024(6) -0.012(5)
C67 0.127(13) 0.145(14) 0.130(13) 0.019(10) 0.023(10) -0.014(10)
C77 0.107(8) 0.040(5) 0.043(6) -0.010(4) 0.016(5) 0.011(5)
C5DA 0.099(8) 0.040(5) 0.074(7) -0.003(4) 0.029(6) 0.008(5)
C260 0.113(9) 0.056(6) 0.083(8) -0.026(5) 0.002(7) 0.000(6)
C7CA 0.121(10) 0.040(5) 0.067(7) -0.002(4) 0.003(6) 0.009(5)
C155 0.101(8) 0.043(6) 0.072(7) 0.001(5) -0.021(6) 0.003(5)
C59 0.130(10) 0.038(5) 0.048(6) -0.007(4) -0.001(6) 0.006(5)
N71 0.100(6) 0.043(4) 0.047(4) -0.005(3) 0.002(4) -0.003(4)
C56 0.099(8) 0.037(5) 0.052(6) 0.001(4) 0.002(5) 0.001(5)
C148 0.144(11) 0.042(5) 0.049(6) 0.001(4) 0.015(6) 0.005(6)
C101 0.093(8) 0.054(6) 0.047(5) -0.001(4) 0.001(5) 0.008(5)
O83 0.245(17) 0.101(9) 0.28(2) 0.035(11) 0.054(14) -0.040(10)
C85 0.100(9) 0.069(7) 0.043(6) -0.010(4) 0.013(6) 0.001(5)
C9JA 0.153(12) 0.035(6) 0.074(8) 0.003(5) -0.003(8) 0.015(6)
O1KA 0.57(4) 0.145(13) 0.138(12) -0.053(11) -0.120(19) 0.051(19)
C61A 0.096(8) 0.041(5) 0.080(7) 0.013(5) 0.028(6) -0.010(5)
C62A 0.161(12) 0.054(6) 0.074(7) 0.006(5) 0.027(8) -0.023(7)
C63A 0.146(12) 0.045(6) 0.126(11) 0.003(6) 0.093(10) -0.006(7)
C64A 0.176(15) 0.044(6) 0.097(10) -0.009(6) 0.039(10) 0.009(7)
C65A 0.109(9) 0.050(6) 0.073(7) 0.010(5) 0.031(7) 0.003(5)
C66A 0.108(9) 0.035(5) 0.064(6) -0.006(4) 0.029(6) -0.001(5)
N14A 0.118(7) 0.047(5) 0.068(6) -0.002(4) 0.040(5) -0.017(4)
C67A 0.114(9) 0.050(6) 0.085(8) 0.008(5) 0.027(7) -0.014(6)
C68A 0.143(11) 0.051(6) 0.062(7) -0.012(5) -0.011(7) 0.007(6)
C69A 0.174(13) 0.043(6) 0.074(8) -0.004(5) 0.053(9) -0.004(7)
C7AA 0.117(5) 0.091(4) 0.180(7) -0.008(4) -0.012(4) -0.003(3)
C94 0.117(5) 0.091(4) 0.180(7) -0.008(4) -0.012(4) -0.003(3)
C353 0.117(5) 0.091(4) 0.180(7) -0.008(4) -0.012(4) -0.003(3)
C449 0.117(5) 0.091(4) 0.180(7) -0.008(4) -0.012(4) -0.003(3)
C3NA 0.117(5) 0.091(4) 0.180(7) -0.008(4) -0.012(4) -0.003(3)
C511 0.117(5) 0.091(4) 0.180(7) -0.008(4) -0.012(4) -0.003(3)
C3BA 0.156(13) 0.158(15) 0.067(8) -0.014(8) 0.013(8) 0.009(11)
C8DA 0.116(9) 0.041(6) 0.082(8) 0.003(5) 0.003(7) -0.015(6)
C5CA 0.125(10) 0.050(6) 0.113(10) 0.005(6) 0.055(8) -0.008(6)
C282 0.186(15) 0.050(7) 0.089(10) 0.005(6) 0.069(10) -0.018(8)
C6CA 0.197(15) 0.059(7) 0.057(7) 0.001(5) 0.017(9) 0.003(8)
C246 0.151(11) 0.046(6) 0.047(6) -0.006(4) 0.013(7) -0.018(6)
C132 0.163(11) 0.019(4) 0.050(6) 0.003(4) 0.007(7) -0.021(5)
N136 0.128(7) 0.028(4) 0.052(5) -0.001(3) 0.015(5) -0.013(4)
C0NA 0.109(9) 0.024(5) 0.066(7) 0.001(4) -0.009(6) -0.006(5)
C269 0.179(13) 0.038(6) 0.062(7) 0.005(5) -0.043(8) -0.002(6)
C236 0.184(13) 0.038(5) 0.036(6) -0.004(4) 0.006(7) -0.021(6)
C0FA 0.078(7) 0.047(5) 0.045(5) -0.005(4) -0.003(5) -0.009(4)
C9KA 0.124(9) 0.043(5) 0.045(5) 0.002(4) -0.001(5) 0.003(5)
C313 0.151(12) 0.057(7) 0.078(8) 0.014(5) 0.040(8) -0.024(7)
C6LA 0.105(8) 0.071(7) 0.065(7) 0.000(5) 0.004(6) -0.022(6)
C190 0.114(10) 0.064(7) 0.071(7) -0.007(5) 0.008(7) 0.001(6)
C145 0.103(8) 0.041(5) 0.053(6) -0.001(4) 0.009(6) -0.011(5)
N50 0.112(7) 0.033(4) 0.059(5) -0.005(3) 0.014(5) -0.005(4)
C178 0.106(8) 0.037(5) 0.052(6) -0.006(4) -0.008(6) 0.001(5)
C1CA 0.115(10) 0.055(6) 0.073(7) -0.013(5) -0.017(7) 0.001(6)
C278 0.085(9) 0.076(7) 0.083(8) -0.003(6) 0.003(7) -0.002(6)
C0LA 0.096(8) 0.048(6) 0.044(6) 0.002(4) 0.003(5) 0.013(5)
C125 0.161(13) 0.039(6) 0.080(8) -0.001(5) -0.003(8) 0.008(7)
C6IA 0.087(9) 0.098(9) 0.115(11) -0.006(7) -0.017(8) -0.016(7)
C458 0.152(17) 0.089(11) 0.20(2) 0.015(12) -0.070(15) -0.018(10)
C242 0.104(11) 0.072(9) 0.26(3) 0.036(12) -0.008(14) -0.022(8)
C259 0.092(9) 0.088(9) 0.161(14) 0.053(9) -0.011(9) -0.031(7)
C232 0.114(10) 0.044(6) 0.085(8) 0.007(5) -0.002(7) 0.007(6)
N170 0.103(6) 0.036(4) 0.072(5) 0.003(4) 0.014(5) -0.012(4)
C6EA 0.115(10) 0.048(6) 0.083(8) -0.005(5) 0.025(7) -0.002(6)
C248 0.139(12) 0.076(8) 0.113(10) 0.027(7) 0.048(9) -0.024(8)
C250 0.117(8) 0.091(7) 0.36(2) 0.032(10) 0.022(11) -0.025(6)
C6GA 0.104(9) 0.045(6) 0.065(8) -0.003(5) 0.019(7) 0.002(5)
C1C 0.121(10) 0.050(6) 0.041(6) 0.000(4) 0.007(6) 0.007(6)
C8AA 0.101(10) 0.104(10) 0.122(11) -0.004(8) 0.019(9) -0.022(8)
C7KA 0.081(8) 0.049(6) 0.085(8) 0.010(5) -0.021(6) -0.004(5)
C326 0.086(9) 0.072(8) 0.126(10) 0.014(7) -0.001(8) 0.010(6)
C446 0.103(11) 0.084(9) 0.173(16) -0.038(10) 0.002(10) -0.009(7)
C345 0.170(17) 0.048(7) 0.190(18) -0.009(9) -0.099(14) 0.003(9)
C365 0.118(11) 0.066(8) 0.116(11) -0.006(7) -0.016(9) 0.005(7)
C6MA 0.144(11) 0.036(5) 0.077(8) -0.006(5) -0.045(8) -0.004(6)
N67 0.143(9) 0.042(5) 0.060(6) -0.001(4) -0.010(5) -0.003(5)
C4KA 0.157(13) 0.049(6) 0.069(8) -0.012(5) -0.052(8) 0.001(7)
C351 0.223(18) 0.069(8) 0.071(8) 0.019(6) -0.020(11) -0.019(10)
C0IA 0.153(13) 0.060(8) 0.141(14) 0.014(8) -0.083(11) -0.007(8)
O4DA 0.32(2) 0.116(10) 0.27(2) 0.036(12) 0.167(19) -0.017(11)
C8HA 0.122(9) 0.041(5) 0.054(6) -0.006(4) 0.005(6) -0.016(5)
C17 0.096(8) 0.052(6) 0.088(8) -0.009(5) 0.002(6) -0.008(5)
C1KA 0.095(8) 0.065(7) 0.076(8) -0.006(5) -0.023(6) -0.017(6)
C7EA 0.158(12) 0.047(6) 0.042(5) -0.005(4) -0.016(7) -0.007(6)
C72 0.101(8) 0.026(4) 0.051(6) -0.008(4) -0.018(5) 0.002(4)
C128 0.128(9) 0.016(4) 0.052(6) 0.000(3) 0.005(6) 0.004(5)
N69 0.104(6) 0.029(4) 0.052(4) 0.003(3) -0.023(4) -0.003(4)
C5BA 0.137(10) 0.023(4) 0.051(6) 0.010(4) 0.029(6) 0.008(5)
C26 0.126(9) 0.036(5) 0.036(5) 0.006(4) 0.016(5) 0.006(5)
C6DA 0.106(8) 0.056(6) 0.044(5) -0.004(4) -0.009(6) 0.011(5)
C9CA 0.137(10) 0.024(5) 0.077(8) -0.008(5) -0.025(7) 0.005(5)
C151 0.125(10) 0.080(8) 0.060(8) -0.007(6) 0.023(7) -0.009(7)
C0DA 0.179(4) 0.058(2) 0.064(2) -0.0048(16) 0.030(2) 0.012(2)
C5MA 0.117(13) 0.21(2) 0.134(14) 0.001(14) 0.040(11) -0.003(13)
C1D 0.179(4) 0.058(2) 0.064(2) -0.0048(16) 0.030(2) 0.012(2)
C112 0.179(4) 0.058(2) 0.064(2) -0.0048(16) 0.030(2) 0.012(2)
C113 0.179(4) 0.058(2) 0.064(2) -0.0048(16) 0.030(2) 0.012(2)
C114 0.179(4) 0.058(2) 0.064(2) -0.0048(16) 0.030(2) 0.012(2)
C115 0.179(4) 0.058(2) 0.064(2) -0.0048(16) 0.030(2) 0.012(2)
C6 0.179(4) 0.058(2) 0.064(2) -0.0048(16) 0.030(2) 0.012(2)
N24A 0.194(10) 0.029(4) 0.043(4) -0.002(3) 0.044(5) 0.004(5)
C117 0.179(4) 0.058(2) 0.064(2) -0.0048(16) 0.030(2) 0.012(2)
C118 0.179(4) 0.058(2) 0.064(2) -0.0048(16) 0.030(2) 0.012(2)
C1F 0.179(4) 0.058(2) 0.064(2) -0.0048(16) 0.030(2) 0.012(2)
C21A 0.104(9) 0.054(6) 0.087(8) 0.023(6) 0.009(7) -0.011(6)
C22A 0.139(12) 0.068(8) 0.119(11) -0.008(7) -0.005(10) -0.039(8)
C23A 0.128(12) 0.109(11) 0.115(12) 0.002(8) 0.011(9) -0.041(9)
C24A 0.116(11) 0.123(11) 0.112(11) 0.014(9) 0.036(9) -0.033(9)
C25A 0.096(9) 0.112(10) 0.089(9) 0.029(7) 0.028(7) -0.040(7)
C26A 0.092(9) 0.052(6) 0.128(11) 0.027(6) 0.008(8) -0.019(6)
N6A 0.105(7) 0.055(5) 0.109(8) 0.023(5) 0.025(6) -0.015(5)
C27A 0.144(12) 0.087(9) 0.108(11) 0.046(8) 0.012(10) -0.043(8)
C28A 0.130(13) 0.192(17) 0.073(8) 0.036(9) 0.035(9) -0.019(11)
C29A 0.087(10) 0.147(13) 0.139(14) 0.050(10) 0.036(9) -0.041(9)
C183 0.116(9) 0.022(4) 0.050(6) -0.009(4) -0.018(6) -0.010(5)
C184 0.109(9) 0.037(5) 0.050(6) -0.003(4) 0.012(6) 0.002(5)
C191 0.111(10) 0.053(7) 0.107(10) 0.008(6) 0.018(8) 0.008(6)
C291 0.128(12) 0.083(9) 0.150(14) -0.002(9) -0.016(10) 0.029(8)
C266 0.133(12) 0.096(9) 0.093(10) -0.020(7) -0.052(9) 0.005(8)
C175 0.196(17) 0.069(8) 0.086(9) -0.012(6) 0.009(10) 0.032(9)
C186 0.084(8) 0.056(6) 0.096(9) 0.009(6) -0.012(7) 0.004(5)
C2DA 0.112(9) 0.019(5) 0.094(8) 0.000(4) -0.016(7) 0.008(5)
N132 0.102(6) 0.022(4) 0.073(5) 0.008(3) 0.004(5) 0.002(4)
C235 0.143(11) 0.038(5) 0.054(6) 0.000(4) 0.006(7) -0.014(6)
C9GA 0.154(11) 0.048(6) 0.047(6) -0.008(4) -0.003(6) -0.012(6)
C253 0.212(17) 0.043(6) 0.054(7) -0.011(5) 0.002(9) -0.011(8)
C41A 0.085(7) 0.048(6) 0.074(7) 0.001(5) 0.024(6) -0.011(5)
C42A 0.147(12) 0.028(5) 0.112(10) -0.006(5) 0.041(9) -0.001(6)
C43A 0.163(14) 0.060(7) 0.101(10) -0.015(6) 0.042(10) -0.012(8)
C44A 0.138(11) 0.049(7) 0.112(10) -0.015(6) 0.017(9) -0.016(6)
C45A 0.090(8) 0.060(6) 0.087(8) 0.006(5) 0.034(7) 0.001(5)
C46A 0.107(9) 0.049(6) 0.076(7) -0.007(5) 0.007(7) -0.013(5)
N10A 0.103(7) 0.049(5) 0.084(6) -0.005(4) 0.009(5) -0.016(4)
C47A 0.085(8) 0.055(6) 0.093(8) -0.001(5) 0.035(7) -0.014(5)
C48A 0.094(9) 0.070(7) 0.108(10) 0.017(6) 0.019(8) -0.007(6)
C49A 0.151(13) 0.039(6) 0.120(11) -0.013(6) 0.033(10) -0.001(6)
C198 0.135(13) 0.049(7) 0.103(11) -0.003(6) -0.037(11) 0.004(7)
C201 0.112(3) 0.0489(19) 0.085(2) 0.0061(18) 0.009(2) -0.0016(19)
C230 0.112(3) 0.0489(19) 0.085(2) 0.0061(18) 0.009(2) -0.0016(19)
C314 0.112(3) 0.0489(19) 0.085(2) 0.0061(18) 0.009(2) -0.0016(19)
C53 0.112(3) 0.0489(19) 0.085(2) 0.0061(18) 0.009(2) -0.0016(19)
C322 0.112(3) 0.0489(19) 0.085(2) 0.0061(18) 0.009(2) -0.0016(19)
C214 0.112(3) 0.0489(19) 0.085(2) 0.0061(18) 0.009(2) -0.0016(19)
N97 0.087(6) 0.046(4) 0.055(4) 0.008(3) 0.002(4) 0.004(4)
C5JA 0.112(3) 0.0489(19) 0.085(2) 0.0061(18) 0.009(2) -0.0016(19)
C263 0.112(3) 0.0489(19) 0.085(2) 0.0061(18) 0.009(2) -0.0016(19)
C197 0.112(3) 0.0489(19) 0.085(2) 0.0061(18) 0.009(2) -0.0016(19)
C90A 0.100(9) 0.046(6) 0.092(9) 0.002(5) 0.000(7) 0.001(5)
C209 0.117(4) 0.150(6) 0.143(5) 0.002(4) 0.033(4) -0.012(4)
C211 0.139(3) 0.092(2) 0.119(3) 0.017(2) 0.012(2) -0.004(2)
C8GA 0.139(3) 0.092(2) 0.119(3) 0.017(2) 0.012(2) -0.004(2)
C401 0.139(3) 0.092(2) 0.119(3) 0.017(2) 0.012(2) -0.004(2)
C312 0.139(3) 0.092(2) 0.119(3) 0.017(2) 0.012(2) -0.004(2)
C14 0.139(3) 0.092(2) 0.119(3) 0.017(2) 0.012(2) -0.004(2)
C47 0.139(3) 0.092(2) 0.119(3) 0.017(2) 0.012(2) -0.004(2)
N1 0.097(6) 0.042(4) 0.076(5) -0.008(4) 0.011(5) -0.003(4)
C0AA 0.139(3) 0.092(2) 0.119(3) 0.017(2) 0.012(2) -0.004(2)
C71 0.139(3) 0.092(2) 0.119(3) 0.017(2) 0.012(2) -0.004(2)
C247 0.139(3) 0.092(2) 0.119(3) 0.017(2) 0.012(2) -0.004(2)
C212 0.115(9) 0.058(6) 0.053(6) 0.009(5) 0.002(6) 0.006(6)
C228 0.158(13) 0.080(8) 0.078(9) -0.011(6) -0.003(8) 0.023(8)
C408 0.196(17) 0.137(13) 0.064(8) -0.004(8) 0.043(10) 0.039(12)
C475 0.151(14) 0.103(10) 0.092(10) 0.003(8) 0.014(9) 0.013(9)
C432 0.166(14) 0.081(9) 0.079(9) -0.009(6) 0.006(9) -0.012(9)
C206 0.132(11) 0.068(7) 0.069(8) -0.004(6) 0.013(7) 0.030(7)
N176 0.132(8) 0.050(5) 0.076(6) 0.008(4) 0.009(6) 0.021(5)
C227 0.131(11) 0.063(7) 0.089(9) -0.008(6) -0.032(8) 0.019(7)
C376 0.141(13) 0.072(9) 0.152(14) -0.007(8) 0.039(11) -0.017(8)
C520 0.177(17) 0.079(10) 0.157(16) -0.001(9) 0.074(14) 0.003(10)
C1E 0.149(12) 0.054(7) 0.093(10) 0.013(6) 0.046(9) 0.020(7)
C102 0.208(15) 0.056(7) 0.060(7) 0.000(5) 0.051(9) 0.045(8)
C1N 0.200(16) 0.090(9) 0.054(7) 0.005(6) 0.025(9) 0.037(10)
C104 0.140(12) 0.072(8) 0.091(9) -0.012(6) -0.019(9) 0.029(8)
C1B 0.119(10) 0.072(7) 0.075(8) 0.005(6) 0.027(7) 0.003(7)
C1I 0.127(10) 0.054(6) 0.055(7) -0.009(5) 0.004(6) 0.004(6)
N22A 0.134(8) 0.048(5) 0.065(6) 0.008(4) 0.001(5) 0.005(5)
C1J 0.150(12) 0.043(6) 0.079(8) -0.008(5) 0.014(8) 0.014(6)
C1L 0.127(11) 0.088(9) 0.085(9) 0.010(7) 0.003(8) 0.020(7)
C1M 0.200(17) 0.072(8) 0.083(9) -0.014(7) -0.015(10) 0.016(9)
C218 0.118(10) 0.028(5) 0.060(6) -0.004(4) 0.003(6) 0.018(5)
C252 0.080(7) 0.067(7) 0.088(8) 0.000(6) -0.003(7) 0.003(5)
C372 0.146(14) 0.089(9) 0.105(11) -0.014(8) 0.012(9) -0.023(8)
C257 0.093(8) 0.062(7) 0.109(10) -0.002(6) 0.022(7) -0.002(6)
C70 0.148(13) 0.066(7) 0.090(9) -0.030(7) -0.045(9) 0.031(8)
C7 0.111(9) 0.048(6) 0.070(7) -0.021(5) 0.004(7) 0.000(6)
N32 0.118(7) 0.047(4) 0.044(4) -0.005(3) -0.010(4) 0.019(4)
C5FA 0.138(12) 0.052(7) 0.096(9) -0.030(6) -0.016(9) 0.007(7)
C35 0.165(12) 0.034(5) 0.062(6) -0.013(4) -0.008(7) -0.003(6)
C396 0.127(12) 0.073(8) 0.116(11) -0.023(8) -0.031(10) -0.013(8)
C219 0.142(11) 0.027(5) 0.083(8) -0.002(5) 0.022(7) 0.011(6)
C294 0.134(11) 0.030(5) 0.123(10) 0.014(6) 0.032(8) 0.015(6)
C265 0.218(18) 0.034(6) 0.148(13) 0.030(7) 0.116(13) 0.011(8)
C467 0.177(15) 0.051(7) 0.106(10) 0.007(7) 0.051(10) 0.035(8)
C330 0.170(13) 0.058(7) 0.053(7) 0.020(5) 0.032(8) 0.011(7)
C4JA 0.119(9) 0.041(5) 0.059(6) 0.003(4) 0.037(6) 0.002(5)
N151 0.133(8) 0.036(4) 0.052(5) 0.005(3) 0.022(5) 0.012(4)
C152 0.142(10) 0.051(6) 0.029(5) -0.002(4) -0.012(6) 0.007(6)
C8JA 0.171(13) 0.065(7) 0.046(6) -0.015(5) -0.006(7) 0.041(7)
C318 0.201(15) 0.091(9) 0.051(7) 0.025(6) 0.064(9) 0.079(10)
C237 0.129(11) 0.040(6) 0.071(8) 0.003(5) -0.009(8) 0.014(6)
C240 0.104(10) 0.052(7) 0.112(10) 0.001(6) -0.008(9) 0.008(7)
C241 0.094(9) 0.056(7) 0.109(10) -0.006(6) 0.001(8) -0.022(6)
C243 0.091(8) 0.041(5) 0.114(9) -0.020(5) 0.010(7) 0.006(5)
C255 0.089(8) 0.027(5) 0.081(7) 0.006(4) -0.012(6) 0.003(5)
C258 0.130(9) 0.058(6) 0.046(5) -0.004(4) 0.002(6) 0.005(6)
C1G 0.098(9) 0.073(7) 0.081(8) 0.010(6) 0.017(7) 0.021(7)
C267 0.118(10) 0.036(5) 0.065(7) -0.018(4) -0.001(7) 0.000(5)
C20A 0.101(10) 0.036(6) 0.127(12) 0.003(6) 0.027(9) 0.006(5)
C81A 0.120(10) 0.053(6) 0.099(9) 0.002(6) 0.052(8) 0.010(6)
C82A 0.182(14) 0.042(6) 0.058(6) -0.017(5) -0.014(8) 0.006(7)
C83A 0.115(10) 0.069(8) 0.098(10) 0.002(6) 0.003(8) -0.008(7)
C84A 0.131(11) 0.047(7) 0.143(13) -0.013(7) 0.042(10) 0.002(6)
C85A 0.110(10) 0.061(7) 0.113(10) -0.012(6) 0.020(8) -0.027(6)
C86A 0.128(10) 0.028(5) 0.107(9) -0.007(5) 0.043(8) 0.004(6)
N18A 0.118(7) 0.025(4) 0.088(6) -0.006(4) 0.027(5) 0.000(4)
C87A 0.150(12) 0.030(5) 0.096(9) 0.001(5) 0.055(9) -0.011(6)
C88A 0.134(11) 0.051(6) 0.082(8) 0.009(5) 0.050(8) 0.007(6)
C89A 0.111(10) 0.073(8) 0.104(10) 0.010(7) 0.024(8) -0.008(7)
C279 0.104(10) 0.125(11) 0.082(9) -0.029(7) -0.006(7) -0.008(8)
C71A 0.140(4) 0.087(3) 0.169(5) 0.022(3) 0.089(5) 0.004(3)
C72A 0.140(4) 0.087(3) 0.169(5) 0.022(3) 0.089(5) 0.004(3)
C73A 0.140(4) 0.087(3) 0.169(5) 0.022(3) 0.089(5) 0.004(3)
C74A 0.140(4) 0.087(3) 0.169(5) 0.022(3) 0.089(5) 0.004(3)
C75A 0.140(4) 0.087(3) 0.169(5) 0.022(3) 0.089(5) 0.004(3)
C76A 0.140(4) 0.087(3) 0.169(5) 0.022(3) 0.089(5) 0.004(3)
N16A 0.126(7) 0.034(4) 0.091(6) 0.014(4) 0.041(6) 0.008(4)
C77A 0.140(4) 0.087(3) 0.169(5) 0.022(3) 0.089(5) 0.004(3)
C78A 0.140(4) 0.087(3) 0.169(5) 0.022(3) 0.089(5) 0.004(3)
C79A 0.140(4) 0.087(3) 0.169(5) 0.022(3) 0.089(5) 0.004(3)
C1A 0.27(2) 0.074(9) 0.063(8) 0.004(6) 0.038(11) -0.037(11)
C2A 0.34(3) 0.097(12) 0.149(18) -0.012(11) 0.123(19) -0.041(15)
C3A 0.59(6) 0.124(17) 0.092(14) -0.005(11) 0.14(2) 0.06(3)
C4A 0.46(5) 0.129(18) 0.098(15) 0.010(12) 0.03(2) -0.02(2)
C5A 0.40(4) 0.081(11) 0.088(13) 0.019(9) 0.030(18) 0.063(17)
C6A 0.218(17) 0.053(7) 0.057(8) 0.004(6) 0.004(9) 0.011(8)
N2A 0.181(11) 0.045(5) 0.089(7) 0.012(5) -0.022(7) 0.004(6)
C7A 0.168(15) 0.070(8) 0.091(10) -0.001(7) -0.034(10) 0.023(9)
C8A 0.209(18) 0.048(8) 0.187(19) -0.020(10) -0.092(16) 0.019(9)
C9A 0.32(3) 0.090(12) 0.086(11) -0.005(9) -0.040(15) 0.064(15)
C295 0.114(10) 0.048(6) 0.080(9) 0.012(5) 0.000(8) -0.013(6)
C60A 0.132(11) 0.032(5) 0.055(7) -0.006(4) 0.027(7) -0.007(6)
C309 0.111(11) 0.047(6) 0.109(10) 0.020(6) 0.001(9) -0.001(6)
C317 0.129(12) 0.121(12) 0.118(12) 0.037(9) 0.071(10) 0.023(10)
C319 0.129(11) 0.038(6) 0.077(8) 0.001(5) 0.002(8) 0.011(6)
C321 0.084(8) 0.063(7) 0.076(7) -0.011(5) -0.015(6) -0.001(5)
C307 0.136(11) 0.038(6) 0.098(8) 0.002(5) 0.049(8) 0.008(6)
C204 0.143(12) 0.027(6) 0.191(17) -0.003(8) 0.006(12) 0.010(6)
C488 0.153(13) 0.051(7) 0.135(12) 0.005(7) 0.070(11) -0.016(7)
C385 0.144(12) 0.065(7) 0.088(9) -0.019(6) 0.027(8) -0.019(7)
C138 0.095(8) 0.037(5) 0.073(7) 0.007(4) 0.030(6) 0.006(5)
N109 0.117(7) 0.027(4) 0.081(6) 0.007(4) 0.026(5) 0.001(4)
C86 0.162(12) 0.031(5) 0.044(6) 0.000(4) -0.005(6) 0.007(6)
C23 0.208(15) 0.057(7) 0.037(6) -0.006(4) 0.021(8) 0.023(8)
C329 0.144(12) 0.092(9) 0.095(10) 0.001(7) 0.047(9) 0.015(8)
C327 0.123(11) 0.078(9) 0.124(11) -0.012(7) 0.047(9) -0.030(8)
C9LA 0.144(15) 0.070(10) 0.28(3) -0.036(12) 0.080(17) -0.026(10)
C8FA 0.102(12) 0.155(17) 0.22(2) -0.071(16) 0.042(12) -0.031(11)
C451 0.144(15) 0.130(13) 0.112(12) -0.017(9) 0.037(11) -0.061(12)
C530 0.137(14) 0.144(15) 0.125(13) -0.038(11) 0.027(12) -0.041(13)
C299 0.160(16) 0.150(15) 0.124(12) 0.003(11) 0.046(11) -0.060(12)
O328 0.53(4) 0.159(13) 0.088(8) -0.007(8) -0.116(15) 0.016(16)
C348 0.244(19) 0.116(11) 0.043(6) 0.014(6) 0.018(9) 0.012(11)
C349 0.117(4) 0.150(6) 0.143(5) 0.002(4) 0.033(4) -0.012(4)
C519 0.117(4) 0.150(6) 0.143(5) 0.002(4) 0.033(4) -0.012(4)
C438 0.117(4) 0.150(6) 0.143(5) 0.002(4) 0.033(4) -0.012(4)
C342 0.117(4) 0.150(6) 0.143(5) 0.002(4) 0.033(4) -0.012(4)
C594 0.117(4) 0.150(6) 0.143(5) 0.002(4) 0.033(4) -0.012(4)
C311 0.117(4) 0.150(6) 0.143(5) 0.002(4) 0.033(4) -0.012(4)
C350 0.132(12) 0.060(8) 0.171(14) -0.017(8) 0.021(10) -0.009(7)
C80A 0.189(14) 0.066(7) 0.069(7) 0.007(6) 0.049(8) 0.053(8)
C91A 0.090(9) 0.055(6) 0.104(10) 0.014(6) 0.029(8) 0.007(5)
C92A 0.158(12) 0.041(6) 0.059(7) -0.008(5) 0.031(7) -0.001(6)
C93A 0.145(12) 0.080(8) 0.066(7) -0.005(6) -0.030(8) -0.015(8)
C94A 0.169(15) 0.100(11) 0.117(12) -0.039(9) 0.033(11) 0.001(9)
C95A 0.096(9) 0.074(8) 0.101(9) 0.020(6) 0.029(8) -0.005(6)
C96A 0.147(12) 0.038(6) 0.102(10) 0.003(5) 0.022(9) 0.002(6)
N20A 0.126(8) 0.050(5) 0.084(6) 0.004(4) 0.025(6) -0.009(5)
C97A 0.132(11) 0.062(7) 0.102(10) -0.007(6) 0.049(9) 0.017(7)
C98A 0.092(10) 0.074(8) 0.174(15) 0.014(8) 0.036(10) 0.006(7)
C99A 0.153(14) 0.064(8) 0.107(11) -0.009(7) -0.009(10) 0.001(7)
C362 0.220(17) 0.073(8) 0.069(8) 0.001(6) 0.016(9) -0.009(9)
C31A 0.128(11) 0.052(7) 0.107(10) 0.007(6) 0.046(9) 0.009(7)
C32A 0.114(10) 0.066(7) 0.082(8) -0.012(6) 0.008(7) -0.009(6)
C33A 0.109(10) 0.088(9) 0.120(11) 0.013(8) 0.005(9) 0.006(7)
C34A 0.104(9) 0.061(7) 0.131(12) -0.010(7) 0.020(9) -0.012(6)
C35A 0.119(10) 0.061(7) 0.093(9) -0.004(6) 0.036(8) -0.009(6)
C36A 0.085(8) 0.050(6) 0.122(11) -0.010(6) 0.026(7) -0.005(5)
N8A 0.116(7) 0.030(4) 0.113(8) -0.005(4) 0.031(6) -0.017(4)
C37A 0.109(10) 0.038(6) 0.142(13) -0.003(6) 0.034(10) -0.001(6)
C38A 0.094(9) 0.042(6) 0.145(12) -0.011(6) 0.063(8) -0.010(5)
C39A 0.106(10) 0.045(6) 0.151(13) -0.017(7) 0.023(9) -0.012(6)
C368 0.186(14) 0.050(6) 0.072(7) 0.000(5) 0.036(8) -0.006(7)
C370 0.144(11) 0.022(5) 0.077(8) 0.007(5) 0.031(8) -0.009(6)
C378 0.34(3) 0.127(14) 0.068(9) -0.003(8) 0.003(12) 0.121(17)
C1K 0.094(9) 0.052(6) 0.097(10) 0.013(6) 0.032(9) -0.013(6)
C40A 0.114(11) 0.042(6) 0.100(9) -0.020(5) 0.022(8) -0.011(6)
C388 0.141(11) 0.074(8) 0.091(8) -0.012(6) 0.027(8) -0.011(7)
C389 0.207(17) 0.126(13) 0.058(8) -0.003(7) 0.028(9) 0.010(11)
C395 0.182(15) 0.115(11) 0.042(6) 0.008(6) -0.031(8) -0.007(10)
C402 0.176(17) 0.135(14) 0.169(17) -0.055(12) -0.012(13) 0.057(12)
C403 0.235(6) 0.052(2) 0.074(2) -0.0135(19) 0.034(3) -0.001(3)
C411 0.235(6) 0.052(2) 0.074(2) -0.0135(19) 0.034(3) -0.001(3)
C6HA 0.235(6) 0.052(2) 0.074(2) -0.0135(19) 0.034(3) -0.001(3)
C454 0.235(6) 0.052(2) 0.074(2) -0.0135(19) 0.034(3) -0.001(3)
C2HA 0.235(6) 0.052(2) 0.074(2) -0.0135(19) 0.034(3) -0.001(3)
C134 0.235(6) 0.052(2) 0.074(2) -0.0135(19) 0.034(3) -0.001(3)
N175 0.206(11) 0.037(4) 0.045(4) -0.008(3) 0.005(6) 0.004(5)
C391 0.235(6) 0.052(2) 0.074(2) -0.0135(19) 0.034(3) -0.001(3)
C407 0.235(6) 0.052(2) 0.074(2) -0.0135(19) 0.034(3) -0.001(3)
C400 0.235(6) 0.052(2) 0.074(2) -0.0135(19) 0.034(3) -0.001(3)
C404 0.167(14) 0.053(7) 0.072(8) -0.008(6) 0.031(10) 0.043(8)
C30A 0.109(10) 0.061(7) 0.101(10) 0.001(6) 0.004(8) -0.025(6)
C406 0.235(6) 0.052(2) 0.074(2) -0.0135(19) 0.034(3) -0.001(3)
C70A 0.103(10) 0.061(7) 0.100(10) 0.018(7) 0.011(8) -0.010(6)
C424 0.114(5) 0.086(5) 0.163(7) 0.009(4) 0.030(5) -0.006(4)
C429 0.25(2) 0.038(7) 0.149(18) -0.025(8) 0.116(17) -0.031(9)
C436 0.114(5) 0.086(5) 0.163(7) 0.009(4) 0.030(5) -0.006(4)
C445 0.118(11) 0.070(7) 0.086(9) -0.021(6) 0.021(8) -0.010(7)
C414 0.38(3) 0.048(8) 0.067(8) -0.007(6) 0.041(14) -0.003(12)
C409 0.144(13) 0.049(7) 0.160(16) -0.005(8) 0.046(12) -0.013(8)
C492 0.200(18) 0.046(7) 0.171(17) -0.007(9) -0.007(15) -0.007(8)
C462 0.108(10) 0.057(7) 0.145(13) -0.016(7) 0.050(10) 0.003(7)
C477 0.182(14) 0.034(6) 0.090(9) -0.032(5) 0.026(10) 0.000(7)
N154 0.134(8) 0.024(4) 0.100(7) -0.004(4) 0.034(6) 0.002(4)
C364 0.126(11) 0.046(6) 0.101(10) -0.010(6) -0.016(9) 0.002(6)
C394 0.176(16) 0.069(8) 0.102(11) -0.021(7) -0.004(11) -0.006(9)
C504 0.177(16) 0.058(8) 0.114(12) 0.004(7) -0.026(11) 0.007(8)
C447 0.132(11) 0.081(8) 0.065(8) -0.005(6) 0.007(7) 0.016(7)
C452 0.181(18) 0.30(3) 0.084(11) 0.047(14) -0.057(11) -0.102(18)
C10A 0.155(16) 0.063(8) 0.129(13) -0.028(8) -0.050(12) 0.019(9)
C468 0.170(5) 0.063(2) 0.063(2) -0.0106(18) -0.005(2) 0.037(3)
C483 0.170(5) 0.063(2) 0.063(2) -0.0106(18) -0.005(2) 0.037(3)
C189 0.170(5) 0.063(2) 0.063(2) -0.0106(18) -0.005(2) 0.037(3)
C554 0.170(5) 0.063(2) 0.063(2) -0.0106(18) -0.005(2) 0.037(3)
C397 0.170(5) 0.063(2) 0.063(2) -0.0106(18) -0.005(2) 0.037(3)
C222 0.170(5) 0.063(2) 0.063(2) -0.0106(18) -0.005(2) 0.037(3)
N168 0.152(9) 0.064(6) 0.059(5) -0.016(4) -0.001(5) 0.028(5)
C0KA 0.170(5) 0.063(2) 0.063(2) -0.0106(18) -0.005(2) 0.037(3)
C224 0.170(5) 0.063(2) 0.063(2) -0.0106(18) -0.005(2) 0.037(3)
C355 0.170(5) 0.063(2) 0.063(2) -0.0106(18) -0.005(2) 0.037(3)
C11A 0.104(10) 0.051(6) 0.120(11) -0.018(6) -0.010(8) 0.002(6)
C12A 0.128(13) 0.072(9) 0.148(14) 0.016(8) -0.035(11) -0.016(8)
C13A 0.113(11) 0.069(8) 0.132(12) -0.016(8) -0.010(9) -0.004(7)
C14A 0.165(15) 0.045(7) 0.155(14) -0.022(7) 0.044(12) -0.010(8)
C15A 0.084(9) 0.046(6) 0.144(12) -0.003(7) -0.008(8) -0.007(5)
C16A 0.146(12) 0.030(5) 0.083(8) -0.009(5) 0.033(8) -0.005(6)
N4A 0.122(8) 0.017(4) 0.103(7) -0.004(4) 0.024(6) -0.002(4)
C17A 0.132(11) 0.047(6) 0.098(9) -0.006(6) -0.023(9) -0.002(6)
C18A 0.146(11) 0.052(6) 0.070(7) -0.007(5) 0.015(7) 0.002(6)
C19A 0.160(14) 0.046(7) 0.119(11) 0.018(6) 0.070(10) 0.015(7)
C485 0.187(15) 0.107(11) 0.080(8) 0.019(7) 0.030(9) -0.003(10)
C494 0.127(13) 0.172(18) 0.158(17) 0.025(13) 0.019(12) -0.027(12)
C0A 0.229(13) 0.265(14) 0.100(7) -0.039(8) 0.081(7) -0.094(11)
C501 0.179(4) 0.058(2) 0.064(2) -0.0048(16) 0.030(2) 0.012(2)
C531 0.117(8) 0.091(7) 0.36(2) 0.032(10) 0.022(11) -0.025(6)
C539 0.139(3) 0.092(2) 0.119(3) 0.017(2) 0.012(2) -0.004(2)
C553 0.117(8) 0.091(7) 0.36(2) 0.032(10) 0.022(11) -0.025(6)
C558 0.139(3) 0.092(2) 0.119(3) 0.017(2) 0.012(2) -0.004(2)
C650 0.139(3) 0.092(2) 0.119(3) 0.017(2) 0.012(2) -0.004(2)
C611 0.139(3) 0.092(2) 0.119(3) 0.017(2) 0.012(2) -0.004(2)
C610 0.139(3) 0.092(2) 0.119(3) 0.017(2) 0.012(2) -0.004(2)
C562 0.139(3) 0.092(2) 0.119(3) 0.017(2) 0.012(2) -0.004(2)
C544 0.139(3) 0.092(2) 0.119(3) 0.017(2) 0.012(2) -0.004(2)
O563 0.224(7) 0.219(8) 0.058(3) 0.012(4) 0.035(4) 0.032(6)
O628 0.229(13) 0.265(14) 0.100(7) -0.039(8) 0.081(7) -0.094(11)
N771 0.218(10) 0.087(6) 0.070(5) 0.007(4) 0.027(5) 0.010(6)
O4AA 0.106(6) 0.055(4) 0.081(5) -0.005(3) -0.025(4) -0.011(4)
O3AA 0.163(8) 0.052(4) 0.073(5) -0.019(3) -0.027(5) 0.008(4)
C7JA 0.089(8) 0.044(6) 0.071(7) -0.007(5) 0.002(7) -0.012(5)
O0IA 0.201(9) 0.056(4) 0.071(5) -0.006(4) -0.062(6) -0.012(5)
O4BA 0.31(2) 0.143(12) 0.129(11) -0.025(9) -0.075(13) 0.001(13)
O3GA 0.306(18) 0.172(11) 0.044(5) -0.002(6) 0.063(8) 0.001(12)
C1BA 0.151(7) 0.105(6) 0.182(9) -0.015(6) -0.026(7) -0.004(5)
C4IA 0.151(7) 0.105(6) 0.182(9) -0.015(6) -0.026(7) -0.004(5)
C4MA 0.151(7) 0.105(6) 0.182(9) -0.015(6) -0.026(7) -0.004(5)

loop_
_atom_type_symbol
_atom_type_description
_atom_type_scat_dispersion_real
_atom_type_scat_dispersion_imag
_atom_type_scat_source
C C 0.0050 0.0020 'International Tables Vol C Tables 4.2.6.8 and 6.1.1.4'
H H 0.0000 0.0000 'International Tables Vol C Tables 4.2.6.8 and 6.1.1.4'
N N 0.0090 0.0040 'International Tables Vol C Tables 4.2.6.8 and 6.1.1.4'
O O 0.0150 0.0080 'International Tables Vol C Tables 4.2.6.8 and 6.1.1.4'
S S 0.1490 0.1570 'International Tables Vol C Tables 4.2.6.8 and 6.1.1.4'

loop_
_geom_angle_atom_site_label_1
_geom_angle_atom_site_label_2
_geom_angle_atom_site_label_3
_geom_angle
_geom_angle_site_symmetry_1
_geom_angle_site_symmetry_3
_geom_angle_publ_flag
O7CA S1 C150 106.8(3) . . ?
O7CA S1 O3AA 112.2(5) . . ?
O7BA S1 O7CA 113.7(5) . . ?
O7BA S1 C150 106.3(4) . . ?
O7BA S1 O3AA 112.7(5) . . ?
O3AA S1 C150 104.3(4) . . ?
O3DA S2 O6AA 114.3(5) . . ?
O3DA S2 O3BA 110.9(6) . . ?
O3DA S2 C1IA 106.9(4) . . ?
O6AA S2 C1IA 102.6(4) . . ?
O3BA S2 O6AA 110.6(5) . . ?
O3BA S2 C1IA 111.3(4) . . ?
C147 S3 C49 105.2(4) . . ?
O10 S4 C11 107.3(4) . . ?
O1FA S4 O10 114.7(6) . . ?
O1FA S4 O42 114.3(5) . . ?
O1FA S4 C11 103.9(4) . . ?
O42 S4 O10 108.8(5) . . ?
O42 S4 C11 107.1(4) . . ?
O1KA S5 C9A 103.8(9) . . ?
O1KA S5 O328 111.1(15) . . ?
O1KA S5 O4BA 120.5(12) . . ?
O328 S5 C9A 106.9(7) . . ?
O4BA S5 C9A 104.9(9) . . ?
O4BA S5 O328 108.6(16) . . ?
C100 S6 C209 104.7(5) . . ?
O9AA S7 C253 103.7(5) . . ?
O161 S7 O9AA 113.0(7) . . ?
O161 S7 C253 103.7(5) . . ?
O45 S7 O9AA 116.8(8) . . ?
O45 S7 O161 111.2(7) . . ?
O45 S7 C253 107.0(5) . . ?
O157 S8 C142 105.9(5) . . ?
O88 S8 O157 115.0(10) . . ?
O88 S8 C142 106.1(6) . . ?
O3GA S8 O157 104.3(10) . . ?
O3GA S8 C142 107.6(6) . . ?
O3GA S8 O88 117.3(9) . . ?
O1 S9 C19A 104.3(5) . . ?
O164 S9 O1 115.8(6) . . ?
O164 S9 C19A 106.4(5) . . ?
O1BA S9 O1 109.2(7) . . ?
O1BA S9 O164 111.3(7) . . ?
O1BA S9 C19A 109.4(5) . . ?
O33 S10 O5BA 112.0(7) . . ?
O33 S10 O84 112.3(8) . . ?
O33 S10 C8EA 102.9(5) . . ?
O5BA S10 C8EA 106.2(4) . . ?
O84 S10 O5BA 113.1(8) . . ?
O84 S10 C8EA 109.6(5) . . ?
C350 S11 C39A 103.7(6) . . ?
C247 S13 C539 104.2(6) . . ?
C5IA O4 C4DA 117.6(8) . . ?
C51 O5DA C161 119.4(7) . . ?
C245 O22 C418 117.5(9) . . ?
C92 O24 C279 119.5(8) . . ?
C7JA N27 C5 130.4(8) . . ?
C0MA O2DA C8BA 116.9(8) . . ?
C1F O31 C0DA 117.1(9) . . ?
C19 N39 C64 126.4(7) . . ?
C143 N43 C177 130.5(7) . . ?
C12 N1CA C15 128.5(7) . . ?
C3AA N51 C4AA 124.9(8) . . ?
C2BA N52 C62 130.9(8) . . ?
C1GA N55 C87 125.5(11) . . ?
C183 N56 C44 125.5(8) . . ?
C5LA N58 C0FA 128.0(7) . . ?
C0LA N60 C7LA 131.1(8) . . ?
C5NA N62 C8HA 128.8(8) . . ?
C318 O68 C22 115.2(10) . . ?
C550 O70 C400 121.4(9) . . ?
C317 O74 C207 119.6(10) . . ?
C0HA N82 C109 126.2(8) . . ?
C3FA N83 C107 127.7(8) . . ?
C80 N3AA C218 127.0(8) . . ?
C50A N11A C51A 127.4(8) . . ?
C8LA N92 C144 124.5(10) . . ?
C240 N95 C2CA 126.7(10) . . ?
C82 O98 C6BA 119.6(9) . . ?
C1G N21A C1E 130.4(9) . . ?
C395 O100 C236 121.4(10) . . ?
C0IA O101 C195 116.4(10) . . ?
C7KA N105 C55 133.2(9) . . ?
C321 N108 C370 123.7(9) . . ?
C85 N110 C159 131.8(7) . . ?
C267 N111 C77 128.2(9) . . ?
C255 N1AA C219 130.6(8) . . ?
C49A O2GA C8AA 121.6(9) . . ?
C29A O117 C323 120.6(9) . . ?
C37 N118 C201 134.6(8) . . ?
C6GA N121 C66 127.0(7) . . ?
C309 N127 C191 126.8(10) . . ?
C494 O128 C131 113.9(9) . . ?
C241 N129 C8DA 129.5(9) . . ?
C9DA N131 C171 123.8(8) . . ?
C70A N15A C71A 128.5(10) . . ?
C60A N13A C61A 126.5(9) . . ?
C295 N143 C28 127.0(8) . . ?
C89A O145 C1O 117.1(9) . . ?
C198 N148 C403 127.5(11) . . ?
C9JA N149 C125 129.2(9) . . ?
C79A O150 C5GA 113.4(9) . . ?
C319 N159 C20 128.8(9) . . ?
C237 N163 C3IA 129.1(9) . . ?
C3KA O165 C4MA 115.7(9) . . ?
C435 O171 C355 118.5(10) . . ?
C197 O172 C0EA 118.3(8) . . ?
C396 O174 C452 118.3(12) . . ?
C91A N19A C90A 129.1(8) . . ?
C0A N1A C1A 124.8(11) . . ?
C130 C5 N27 123.8(4) . . ?
C130 C5 C46 120.0 . . ?
C46 C5 N27 115.5(4) . . ?
C5 C130 C29 120.0 . . ?
C74 C29 C130 120.0 . . ?
C29 C74 C7BA 120.0 . . ?
C46 C7BA C74 120.0 . . ?
C7BA C46 C5 120.0 . . ?
C7BA C46 N73 120.0 . . ?
N73 C46 C5 120.0 . . ?
C34 N73 C46 120.0 . . ?
N73 C34 C119 120.0 . . ?
N73 C34 C5NA 114.7(6) . . ?
C119 C34 C5NA 124.8(5) . . ?
C34 C119 C2MA 120.0 . . ?
C7BA C2MA C223 120.0(7) . . ?
C119 C2MA C7BA 120.0 . . ?
C119 C2MA C223 119.3(8) . . ?
C40A N9A C41A 126.3(9) . . ?
C18 C15 N1CA 126.0(4) . . ?
C18 C15 C61 120.0 . . ?
C61 C15 N1CA 113.3(4) . . ?
C105 C18 C15 120.0 . . ?
C169 C105 C18 120.0 . . ?
C105 C169 C38 120.0 . . ?
C61 C38 C169 120.0 . . ?
C38 C61 C15 120.0 . . ?
C38 C61 N37 120.0 . . ?
N37 C61 C15 120.0 . . ?
C135 N37 C61 120.0 . . ?
N37 C135 C3FA 116.1(5) . . ?
C0GA C135 N37 120.0 . . ?
C0GA C135 C3FA 123.8(5) . . ?
C135 C0GA C51 120.0 . . ?
O5DA C51 C38 118.1(4) . . ?
O5DA C51 C0GA 121.8(4) . . ?
C0GA C51 C38 120.0 . . ?
C30A N7A C31A 127.0(9) . . ?
C413 C22 O68 111.7(11) . . ?
C250 O25 C553 122.5(13) . . ?
C211 N5BA C151 130.6(8) . . ?
C52A C51A N11A 125.3(5) . . ?
C52A C51A C56A 120.0 . . ?
C56A C51A N11A 114.2(5) . . ?
C51A C52A C53A 120.0 . . ?
C52A C53A C54A 120.0 . . ?
C55A C54A C53A 120.0 . . ?
C54A C55A C56A 120.0 . . ?
C55A C56A C51A 120.0 . . ?
N12A C56A C51A 120.0 . . ?
N12A C56A C55A 120.0 . . ?
C56A N12A C57A 120.0 . . ?
N12A C57A C58A 120.0 . . ?
N12A C57A C60A 116.7(7) . . ?
C58A C57A C60A 123.0(7) . . ?
C59A C58A C57A 120.0 . . ?
C55A C59A C389 123.6(7) . . ?
C58A C59A C55A 120.0 . . ?
C58A C59A C389 115.9(7) . . ?
C429 N3CA C445 128.6(11) . . ?
C1NA C44 N56 128.6(4) . . ?
C1NA C44 C65 120.0 . . ?
C65 C44 N56 111.3(4) . . ?
C44 C1NA C163 120.0 . . ?
C302 C163 C1NA 120.0 . . ?
C122 C302 C163 120.0 . . ?
C302 C122 C65 120.0 . . ?
C122 C65 C44 120.0 . . ?
N38 C65 C44 120.0 . . ?
N38 C65 C122 120.0 . . ?
C45 N38 C65 120.0 . . ?
N38 C45 C8 120.0 . . ?
N38 C45 C37 114.9(5) . . ?
C8 C45 C37 124.7(5) . . ?
C245 C8 C45 120.0 . . ?
O22 C245 C122 116.8(5) . . ?
O22 C245 C8 123.2(5) . . ?
C8 C245 C122 120.0 . . ?
C7AA C49 S3 108.1(9) . . ?
C9HA C4CA C153 120.0 . . ?
C9HA C4CA N57 124.1(4) . . ?
C153 C4CA N57 114.9(4) . . ?
C4CA C9HA C1EA 120.0 . . ?
C79 C1EA C9HA 120.0 . . ?
C1EA C79 C90 120.0 . . ?
C153 C90 C79 120.0 . . ?
C90 C153 C4CA 120.0 . . ?
N85 C153 C4CA 120.0 . . ?
N85 C153 C90 120.0 . . ?
C153 N85 C167 120.0 . . ?
N85 C167 C7JA 114.0(6) . . ?
C9IA C167 N85 120.0 . . ?
C9IA C167 C7JA 125.8(6) . . ?
C167 C9IA C82 120.0 . . ?
O98 C82 C90 118.3(5) . . ?
O98 C82 C9IA 121.3(5) . . ?
C9IA C82 C90 120.0 . . ?
O3EA C2BA N52 123.9(10) . . ?
O3EA C2BA C178 119.1(11) . . ?
N52 C2BA C178 117.0(10) . . ?
C20A N5A C21A 126.9(10) . . ?
C184 N57 C4CA 132.2(7) . . ?
O2DA C8BA C336 113.0(12) . . ?
C404 N0AA C212 128.1(9) . . ?
C141 C62 N52 125.7(5) . . ?
C141 C62 C173 120.0 . . ?
C173 C62 N52 114.1(5) . . ?
C62 C141 C234 120.0 . . ?
C170 C234 C141 120.0 . . ?
C91 C170 C234 120.0 . . ?
C170 C91 C173 120.0 . . ?
C91 C173 C62 120.0 . . ?
N125 C173 C62 120.0 . . ?
N125 C173 C91 120.0 . . ?
C173 N125 C288 120.0 . . ?
N125 C288 C319 113.9(7) . . ?
C2NA C288 N125 120.0 . . ?
C2NA C288 C319 125.8(7) . . ?
C207 C2NA C288 120.0 . . ?
O74 C207 C91 117.4(7) . . ?
O74 C207 C2NA 122.5(7) . . ?
C2NA C207 C91 120.0 . . ?
C58 C64 N39 126.7(4) . . ?
C58 C64 C160 120.0 . . ?
C160 C64 N39 112.6(4) . . ?
C64 C58 C7IA 120.0 . . ?
C139 C7IA C58 120.0 . . ?
C7IA C139 C4 120.0 . . ?
C160 C4 C139 120.0 . . ?
C4 C160 C64 120.0 . . ?
C4 C160 N54 120.0 . . ?
N54 C160 C64 120.0 . . ?
C120 N54 C160 120.0 . . ?
N54 C120 C1JA 120.0 . . ?
N54 C120 C3AA 117.2(6) . . ?
C1JA C120 C3AA 122.6(6) . . ?
C92 C1JA C120 120.0 . . ?
C4 C92 O24 120.0(5) . . ?
C1JA C92 O24 119.6(5) . . ?
C1JA C92 C4 120.0 . . ?
C81A N17A C80A 137.2(10) . . ?
O98 C6BA C32 103.4(13) . . ?
O11 C80 N3AA 122.6(10) . . ?
O11 C80 C2AA 119.4(8) . . ?
N3AA C80 C2AA 117.9(8) . . ?
C88 C2CA N95 126.3(5) . . ?
C88 C2CA C0CA 120.0 . . ?
C0CA C2CA N95 112.9(5) . . ?
C310 C88 C2CA 120.0 . . ?
C88 C310 C3DA 120.0 . . ?
C0BA C3DA C310 120.0 . . ?
C3DA C0BA C0CA 120.0 . . ?
C0BA C0CA C2CA 120.0 . . ?
C0BA C0CA N107 120.0 . . ?
N107 C0CA C2CA 120.0 . . ?
C133 N107 C0CA 120.0 . . ?
N107 C133 C8LA 119.1(6) . . ?
C98 C133 N107 120.0 . . ?
C98 C133 C8LA 120.8(6) . . ?
C133 C98 C142 120.0 . . ?
C0BA C142 S8 125.4(4) . . ?
C98 C142 S8 114.5(4) . . ?
C98 C142 C0BA 120.0 . . ?
N55 C87 C258 113.2(13) . . ?
O86 C87 N55 121.4(15) . . ?
O86 C87 C258 125.3(11) . . ?
C658 O96 C504 120.6(10) . . ?
C384 O102 C1M 120.8(9) . . ?
C89 C107 N83 126.3(4) . . ?
C89 C107 C3EA 120.0 . . ?
C3EA C107 N83 112.9(4) . . ?
C116 C89 C107 120.0 . . ?
C316 C116 C89 120.0 . . ?
C116 C316 C140 120.0 . . ?
C3EA C140 C316 120.0 . . ?
C140 C3EA C107 120.0 . . ?
N123 C3EA C107 120.0 . . ?
N123 C3EA C140 120.0 . . ?
C3EA N123 C43 120.0 . . ?
N123 C43 C267 116.2(6) . . ?
C68 C43 N123 120.0 . . ?
C68 C43 C267 123.1(6) . . ?
C43 C68 C110 120.0 . . ?
C140 C110 C286 123.4(6) . . ?
C68 C110 C140 120.0 . . ?
C68 C110 C286 115.8(6) . . ?
C5AA C109 N82 126.4(4) . . ?
C5AA C109 C95 120.0 . . ?
C95 C109 N82 113.3(4) . . ?
C109 C5AA C268 120.0 . . ?
C3MA C268 C5AA 120.0 . . ?
C268 C3MA C3GA 120.0 . . ?
C95 C3GA C3MA 120.0 . . ?
C3GA C95 C109 120.0 . . ?
N78 C95 C109 120.0 . . ?
N78 C95 C3GA 120.0 . . ?
C95 N78 C149 120.0 . . ?
N78 C149 C85 115.5(6) . . ?
C2KA C149 N78 120.0 . . ?
C2KA C149 C85 124.3(6) . . ?
C149 C2KA C131 120.0 . . ?
C3GA C131 O128 118.1(6) . . ?
C2KA C131 O128 121.9(6) . . ?
C2KA C131 C3GA 120.0 . . ?
C1K N23A C1D 131.6(10) . . ?
O0BA C143 N43 125.9(10) . . ?
O0BA C143 C9BA 128.0(9) . . ?
N43 C143 C9BA 106.0(8) . . ?
C1MA C144 N92 126.9(4) . . ?
C1MA C144 C127 120.0 . . ?
C127 C144 N92 112.7(4) . . ?
C144 C1MA C2IA 120.0 . . ?
C7NA C2IA C1MA 120.0 . . ?
C2IA C7NA C3 120.0 . . ?
C127 C3 C7NA 120.0 . . ?
C3 C127 C144 120.0 . . ?
C3 C127 N46 120.0 . . ?
N46 C127 C144 120.0 . . ?
C127 N46 C2AA 120.0 . . ?
N46 C2AA C80 115.8(4) . . ?
C10 C2AA C80 124.1(4) . . ?
C10 C2AA N46 120.0 . . ?
C2AA C10 C150 120.0 . . ?
C3 C150 S1 124.7(3) . . ?
C10 C150 S1 115.2(3) . . ?
C10 C150 C3 120.0 . . ?
N153 C146 C6DA 116.2(8) . . ?
C10A N3A C11A 125.4(13) . . ?
C156 C159 N110 125.7(4) . . ?
C156 C159 C1 120.0 . . ?
C1 C159 N110 113.3(4) . . ?
C6JA C156 C159 120.0 . . ?
C108 C6JA C156 120.0 . . ?
C6JA C108 C7DA 120.0 . . ?
C1 C7DA C108 120.0 . . ?
C7DA C1 C159 120.0 . . ?
N66 C1 C159 120.0 . . ?
N66 C1 C7DA 120.0 . . ?
C1 N66 C2 120.0 . . ?
N66 C2 C19 114.6(6) . . ?
C4FA C2 N66 120.0 . . ?
C4FA C2 C19 125.1(6) . . ?
C147 C4FA C2 120.0 . . ?
C7DA C147 S3 119.8(3) . . ?
C4FA C147 S3 119.4(3) . . ?
C4FA C147 C7DA 120.0 . . ?
O47 C3FA N83 126.4(9) . . ?
O47 C3FA C135 119.9(9) . . ?
N83 C3FA C135 113.7(9) . . ?
O5DA C161 C48 106.5(10) . . ?
C406 N9BA C468 127.0(12) . . ?
O634 C165 C418 117.7(14) . . ?
O118 C165 C418 112.5(14) . . ?
O118 C165 O634 129.5(13) . . ?
O6DA C5LA N58 128.4(9) . . ?
O6DA C5LA C5JA 119.1(10) . . ?
N58 C5LA C5JA 112.5(8) . . ?
C217 C171 N131 140.0(3) . . ?
C217 C171 C31 120.0 . . ?
C31 C171 N131 99.2(3) . . ?
C171 C217 C166 120.0 . . ?
C217 C166 C63 120.0 . . ?
C99 C63 C166 120.0 . . ?
C63 C99 C31 120.0 . . ?
C99 C31 C171 120.0 . . ?
N48 C31 C171 120.0 . . ?
N48 C31 C99 120.0 . . ?
C31 N48 C9BA 120.0 . . ?
N48 C9BA C143 133.1(5) . . ?
C176 C9BA C143 106.6(5) . . ?
C176 C9BA N48 120.0 . . ?
C1IA C176 C9BA 120.0 . . ?
C99 C1IA S2 111.60(16) . . ?
C176 C1IA S2 128.38(16) . . ?
C176 C1IA C99 120.0 . . ?
C9 C177 N43 126.1(4) . . ?
C9 C177 C76 120.0 . . ?
C76 C177 N43 113.6(4) . . ?
C24 C9 C177 120.0 . . ?
C9 C24 C6AA 120.0 . . ?
C24 C6AA C2EA 120.0 . . ?
C76 C2EA C6AA 120.0 . . ?
C2EA C76 C177 120.0 . . ?
N76 C76 C177 120.0 . . ?
N76 C76 C2EA 120.0 . . ?
C76 N76 C78 120.0 . . ?
N76 C78 C6GA 117.1(6) . . ?
C180 C78 N76 120.0 . . ?
C180 C78 C6GA 122.7(6) . . ?
C78 C180 C0MA 120.0 . . ?
O2DA C0MA C2EA 117.9(5) . . ?
O2DA C0MA C180 121.9(5) . . ?
C180 C0MA C2EA 120.0 . . ?
O4 C4DA C373 110.5(11) . . ?
O34 C12 N1CA 124.7(9) . . ?
O34 C12 C69 117.7(10) . . ?
N1CA C12 C69 117.4(9) . . ?
O18 C0HA N82 127.8(10) . . ?
O18 C0HA C30 118.5(9) . . ?
N82 C0HA C30 113.7(8) . . ?
O14 C16 C42 113.7(9) . . ?
O4EA C16 O14 124.7(8) . . ?
O4EA C16 C42 121.6(8) . . ?
O6BA C19 N39 128.6(9) . . ?
O6BA C19 C2 117.7(10) . . ?
N39 C19 C2 113.7(9) . . ?
C36 C20 N159 128.0(5) . . ?
C36 C20 C5KA 120.0 . . ?
C5KA C20 N159 111.9(5) . . ?
C20 C36 C126 120.0 . . ?
C1DA C126 C36 120.0 . . ?
C6NA C1DA C126 120.0 . . ?
C1DA C6NA C5KA 120.0 . . ?
C6NA C5KA C20 120.0 . . ?
N81 C5KA C20 120.0 . . ?
N81 C5KA C6NA 120.0 . . ?
C5KA N81 C42 120.0 . . ?
N81 C42 C16 117.3(5) . . ?
N81 C42 C2LA 120.0 . . ?
C2LA C42 C16 122.4(5) . . ?
C5IA C2LA C42 120.0 . . ?
O4 C5IA C6NA 119.3(5) . . ?
O4 C5IA C2LA 120.6(5) . . ?
C2LA C5IA C6NA 120.0 . . ?
C1HA C1GA N55 127.5(4) . . ?
C1HA C1GA C164 120.0 . . ?
C164 C1GA N55 111.5(5) . . ?
C356 C1HA C1GA 120.0 . . ?
C1HA C356 C185 120.0 . . ?
C81 C185 C356 120.0 . . ?
C185 C81 C164 120.0 . . ?
C81 C164 C1GA 120.0 . . ?
N41 C164 C1GA 120.0 . . ?
N41 C164 C81 120.0 . . ?
C9EA N41 C164 120.0 . . ?
N41 C9EA C93 120.0 . . ?
N41 C9EA C0LA 113.9(5) . . ?
C93 C9EA C0LA 125.9(5) . . ?
C8EA C93 C9EA 120.0 . . ?
C81 C8EA S10 126.0(3) . . ?
C93 C8EA S10 113.6(3) . . ?
C93 C8EA C81 120.0 . . ?
C239 C28 N143 127.6(4) . . ?
C239 C28 C3LA 120.0 . . ?
C3LA C28 N143 112.0(4) . . ?
C28 C239 C335 120.0 . . ?
C381 C335 C239 120.0 . . ?
C238 C381 C335 120.0 . . ?
C3LA C238 C381 120.0 . . ?
C238 C3LA C28 120.0 . . ?
C238 C3LA N137 120.0 . . ?
N137 C3LA C28 120.0 . . ?
C3LA N137 C2JA 120.0 . . ?
N137 C2JA C237 115.0(7) . . ?
C205 C2JA N137 120.0 . . ?
C205 C2JA C237 124.7(7) . . ?
C2JA C205 C3KA 120.0 . . ?
C238 C3KA O165 118.4(6) . . ?
C205 C3KA O165 121.5(6) . . ?
C205 C3KA C238 120.0 . . ?
C4BA C4AA N51 125.9(4) . . ?
C4BA C4AA C187 120.0 . . ?
C187 C4AA N51 113.3(4) . . ?
C225 C4BA C4AA 120.0 . . ?
C4BA C225 C254 120.0 . . ?
C225 C254 C84 120.0 . . ?
C187 C84 C254 120.0 . . ?
C84 C187 C4AA 120.0 . . ?
N124 C187 C4AA 120.0 . . ?
N124 C187 C84 120.0 . . ?
C158 N124 C187 120.0 . . ?
N124 C158 C9FA 120.0 . . ?
N124 C158 C370 117.0(6) . . ?
C9FA C158 C370 122.6(6) . . ?
C158 C9FA C210 120.0 . . ?
C84 C210 C348 126.1(6) . . ?
C9FA C210 C84 120.0 . . ?
C9FA C210 C348 113.3(6) . . ?
C6BA C32 C436 105.0(14) . . ?
C424 C32 C6BA 113.6(13) . . ?
C424 C32 C436 112.8(12) . . ?
N60 C7LA C1LA 126.2(4) . . ?
N60 C7LA C39 113.4(4) . . ?
C1LA C7LA C39 120.0 . . ?
C7LA C1LA C8CA 120.0 . . ?
C1LA C8CA C174 120.0 . . ?
C136 C174 C8CA 120.0 . . ?
C174 C136 C39 120.0 . . ?
C136 C39 C7LA 120.0 . . ?
C136 C39 N53 120.0 . . ?
N53 C39 C7LA 120.0 . . ?
C30 N53 C39 120.0 . . ?
N53 C30 C0HA 115.9(5) . . ?
C1FA C30 C0HA 124.1(5) . . ?
C1FA C30 N53 120.0 . . ?
C30 C1FA C11 120.0 . . ?
C136 C11 S4 126.6(3) . . ?
C1FA C11 S4 112.7(3) . . ?
C1FA C11 C136 120.0 . . ?
O30 C37 N118 120.7(12) . . ?
O30 C37 C45 122.0(9) . . ?
N118 C37 C45 117.3(8) . . ?
N163 C3IA C123 120.4(5) . . ?
N163 C3IA C111 119.6(5) . . ?
C123 C3IA C111 120.0 . . ?
C3IA C123 C129 120.0 . . ?
C123 C129 C325 120.0 . . ?
C7GA C325 C129 120.0 . . ?
C325 C7GA C111 120.0 . . ?
C7GA C111 C3IA 120.0 . . ?
N106 C111 C3IA 120.0 . . ?
N106 C111 C7GA 120.0 . . ?
C111 N106 C7HA 120.0 . . ?
N106 C7HA C241 107.2(6) . . ?
C196 C7HA N106 120.0 . . ?
C196 C7HA C241 132.4(6) . . ?
C7HA C196 C221 120.0 . . ?
O104 C221 C7GA 133.7(6) . . ?
O104 C221 C196 106.1(6) . . ?
C196 C221 C7GA 120.0 . . ?
O64 C8LA N92 128.3(14) . . ?
O64 C8LA C133 121.0(9) . . ?
N92 C8LA C133 110.5(12) . . ?
C275 C48 C161 110.9(16) . . ?
C479 C48 C161 115.8(14) . . ?
C479 C48 C275 113.1(17) . . ?
O36 C5NA N62 120.0(10) . . ?
O36 C5NA C34 121.7(9) . . ?
N62 C5NA C34 118.2(11) . . ?
O23 C55 N105 121.2(11) . . ?
O23 C55 C56 120.3(10) . . ?
N105 C55 C56 118.5(10) . . ?
O1AA C9DA N131 123.9(10) . . ?
O1AA C9DA C235 121.5(8) . . ?
N131 C9DA C235 114.6(9) . . ?
N51 C3AA C120 112.6(10) . . ?
O61 C3AA N51 127.6(10) . . ?
O61 C3AA C120 119.7(11) . . ?
N11A C50A C47A 119.0(9) . . ?
O28 C50A N11A 124.8(11) . . ?
O28 C50A C47A 116.2(12) . . ?
C103 C66 N121 125.4(4) . . ?
C103 C66 C57 120.0 . . ?
C57 C66 N121 114.3(4) . . ?
C124 C103 C66 120.0 . . ?
C103 C124 C220 120.0 . . ?
C124 C220 C73 120.0 . . ?
C220 C73 C57 120.0 . . ?
C73 C57 C66 120.0 . . ?
N114 C57 C66 120.0 . . ?
N114 C57 C73 120.0 . . ?
C69 N114 C57 120.0 . . ?
N114 C69 C12 114.5(6) . . ?
C1AA C69 C12 125.3(6) . . ?
C1AA C69 N114 120.0 . . ?
C100 C1AA C69 120.0 . . ?
C73 C100 S6 120.2(3) . . ?
C1AA C100 S6 119.6(3) . . ?
C1AA C100 C73 120.0 . . ?
C5DA C77 N111 124.7(4) . . ?
C5DA C77 C59 120.0 . . ?
C59 C77 N111 114.7(4) . . ?
C260 C5DA C77 120.0 . . ?
C5DA C260 C7CA 120.0 . . ?
C155 C7CA C260 120.0 . . ?
C7CA C155 C59 120.0 . . ?
C155 C59 C77 120.0 . . ?
N71 C59 C77 120.0 . . ?
N71 C59 C155 120.0 . . ?
C59 N71 C56 120.0 . . ?
N71 C56 C55 114.2(6) . . ?
C148 C56 C55 125.4(6) . . ?
C148 C56 N71 120.0 . . ?
C56 C148 C101 120.0 . . ?
C155 C101 C290 121.9(5) . . ?
C148 C101 C155 120.0 . . ?
C148 C101 C290 117.9(5) . . ?
O20 C85 N110 123.6(10) . . ?
O20 C85 C149 119.9(10) . . ?
N110 C85 C149 116.5(8) . . ?
O8CA C9JA N149 122.7(13) . . ?
O8CA C9JA C86 118.9(11) . . ?
N149 C9JA C86 118.4(10) . . ?
C62A C61A N13A 124.7(5) . . ?
C62A C61A C66A 120.0 . . ?
C66A C61A N13A 114.7(5) . . ?
C61A C62A C63A 120.0 . . ?
C64A C63A C62A 120.0 . . ?
C63A C64A C65A 120.0 . . ?
C64A C65A C66A 120.0 . . ?
C65A C66A C61A 120.0 . . ?
N14A C66A C61A 120.0 . . ?
N14A C66A C65A 120.0 . . ?
C67A N14A C66A 120.0 . . ?
N14A C67A C68A 120.0 . . ?
N14A C67A C70A 112.0(7) . . ?
C68A C67A C70A 127.6(7) . . ?
C69A C68A C67A 120.0 . . ?
C65A C69A C362 122.5(8) . . ?
C68A C69A C65A 120.0 . . ?
C68A C69A C362 117.5(8) . . ?
C94 C7AA C49 121.1(9) . . ?
C94 C7AA C511 120.0 . . ?
C511 C7AA C49 118.9(9) . . ?
C7AA C94 C353 120.0 . . ?
C449 C353 C94 120.0 . . ?
C3NA C449 C353 120.0 . . ?
C511 C3NA C449 120.0 . . ?
C3NA C511 C7AA 120.0 . . ?
C279 C3BA C378 112.1(12) . . ?
C279 C3BA C485 106.4(12) . . ?
C485 C3BA C378 110.0(12) . . ?
C5CA C8DA N129 128.3(5) . . ?
C5CA C8DA C132 120.0 . . ?
C132 C8DA N129 111.4(5) . . ?
C8DA C5CA C282 120.0 . . ?
C5CA C282 C6CA 120.0 . . ?
C282 C6CA C246 120.0 . . ?
C132 C246 C6CA 120.0 . . ?
C246 C132 C8DA 120.0 . . ?
C246 C132 N136 120.0 . . ?
N136 C132 C8DA 120.0 . . ?
C132 N136 C0NA 120.0 . . ?
N136 C0NA C255 114.9(6) . . ?
C269 C0NA N136 120.0 . . ?
C269 C0NA C255 125.0(6) . . ?
C0NA C269 C236 120.0 . . ?
C246 C236 O100 118.5(7) . . ?
C269 C236 O100 121.4(7) . . ?
C269 C236 C246 120.0 . . ?
C9KA C0FA N58 126.4(3) . . ?
C9KA C0FA C145 120.0 . . ?
C145 C0FA N58 113.2(3) . . ?
C313 C9KA C0FA 120.0 . . ?
C9KA C313 C6LA 120.0 . . ?
C190 C6LA C313 120.0 . . ?
C145 C190 C6LA 120.0 . . ?
C190 C145 C0FA 120.0 . . ?
C190 C145 N50 120.0 . . ?
N50 C145 C0FA 120.0 . . ?
C178 N50 C145 120.0 . . ?
N50 C178 C2BA 114.9(6) . . ?
N50 C178 C1CA 120.0 . . ?
C1CA C178 C2BA 124.9(6) . . ?
C278 C1CA C178 120.0 . . ?
O158 C278 C190 122.0(4) . . ?
O158 C278 C1CA 117.9(4) . . ?
C1CA C278 C190 120.0 . . ?
O57 C0LA N60 122.3(10) . . ?
O57 C0LA C9EA 120.2(8) . . ?
N60 C0LA C9EA 117.4(9) . . ?
C6IA C125 N149 125.8(4) . . ?
C6IA C125 C232 120.0 . . ?
C232 C125 N149 114.0(4) . . ?
C125 C6IA C458 120.0 . . ?
C242 C458 C6IA 120.0 . . ?
C458 C242 C259 120.0 . . ?
C242 C259 C232 120.0 . . ?
C259 C232 C125 120.0 . . ?
N170 C232 C125 120.0 . . ?
N170 C232 C259 120.0 . . ?
C232 N170 C6EA 120.0 . . ?
N170 C6EA C295 116.4(6) . . ?
C248 C6EA N170 120.0 . . ?
C248 C6EA C295 123.1(6) . . ?
C6EA C248 C250 120.0 . . ?
C259 C250 O25 118.7(7) . . ?
C248 C250 O25 119.3(8) . . ?
C248 C250 C259 120.0 . . ?
O49 C6GA N121 128.0(10) . . ?
O49 C6GA C78 119.0(11) . . ?
N121 C6GA C78 113.0(9) . . ?
O8BA C1C C117 116.6(11) . . ?
O16 C1C O8BA 124.3(10) . . ?
O16 C1C C117 119.1(9) . . ?
C5MA C8AA O2GA 109.4(13) . . ?
N105 C7KA C326 125.6(5) . . ?
N105 C7KA C6MA 114.0(5) . . ?
C326 C7KA C6MA 120.0 . . ?
C446 C326 C7KA 120.0 . . ?
C345 C446 C326 120.0 . . ?
C446 C345 C365 120.0 . . ?
C6MA C365 C345 120.0 . . ?
C365 C6MA C7KA 120.0 . . ?
C365 C6MA N67 120.0 . . ?
N67 C6MA C7KA 120.0 . . ?
C6MA N67 C4KA 120.0 . . ?
N67 C4KA C429 111.7(10) . . ?
C351 C4KA N67 120.0 . . ?
C351 C4KA C429 127.5(9) . . ?
C4KA C351 C0IA 120.0 . . ?
O101 C0IA C365 121.5(7) . . ?
O101 C0IA C351 118.5(7) . . ?
C351 C0IA C365 120.0 . . ?
C17 C8HA N62 127.1(4) . . ?
C17 C8HA C128 120.0 . . ?
C128 C8HA N62 112.6(4) . . ?
C1KA C17 C8HA 120.0 . . ?
C17 C1KA C7EA 120.0 . . ?
C72 C7EA C1KA 120.0 . . ?
C7EA C72 C128 120.0 . . ?
C72 C128 C8HA 120.0 . . ?
N69 C128 C8HA 120.0 . . ?
N69 C128 C72 120.0 . . ?
C5BA N69 C128 120.0 . . ?
N69 C5BA C183 116.2(5) . . ?
C26 C5BA N69 120.0 . . ?
C26 C5BA C183 123.6(5) . . ?
C5BA C26 C6DA 120.0 . . ?
C72 C6DA C146 125.5(6) . . ?
C26 C6DA C146 114.2(6) . . ?
C26 C6DA C72 120.0 . . ?
O15 C9CA C152 120.5(9) . . ?
O0IA C9CA O15 127.1(12) . . ?
O0IA C9CA C152 112.5(11) . . ?
O63 C151 N5BA 123.4(12) . . ?
O63 C151 C5FA 119.6(12) . . ?
N5BA C151 C5FA 116.9(9) . . ?
O31 C0DA C501 107.5(12) . . ?
C67 C5MA C402 109.0(18) . . ?
C8AA C5MA C67 114.9(15) . . ?
C8AA C5MA C402 115.2(16) . . ?
C112 C1D N23A 127.5(6) . . ?
C112 C1D C6 120.0 . . ?
C6 C1D N23A 112.4(6) . . ?
C113 C112 C1D 120.0 . . ?
C112 C113 C114 120.0 . . ?
C115 C114 C113 120.0 . . ?
C114 C115 C6 120.0 . . ?
C115 C6 C1D 120.0 . . ?
N24A C6 C1D 120.0 . . ?
N24A C6 C115 120.0 . . ?
C117 N24A C6 120.0 . . ?
N24A C117 C1C 115.9(6) . . ?
C118 C117 C1C 123.6(6) . . ?
C118 C117 N24A 120.0 . . ?
C117 C118 C1F 120.0 . . ?
O31 C1F C115 119.5(7) . . ?
O31 C1F C118 120.5(7) . . ?
C118 C1F C115 120.0 . . ?
C22A C21A N5A 123.1(5) . . ?
C22A C21A C26A 120.0 . . ?
C26A C21A N5A 116.7(5) . . ?
C21A C22A C23A 120.0 . . ?
C24A C23A C22A 120.0 . . ?
C25A C24A C23A 120.0 . . ?
C24A C25A C26A 120.0 . . ?
C25A C26A C21A 120.0 . . ?
C25A C26A N6A 120.0 . . ?
N6A C26A C21A 120.0 . . ?
C27A N6A C26A 120.0 . . ?
N6A C27A C28A 120.0 . . ?
N6A C27A C30A 116.5(7) . . ?
C28A C27A C30A 123.5(7) . . ?
C29A C28A C27A 120.0 . . ?
O117 C29A C25A 117.3(6) . . ?
O117 C29A C28A 122.7(6) . . ?
C28A C29A C25A 120.0 . . ?
O35 C183 N56 126.8(10) . . ?
O35 C183 C5BA 121.7(8) . . ?
N56 C183 C5BA 111.4(9) . . ?
O72 C184 N57 123.3(9) . . ?
O72 C184 C0AA 117.6(11) . . ?
N57 C184 C0AA 119.1(9) . . ?
C291 C191 N127 126.8(5) . . ?
C291 C191 C2DA 120.0 . . ?
C2DA C191 N127 112.5(5) . . ?
C191 C291 C266 120.0 . . ?
C175 C266 C291 120.0 . . ?
C266 C175 C186 120.0 . . ?
C2DA C186 C175 120.0 . . ?
C186 C2DA C191 120.0 . . ?
C186 C2DA N132 120.0 . . ?
N132 C2DA C191 120.0 . . ?
C235 N132 C2DA 120.0 . . ?
N132 C235 C9DA 116.2(5) . . ?
N132 C235 C9GA 120.0 . . ?
C9GA C235 C9DA 123.7(5) . . ?
C253 C9GA C235 120.0 . . ?
C186 C253 S7 126.0(4) . . ?
C9GA C253 S7 114.0(4) . . ?
C9GA C253 C186 120.0 . . ?
C42A C41A N9A 126.7(5) . . ?
C42A C41A C46A 120.0 . . ?
C46A C41A N9A 112.6(5) . . ?
C43A C42A C41A 120.0 . . ?
C42A C43A C44A 120.0 . . ?
C45A C44A C43A 120.0 . . ?
C46A C45A C44A 120.0 . . ?
C45A C46A C41A 120.0 . . ?
N10A C46A C41A 120.0 . . ?
N10A C46A C45A 120.0 . . ?
C46A N10A C47A 120.0 . . ?
N10A C47A C50A 114.0(7) . . ?
N10A C47A C48A 120.0 . . ?
C48A C47A C50A 125.6(7) . . ?
C49A C48A C47A 120.0 . . ?
O2GA C49A C45A 118.0(5) . . ?
O2GA C49A C48A 121.2(5) . . ?
C48A C49A C45A 120.0 . . ?
O101 C195 C306 108.3(13) . . ?
N148 C198 C227 114.3(12) . . ?
O113 C198 N148 129.2(15) . . ?
O113 C198 C227 116.5(16) . . ?
C230 C201 N118 125.8(4) . . ?
C230 C201 C214 120.0 . . ?
C214 C201 N118 113.7(4) . . ?
C314 C230 C201 120.0 . . ?
C53 C314 C230 120.0 . . ?
C314 C53 C322 120.0 . . ?
C53 C322 C214 120.0 . . ?
C322 C214 C201 120.0 . . ?
N97 C214 C201 120.0 . . ?
N97 C214 C322 120.0 . . ?
C5JA N97 C214 120.0 . . ?
N97 C5JA C5LA 116.2(5) . . ?
N97 C5JA C263 120.0 . . ?
C263 C5JA C5LA 123.4(5) . . ?
C197 C263 C5JA 120.0 . . ?
O172 C197 C322 118.7(5) . . ?
O172 C197 C263 121.2(5) . . ?
C263 C197 C322 120.0 . . ?
O21 C90A N19A 124.1(11) . . ?
O21 C90A C87A 120.3(11) . . ?
N19A C90A C87A 115.5(10) . . ?
C349 C209 S6 103.5(11) . . ?
N5BA C211 C8GA 125.5(5) . . ?
N5BA C211 C47 113.9(5) . . ?
C8GA C211 C47 120.0 . . ?
C401 C8GA C211 120.0 . . ?
C312 C401 C8GA 120.0 . . ?
C401 C312 C14 120.0 . . ?
C47 C14 C312 120.0 . . ?
C14 C47 C211 120.0 . . ?
N1 C47 C211 120.0 . . ?
N1 C47 C14 120.0 . . ?
C47 N1 C0AA 120.0 . . ?
N1 C0AA C184 112.4(7) . . ?
N1 C0AA C71 120.0 . . ?
C71 C0AA C184 126.8(6) . . ?
C247 C71 C0AA 120.0 . . ?
C14 C247 S13 121.7(4) . . ?
C71 C247 S13 118.3(4) . . ?
C71 C247 C14 120.0 . . ?
N0AA C212 C228 126.6(5) . . ?
N0AA C212 C206 112.8(5) . . ?
C228 C212 C206 120.0 . . ?
C408 C228 C212 120.0 . . ?
C475 C408 C228 120.0 . . ?
C408 C475 C432 120.0 . . ?
C475 C432 C206 120.0 . . ?
C432 C206 C212 120.0 . . ?
N176 C206 C212 120.0 . . ?
N176 C206 C432 120.0 . . ?
C206 N176 C227 120.0 . . ?
N176 C227 C198 113.8(9) . . ?
C376 C227 C198 126.0(9) . . ?
C376 C227 N176 120.0 . . ?
C227 C376 C520 120.0 . . ?
O5AA C520 C432 122.9(8) . . ?
O5AA C520 C376 116.4(8) . . ?
C376 C520 C432 120.0 . . ?
C102 C1E N21A 125.1(5) . . ?
C102 C1E C1I 120.0 . . ?
C1I C1E N21A 114.4(5) . . ?
C1E C102 C1N 120.0 . . ?
C102 C1N C104 120.0 . . ?
C1B C104 C1N 120.0 . . ?
C1I C1B C104 120.0 . . ?
C1B C1I C1E 120.0 . . ?
C1B C1I N22A 120.0 . . ?
N22A C1I C1E 120.0 . . ?
C1J N22A C1I 120.0 . . ?
N22A C1J C1L 120.0 . . ?
N22A C1J C1K 112.7(8) . . ?
C1L C1J C1K 127.3(8) . . ?
C1M C1L C1J 120.0 . . ?
O102 C1M C1B 120.6(6) . . ?
O102 C1M C1L 119.4(6) . . ?
C1L C1M C1B 120.0 . . ?
C252 C218 N3AA 125.2(4) . . ?
C252 C218 C7 120.0 . . ?
C7 C218 N3AA 114.8(4) . . ?
C218 C252 C372 120.0 . . ?
C252 C372 C257 120.0 . . ?
C372 C257 C70 120.0 . . ?
C7 C70 C257 120.0 . . ?
C70 C7 C218 120.0 . . ?
C70 C7 N32 120.0 . . ?
N32 C7 C218 120.0 . . ?
C5FA N32 C7 120.0 . . ?
N32 C5FA C151 116.4(7) . . ?
N32 C5FA C35 120.0 . . ?
C35 C5FA C151 123.6(7) . . ?
C396 C35 C5FA 120.0 . . ?
O174 C396 C70 115.6(6) . . ?
O174 C396 C35 124.3(6) . . ?
C35 C396 C70 120.0 . . ?
C294 C219 N1AA 126.5(4) . . ?
C294 C219 C4JA 120.0 . . ?
C4JA C219 N1AA 113.3(4) . . ?
C265 C294 C219 120.0 . . ?
C294 C265 C467 120.0 . . ?
C330 C467 C265 120.0 . . ?
C467 C330 C4JA 120.0 . . ?
C330 C4JA C219 120.0 . . ?
C330 C4JA N151 120.0 . . ?
N151 C4JA C219 120.0 . . ?
C152 N151 C4JA 120.0 . . ?
N151 C152 C9CA 117.0(6) . . ?
N151 C152 C8JA 120.0 . . ?
C8JA C152 C9CA 122.6(6) . . ?
C152 C8JA C318 120.0 . . ?
C330 C318 O68 119.8(7) . . ?
C8JA C318 O68 120.1(7) . . ?
C8JA C318 C330 120.0 . . ?
N208 C223 C2MA 111.4(13) . . ?
O120 C237 N163 127.2(11) . . ?
O120 C237 C2JA 119.7(13) . . ?
N163 C237 C2JA 113.1(11) . . ?
N95 C240 C368 119.0(14) . . ?
O12 C240 N95 121.4(13) . . ?
O12 C240 C368 119.6(15) . . ?
N129 C241 C7HA 121.1(11) . . ?
O155 C241 N129 123.5(12) . . ?
O155 C241 C7HA 115.4(11) . . ?
O94 C255 N1AA 122.8(11) . . ?
O94 C255 C0NA 122.3(10) . . ?
N1AA C255 C0NA 114.9(10) . . ?
N21A C1G C97A 115.6(10) . . ?
O1DA C1G N21A 124.1(12) . . ?
O1DA C1G C97A 120.3(13) . . ?
O89 C267 N111 125.9(10) . . ?
O89 C267 C43 119.4(10) . . ?
N111 C267 C43 114.4(11) . . ?
O134 C20A N5A 126.2(12) . . ?
O134 C20A C17A 114.2(12) . . ?
N5A C20A C17A 119.5(13) . . ?
C82A C81A N17A 127.3(5) . . ?
C82A C81A C86A 120.0 . . ?
C86A C81A N17A 112.0(5) . . ?
C83A C82A C81A 120.0 . . ?
C84A C83A C82A 120.0 . . ?
C83A C84A C85A 120.0 . . ?
C86A C85A C84A 120.0 . . ?
C85A C86A C81A 120.0 . . ?
C85A C86A N18A 120.0 . . ?
N18A C86A C81A 120.0 . . ?
C86A N18A C87A 120.0 . . ?
N18A C87A C90A 115.8(7) . . ?
N18A C87A C88A 120.0 . . ?
C88A C87A C90A 123.8(6) . . ?
C89A C88A C87A 120.0 . . ?
O145 C89A C85A 116.4(6) . . ?
O145 C89A C88A 123.2(6) . . ?
C88A C89A C85A 120.0 . . ?
O24 C279 C3BA 108.3(12) . . ?
N2AA C286 C110 116.7(14) . . ?
C72A C71A N15A 125.8(5) . . ?
C72A C71A C76A 120.0 . . ?
C76A C71A N15A 113.6(5) . . ?
C73A C72A C71A 120.0 . . ?
C72A C73A C74A 120.0 . . ?
C73A C74A C75A 120.0 . . ?
C76A C75A C74A 120.0 . . ?
C75A C76A C71A 120.0 . . ?
C75A C76A N16A 120.0 . . ?
N16A C76A C71A 120.0 . . ?
C77A N16A C76A 120.0 . . ?
N16A C77A C78A 120.0 . . ?
C80A C77A N16A 110.8(7) . . ?
C80A C77A C78A 128.9(7) . . ?
C79A C78A C77A 120.0 . . ?
O150 C79A C75A 117.6(6) . . ?
O150 C79A C78A 122.3(6) . . ?
C78A C79A C75A 120.0 . . ?
N704 C290 C101 118.3(9) . . ?
C2A C1A N1A 125.9(6) . . ?
C2A C1A C6A 120.0 . . ?
C6A C1A N1A 113.5(6) . . ?
C3A C2A C1A 120.0 . . ?
C2A C3A C4A 120.0 . . ?
C5A C4A C3A 120.0 . . ?
C4A C5A C6A 120.0 . . ?
C5A C6A C1A 120.0 . . ?
N2A C6A C1A 120.0 . . ?
N2A C6A C5A 120.0 . . ?
C6A N2A C7A 120.0 . . ?
N2A C7A C8A 120.0 . . ?
N2A C7A C10A 120.4(7) . . ?
C8A C7A C10A 119.2(7) . . ?
C7A C8A C9A 120.0 . . ?
C5A C9A S5 122.9(5) . . ?
C8A C9A S5 117.0(5) . . ?
C8A C9A C5A 120.0 . . ?
O80 C295 N143 126.3(12) . . ?
O80 C295 C6EA 120.8(12) . . ?
N143 C295 C6EA 112.9(10) . . ?
O93 C60A N13A 128.7(10) . . ?
O93 C60A C57A 119.8(11) . . ?
N13A C60A C57A 111.4(11) . . ?
N127 C309 C243 113.8(12) . . ?
O133 C309 N127 125.3(13) . . ?
O133 C309 C243 120.8(13) . . ?
O74 C317 C455 104.5(13) . . ?
O7AA C319 N159 127.7(10) . . ?
O7AA C319 C288 117.1(11) . . ?
N159 C319 C288 115.1(11) . . ?
C307 C321 N108 125.2(4) . . ?
C307 C321 C138 120.0 . . ?
C138 C321 N108 113.3(4) . . ?
C204 C307 C321 120.0 . . ?
C307 C204 C488 120.0 . . ?
C204 C488 C385 120.0 . . ?
C488 C385 C138 120.0 . . ?
C385 C138 C321 120.0 . . ?
N109 C138 C321 120.0 . . ?
N109 C138 C385 120.0 . . ?
C138 N109 C86 120.0 . . ?
N109 C86 C9JA 109.6(5) . . ?
N109 C86 C23 120.0 . . ?
C23 C86 C9JA 130.0(5) . . ?
C86 C23 C329 120.0 . . ?
C385 C329 C466 127.2(6) . . ?
C23 C329 C385 120.0 . . ?
C23 C329 C466 111.0(7) . . ?
C9AA C323 O117 109.7(10) . . ?
C9LA C327 C299 120.0 . . ?
C9LA C327 C350 120.1(10) . . ?
C299 C327 C350 119.8(10) . . ?
C8FA C9LA C327 120.0 . . ?
C9LA C8FA C451 120.0 . . ?
C530 C451 C8FA 120.0 . . ?
C451 C530 C299 120.0 . . ?
C327 C299 C530 120.0 . . ?
C8BA C336 C654 111.7(12) . . ?
C344 C336 C8BA 113.4(12) . . ?
C344 C336 C654 114.1(12) . . ?
O97 C344 C336 108.3(12) . . ?
N18 C348 C210 122.2(12) . . ?
C519 C349 C209 120.3(11) . . ?
C519 C349 C311 120.0 . . ?
C311 C349 C209 119.4(11) . . ?
C349 C519 C438 120.0 . . ?
C342 C438 C519 120.0 . . ?
C438 C342 C594 120.0 . . ?
C342 C594 C311 120.0 . . ?
C594 C311 C349 120.0 . . ?
C327 C350 S11 112.3(11) . . ?
O103 C80A N17A 108.9(13) . . ?
C77A C80A O103 124.2(10) . . ?
C77A C80A N17A 126.8(12) . . ?
N19A C91A C92A 127.0(5) . . ?
N19A C91A C96A 112.5(5) . . ?
C92A C91A C96A 120.0 . . ?
C93A C92A C91A 120.0 . . ?
C92A C93A C94A 120.0 . . ?
C95A C94A C93A 120.0 . . ?
C94A C95A C96A 120.0 . . ?
C95A C96A C91A 120.0 . . ?
C95A C96A N20A 120.0 . . ?
N20A C96A C91A 120.0 . . ?
C97A N20A C96A 120.0 . . ?
N20A C97A C1G 114.8(7) . . ?
C98A C97A C1G 124.9(7) . . ?
C98A C97A N20A 120.0 . . ?
C97A C98A C99A 120.0 . . ?
O91 C99A C95A 120.1(6) . . ?
O91 C99A C98A 119.9(6) . . ?
C98A C99A C95A 120.0 . . ?
C772 C360 C395 107.9(12) . . ?
C106 C360 C395 110.3(12) . . ?
C106 C360 C772 138.2(13) . . ?
N21 C362 C69A 114.8(9) . . ?
C32A C31A N7A 125.9(5) . . ?
C32A C31A C36A 120.0 . . ?
C36A C31A N7A 113.2(5) . . ?
C31A C32A C33A 120.0 . . ?
C32A C33A C34A 120.0 . . ?
C35A C34A C33A 120.0 . . ?
C36A C35A C34A 120.0 . . ?
C35A C36A C31A 120.0 . . ?
C35A C36A N8A 120.0 . . ?
N8A C36A C31A 120.0 . . ?
C36A N8A C37A 120.0 . . ?
N8A C37A C40A 114.6(7) . . ?
C38A C37A N8A 120.0 . . ?
C38A C37A C40A 124.7(6) . . ?
C37A C38A C39A 120.0 . . ?
C35A C39A S11 122.2(4) . . ?
C38A C39A S11 117.7(4) . . ?
C38A C39A C35A 120.0 . . ?
O59 C370 N108 129.0(11) . . ?
O59 C370 C158 122.5(10) . . ?
N108 C370 C158 108.5(11) . . ?
O17 C373 C4DA 114.5(15) . . ?
O17 C373 O200 132.9(16) . . ?
O200 C373 C4DA 112.6(14) . . ?
N521 C379 C441 120.1(13) . . ?
O3 C1K N23A 124.2(12) . . ?
O3 C1K C1J 117.7(14) . . ?
N23A C1K C1J 118.0(11) . . ?
O102 C384 C666 105.5(12) . . ?
O138 C40A N9A 129.3(13) . . ?
O138 C40A C37A 117.2(12) . . ?
N9A C40A C37A 113.6(11) . . ?
N771 C389 C59A 111.0(9) . . ?
O100 C395 C360 113.5(13) . . ?
O620 C398 C505 126.1(11) . . ?
C411 C403 N148 125.5(6) . . ?
C411 C403 C134 120.0 . . ?
C134 C403 N148 113.5(6) . . ?
C6HA C411 C403 120.0 . . ?
C411 C6HA C454 120.0 . . ?
C6HA C454 C2HA 120.0 . . ?
C134 C2HA C454 120.0 . . ?
C2HA C134 C403 120.0 . . ?
C2HA C134 N175 120.0 . . ?
N175 C134 C403 120.0 . . ?
C391 N175 C134 120.0 . . ?
N175 C391 C406 117.4(9) . . ?
C407 C391 N175 120.0 . . ?
C407 C391 C406 122.2(9) . . ?
C391 C407 C400 120.0 . . ?
O70 C400 C2HA 120.5(6) . . ?
O70 C400 C407 119.3(6) . . ?
C407 C400 C2HA 120.0 . . ?
O166 C404 C364 109.7(14) . . ?
N0AA C404 O166 130.4(12) . . ?
N0AA C404 C364 119.7(12) . . ?
O179 C30A N7A 131.0(12) . . ?
O179 C30A C27A 116.3(12) . . ?
N7A C30A C27A 112.4(12) . . ?
O7IA C406 N9BA 129.4(16) . . ?
O7IA C406 C391 120.1(15) . . ?
N9BA C406 C391 110.5(17) . . ?
O426 C413 C22 111.2(12) . . ?
O8KA C413 C22 111.7(13) . . ?
O8KA C413 O426 137.0(13) . . ?
O22 C418 C165 106.4(12) . . ?
N15A C70A C67A 116.9(12) . . ?
O9 C70A N15A 127.5(12) . . ?
O9 C70A C67A 115.5(12) . . ?
O147 C429 C4KA 111(2) . . ?
N3CA C429 O147 131.1(18) . . ?
N3CA C429 C4KA 118.3(14) . . ?
O171 C435 C656 111.9(12) . . ?
C379 C441 C0EA 108.2(12) . . ?
C414 C445 N3CA 130.0(5) . . ?
C414 C445 C477 120.0 . . ?
C477 C445 N3CA 109.7(5) . . ?
C445 C414 C409 120.0 . . ?
C492 C409 C414 120.0 . . ?
C409 C492 C462 120.0 . . ?
C492 C462 C477 120.0 . . ?
C462 C477 C445 120.0 . . ?
N154 C477 C445 120.0 . . ?
N154 C477 C462 120.0 . . ?
C477 N154 C364 120.0 . . ?
N154 C364 C404 113.1(9) . . ?
C394 C364 C404 126.2(9) . . ?
C394 C364 N154 120.0 . . ?
C504 C394 C364 120.0 . . ?
O96 C504 C462 118.5(7) . . ?
O96 C504 C394 121.5(7) . . ?
C394 C504 C462 120.0 . . ?
O75 C447 O2BA 123.8(13) . . ?
O75 C447 C0KA 120.9(12) . . ?
O2BA C447 C0KA 115.2(10) . . ?
O144 C10A N3A 126.1(19) . . ?
O144 C10A C7A 121.1(14) . . ?
N3A C10A C7A 112.4(16) . . ?
C582 C455 C317 116.1(11) . . ?
C194 C455 C317 116.8(11) . . ?
C194 C455 C582 127.1(12) . . ?
N570 C466 C329 114.8(11) . . ?
C483 C468 N9BA 123.6(5) . . ?
C483 C468 C222 120.0 . . ?
C222 C468 N9BA 116.2(5) . . ?
C468 C483 C189 120.0 . . ?
C483 C189 C554 120.0 . . ?
C397 C554 C189 120.0 . . ?
C554 C397 C222 120.0 . . ?
C397 C222 C468 120.0 . . ?
N168 C222 C468 120.0 . . ?
N168 C222 C397 120.0 . . ?
C0KA N168 C222 120.0 . . ?
N168 C0KA C447 118.1(6) . . ?
N168 C0KA C224 120.0 . . ?
C224 C0KA C447 121.9(6) . . ?
C355 C224 C0KA 120.0 . . ?
O171 C355 C397 121.2(5) . . ?
O171 C355 C224 118.8(5) . . ?
C224 C355 C397 120.0 . . ?
C12A C11A N3A 123.5(5) . . ?
C12A C11A C16A 120.0 . . ?
C16A C11A N3A 115.7(5) . . ?
C11A C12A C13A 120.0 . . ?
C14A C13A C12A 120.0 . . ?
C15A C14A C13A 120.0 . . ?
C14A C15A C16A 120.0 . . ?
C15A C16A C11A 120.0 . . ?
N4A C16A C11A 120.0 . . ?
N4A C16A C15A 120.0 . . ?
C16A N4A C17A 120.0 . . ?
N4A C17A C20A 113.2(7) . . ?
C18A C17A C20A 126.5(7) . . ?
C18A C17A N4A 120.0 . . ?
C17A C18A C19A 120.0 . . ?
C15A C19A S9 127.1(3) . . ?
C18A C19A S9 112.7(3) . . ?
C18A C19A C15A 120.0 . . ?
O128 C494 C505 104.6(13) . . ?
N1A C0A C388 118.6(13) . . ?
O628 C0A N1A 123.3(15) . . ?
O628 C0A C388 117.8(16) . . ?
O77 C501 C0DA 119.2(15) . . ?
O77 C501 O563 128.2(11) . . ?
O563 C501 C0DA 112.5(14) . . ?
C398 C505 C494 104.8(10) . . ?
C3HA C505 C398 114.4(10) . . ?
C3HA C505 C494 108.7(11) . . ?
O83 C531 O4DA 124.9(16) . . ?
O83 C531 C553 114(3) . . ?
O4DA C531 C553 121(3) . . ?
C560 C538 C550 111.8(9) . . ?
C560 C538 C580 114.6(9) . . ?
C580 C538 C550 116.1(9) . . ?
C558 C539 S13 102.4(9) . . ?
O70 C550 C538 124.2(11) . . ?
O25 C553 C531 113(2) . . ?
C650 C558 C539 121.8(9) . . ?
C650 C558 C544 120.0 . . ?
C544 C558 C539 118.2(9) . . ?
C611 C650 C558 120.0 . . ?
C650 C611 C610 120.0 . . ?
C562 C610 C611 120.0 . . ?
C610 C562 C544 120.0 . . ?
C562 C544 C558 120.0 . . ?
O605 C582 C455 128.8(14) . . ?
C536 C629 O612 106.5(10) . . ?
C592 C629 C536 99.7(12) . . ?
C592 C629 O612 105.6(11) . . ?
C633 C629 C536 122.3(12) . . ?
C633 C629 C592 102.2(12) . . ?
C633 C629 O612 117.5(11) . . ?
C679 C633 C629 138.1(14) . . ?
O662 C639 C666 126.9(12) . . ?
O590 C654 C336 115.4(13) . . ?
O40 C656 O423 136.4(16) . . ?
O40 C656 C435 111.3(15) . . ?
O423 C656 C435 112.2(13) . . ?
O96 C658 C4EA 112.7(13) . . ?
C384 C666 C639 109.6(11) . . ?
C384 C666 C699 105.9(11) . . ?
C639 C666 C699 135.0(12) . . ?
C525 C679 O459 116.2(10) . . ?
C633 C679 O459 123.5(11) . . ?
C633 C679 C525 116.4(12) . . ?
O651 C699 C666 101.5(10) . . ?
N527 C757 C4EA 110.5(13) . . ?
O548 C772 C360 139.9(15) . . ?
N27 C7JA C167 116.4(10) . . ?
O4AA C7JA N27 123.4(10) . . ?
O4AA C7JA C167 120.3(10) . . ?
C323 C9AA C4GA 105.8(11) . . ?
C5EA C9AA C323 113.5(11) . . ?
C5EA C9AA C4GA 107.4(9) . . ?
O172 C0EA C441 105.7(11) . . ?
O7 C5EA C9AA 112.4(10) . . ?
O145 C1O C428 97.9(10) . . ?
C4IA C1BA C4MA 117.3(17) . . ?
C658 C4EA C757 112.8(12) . . ?
C455 C194 O5HA 108.0(14) . . ?
O6FA C4GA C9AA 115.5(11) . . ?
O165 C4MA C1BA 109.3(15) . . ?
O150 C5GA C759 126.7(13) . . ?
O667 C306 C195 116.1(15) . . ?
O667 C306 O78 129.1(18) . . ?
O78 C306 C195 114.8(14) . . ?
O717 C3HA C505 116.4(11) . . ?

loop_
_geom_bond_atom_site_label_1
_geom_bond_atom_site_label_2
_geom_bond_distance
_geom_bond_site_symmetry_2
_geom_bond_publ_flag
S1 O7CA 1.434(5) . ?
S1 O7BA 1.429(6) . ?
S1 C150 1.817(3) . ?
S1 O3AA 1.445(6) . ?
S2 O3DA 1.431(6) . ?
S2 O6AA 1.440(6) . ?
S2 O3BA 1.433(6) . ?
S2 C1IA 1.892(6) . ?
S3 C49 1.796(13) . ?
S3 C147 1.763(5) . ?
S4 O10 1.440(6) . ?
S4 O1FA 1.423(6) . ?
S4 O42 1.435(6) . ?
S4 C11 1.816(4) . ?
S5 O1KA 1.434(8) . ?
S5 C9A 1.827(8) . ?
S5 O328 1.436(7) . ?
S5 O4BA 1.434(7) . ?
S6 C100 1.769(5) . ?
S6 C209 1.908(19) . ?
S7 O9AA 1.443(6) . ?
S7 O161 1.438(7) . ?
S7 O45 1.426(7) . ?
S7 C253 1.818(5) . ?
S8 O157 1.438(7) . ?
S8 C142 1.812(4) . ?
S8 O88 1.436(7) . ?
S8 O3GA 1.431(7) . ?
S9 O1 1.445(6) . ?
S9 O164 1.440(6) . ?
S9 O1BA 1.428(7) . ?
S9 C19A 1.820(6) . ?
S10 O33 1.419(7) . ?
S10 O5BA 1.431(6) . ?
S10 O84 1.429(7) . ?
S10 C8EA 1.817(3) . ?
S11 C350 1.771(17) . ?
S11 C39A 1.769(6) . ?
S13 C247 1.773(7) . ?
S13 C539 1.783(16) . ?
O14 C16 1.345(11) . ?
O6DA C5LA 1.170(11) . ?
O4 C4DA 1.387(15) . ?
O4 C5IA 1.373(6) . ?
O8BA C1C 1.317(12) . ?
O0BA C143 1.220(11) . ?
O11 C80 1.247(11) . ?
O6BA C19 1.213(13) . ?
O5DA C51 1.367(6) . ?
O5DA C161 1.429(14) . ?
O15 C9CA 1.273(13) . ?
O1AA C9DA 1.223(12) . ?
O18 C0HA 1.218(11) . ?
O3EA C2BA 1.256(13) . ?
O20 C85 1.246(12) . ?
O21 C90A 1.227(14) . ?
O22 C245 1.369(7) . ?
O22 C418 1.434(19) . ?
O23 C55 1.228(13) . ?
O24 C92 1.396(6) . ?
O24 C279 1.419(15) . ?
O8CA C9JA 1.240(13) . ?
N27 C5 1.433(8) . ?
N27 C7JA 1.339(13) . ?
O4EA C16 1.196(12) . ?
O2DA C8BA 1.468(17) . ?
O2DA C0MA 1.378(7) . ?
O30 C37 1.231(12) . ?
O31 C0DA 1.459(18) . ?
O31 C1F 1.374(7) . ?
O34 C12 1.272(13) . ?
O35 C183 1.183(12) . ?
O36 C5NA 1.259(13) . ?
N39 C64 1.417(8) . ?
N39 C19 1.349(14) . ?
N43 C143 1.341(13) . ?
N43 C177 1.427(10) . ?
N1CA C15 1.431(8) . ?
N1CA C12 1.324(13) . ?
O47 C3FA 1.191(11) . ?
O49 C6GA 1.186(12) . ?
N51 C4AA 1.420(8) . ?
N51 C3AA 1.360(14) . ?
N52 C2BA 1.302(14) . ?
N52 C62 1.422(10) . ?
N55 C87 1.450(15) . ?
N55 C1GA 1.407(11) . ?
N56 C44 1.424(9) . ?
N56 C183 1.398(12) . ?
O57 C0LA 1.262(12) . ?
N58 C5LA 1.387(13) . ?
N58 C0FA 1.393(9) . ?
O59 C370 1.176(14) . ?
N60 C7LA 1.383(10) . ?
N60 C0LA 1.370(12) . ?
O61 C3AA 1.161(13) . ?
N62 C5NA 1.398(13) . ?
N62 C8HA 1.428(8) . ?
O63 C151 1.258(14) . ?
O64 C8LA 1.178(16) . ?
O68 C22 1.581(19) . ?
O68 C318 1.409(6) . ?
O70 C400 1.383(7) . ?
O70 C550 1.313(15) . ?
O72 C184 1.240(12) . ?
O74 C207 1.358(7) . ?
O74 C317 1.330(19) . ?
O75 C447 1.256(13) . ?
O7AA C319 1.277(14) . ?
O80 C295 1.190(14) . ?
N82 C109 1.452(11) . ?
N82 C0HA 1.317(13) . ?
N83 C107 1.456(8) . ?
N83 C3FA 1.366(13) . ?
O86 C87 1.221(16) . ?
N3AA C80 1.369(12) . ?
N3AA C218 1.426(10) . ?
O89 C267 1.203(13) . ?
N11A C51A 1.416(10) . ?
N11A C50A 1.298(15) . ?
N92 C144 1.461(10) . ?
N92 C8LA 1.388(14) . ?
O93 C60A 1.181(14) . ?
O94 C255 1.200(12) . ?
N95 C2CA 1.450(10) . ?
N95 C240 1.348(17) . ?
O98 C82 1.359(7) . ?
O98 C6BA 1.537(18) . ?
N21A C1E 1.397(12) . ?
N21A C1G 1.331(16) . ?
O100 C236 1.395(7) . ?
O100 C395 1.380(18) . ?
O101 C0IA 1.368(8) . ?
O101 C195 1.53(2) . ?
O103 C80A 1.403(16) . ?
O104 C221 1.338(10) . ?
N105 C55 1.399(14) . ?
N105 C7KA 1.363(12) . ?
N108 C321 1.405(9) . ?
N108 C370 1.423(14) . ?
N110 C159 1.424(10) . ?
N110 C85 1.331(13) . ?
N111 C77 1.404(9) . ?
N111 C267 1.385(14) . ?
N1AA C219 1.412(9) . ?
N1AA C255 1.375(13) . ?
O2GA C8AA 1.439(15) . ?
O2GA C49A 1.373(7) . ?
O117 C29A 1.361(7) . ?
O117 C323 1.584(18) . ?
N118 C37 1.365(13) . ?
N118 C201 1.393(11) . ?
O120 C237 1.222(15) . ?
N121 C66 1.418(10) . ?
N121 C6GA 1.347(14) . ?
N127 C191 1.454(11) . ?
N127 C309 1.342(16) . ?
O128 C131 1.394(7) . ?
O128 C494 1.330(19) . ?
N129 C8DA 1.434(10) . ?
N129 C241 1.353(15) . ?
N131 C171 1.782(10) . ?
N131 C9DA 1.383(12) . ?
O133 C309 1.201(15) . ?
O134 C20A 1.260(16) . ?
O138 C40A 1.215(14) . ?
N15A C71A 1.416(10) . ?
N15A C70A 1.326(16) . ?
N13A C61A 1.452(9) . ?
N13A C60A 1.336(15) . ?
N143 C28 1.417(11) . ?
N143 C295 1.365(15) . ?
O144 C10A 1.22(2) . ?
O145 C89A 1.375(7) . ?
O145 C1O 1.474(19) . ?
O147 C429 1.31(2) . ?
N148 C198 1.304(18) . ?
N148 C403 1.451(11) . ?
N149 C9JA 1.348(15) . ?
N149 C125 1.431(12) . ?
O150 C79A 1.378(7) . ?
O150 C5GA 1.426(13) . ?
N153 C146 1.413(9) . ?
O155 C241 1.261(15) . ?
O158 C278 1.351(9) . ?
N159 C20 1.422(8) . ?
N159 C319 1.330(15) . ?
N163 C3IA 1.305(10) . ?
N163 C237 1.304(16) . ?
O165 C3KA 1.394(7) . ?
O165 C4MA 1.48(2) . ?
O166 C404 1.312(17) . ?
O171 C435 1.310(16) . ?
O171 C355 1.381(7) . ?
O172 C197 1.366(7) . ?
O172 C0EA 1.507(18) . ?
O174 C396 1.366(7) . ?
O174 C452 1.473(19) . ?
N19A C90A 1.413(15) . ?
N19A C91A 1.376(12) . ?
O179 C30A 1.169(15) . ?
N1A C1A 1.427(11) . ?
N1A C0A 1.29(2) . ?
O3 C1K 1.218(14) . ?
C5 C130 1.3900 . ?
C5 C46 1.3900 . ?
C130 C29 1.3900 . ?
C29 C74 1.3900 . ?
C74 C7BA 1.3900 . ?
C7BA C46 1.3900 . ?
C7BA C2MA 1.3900 . ?
C46 N73 1.3900 . ?
N73 C34 1.3900 . ?
C34 C119 1.3900 . ?
C34 C5NA 1.405(13) . ?
C119 C2MA 1.3900 . ?
C2MA C223 1.549(16) . ?
O1DA C1G 1.228(14) . ?
O7 C5EA 1.395(13) . ?
O9 C70A 1.253(15) . ?
O12 C240 1.183(15) . ?
N9A C41A 1.442(12) . ?
N9A C40A 1.326(15) . ?
C15 C18 1.3900 . ?
C15 C61 1.3900 . ?
C18 C105 1.3900 . ?
C105 C169 1.3900 . ?
C169 C38 1.3900 . ?
C38 C61 1.3900 . ?
C38 C51 1.3900 . ?
C61 N37 1.3900 . ?
N37 C135 1.3900 . ?
C135 C0GA 1.3900 . ?
C135 C3FA 1.465(10) . ?
C0GA C51 1.3900 . ?
O16 C1C 1.210(13) . ?
O17 C373 1.187(16) . ?
N7A C31A 1.452(10) . ?
N7A C30A 1.289(16) . ?
C22 C413 1.552(15) . ?
O25 C250 1.405(7) . ?
O25 C553 1.444(17) . ?
N5BA C151 1.348(15) . ?
N5BA C211 1.338(11) . ?
O28 C50A 1.276(14) . ?
C51A C52A 1.3900 . ?
C51A C56A 1.3900 . ?
C52A C53A 1.3900 . ?
C53A C54A 1.3900 . ?
C54A C55A 1.3900 . ?
C55A C56A 1.3900 . ?
C55A C59A 1.3900 . ?
C56A N12A 1.3900 . ?
N12A C57A 1.3900 . ?
C57A C58A 1.3900 . ?
C57A C60A 1.523(11) . ?
C58A C59A 1.3900 . ?
C59A C389 1.553(8) . ?
O40 C656 1.112(16) . ?
N3CA C429 1.29(3) . ?
N3CA C445 1.466(16) . ?
C44 C1NA 1.3900 . ?
C44 C65 1.3900 . ?
C1NA C163 1.3900 . ?
C163 C302 1.3900 . ?
C302 C122 1.3900 . ?
C122 C65 1.3900 . ?
C122 C245 1.3900 . ?
C65 N38 1.3900 . ?
N38 C45 1.3900 . ?
C45 C8 1.3900 . ?
C45 C37 1.430(14) . ?
C8 C245 1.3900 . ?
O7IA C406 1.14(2) . ?
C49 C7AA 1.501(13) . ?
O2BA C447 1.274(15) . ?
C4CA C9HA 1.3900 . ?
C4CA C153 1.3900 . ?
C4CA N57 1.399(10) . ?
C9HA C1EA 1.3900 . ?
C1EA C79 1.3900 . ?
C79 C90 1.3900 . ?
C90 C153 1.3900 . ?
C90 C82 1.3900 . ?
C153 N85 1.3900 . ?
N85 C167 1.3900 . ?
C167 C9IA 1.3900 . ?
C167 C7JA 1.436(12) . ?
C9IA C82 1.3900 . ?
C2BA C178 1.440(11) . ?
N5A C21A 1.414(12) . ?
N5A C20A 1.326(16) . ?
N57 C184 1.330(13) . ?
C8BA C336 1.510(7) . ?
N0AA C212 1.371(13) . ?
N0AA C404 1.291(18) . ?
C62 C141 1.3900 . ?
C62 C173 1.3900 . ?
C141 C234 1.3900 . ?
C234 C170 1.3900 . ?
C170 C91 1.3900 . ?
C91 C173 1.3900 . ?
C91 C207 1.3900 . ?
C173 N125 1.3900 . ?
N125 C288 1.3900 . ?
C288 C2NA 1.3900 . ?
C288 C319 1.470(12) . ?
C2NA C207 1.3900 . ?
C64 C58 1.3900 . ?
C64 C160 1.3900 . ?
C58 C7IA 1.3900 . ?
C7IA C139 1.3900 . ?
C139 C4 1.3900 . ?
C4 C160 1.3900 . ?
C4 C92 1.3900 . ?
C160 N54 1.3900 . ?
N54 C120 1.3900 . ?
C120 C1JA 1.3900 . ?
C120 C3AA 1.477(11) . ?
C1JA C92 1.3900 . ?
N17A C81A 1.408(13) . ?
N17A C80A 1.449(15) . ?
O77 C501 1.165(16) . ?
C6BA C32 1.52(2) . ?
C80 C2AA 1.421(11) . ?
C2CA C88 1.3900 . ?
C2CA C0CA 1.3900 . ?
C88 C310 1.3900 . ?
C310 C3DA 1.3900 . ?
C3DA C0BA 1.3900 . ?
C0BA C0CA 1.3900 . ?
C0BA C142 1.3900 . ?
C0CA N107 1.3900 . ?
N107 C133 1.3900 . ?
C133 C98 1.3900 . ?
C133 C8LA 1.491(17) . ?
C98 C142 1.3900 . ?
C87 C258 1.54(2) . ?
O91 C99A 1.360(10) . ?
O96 C504 1.382(7) . ?
O96 C658 1.290(17) . ?
O102 C1M 1.368(7) . ?
O102 C384 1.320(16) . ?
C107 C89 1.3900 . ?
C107 C3EA 1.3900 . ?
C89 C116 1.3900 . ?
C116 C316 1.3900 . ?
C316 C140 1.3900 . ?
C140 C3EA 1.3900 . ?
C140 C110 1.3900 . ?
C3EA N123 1.3900 . ?
N123 C43 1.3900 . ?
C43 C68 1.3900 . ?
C43 C267 1.494(12) . ?
C68 C110 1.3900 . ?
C110 C286 1.553(8) . ?
C109 C5AA 1.3900 . ?
C109 C95 1.3900 . ?
C5AA C268 1.3900 . ?
C268 C3MA 1.3900 . ?
C3MA C3GA 1.3900 . ?
C3GA C95 1.3900 . ?
C3GA C131 1.3900 . ?
C95 N78 1.3900 . ?
N78 C149 1.3900 . ?
C149 C2KA 1.3900 . ?
C149 C85 1.422(11) . ?
C2KA C131 1.3900 . ?
O113 C198 1.218(16) . ?
O5AA C520 1.356(11) . ?
N23A C1D 1.449(11) . ?
N23A C1K 1.264(15) . ?
C143 C9BA 1.445(11) . ?
C144 C1MA 1.3900 . ?
C144 C127 1.3900 . ?
C1MA C2IA 1.3900 . ?
C2IA C7NA 1.3900 . ?
C7NA C3 1.3900 . ?
C3 C127 1.3900 . ?
C3 C150 1.3900 . ?
C127 N46 1.3900 . ?
N46 C2AA 1.3900 . ?
C2AA C10 1.3900 . ?
C10 C150 1.3900 . ?
C146 C6DA 1.554(9) . ?
N3A C10A 1.355(18) . ?
N3A C11A 1.409(12) . ?
C159 C156 1.3900 . ?
C159 C1 1.3900 . ?
C156 C6JA 1.3900 . ?
C6JA C108 1.3900 . ?
C108 C7DA 1.3900 . ?
C7DA C1 1.3900 . ?
C7DA C147 1.3900 . ?
C1 N66 1.3900 . ?
N66 C2 1.3900 . ?
C2 C4FA 1.3900 . ?
C2 C19 1.495(10) . ?
C4FA C147 1.3900 . ?
C161 C48 1.524(19) . ?
N9BA C406 1.35(2) . ?
N9BA C468 1.447(11) . ?
C165 C418 1.565(15) . ?
C165 O634 1.264(16) . ?
C165 O118 1.233(17) . ?
C5LA C5JA 1.508(11) . ?
C171 C217 1.3900 . ?
C171 C31 1.3900 . ?
C217 C166 1.3900 . ?
C166 C63 1.3900 . ?
C63 C99 1.3900 . ?
C99 C31 1.3900 . ?
C99 C1IA 1.3900 . ?
C31 N48 1.3900 . ?
N48 C9BA 1.3900 . ?
C9BA C176 1.3900 . ?
C176 C1IA 1.3900 . ?
C177 C9 1.3900 . ?
C177 C76 1.3900 . ?
C9 C24 1.3900 . ?
C24 C6AA 1.3900 . ?
C6AA C2EA 1.3900 . ?
C2EA C76 1.3900 . ?
C2EA C0MA 1.3900 . ?
C76 N76 1.3900 . ?
N76 C78 1.3900 . ?
C78 C180 1.3900 . ?
C78 C6GA 1.465(11) . ?
C180 C0MA 1.3900 . ?
C4DA C373 1.592(19) . ?
C12 C69 1.444(10) . ?
C0HA C30 1.472(12) . ?
C16 C42 1.454(10) . ?
C20 C36 1.3900 . ?
C20 C5KA 1.3900 . ?
C36 C126 1.3900 . ?
C126 C1DA 1.3900 . ?
C1DA C6NA 1.3900 . ?
C6NA C5KA 1.3900 . ?
C6NA C5IA 1.3900 . ?
C5KA N81 1.3900 . ?
N81 C42 1.3900 . ?
C42 C2LA 1.3900 . ?
C2LA C5IA 1.3900 . ?
N21 C362 1.404(9) . ?
C1GA C1HA 1.3900 . ?
C1GA C164 1.3900 . ?
C1HA C356 1.3900 . ?
C356 C185 1.3900 . ?
C185 C81 1.3900 . ?
C81 C164 1.3900 . ?
C81 C8EA 1.3900 . ?
C164 N41 1.3900 . ?
N41 C9EA 1.3900 . ?
C9EA C93 1.3900 . ?
C9EA C0LA 1.429(12) . ?
C93 C8EA 1.3900 . ?
C28 C239 1.3900 . ?
C28 C3LA 1.3900 . ?
C239 C335 1.3900 . ?
C335 C381 1.3900 . ?
C381 C238 1.3900 . ?
C238 C3LA 1.3900 . ?
C238 C3KA 1.3900 . ?
C3LA N137 1.3900 . ?
N137 C2JA 1.3900 . ?
C2JA C205 1.3900 . ?
C2JA C237 1.496(13) . ?
C205 C3KA 1.3900 . ?
C4AA C4BA 1.3900 . ?
C4AA C187 1.3900 . ?
C4BA C225 1.3900 . ?
C225 C254 1.3900 . ?
C254 C84 1.3900 . ?
C84 C187 1.3900 . ?
C84 C210 1.3900 . ?
C187 N124 1.3900 . ?
N124 C158 1.3900 . ?
C158 C9FA 1.3900 . ?
C158 C370 1.508(14) . ?
C9FA C210 1.3900 . ?
C210 C348 1.554(8) . ?
C32 C424 1.45(2) . ?
C32 C436 1.57(2) . ?
C7LA C1LA 1.3900 . ?
C7LA C39 1.3900 . ?
C1LA C8CA 1.3900 . ?
C8CA C174 1.3900 . ?
C174 C136 1.3900 . ?
C136 C39 1.3900 . ?
C136 C11 1.3900 . ?
C39 N53 1.3900 . ?
N53 C30 1.3900 . ?
C30 C1FA 1.3900 . ?
C1FA C11 1.3900 . ?
C3IA C123 1.3900 . ?
C3IA C111 1.3900 . ?
C123 C129 1.3900 . ?
C129 C325 1.3900 . ?
C325 C7GA 1.3900 . ?
C7GA C111 1.3900 . ?
C7GA C221 1.3900 . ?
C111 N106 1.3900 . ?
N106 C7HA 1.3900 . ?
C7HA C196 1.3900 . ?
C7HA C241 1.521(14) . ?
C196 C221 1.3900 . ?
C48 C275 1.37(2) . ?
C48 C479 1.37(2) . ?
C55 C56 1.434(13) . ?
C9DA C235 1.425(12) . ?
C50A C47A 1.468(13) . ?
C66 C103 1.3900 . ?
C66 C57 1.3900 . ?
C103 C124 1.3900 . ?
C124 C220 1.3900 . ?
C220 C73 1.3900 . ?
C73 C57 1.3900 . ?
C73 C100 1.3900 . ?
C57 N114 1.3900 . ?
N114 C69 1.3900 . ?
C69 C1AA 1.3900 . ?
C1AA C100 1.3900 . ?
C67 C5MA 1.50(2) . ?
C77 C5DA 1.3900 . ?
C77 C59 1.3900 . ?
C5DA C260 1.3900 . ?
C260 C7CA 1.3900 . ?
C7CA C155 1.3900 . ?
C155 C59 1.3900 . ?
C155 C101 1.3900 . ?
C59 N71 1.3900 . ?
N71 C56 1.3900 . ?
C56 C148 1.3900 . ?
C148 C101 1.3900 . ?
C101 C290 1.563(8) . ?
O83 C531 1.18(3) . ?
C9JA C86 1.494(15) . ?
C61A C62A 1.3900 . ?
C61A C66A 1.3900 . ?
C62A C63A 1.3900 . ?
C63A C64A 1.3900 . ?
C64A C65A 1.3900 . ?
C65A C66A 1.3900 . ?
C65A C69A 1.3900 . ?
C66A N14A 1.3900 . ?
N14A C67A 1.3900 . ?
C67A C68A 1.3900 . ?
C67A C70A 1.475(14) . ?
C68A C69A 1.3900 . ?
C69A C362 1.556(8) . ?
O97 C344 1.272(16) . ?
C7AA C94 1.3900 . ?
C7AA C511 1.3900 . ?
C94 C353 1.3900 . ?
C353 C449 1.3900 . ?
C449 C3NA 1.3900 . ?
C3NA C511 1.3900 . ?
C3BA C279 1.529(14) . ?
C3BA C378 1.553(16) . ?
C3BA C485 1.532(15) . ?
C8DA C5CA 1.3900 . ?
C8DA C132 1.3900 . ?
C5CA C282 1.3900 . ?
C282 C6CA 1.3900 . ?
C6CA C246 1.3900 . ?
C246 C132 1.3900 . ?
C246 C236 1.3900 . ?
C132 N136 1.3900 . ?
N136 C0NA 1.3900 . ?
C0NA C269 1.3900 . ?
C0NA C255 1.450(13) . ?
C269 C236 1.3900 . ?
C0FA C9KA 1.3900 . ?
C0FA C145 1.3900 . ?
C9KA C313 1.3900 . ?
C313 C6LA 1.3900 . ?
C6LA C190 1.3900 . ?
C190 C145 1.3900 . ?
C190 C278 1.3900 . ?
C145 N50 1.3900 . ?
N50 C178 1.3900 . ?
C178 C1CA 1.3900 . ?
C1CA C278 1.3900 . ?
C125 C6IA 1.3900 . ?
C125 C232 1.3900 . ?
C6IA C458 1.3900 . ?
C458 C242 1.3900 . ?
C242 C259 1.3900 . ?
C259 C232 1.3900 . ?
C259 C250 1.3900 . ?
C232 N170 1.3900 . ?
N170 C6EA 1.3900 . ?
C6EA C248 1.3900 . ?
C6EA C295 1.492(14) . ?
C248 C250 1.3900 . ?
C1C C117 1.435(12) . ?
C8AA C5MA 1.42(2) . ?
C7KA C326 1.3900 . ?
C7KA C6MA 1.3900 . ?
C326 C446 1.3900 . ?
C446 C345 1.3900 . ?
C345 C365 1.3900 . ?
C365 C6MA 1.3900 . ?
C365 C0IA 1.3900 . ?
C6MA N67 1.3900 . ?
N67 C4KA 1.3900 . ?
C4KA C351 1.3900 . ?
C4KA C429 1.47(2) . ?
C351 C0IA 1.3900 . ?
O4DA C531 1.37(4) . ?
C8HA C17 1.3900 . ?
C8HA C128 1.3900 . ?
C17 C1KA 1.3900 . ?
C1KA C7EA 1.3900 . ?
C7EA C72 1.3900 . ?
C72 C128 1.3900 . ?
C72 C6DA 1.3900 . ?
C128 N69 1.3900 . ?
N69 C5BA 1.3900 . ?
C5BA C26 1.3900 . ?
C5BA C183 1.488(12) . ?
C26 C6DA 1.3900 . ?
C9CA C152 1.438(14) . ?
C9CA O0IA 1.240(12) . ?
C151 C5FA 1.426(14) . ?
C0DA C501 1.493(13) . ?
C5MA C402 1.63(3) . ?
C1D C112 1.3900 . ?
C1D C6 1.3900 . ?
C112 C113 1.3900 . ?
C113 C114 1.3900 . ?
C114 C115 1.3900 . ?
C115 C6 1.3900 . ?
C115 C1F 1.3900 . ?
C6 N24A 1.3900 . ?
N24A C117 1.3900 . ?
C117 C118 1.3900 . ?
C118 C1F 1.3900 . ?
C21A C22A 1.3900 . ?
C21A C26A 1.3900 . ?
C22A C23A 1.3900 . ?
C23A C24A 1.3900 . ?
C24A C25A 1.3900 . ?
C25A C26A 1.3900 . ?
C25A C29A 1.3900 . ?
C26A N6A 1.3900 . ?
N6A C27A 1.3900 . ?
C27A C28A 1.3900 . ?
C27A C30A 1.506(14) . ?
C28A C29A 1.3900 . ?
C184 C0AA 1.470(11) . ?
C191 C291 1.3900 . ?
C191 C2DA 1.3900 . ?
C291 C266 1.3900 . ?
C266 C175 1.3900 . ?
C175 C186 1.3900 . ?
C186 C2DA 1.3900 . ?
C186 C253 1.3900 . ?
C2DA N132 1.3900 . ?
N132 C235 1.3900 . ?
C235 C9GA 1.3900 . ?
C9GA C253 1.3900 . ?
C41A C42A 1.3900 . ?
C41A C46A 1.3900 . ?
C42A C43A 1.3900 . ?
C43A C44A 1.3900 . ?
C44A C45A 1.3900 . ?
C45A C46A 1.3900 . ?
C45A C49A 1.3900 . ?
C46A N10A 1.3900 . ?
N10A C47A 1.3900 . ?
C47A C48A 1.3900 . ?
C48A C49A 1.3900 . ?
C195 C306 1.537(16) . ?
C198 C227 1.493(17) . ?
O200 C373 1.269(16) . ?
C201 C230 1.3900 . ?
C201 C214 1.3900 . ?
C230 C314 1.3900 . ?
C314 C53 1.3900 . ?
C53 C322 1.3900 . ?
C322 C214 1.3900 . ?
C322 C197 1.3900 . ?
C214 N97 1.3900 . ?
N97 C5JA 1.3900 . ?
C5JA C263 1.3900 . ?
C263 C197 1.3900 . ?
C90A C87A 1.452(13) . ?
N208 C223 1.403(10) . ?
C209 C349 1.426(16) . ?
C211 C8GA 1.3900 . ?
C211 C47 1.3900 . ?
C8GA C401 1.3900 . ?
C401 C312 1.3900 . ?
C312 C14 1.3900 . ?
C14 C47 1.3900 . ?
C14 C247 1.3900 . ?
C47 N1 1.3900 . ?
N1 C0AA 1.3900 . ?
C0AA C71 1.3900 . ?
C71 C247 1.3900 . ?
C212 C228 1.3900 . ?
C212 C206 1.3900 . ?
C228 C408 1.3900 . ?
C408 C475 1.3900 . ?
C475 C432 1.3900 . ?
C432 C206 1.3900 . ?
C432 C520 1.3900 . ?
C206 N176 1.3900 . ?
N176 C227 1.3900 . ?
C227 C376 1.3900 . ?
C376 C520 1.3900 . ?
C1E C102 1.3900 . ?
C1E C1I 1.3900 . ?
C102 C1N 1.3900 . ?
C1N C104 1.3900 . ?
C104 C1B 1.3900 . ?
C1B C1I 1.3900 . ?
C1B C1M 1.3900 . ?
C1I N22A 1.3900 . ?
N22A C1J 1.3900 . ?
C1J C1L 1.3900 . ?
C1J C1K 1.468(14) . ?
C1L C1M 1.3900 . ?
C218 C252 1.3900 . ?
C218 C7 1.3900 . ?
C252 C372 1.3900 . ?
C372 C257 1.3900 . ?
C257 C70 1.3900 . ?
C70 C7 1.3900 . ?
C70 C396 1.3900 . ?
C7 N32 1.3900 . ?
N32 C5FA 1.3900 . ?
C5FA C35 1.3900 . ?
C35 C396 1.3900 . ?
C219 C294 1.3900 . ?
C219 C4JA 1.3900 . ?
C294 C265 1.3900 . ?
C265 C467 1.3900 . ?
C467 C330 1.3900 . ?
C330 C4JA 1.3900 . ?
C330 C318 1.3900 . ?
C4JA N151 1.3900 . ?
N151 C152 1.3900 . ?
C152 C8JA 1.3900 . ?
C8JA C318 1.3900 . ?
C240 C368 1.454(18) . ?
C243 C309 1.500(18) . ?
C1G C97A 1.463(14) . ?
C20A C17A 1.499(14) . ?
C81A C82A 1.3900 . ?
C81A C86A 1.3900 . ?
C82A C83A 1.3900 . ?
C83A C84A 1.3900 . ?
C84A C85A 1.3900 . ?
C85A C86A 1.3900 . ?
C85A C89A 1.3900 . ?
C86A N18A 1.3900 . ?
N18A C87A 1.3900 . ?
C87A C88A 1.3900 . ?
C88A C89A 1.3900 . ?
C286 N2AA 1.37(2) . ?
C71A C72A 1.3900 . ?
C71A C76A 1.3900 . ?
C72A C73A 1.3900 . ?
C73A C74A 1.3900 . ?
C74A C75A 1.3900 . ?
C75A C76A 1.3900 . ?
C75A C79A 1.3900 . ?
C76A N16A 1.3900 . ?
N16A C77A 1.3900 . ?
C77A C78A 1.3900 . ?
C77A C80A 1.225(18) . ?
C78A C79A 1.3900 . ?
C290 N704 1.413(9) . ?
C1A C2A 1.3900 . ?
C1A C6A 1.3900 . ?
C2A C3A 1.3900 . ?
C3A C4A 1.3900 . ?
C4A C5A 1.3900 . ?
C5A C6A 1.3900 . ?
C5A C9A 1.3900 . ?
C6A N2A 1.3900 . ?
N2A C7A 1.3900 . ?
C7A C8A 1.3900 . ?
C7A C10A 1.48(2) . ?
C8A C9A 1.3900 . ?
C317 C455 1.497(12) . ?
C321 C307 1.3900 . ?
C321 C138 1.3900 . ?
C307 C204 1.3900 . ?
C204 C488 1.3900 . ?
C488 C385 1.3900 . ?
C385 C138 1.3900 . ?
C385 C329 1.3900 . ?
C138 N109 1.3900 . ?
N109 C86 1.3900 . ?
C86 C23 1.3900 . ?
C23 C329 1.3900 . ?
C329 C466 1.580(14) . ?
C323 C9AA 1.516(7) . ?
C327 C9LA 1.3900 . ?
C327 C299 1.3900 . ?
C327 C350 1.536(17) . ?
C9LA C8FA 1.3900 . ?
C8FA C451 1.3900 . ?
C451 C530 1.3900 . ?
C530 C299 1.3900 . ?
C336 C344 1.510(7) . ?
C336 C654 1.515(7) . ?
C348 N18 1.401(9) . ?
C349 C519 1.3900 . ?
C349 C311 1.3900 . ?
C519 C438 1.3900 . ?
C438 C342 1.3900 . ?
C342 C594 1.3900 . ?
C594 C311 1.3900 . ?
C91A C92A 1.3900 . ?
C91A C96A 1.3900 . ?
C92A C93A 1.3900 . ?
C93A C94A 1.3900 . ?
C94A C95A 1.3900 . ?
C95A C96A 1.3900 . ?
C95A C99A 1.3900 . ?
C96A N20A 1.3900 . ?
N20A C97A 1.3900 . ?
C97A C98A 1.3900 . ?
C98A C99A 1.3900 . ?
C360 C395 1.541(14) . ?
C360 C772 1.539(15) . ?
C360 C106 1.536(15) . ?
C31A C32A 1.3900 . ?
C31A C36A 1.3900 . ?
C32A C33A 1.3900 . ?
C33A C34A 1.3900 . ?
C34A C35A 1.3900 . ?
C35A C36A 1.3900 . ?
C35A C39A 1.3900 . ?
C36A N8A 1.3900 . ?
N8A C37A 1.3900 . ?
C37A C38A 1.3900 . ?
C37A C40A 1.474(15) . ?
C38A C39A 1.3900 . ?
C379 C441 1.536(15) . ?
C379 N521 1.303(17) . ?
C384 C666 1.507(8) . ?
C388 C0A 1.515(16) . ?
C389 N771 1.399(9) . ?
C398 C505 1.519(10) . ?
C398 O620 1.479(13) . ?
C403 C411 1.3900 . ?
C403 C134 1.3900 . ?
C411 C6HA 1.3900 . ?
C6HA C454 1.3900 . ?
C454 C2HA 1.3900 . ?
C2HA C134 1.3900 . ?
C2HA C400 1.3900 . ?
C134 N175 1.3900 . ?
N175 C391 1.3900 . ?
C391 C407 1.3900 . ?
C391 C406 1.527(18) . ?
C407 C400 1.3900 . ?
C404 C364 1.462(15) . ?
C413 O426 1.289(12) . ?
C413 O8KA 1.146(12) . ?
O423 C656 1.288(17) . ?
C428 C1O 1.748(15) . ?
C435 C656 1.68(2) . ?
C441 C0EA 1.544(15) . ?
C445 C414 1.3900 . ?
C445 C477 1.3900 . ?
C414 C409 1.3900 . ?
C409 C492 1.3900 . ?
C492 C462 1.3900 . ?
C462 C477 1.3900 . ?
C462 C504 1.3900 . ?
C477 N154 1.3900 . ?
N154 C364 1.3900 . ?
C364 C394 1.3900 . ?
C394 C504 1.3900 . ?
C447 C0KA 1.418(15) . ?
C455 C582 1.477(10) . ?
C455 C194 1.465(12) . ?
O459 C679 1.447(10) . ?
C466 N570 1.410(9) . ?
C468 C483 1.3900 . ?
C468 C222 1.3900 . ?
C483 C189 1.3900 . ?
C189 C554 1.3900 . ?
C554 C397 1.3900 . ?
C397 C222 1.3900 . ?
C397 C355 1.3900 . ?
C222 N168 1.3900 . ?
N168 C0KA 1.3900 . ?
C0KA C224 1.3900 . ?
C224 C355 1.3900 . ?
C11A C12A 1.3900 . ?
C11A C16A 1.3900 . ?
C12A C13A 1.3900 . ?
C13A C14A 1.3900 . ?
C14A C15A 1.3900 . ?
C15A C16A 1.3900 . ?
C15A C19A 1.3900 . ?
C16A N4A 1.3900 . ?
N4A C17A 1.3900 . ?
C17A C18A 1.3900 . ?
C18A C19A 1.3900 . ?
C494 C505 1.551(12) . ?
C0A O628 1.244(15) . ?
C501 O563 1.308(17) . ?
C505 C3HA 1.514(12) . ?
C525 C679 1.387(7) . ?
N527 C757 1.281(17) . ?
C531 C553 1.549(17) . ?
C536 C629 1.387(7) . ?
C538 C550 1.516(7) . ?
C538 C560 1.510(7) . ?
C538 C580 1.512(7) . ?
C539 C558 1.592(16) . ?
O548 C772 1.165(16) . ?
C558 C650 1.3900 . ?
C558 C544 1.3900 . ?
C650 C611 1.3900 . ?
C611 C610 1.3900 . ?
C610 C562 1.3900 . ?
C562 C544 1.3900 . ?
C582 O605 1.391(14) . ?
O590 C654 1.189(16) . ?
C592 C629 1.387(7) . ?
O612 C629 1.447(10) . ?
C629 C633 1.385(7) . ?
C633 C679 1.382(7) . ?
C639 O662 1.402(13) . ?
C639 C666 1.507(7) . ?
O651 C699 1.392(13) . ?
C658 C4EA 1.534(12) . ?
C666 C699 1.514(7) . ?
O667 C306 1.240(15) . ?
O717 C3HA 1.439(13) . ?
C757 C4EA 1.536(12) . ?
C759 C5GA 1.504(15) . ?
O4AA C7JA 1.218(12) . ?
C9AA C5EA 1.514(7) . ?
C9AA C4GA 1.522(8) . ?
C1BA C4IA 1.486(17) . ?
C1BA C4MA 1.560(16) . ?
C194 O5HA 1.470(15) . ?
O6FA C4GA 1.393(13) . ?
O78 C306 1.362(15) . ?

loop_
_geom_torsion_atom_site_label_1
_geom_torsion_atom_site_label_2
_geom_torsion_atom_site_label_3
_geom_torsion_atom_site_label_4
_geom_torsion
_geom_torsion_site_symmetry_1
_geom_torsion_site_symmetry_2
_geom_torsion_site_symmetry_3
_geom_torsion_site_symmetry_4
_geom_torsion_publ_flag
S3 C49 C7AA C94 -53.2(10) . . . . ?
S3 C49 C7AA C511 127.6(8) . . . . ?
S6 C209 C349 C519 -106.5(10) . . . . ?
S6 C209 C349 C311 80.5(12) . . . . ?
S13 C539 C558 C650 56.6(10) . . . . ?
S13 C539 C558 C544 -121.5(7) . . . . ?
O14 C16 C42 N81 3.6(8) . . . . ?
O14 C16 C42 C2LA -170.7(4) . . . . ?
O3DA S2 C1IA C99 74.5(5) . . . . ?
O3DA S2 C1IA C176 -107.4(5) . . . . ?
O6DA C5LA C5JA N97 -167.4(6) . . . . ?
O6DA C5LA C5JA C263 19.7(10) . . . . ?
O1 S9 C19A C15A -69.6(6) . . . . ?
O1 S9 C19A C18A 114.8(5) . . . . ?
O7CA S1 C150 C3 57.4(5) . . . . ?
O7CA S1 C150 C10 -120.9(4) . . . . ?
O6AA S2 C1IA C99 -165.0(4) . . . . ?
O6AA S2 C1IA C176 13.2(5) . . . . ?
O4 C4DA C373 O17 2.8(15) . . . . ?
O4 C4DA C373 O200 -178.4(11) . . . . ?
O9AA S7 C253 C186 -59.6(7) . . . . ?
O9AA S7 C253 C9GA 121.6(6) . . . . ?
O8BA C1C C117 N24A 3.9(9) . . . . ?
O8BA C1C C117 C118 -167.9(5) . . . . ?
O0BA C143 C9BA N48 -161.8(7) . . . . ?
O0BA C143 C9BA C176 25.4(10) . . . . ?
O10 S4 C11 C136 70.6(5) . . . . ?
O10 S4 C11 C1FA -100.4(4) . . . . ?
O11 C80 C2AA N46 -165.8(6) . . . . ?
O11 C80 C2AA C10 16.5(9) . . . . ?
O5DA C161 C48 C275 172.6(15) . . . . ?
O5DA C161 C48 C479 -56.7(17) . . . . ?
O15 C9CA C152 N151 -1.0(10) . . . . ?
O15 C9CA C152 C8JA -173.8(6) . . . . ?
O1FA S4 C11 C136 -51.3(5) . . . . ?
O1FA S4 C11 C1FA 137.7(4) . . . . ?
O1AA C9DA C235 N132 -162.7(6) . . . . ?
O1AA C9DA C235 C9GA 18.8(10) . . . . ?
O18 C0HA C30 N53 -163.2(6) . . . . ?
O18 C0HA C30 C1FA 18.6(10) . . . . ?
O3EA C2BA C178 N50 -166.2(6) . . . . ?
O3EA C2BA C178 C1CA 19.8(10) . . . . ?
O21 C90A C87A N18A -167.1(7) . . . . ?
O21 C90A C87A C88A 20.3(11) . . . . ?
O23 C55 C56 N71 -168.1(7) . . . . ?
O23 C55 C56 C148 19.4(11) . . . . ?
O3BA S2 C1IA C99 -46.7(5) . . . . ?
O3BA S2 C1IA C176 131.4(5) . . . . ?
O8CA C9JA C86 N109 -168.5(7) . . . . ?
O8CA C9JA C86 C23 18.5(11) . . . . ?
N27 C5 C130 C29 169.7(5) . . . . ?
N27 C5 C46 C7BA -170.5(5) . . . . ?
N27 C5 C46 N73 9.5(5) . . . . ?
O4EA C16 C42 N81 -176.9(7) . . . . ?
O4EA C16 C42 C2LA 8.8(10) . . . . ?
O2DA C8BA C336 C344 -51.3(17) . . . . ?
O2DA C8BA C336 C654 79.4(15) . . . . ?
O31 C0DA C501 O77 6.2(15) . . . . ?
O31 C0DA C501 O563 -175.0(11) . . . . ?
O33 S10 C8EA C81 -60.0(7) . . . . ?
O33 S10 C8EA C93 127.2(6) . . . . ?
O34 C12 C69 N114 -173.5(6) . . . . ?
O34 C12 C69 C1AA 12.0(10) . . . . ?
N39 C64 C58 C7IA 169.6(5) . . . . ?
N39 C64 C160 C4 -171.0(4) . . . . ?
N39 C64 C160 N54 9.0(4) . . . . ?
O5BA S10 C8EA C81 57.8(7) . . . . ?
O5BA S10 C8EA C93 -115.1(6) . . . . ?
O42 S4 C11 C136 -172.7(4) . . . . ?
O42 S4 C11 C1FA 16.3(4) . . . . ?
N43 C143 C9BA N48 14.6(9) . . . . ?
N43 C143 C9BA C176 -158.3(5) . . . . ?
N43 C177 C9 C24 172.8(5) . . . . ?
N43 C177 C76 C2EA -173.6(5) . . . . ?
N43 C177 C76 N76 6.4(5) . . . . ?
N1CA C15 C18 C105 169.8(5) . . . . ?
N1CA C15 C61 C38 -171.0(4) . . . . ?
N1CA C15 C61 N37 9.0(4) . . . . ?
N1CA C12 C69 N114 12.2(9) . . . . ?
N1CA C12 C69 C1AA -162.3(6) . . . . ?
N51 C4AA C4BA C225 169.0(5) . . . . ?
N51 C4AA C187 C84 -170.3(5) . . . . ?
N51 C4AA C187 N124 9.7(5) . . . . ?
N52 C2BA C178 N50 14.9(9) . . . . ?
N52 C2BA C178 C1CA -159.0(6) . . . . ?
N52 C62 C141 C234 174.1(6) . . . . ?
N52 C62 C173 C91 -174.8(5) . . . . ?
N52 C62 C173 N125 5.2(5) . . . . ?
N55 C1GA C1HA C356 167.9(6) . . . . ?
N55 C1GA C164 C81 -169.7(5) . . . . ?
N55 C1GA C164 N41 10.3(5) . . . . ?
N56 C44 C1NA C163 175.0(5) . . . . ?
N56 C44 C65 C122 -175.8(4) . . . . ?
N56 C44 C65 N38 4.2(4) . . . . ?
N58 C5LA C5JA N97 11.4(8) . . . . ?
N58 C5LA C5JA C263 -161.5(5) . . . . ?
N58 C0FA C9KA C313 172.3(5) . . . . ?
N58 C0FA C145 C190 -173.3(5) . . . . ?
N58 C0FA C145 N50 6.8(5) . . . . ?
N60 C7LA C1LA C8CA 171.8(5) . . . . ?
N60 C7LA C39 C136 -172.8(5) . . . . ?
N60 C7LA C39 N53 7.2(5) . . . . ?
N62 C8HA C17 C1KA 172.9(5) . . . . ?
N62 C8HA C128 C72 -173.9(4) . . . . ?
N62 C8HA C128 N69 6.1(4) . . . . ?
O63 C151 C5FA N32 -170.0(8) . . . . ?
O63 C151 C5FA C35 11.5(13) . . . . ?
O68 C22 C413 O426 -175.6(11) . . . . ?
O68 C22 C413 O8KA 4.6(16) . . . . ?
O72 C184 C0AA N1 -169.2(6) . . . . ?
O72 C184 C0AA C71 21.1(10) . . . . ?
O74 C317 C455 C582 104.8(10) . . . . ?
O74 C317 C455 C194 -74.8(18) . . . . ?
O75 C447 C0KA N168 9.1(13) . . . . ?
O75 C447 C0KA C224 -169.6(8) . . . . ?
N82 C109 C5AA C268 173.2(6) . . . . ?
N82 C109 C95 C3GA -174.1(5) . . . . ?
N82 C109 C95 N78 5.9(5) . . . . ?
N82 C0HA C30 N53 18.6(8) . . . . ?
N82 C0HA C30 C1FA -159.6(5) . . . . ?
N83 C107 C89 C116 169.0(6) . . . . ?
N83 C107 C3EA C140 -170.4(5) . . . . ?
N83 C107 C3EA N123 9.6(5) . . . . ?
N3AA C80 C2AA N46 17.5(8) . . . . ?
N3AA C80 C2AA C10 -160.2(5) . . . . ?
N3AA C218 C252 C372 176.6(5) . . . . ?
N3AA C218 C7 C70 -176.9(5) . . . . ?
N3AA C218 C7 N32 3.1(5) . . . . ?
N11A C51A C52A C53A 171.9(7) . . . . ?
N11A C51A C56A C55A -172.7(6) . . . . ?
N11A C51A C56A N12A 7.3(6) . . . . ?
N11A C50A C47A N10A 9.3(11) . . . . ?
N11A C50A C47A C48A -163.8(7) . . . . ?
N92 C144 C1MA C2IA 172.1(5) . . . . ?
N92 C144 C127 C3 -173.1(5) . . . . ?
N92 C144 C127 N46 6.9(5) . . . . ?
N95 C2CA C88 C310 169.5(6) . . . . ?
N95 C2CA C0CA C0BA -170.8(5) . . . . ?
N95 C2CA C0CA N107 9.2(5) . . . . ?
O7BA S1 C150 C3 179.1(4) . . . . ?
O7BA S1 C150 C10 0.8(4) . . . . ?
O98 C6BA C32 C424 66.4(17) . . . . ?
O98 C6BA C32 C436 -169.9(11) . . . . ?
N21A C1E C102 C1N 171.3(6) . . . . ?
N21A C1E C1I C1B -172.2(6) . . . . ?
N21A C1E C1I N22A 7.8(6) . . . . ?
N21A C1G C97A N20A 15.3(11) . . . . ?
N21A C1G C97A C98A -158.5(7) . . . . ?
O101 C195 C306 O667 10(2) . . . . ?
O101 C195 C306 O78 -171.1(16) . . . . ?
N105 C55 C56 N71 11.2(9) . . . . ?
N105 C55 C56 C148 -161.3(6) . . . . ?
N105 C7KA C326 C446 172.3(6) . . . . ?
N105 C7KA C6MA C365 -173.2(5) . . . . ?
N105 C7KA C6MA N67 6.8(5) . . . . ?
N108 C321 C307 C204 165.0(5) . . . . ?
N108 C321 C138 C385 -166.7(5) . . . . ?
N108 C321 C138 N109 13.3(5) . . . . ?
N110 C159 C156 C6JA 167.6(5) . . . . ?
N110 C159 C1 C7DA -169.1(4) . . . . ?
N110 C159 C1 N66 10.9(4) . . . . ?
N111 C77 C5DA C260 170.2(5) . . . . ?
N111 C77 C59 C155 -171.1(4) . . . . ?
N111 C77 C59 N71 8.9(4) . . . . ?
N1AA C219 C294 C265 174.0(6) . . . . ?
N1AA C219 C4JA C330 -174.7(5) . . . . ?
N1AA C219 C4JA N151 5.3(5) . . . . ?
O2GA C8AA C5MA C67 -174.3(15) . . . . ?
O2GA C8AA C5MA C402 58(2) . . . . ?
O117 C323 C9AA C5EA -44.4(16) . . . . ?
O117 C323 C9AA C4GA -161.9(11) . . . . ?
N118 C201 C230 C314 171.9(6) . . . . ?
N118 C201 C214 C322 -172.8(5) . . . . ?
N118 C201 C214 N97 7.2(5) . . . . ?
N121 C66 C103 C124 173.1(5) . . . . ?
N121 C66 C57 C73 -173.9(5) . . . . ?
N121 C66 C57 N114 6.1(5) . . . . ?
N127 C191 C291 C266 170.0(5) . . . . ?
N127 C191 C2DA C186 -171.3(4) . . . . ?
N127 C191 C2DA N132 8.7(4) . . . . ?
O128 C494 C505 C398 82.4(15) . . . . ?
O128 C494 C505 C3HA -154.8(13) . . . . ?
N129 C8DA C5CA C282 173.3(5) . . . . ?
N129 C8DA C132 C246 -174.3(5) . . . . ?
N129 C8DA C132 N136 5.7(5) . . . . ?
N131 C171 C217 C166 167.2(6) . . . . ?
N131 C171 C31 C99 -171.7(4) . . . . ?
N131 C171 C31 N48 8.3(4) . . . . ?
N131 C9DA C235 N132 18.3(8) . . . . ?
N131 C9DA C235 C9GA -160.1(5) . . . . ?
O134 C20A C17A N4A -171.9(7) . . . . ?
O134 C20A C17A C18A 14.3(11) . . . . ?
N15A C71A C72A C73A 170.9(7) . . . . ?
N15A C71A C76A C75A -171.9(6) . . . . ?
N15A C71A C76A N16A 8.1(6) . . . . ?
N13A C61A C62A C63A 170.5(5) . . . . ?
N13A C61A C66A C65A -171.4(5) . . . . ?
N13A C61A C66A N14A 8.6(5) . . . . ?
N143 C28 C239 C335 171.9(6) . . . . ?
N143 C28 C3LA C238 -173.1(5) . . . . ?
N143 C28 C3LA N137 6.9(5) . . . . ?
N148 C198 C227 N176 14.2(11) . . . . ?
N148 C198 C227 C376 -161.8(7) . . . . ?
N148 C403 C411 C6HA 168.1(6) . . . . ?
N148 C403 C134 C2HA -169.5(5) . . . . ?
N148 C403 C134 N175 10.5(5) . . . . ?
N149 C9JA C86 N109 12.2(9) . . . . ?
N149 C9JA C86 C23 -160.9(6) . . . . ?
N149 C125 C6IA C458 174.9(6) . . . . ?
N149 C125 C232 C259 -175.5(5) . . . . ?
N149 C125 C232 N170 4.5(5) . . . . ?
N153 C146 C6DA C72 88.3(12) . . . . ?
N153 C146 C6DA C26 -85.6(12) . . . . ?
O157 S8 C142 C0BA 61.2(10) . . . . ?
O157 S8 C142 C98 -116.1(9) . . . . ?
N159 C20 C36 C126 175.4(5) . . . . ?
N159 C20 C5KA C6NA -176.1(5) . . . . ?
N159 C20 C5KA N81 3.9(5) . . . . ?
O161 S7 C253 C186 58.6(6) . . . . ?
O161 S7 C253 C9GA -120.1(5) . . . . ?
N163 C3IA C123 C129 178.6(6) . . . . ?
N163 C3IA C111 C7GA -178.6(6) . . . . ?
N163 C3IA C111 N106 1.4(6) . . . . ?
O164 S9 C19A C15A 53.3(6) . . . . ?
O164 S9 C19A C18A -122.3(5) . . . . ?
O166 C404 C364 N154 -164.8(6) . . . . ?
O166 C404 C364 C394 25.1(10) . . . . ?
O171 C435 C656 O40 2.5(17) . . . . ?
O171 C435 C656 O423 -176.3(12) . . . . ?
N19A C90A C87A N18A 10.0(9) . . . . ?
N19A C90A C87A C88A -162.6(6) . . . . ?
N19A C91A C92A C93A 171.3(6) . . . . ?
N19A C91A C96A C95A -172.5(5) . . . . ?
N19A C91A C96A N20A 7.5(5) . . . . ?
N1A C1A C2A C3A 170.9(8) . . . . ?
N1A C1A C6A C5A -171.9(7) . . . . ?
N1A C1A C6A N2A 8.1(7) . . . . ?
C5 N27 C7JA C167 -174.7(6) . . . . ?
C5 N27 C7JA O4AA 5.5(15) . . . . ?
C5 C130 C29 C74 0.0 . . . . ?
C5 C46 N73 C34 180.0 . . . . ?
C130 C5 C46 C7BA 0.0 . . . . ?
C130 C5 C46 N73 180.0 . . . . ?
C130 C29 C74 C7BA 0.0 . . . . ?
C29 C74 C7BA C46 0.0 . . . . ?
C29 C74 C7BA C2MA 180.0 . . . . ?
C74 C7BA C46 C5 0.0 . . . . ?
C74 C7BA C46 N73 180.0 . . . . ?
C74 C7BA C2MA C119 180.0 . . . . ?
C74 C7BA C2MA C223 9.9(9) . . . . ?
C7BA C46 N73 C34 0.0 . . . . ?
C7BA C2MA C223 N208 -136.9(12) . . . . ?
C46 C5 C130 C29 0.0 . . . . ?
C46 C7BA C2MA C119 0.0 . . . . ?
C46 C7BA C2MA C223 -170.1(9) . . . . ?
C46 N73 C34 C119 0.0 . . . . ?
C46 N73 C34 C5NA -172.5(5) . . . . ?
N73 C34 C119 C2MA 0.0 . . . . ?
N73 C34 C5NA O36 -168.7(7) . . . . ?
N73 C34 C5NA N62 8.4(9) . . . . ?
C34 C119 C2MA C7BA 0.0 . . . . ?
C34 C119 C2MA C223 170.2(9) . . . . ?
C119 C34 C5NA O36 19.3(11) . . . . ?
C119 C34 C5NA N62 -163.7(5) . . . . ?
C119 C2MA C223 N208 52.9(17) . . . . ?
C2MA C7BA C46 C5 180.0 . . . . ?
C2MA C7BA C46 N73 0.0 . . . . ?
O1DA C1G C97A N20A -164.5(8) . . . . ?
O1DA C1G C97A C98A 21.7(13) . . . . ?
N9A C41A C42A C43A 170.0(6) . . . . ?
N9A C41A C46A C45A -171.3(5) . . . . ?
N9A C41A C46A N10A 8.7(5) . . . . ?
C15 N1CA C12 O34 7.6(13) . . . . ?
C15 N1CA C12 C69 -178.6(6) . . . . ?
C15 C18 C105 C169 0.0 . . . . ?
C15 C61 N37 C135 180.0 . . . . ?
C18 C15 C61 C38 0.0 . . . . ?
C18 C15 C61 N37 180.0 . . . . ?
C18 C105 C169 C38 0.0 . . . . ?
C105 C169 C38 C61 0.0 . . . . ?
C105 C169 C38 C51 180.0 . . . . ?
C169 C38 C61 C15 0.0 . . . . ?
C169 C38 C61 N37 180.0 . . . . ?
C169 C38 C51 O5DA 3.4(5) . . . . ?
C169 C38 C51 C0GA 180.0 . . . . ?
C38 C61 N37 C135 0.0 . . . . ?
C61 C15 C18 C105 0.0 . . . . ?
C61 C38 C51 O5DA -176.6(5) . . . . ?
C61 C38 C51 C0GA 0.0 . . . . ?
C61 N37 C135 C0GA 0.0 . . . . ?
C61 N37 C135 C3FA -176.2(5) . . . . ?
N37 C135 C0GA C51 0.0 . . . . ?
N37 C135 C3FA O47 -169.1(6) . . . . ?
N37 C135 C3FA N83 13.0(8) . . . . ?
C135 C0GA C51 O5DA 176.4(6) . . . . ?
C135 C0GA C51 C38 0.0 . . . . ?
C0GA C135 C3FA O47 14.8(10) . . . . ?
C0GA C135 C3FA N83 -163.1(5) . . . . ?
C51 O5DA C161 C48 178.4(9) . . . . ?
C51 C38 C61 C15 180.0 . . . . ?
C51 C38 C61 N37 0.0 . . . . ?
O16 C1C C117 N24A -176.1(7) . . . . ?
O16 C1C C117 C118 12.0(11) . . . . ?
N7A C31A C32A C33A 168.8(6) . . . . ?
N7A C31A C36A C35A -170.2(6) . . . . ?
N7A C31A C36A N8A 9.8(6) . . . . ?
C22 O68 C318 C330 -173.2(8) . . . . ?
C22 O68 C318 C8JA 9.5(10) . . . . ?
N5BA C151 C5FA N32 12.9(11) . . . . ?
N5BA C151 C5FA C35 -165.6(7) . . . . ?
N5BA C211 C8GA C401 170.0(7) . . . . ?
N5BA C211 C47 C14 -171.1(7) . . . . ?
N5BA C211 C47 N1 8.9(7) . . . . ?
O28 C50A C47A N10A -170.3(8) . . . . ?
O28 C50A C47A C48A 16.6(12) . . . . ?
C51A N11A C50A O28 3.5(18) . . . . ?
C51A N11A C50A C47A -176.0(8) . . . . ?
C51A C52A C53A C54A 0.0 . . . . ?
C51A C56A N12A C57A 180.0 . . . . ?
C52A C51A C56A C55A 0.0 . . . . ?
C52A C51A C56A N12A 180.0 . . . . ?
C52A C53A C54A C55A 0.0 . . . . ?
C53A C54A C55A C56A 0.0 . . . . ?
C53A C54A C55A C59A 180.0 . . . . ?
C54A C55A C56A C51A 0.0 . . . . ?
C54A C55A C56A N12A 180.0 . . . . ?
C54A C55A C59A C58A 180.0 . . . . ?
C54A C55A C59A C389 8.8(8) . . . . ?
C55A C56A N12A C57A 0.0 . . . . ?
C55A C59A C389 N771 -121.3(10) . . . . ?
C56A C51A C52A C53A 0.0 . . . . ?
C56A C55A C59A C58A 0.0 . . . . ?
C56A C55A C59A C389 -171.2(8) . . . . ?
C56A N12A C57A C58A 0.0 . . . . ?
C56A N12A C57A C60A -174.4(6) . . . . ?
N12A C57A C58A C59A 0.0 . . . . ?
N12A C57A C60A O93 -167.1(7) . . . . ?
N12A C57A C60A N13A 10.4(8) . . . . ?
C57A C58A C59A C55A 0.0 . . . . ?
C57A C58A C59A C389 171.9(7) . . . . ?
C58A C57A C60A O93 18.6(11) . . . . ?
C58A C57A C60A N13A -163.8(5) . . . . ?
C58A C59A C389 N771 67.1(13) . . . . ?
C59A C55A C56A C51A 180.0 . . . . ?
C59A C55A C56A N12A 0.0 . . . . ?
N3CA C445 C414 C409 173.8(7) . . . . ?
N3CA C445 C477 C462 -174.9(6) . . . . ?
N3CA C445 C477 N154 5.1(6) . . . . ?
C44 N56 C183 O35 6.8(13) . . . . ?
C44 N56 C183 C5BA -176.8(6) . . . . ?
C44 C1NA C163 C302 0.0 . . . . ?
C44 C65 N38 C45 180.0 . . . . ?
C1NA C44 C65 C122 0.0 . . . . ?
C1NA C44 C65 N38 180.0 . . . . ?
C1NA C163 C302 C122 0.0 . . . . ?
C163 C302 C122 C65 0.0 . . . . ?
C163 C302 C122 C245 180.0 . . . . ?
C302 C122 C65 C44 0.0 . . . . ?
C302 C122 C65 N38 180.0 . . . . ?
C302 C122 C245 O22 1.7(6) . . . . ?
C302 C122 C245 C8 180.0 . . . . ?
C122 C65 N38 C45 0.0 . . . . ?
C65 C44 C1NA C163 0.0 . . . . ?
C65 C122 C245 O22 -178.3(6) . . . . ?
C65 C122 C245 C8 0.0 . . . . ?
C65 N38 C45 C8 0.0 . . . . ?
C65 N38 C45 C37 -173.6(5) . . . . ?
N38 C45 C8 C245 0.0 . . . . ?
N38 C45 C37 O30 -164.1(7) . . . . ?
N38 C45 C37 N118 16.5(9) . . . . ?
C45 C8 C245 O22 178.2(6) . . . . ?
C45 C8 C245 C122 0.0 . . . . ?
C8 C45 C37 O30 22.7(11) . . . . ?
C8 C45 C37 N118 -156.8(6) . . . . ?
C245 O22 C418 C165 172.3(9) . . . . ?
C245 C122 C65 C44 180.0 . . . . ?
C245 C122 C65 N38 0.0 . . . . ?
C49 S3 C147 C7DA 168.6(4) . . . . ?
C49 S3 C147 C4FA -0.7(5) . . . . ?
C49 C7AA C94 C353 -179.1(11) . . . . ?
C49 C7AA C511 C3NA 179.2(10) . . . . ?
O2BA C447 C0KA N168 -173.6(8) . . . . ?
O2BA C447 C0KA C224 7.7(13) . . . . ?
C4CA C9HA C1EA C79 0.0 . . . . ?
C4CA C153 N85 C167 180.0 . . . . ?
C4CA N57 C184 O72 3.8(14) . . . . ?
C4CA N57 C184 C0AA -173.5(7) . . . . ?
C9HA C4CA C153 C90 0.0 . . . . ?
C9HA C4CA C153 N85 180.0 . . . . ?
C9HA C4CA N57 C184 12.7(11) . . . . ?
C9HA C1EA C79 C90 0.0 . . . . ?
C1EA C79 C90 C153 0.0 . . . . ?
C1EA C79 C90 C82 180.0 . . . . ?
C79 C90 C153 C4CA 0.0 . . . . ?
C79 C90 C153 N85 180.0 . . . . ?
C79 C90 C82 O98 6.8(5) . . . . ?
C79 C90 C82 C9IA 180.0 . . . . ?
C90 C153 N85 C167 0.0 . . . . ?
C153 C4CA C9HA C1EA 0.0 . . . . ?
C153 C4CA N57 C184 -178.7(7) . . . . ?
C153 C90 C82 O98 -173.2(5) . . . . ?
C153 C90 C82 C9IA 0.0 . . . . ?
C153 N85 C167 C9IA 0.0 . . . . ?
C153 N85 C167 C7JA -174.6(5) . . . . ?
N85 C167 C9IA C82 0.0 . . . . ?
N85 C167 C7JA N27 10.8(9) . . . . ?
N85 C167 C7JA O4AA -169.4(7) . . . . ?
C167 C9IA C82 O98 173.0(6) . . . . ?
C167 C9IA C82 C90 0.0 . . . . ?
C9IA C167 C7JA N27 -163.5(6) . . . . ?
C9IA C167 C7JA O4AA 16.3(11) . . . . ?
C82 O98 C6BA C32 -165.2(9) . . . . ?
C82 C90 C153 C4CA 180.0 . . . . ?
C82 C90 C153 N85 0.0 . . . . ?
C2BA N52 C62 C141 4.3(11) . . . . ?
C2BA N52 C62 C173 178.8(8) . . . . ?
C2BA C178 C1CA C278 173.7(6) . . . . ?
N5A C21A C22A C23A 174.4(6) . . . . ?
N5A C21A C26A C25A -174.7(6) . . . . ?
N5A C21A C26A N6A 5.3(6) . . . . ?
N5A C20A C17A N4A 6.7(10) . . . . ?
N5A C20A C17A C18A -167.1(6) . . . . ?
N57 C4CA C9HA C1EA 168.1(5) . . . . ?
N57 C4CA C153 C90 -169.2(5) . . . . ?
N57 C4CA C153 N85 10.8(5) . . . . ?
N57 C184 C0AA N1 8.2(9) . . . . ?
N57 C184 C0AA C71 -161.4(6) . . . . ?
C8BA O2DA C0MA C2EA 174.7(8) . . . . ?
C8BA O2DA C0MA C180 -0.1(11) . . . . ?
C8BA C336 C344 O97 -62.4(18) . . . . ?
C8BA C336 C654 O590 59.5(19) . . . . ?
N0AA C212 C228 C408 171.1(7) . . . . ?
N0AA C212 C206 C432 -172.3(6) . . . . ?
N0AA C212 C206 N176 7.7(6) . . . . ?
N0AA C404 C364 N154 10.6(11) . . . . ?
N0AA C404 C364 C394 -159.4(7) . . . . ?
C62 N52 C2BA O3EA 10.4(15) . . . . ?
C62 N52 C2BA C178 -170.9(7) . . . . ?
C62 C141 C234 C170 0.0 . . . . ?
C62 C173 N125 C288 180.0 . . . . ?
C141 C62 C173 C91 0.0 . . . . ?
C141 C62 C173 N125 180.0 . . . . ?
C141 C234 C170 C91 0.0 . . . . ?
C234 C170 C91 C173 0.0 . . . . ?
C234 C170 C91 C207 180.0 . . . . ?
C170 C91 C173 C62 0.0 . . . . ?
C170 C91 C173 N125 180.0 . . . . ?
C170 C91 C207 O74 3.0(6) . . . . ?
C170 C91 C207 C2NA 180.0 . . . . ?
C91 C173 N125 C288 0.0 . . . . ?
C173 C62 C141 C234 0.0 . . . . ?
C173 C91 C207 O74 -177.0(6) . . . . ?
C173 C91 C207 C2NA 0.0 . . . . ?
C173 N125 C288 C2NA 0.0 . . . . ?
C173 N125 C288 C319 -174.5(5) . . . . ?
N125 C288 C2NA C207 0.0 . . . . ?
N125 C288 C319 O7AA -170.0(6) . . . . ?
N125 C288 C319 N159 7.3(9) . . . . ?
C288 C2NA C207 O74 176.8(6) . . . . ?
C288 C2NA C207 C91 0.0 . . . . ?
C2NA C288 C319 O7AA 15.9(11) . . . . ?
C2NA C288 C319 N159 -166.8(6) . . . . ?
C207 O74 C317 C455 179.0(9) . . . . ?
C207 C91 C173 C62 180.0 . . . . ?
C207 C91 C173 N125 0.0 . . . . ?
C64 N39 C19 O6BA 5.3(13) . . . . ?
C64 N39 C19 C2 -173.4(6) . . . . ?
C64 C58 C7IA C139 0.0 . . . . ?
C64 C160 N54 C120 180.0 . . . . ?
C58 C64 C160 C4 0.0 . . . . ?
C58 C64 C160 N54 180.0 . . . . ?
C58 C7IA C139 C4 0.0 . . . . ?
C7IA C139 C4 C160 0.0 . . . . ?
C7IA C139 C4 C92 180.0 . . . . ?
C139 C4 C160 C64 0.0 . . . . ?
C139 C4 C160 N54 180.0 . . . . ?
C139 C4 C92 O24 8.0(6) . . . . ?
C139 C4 C92 C1JA 180.0 . . . . ?
C4 C160 N54 C120 0.0 . . . . ?
C160 C64 C58 C7IA 0.0 . . . . ?
C160 C4 C92 O24 -172.0(6) . . . . ?
C160 C4 C92 C1JA 0.0 . . . . ?
C160 N54 C120 C1JA 0.0 . . . . ?
C160 N54 C120 C3AA -175.9(5) . . . . ?
N54 C120 C1JA C92 0.0 . . . . ?
N54 C120 C3AA N51 8.3(9) . . . . ?
N54 C120 C3AA O61 -168.7(7) . . . . ?
C120 C1JA C92 O24 172.0(5) . . . . ?
C120 C1JA C92 C4 0.0 . . . . ?
C1JA C120 C3AA N51 -167.6(5) . . . . ?
C1JA C120 C3AA O61 15.5(11) . . . . ?
C92 O24 C279 C3BA -169.4(9) . . . . ?
C92 C4 C160 C64 180.0 . . . . ?
C92 C4 C160 N54 0.0 . . . . ?
O1BA S9 C19A C15A 173.6(5) . . . . ?
O1BA S9 C19A C18A -1.9(6) . . . . ?
N17A C81A C82A C83A 169.3(6) . . . . ?
N17A C81A C86A C85A -170.8(5) . . . . ?
N17A C81A C86A N18A 9.2(5) . . . . ?
C6BA O98 C82 C90 166.9(8) . . . . ?
C6BA O98 C82 C9IA -6.2(10) . . . . ?
C80 N3AA C218 C252 3.9(9) . . . . ?
C80 N3AA C218 C7 -179.4(6) . . . . ?
C80 C2AA C10 C150 177.6(5) . . . . ?
C2CA N95 C240 O12 5.0(17) . . . . ?
C2CA N95 C240 C368 -176.0(9) . . . . ?
C2CA C88 C310 C3DA 0.0 . . . . ?
C2CA C0CA N107 C133 180.0 . . . . ?
C88 C2CA C0CA C0BA 0.0 . . . . ?
C88 C2CA C0CA N107 180.0 . . . . ?
C88 C310 C3DA C0BA 0.0 . . . . ?
C310 C3DA C0BA C0CA 0.0 . . . . ?
C310 C3DA C0BA C142 180.0 . . . . ?
C3DA C0BA C0CA C2CA 0.0 . . . . ?
C3DA C0BA C0CA N107 180.0 . . . . ?
C3DA C0BA C142 S8 2.8(5) . . . . ?
C3DA C0BA C142 C98 180.0 . . . . ?
C0BA C0CA N107 C133 0.0 . . . . ?
C0CA C2CA C88 C310 0.0 . . . . ?
C0CA C0BA C142 S8 -177.2(5) . . . . ?
C0CA C0BA C142 C98 0.0 . . . . ?
C0CA N107 C133 C98 0.0 . . . . ?
C0CA N107 C133 C8LA -176.1(6) . . . . ?
N107 C133 C98 C142 0.0 . . . . ?
N107 C133 C8LA O64 -173.5(8) . . . . ?
N107 C133 C8LA N92 10.3(9) . . . . ?
C133 C98 C142 S8 177.5(5) . . . . ?
C133 C98 C142 C0BA 0.0 . . . . ?
C98 C133 C8LA O64 10.5(13) . . . . ?
C98 C133 C8LA N92 -165.7(6) . . . . ?
C142 C0BA C0CA C2CA 180.0 . . . . ?
C142 C0BA C0CA N107 0.0 . . . . ?
O84 S10 C8EA C81 -179.7(7) . . . . ?
O84 S10 C8EA C93 7.4(8) . . . . ?
C87 N55 C1GA C1HA 7.1(10) . . . . ?
C87 N55 C1GA C164 175.9(7) . . . . ?
O88 S8 C142 C0BA -61.5(8) . . . . ?
O88 S8 C142 C98 121.2(8) . . . . ?
O96 C658 C4EA C757 -66.7(18) . . . . ?
O102 C384 C666 C639 -82.0(15) . . . . ?
O102 C384 C666 C699 69.9(15) . . . . ?
C107 N83 C3FA O47 4.7(14) . . . . ?
C107 N83 C3FA C135 -177.6(6) . . . . ?
C107 C89 C116 C316 0.0 . . . . ?
C107 C3EA N123 C43 180.0 . . . . ?
C89 C107 C3EA C140 0.0 . . . . ?
C89 C107 C3EA N123 180.0 . . . . ?
C89 C116 C316 C140 0.0 . . . . ?
C116 C316 C140 C3EA 0.0 . . . . ?
C116 C316 C140 C110 180.0 . . . . ?
C316 C140 C3EA C107 0.0 . . . . ?
C316 C140 C3EA N123 180.0 . . . . ?
C316 C140 C110 C68 180.0 . . . . ?
C316 C140 C110 C286 10.5(8) . . . . ?
C140 C3EA N123 C43 0.0 . . . . ?
C140 C110 C286 N2AA -139.6(14) . . . . ?
C3EA C107 C89 C116 0.0 . . . . ?
C3EA C140 C110 C68 0.0 . . . . ?
C3EA C140 C110 C286 -169.5(8) . . . . ?
C3EA N123 C43 C68 0.0 . . . . ?
C3EA N123 C43 C267 -170.8(5) . . . . ?
N123 C43 C68 C110 0.0 . . . . ?
N123 C43 C267 O89 -168.2(6) . . . . ?
N123 C43 C267 N111 6.2(8) . . . . ?
C43 C68 C110 C140 0.0 . . . . ?
C43 C68 C110 C286 170.3(7) . . . . ?
C68 C43 C267 O89 21.4(10) . . . . ?
C68 C43 C267 N111 -164.2(5) . . . . ?
C68 C110 C286 N2AA 50.5(17) . . . . ?
C110 C140 C3EA C107 180.0 . . . . ?
C110 C140 C3EA N123 0.0 . . . . ?
C109 N82 C0HA O18 6.3(14) . . . . ?
C109 N82 C0HA C30 -175.7(6) . . . . ?
C109 C5AA C268 C3MA 0.0 . . . . ?
C109 C95 N78 C149 180.0 . . . . ?
C5AA C109 C95 C3GA 0.0 . . . . ?
C5AA C109 C95 N78 180.0 . . . . ?
C5AA C268 C3MA C3GA 0.0 . . . . ?
C268 C3MA C3GA C95 0.0 . . . . ?
C268 C3MA C3GA C131 180.0 . . . . ?
C3MA C3GA C95 C109 0.0 . . . . ?
C3MA C3GA C95 N78 180.0 . . . . ?
C3MA C3GA C131 O128 -0.9(6) . . . . ?
C3MA C3GA C131 C2KA 180.0 . . . . ?
C3GA C95 N78 C149 0.0 . . . . ?
C95 C109 C5AA C268 0.0 . . . . ?
C95 C3GA C131 O128 179.1(6) . . . . ?
C95 C3GA C131 C2KA 0.0 . . . . ?
C95 N78 C149 C2KA 0.0 . . . . ?
C95 N78 C149 C85 -175.1(6) . . . . ?
N78 C149 C2KA C131 0.0 . . . . ?
N78 C149 C85 O20 -167.2(7) . . . . ?
N78 C149 C85 N110 11.6(10) . . . . ?
C149 C2KA C131 O128 -179.1(6) . . . . ?
C149 C2KA C131 C3GA 0.0 . . . . ?
C2KA C149 C85 O20 17.9(11) . . . . ?
C2KA C149 C85 N110 -163.3(6) . . . . ?
C131 O128 C494 C505 170.6(9) . . . . ?
C131 C3GA C95 C109 180.0 . . . . ?
C131 C3GA C95 N78 0.0 . . . . ?
O113 C198 C227 N176 -167.8(8) . . . . ?
O113 C198 C227 C376 16.2(12) . . . . ?
N23A C1D C112 C113 175.8(6) . . . . ?
N23A C1D C6 C115 -176.4(5) . . . . ?
N23A C1D C6 N24A 3.6(5) . . . . ?
C143 N43 C177 C9 -1.2(10) . . . . ?
C143 N43 C177 C76 172.0(7) . . . . ?
C143 C9BA C176 C1IA 174.0(5) . . . . ?
C144 N92 C8LA O64 5.3(17) . . . . ?
C144 N92 C8LA C133 -178.9(6) . . . . ?
C144 C1MA C2IA C7NA 0.0 . . . . ?
C144 C127 N46 C2AA 180.0 . . . . ?
C1MA C144 C127 C3 0.0 . . . . ?
C1MA C144 C127 N46 180.0 . . . . ?
C1MA C2IA C7NA C3 0.0 . . . . ?
C2IA C7NA C3 C127 0.0 . . . . ?
C2IA C7NA C3 C150 180.0 . . . . ?
C7NA C3 C127 C144 0.0 . . . . ?
C7NA C3 C127 N46 180.0 . . . . ?
C7NA C3 C150 S1 1.8(4) . . . . ?
C7NA C3 C150 C10 180.0 . . . . ?
C3 C127 N46 C2AA 0.0 . . . . ?
C127 C144 C1MA C2IA 0.0 . . . . ?
C127 C3 C150 S1 -178.2(4) . . . . ?
C127 C3 C150 C10 0.0 . . . . ?
C127 N46 C2AA C80 -177.8(5) . . . . ?
C127 N46 C2AA C10 0.0 . . . . ?
N46 C2AA C10 C150 0.0 . . . . ?
C2AA C10 C150 S1 178.4(3) . . . . ?
C2AA C10 C150 C3 0.0 . . . . ?
C150 C3 C127 C144 180.0 . . . . ?
C150 C3 C127 N46 0.0 . . . . ?
N3A C11A C12A C13A 169.0(6) . . . . ?
N3A C11A C16A C15A -169.8(5) . . . . ?
N3A C11A C16A N4A 10.2(5) . . . . ?
C159 N110 C85 O20 1.7(15) . . . . ?
C159 N110 C85 C149 -177.0(7) . . . . ?
C159 C156 C6JA C108 0.0 . . . . ?
C159 C1 N66 C2 180.0 . . . . ?
C156 C159 C1 C7DA 0.0 . . . . ?
C156 C159 C1 N66 180.0 . . . . ?
C156 C6JA C108 C7DA 0.0 . . . . ?
C6JA C108 C7DA C1 0.0 . . . . ?
C6JA C108 C7DA C147 180.0 . . . . ?
C108 C7DA C1 C159 0.0 . . . . ?
C108 C7DA C1 N66 180.0 . . . . ?
C108 C7DA C147 S3 10.8(3) . . . . ?
C108 C7DA C147 C4FA 180.0 . . . . ?
C7DA C1 N66 C2 0.0 . . . . ?
C1 C159 C156 C6JA 0.0 . . . . ?
C1 C7DA C147 S3 -169.2(3) . . . . ?
C1 C7DA C147 C4FA 0.0 . . . . ?
C1 N66 C2 C4FA 0.0 . . . . ?
C1 N66 C2 C19 -173.6(4) . . . . ?
N66 C2 C4FA C147 0.0 . . . . ?
N66 C2 C19 O6BA -169.4(6) . . . . ?
N66 C2 C19 N39 9.4(8) . . . . ?
C2 C4FA C147 S3 169.2(3) . . . . ?
C2 C4FA C147 C7DA 0.0 . . . . ?
C4FA C2 C19 O6BA 17.4(9) . . . . ?
C4FA C2 C19 N39 -163.8(5) . . . . ?
C147 S3 C49 C7AA -163.9(7) . . . . ?
C147 C7DA C1 C159 180.0 . . . . ?
C147 C7DA C1 N66 0.0 . . . . ?
C3FA N83 C107 C89 9.8(10) . . . . ?
C3FA N83 C107 C3EA 179(100) . . . . ?
C3FA C135 C0GA C51 175.9(5) . . . . ?
C161 O5DA C51 C38 -178.8(7) . . . . ?
C161 O5DA C51 C0GA 4.7(10) . . . . ?
N9BA C468 C483 C189 175.2(6) . . . . ?
N9BA C468 C222 C397 -175.5(5) . . . . ?
N9BA C468 C222 N168 4.5(5) . . . . ?
C5LA N58 C0FA C9KA 12.2(9) . . . . ?
C5LA N58 C0FA C145 -175.1(6) . . . . ?
C5LA C5JA C263 C197 172.6(5) . . . . ?
C171 N131 C9DA O1AA 2.6(12) . . . . ?
C171 N131 C9DA C235 -178.6(5) . . . . ?
C171 C217 C166 C63 0.0 . . . . ?
C171 C31 N48 C9BA 180.0 . . . . ?
C217 C171 C31 C99 0.0 . . . . ?
C217 C171 C31 N48 180.0 . . . . ?
C217 C166 C63 C99 0.0 . . . . ?
C166 C63 C99 C31 0.0 . . . . ?
C166 C63 C99 C1IA 180.0 . . . . ?
C63 C99 C31 C171 0.0 . . . . ?
C63 C99 C31 N48 180.0 . . . . ?
C63 C99 C1IA S2 -1.7(3) . . . . ?
C63 C99 C1IA C176 180.0 . . . . ?
C99 C31 N48 C9BA 0.0 . . . . ?
C31 C171 C217 C166 0.0 . . . . ?
C31 C99 C1IA S2 178.3(3) . . . . ?
C31 C99 C1IA C176 0.0 . . . . ?
C31 N48 C9BA C143 -172.1(6) . . . . ?
C31 N48 C9BA C176 0.0 . . . . ?
N48 C9BA C176 C1IA 0.0 . . . . ?
C9BA C176 C1IA S2 -178.0(4) . . . . ?
C9BA C176 C1IA C99 0.0 . . . . ?
C1IA C99 C31 C171 180.0 . . . . ?
C1IA C99 C31 N48 0.0 . . . . ?
C177 N43 C143 O0BA 9.0(14) . . . . ?
C177 N43 C143 C9BA -167.5(7) . . . . ?
C177 C9 C24 C6AA 0.0 . . . . ?
C177 C76 N76 C78 180.0 . . . . ?
C9 C177 C76 C2EA 0.0 . . . . ?
C9 C177 C76 N76 180.0 . . . . ?
C9 C24 C6AA C2EA 0.0 . . . . ?
C24 C6AA C2EA C76 0.0 . . . . ?
C24 C6AA C2EA C0MA 180.0 . . . . ?
C6AA C2EA C76 C177 0.0 . . . . ?
C6AA C2EA C76 N76 180.0 . . . . ?
C6AA C2EA C0MA O2DA 5.1(6) . . . . ?
C6AA C2EA C0MA C180 180.0 . . . . ?
C2EA C76 N76 C78 0.0 . . . . ?
C76 C177 C9 C24 0.0 . . . . ?
C76 C2EA C0MA O2DA -174.9(6) . . . . ?
C76 C2EA C0MA C180 0.0 . . . . ?
C76 N76 C78 C180 0.0 . . . . ?
C76 N76 C78 C6GA -175.4(5) . . . . ?
N76 C78 C180 C0MA 0.0 . . . . ?
N76 C78 C6GA O49 -171.2(6) . . . . ?
N76 C78 C6GA N121 8.5(9) . . . . ?
C78 C180 C0MA O2DA 174.7(6) . . . . ?
C78 C180 C0MA C2EA 0.0 . . . . ?
C180 C78 C6GA O49 13.5(10) . . . . ?
C180 C78 C6GA N121 -166.8(5) . . . . ?
C0MA O2DA C8BA C336 -175.9(9) . . . . ?
C0MA C2EA C76 C177 180.0 . . . . ?
C0MA C2EA C76 N76 0.0 . . . . ?
C4DA O4 C5IA C6NA -173.5(7) . . . . ?
C4DA O4 C5IA C2LA 7.9(9) . . . . ?
C12 N1CA C15 C18 13.8(10) . . . . ?
C12 N1CA C15 C61 -175.8(7) . . . . ?
C12 C69 C1AA C100 174.2(5) . . . . ?
C0HA N82 C109 C5AA 2.1(10) . . . . ?
C0HA N82 C109 C95 175.7(7) . . . . ?
C0HA C30 C1FA C11 178.2(5) . . . . ?
C16 C42 C2LA C5IA 174.1(5) . . . . ?
C19 N39 C64 C58 11.2(9) . . . . ?
C19 N39 C64 C160 -178.5(6) . . . . ?
C19 C2 C4FA C147 172.9(5) . . . . ?
C20 N159 C319 O7AA 3.1(16) . . . . ?
C20 N159 C319 C288 -174.0(7) . . . . ?
C20 C36 C126 C1DA 0.0 . . . . ?
C20 C5KA N81 C42 180.0 . . . . ?
C36 C20 C5KA C6NA 0.0 . . . . ?
C36 C20 C5KA N81 180.0 . . . . ?
C36 C126 C1DA C6NA 0.0 . . . . ?
C126 C1DA C6NA C5KA 0.0 . . . . ?
C126 C1DA C6NA C5IA 180.0 . . . . ?
C1DA C6NA C5KA C20 0.0 . . . . ?
C1DA C6NA C5KA N81 180.0 . . . . ?
C1DA C6NA C5IA O4 1.5(5) . . . . ?
C1DA C6NA C5IA C2LA 180.0 . . . . ?
C6NA C5KA N81 C42 0.0 . . . . ?
C5KA C20 C36 C126 0.0 . . . . ?
C5KA C6NA C5IA O4 -178.5(5) . . . . ?
C5KA C6NA C5IA C2LA 0.0 . . . . ?
C5KA N81 C42 C16 -174.4(5) . . . . ?
C5KA N81 C42 C2LA 0.0 . . . . ?
N81 C42 C2LA C5IA 0.0 . . . . ?
C42 C2LA C5IA O4 178.5(5) . . . . ?
C42 C2LA C5IA C6NA 0.0 . . . . ?
C5IA O4 C4DA C373 171.2(8) . . . . ?
C5IA C6NA C5KA C20 180.0 . . . . ?
C5IA C6NA C5KA N81 0.0 . . . . ?
C1GA N55 C87 O86 4.0(14) . . . . ?
C1GA N55 C87 C258 -175.9(7) . . . . ?
C1GA C1HA C356 C185 0.0 . . . . ?
C1GA C164 N41 C9EA 180.0 . . . . ?
C1HA C1GA C164 C81 0.0 . . . . ?
C1HA C1GA C164 N41 180.0 . . . . ?
C1HA C356 C185 C81 0.0 . . . . ?
C356 C185 C81 C164 0.0 . . . . ?
C356 C185 C81 C8EA 180.0 . . . . ?
C185 C81 C164 C1GA 0.0 . . . . ?
C185 C81 C164 N41 180.0 . . . . ?
C185 C81 C8EA S10 7.6(5) . . . . ?
C185 C81 C8EA C93 180.0 . . . . ?
C81 C164 N41 C9EA 0.0 . . . . ?
C164 C1GA C1HA C356 0.0 . . . . ?
C164 C81 C8EA S10 -172.4(5) . . . . ?
C164 C81 C8EA C93 0.0 . . . . ?
C164 N41 C9EA C93 0.0 . . . . ?
C164 N41 C9EA C0LA -175.3(5) . . . . ?
N41 C9EA C93 C8EA 0.0 . . . . ?
N41 C9EA C0LA O57 -167.4(6) . . . . ?
N41 C9EA C0LA N60 8.7(9) . . . . ?
C9EA C93 C8EA S10 173.3(4) . . . . ?
C9EA C93 C8EA C81 0.0 . . . . ?
C93 C9EA C0LA O57 17.6(11) . . . . ?
C93 C9EA C0LA N60 -166.3(5) . . . . ?
C8EA C81 C164 C1GA 180.0 . . . . ?
C8EA C81 C164 N41 0.0 . . . . ?
C28 N143 C295 O80 2.0(15) . . . . ?
C28 N143 C295 C6EA -175.8(6) . . . . ?
C28 C239 C335 C381 0.0 . . . . ?
C28 C3LA N137 C2JA 180.0 . . . . ?
C239 C28 C3LA C238 0.0 . . . . ?
C239 C28 C3LA N137 180.0 . . . . ?
C239 C335 C381 C238 0.0 . . . . ?
C335 C381 C238 C3LA 0.0 . . . . ?
C335 C381 C238 C3KA 180.0 . . . . ?
C381 C238 C3LA C28 0.0 . . . . ?
C381 C238 C3LA N137 180.0 . . . . ?
C381 C238 C3KA O165 3.9(6) . . . . ?
C381 C238 C3KA C205 180.0 . . . . ?
C238 C3LA N137 C2JA 0.0 . . . . ?
C3LA C28 C239 C335 0.0 . . . . ?
C3LA C238 C3KA O165 -176.1(6) . . . . ?
C3LA C238 C3KA C205 0.0 . . . . ?
C3LA N137 C2JA C205 0.0 . . . . ?
C3LA N137 C2JA C237 -174.5(5) . . . . ?
N137 C2JA C205 C3KA 0.0 . . . . ?
N137 C2JA C237 O120 -163.7(7) . . . . ?
N137 C2JA C237 N163 14.9(9) . . . . ?
C2JA C205 C3KA O165 176.0(6) . . . . ?
C2JA C205 C3KA C238 0.0 . . . . ?
C205 C2JA C237 O120 22.1(11) . . . . ?
C205 C2JA C237 N163 -159.3(6) . . . . ?
C3KA O165 C4MA C1BA 173.1(10) . . . . ?
C3KA C238 C3LA C28 180.0 . . . . ?
C3KA C238 C3LA N137 0.0 . . . . ?
C4AA N51 C3AA O61 -0.4(15) . . . . ?
C4AA N51 C3AA C120 -177.0(6) . . . . ?
C4AA C4BA C225 C254 0.0 . . . . ?
C4AA C187 N124 C158 180.0 . . . . ?
C4BA C4AA C187 C84 0.0 . . . . ?
C4BA C4AA C187 N124 180.0 . . . . ?
C4BA C225 C254 C84 0.0 . . . . ?
C225 C254 C84 C187 0.0 . . . . ?
C225 C254 C84 C210 180.0 . . . . ?
C254 C84 C187 C4AA 0.0 . . . . ?
C254 C84 C187 N124 180.0 . . . . ?
C254 C84 C210 C9FA 180.0 . . . . ?
C254 C84 C210 C348 9.4(8) . . . . ?
C84 C187 N124 C158 0.0 . . . . ?
C84 C210 C348 N18 175.4(9) . . . . ?
C187 C4AA C4BA C225 0.0 . . . . ?
C187 C84 C210 C9FA 0.0 . . . . ?
C187 C84 C210 C348 -170.6(8) . . . . ?
C187 N124 C158 C9FA 0.0 . . . . ?
C187 N124 C158 C370 -173.0(5) . . . . ?
N124 C158 C9FA C210 0.0 . . . . ?
N124 C158 C370 O59 -167.0(7) . . . . ?
N124 C158 C370 N108 11.0(7) . . . . ?
C158 C9FA C210 C84 0.0 . . . . ?
C158 C9FA C210 C348 171.8(7) . . . . ?
C9FA C158 C370 O59 20.2(10) . . . . ?
C9FA C158 C370 N108 -161.8(5) . . . . ?
C9FA C210 C348 N18 4.2(15) . . . . ?
C210 C84 C187 C4AA 180.0 . . . . ?
C210 C84 C187 N124 0.0 . . . . ?
C7LA N60 C0LA O57 4.6(13) . . . . ?
C7LA N60 C0LA C9EA -171.4(7) . . . . ?
C7LA C1LA C8CA C174 0.0 . . . . ?
C7LA C39 N53 C30 180.0 . . . . ?
C1LA C7LA C39 C136 0.0 . . . . ?
C1LA C7LA C39 N53 180.0 . . . . ?
C1LA C8CA C174 C136 0.0 . . . . ?
C8CA C174 C136 C39 0.0 . . . . ?
C8CA C174 C136 C11 180.0 . . . . ?
C174 C136 C39 C7LA 0.0 . . . . ?
C174 C136 C39 N53 180.0 . . . . ?
C174 C136 C11 S4 9.6(4) . . . . ?
C174 C136 C11 C1FA 180.0 . . . . ?
C136 C39 N53 C30 0.0 . . . . ?
C39 C7LA C1LA C8CA 0.0 . . . . ?
C39 C136 C11 S4 -170.4(4) . . . . ?
C39 C136 C11 C1FA 0.0 . . . . ?
C39 N53 C30 C0HA -178.3(5) . . . . ?
C39 N53 C30 C1FA 0.0 . . . . ?
N53 C30 C1FA C11 0.0 . . . . ?
C30 C1FA C11 S4 171.7(3) . . . . ?
C30 C1FA C11 C136 0.0 . . . . ?
C11 C136 C39 C7LA 180.0 . . . . ?
C11 C136 C39 N53 0.0 . . . . ?
C37 N118 C201 C230 8.3(12) . . . . ?
C37 N118 C201 C214 -179(100) . . . . ?
C37 C45 C8 C245 172.9(6) . . . . ?
C3IA N163 C237 O120 2.4(17) . . . . ?
C3IA N163 C237 C2JA -176.1(7) . . . . ?
C3IA C123 C129 C325 0.0 . . . . ?
C3IA C111 N106 C7HA 180.0 . . . . ?
C123 C3IA C111 C7GA 0.0 . . . . ?
C123 C3IA C111 N106 180.0 . . . . ?
C123 C129 C325 C7GA 0.0 . . . . ?
C129 C325 C7GA C111 0.0 . . . . ?
C129 C325 C7GA C221 180.0 . . . . ?
C325 C7GA C111 C3IA 0.0 . . . . ?
C325 C7GA C111 N106 180.0 . . . . ?
C325 C7GA C221 O104 5.0(9) . . . . ?
C325 C7GA C221 C196 180.0 . . . . ?
C7GA C111 N106 C7HA 0.0 . . . . ?
C111 C3IA C123 C129 0.0 . . . . ?
C111 C7GA C221 O104 -175.0(9) . . . . ?
C111 C7GA C221 C196 0.0 . . . . ?
C111 N106 C7HA C196 0.0 . . . . ?
C111 N106 C7HA C241 -174.0(6) . . . . ?
N106 C7HA C196 C221 0.0 . . . . ?
N106 C7HA C241 N129 13.8(10) . . . . ?
N106 C7HA C241 O155 -164.7(8) . . . . ?
C7HA C196 C221 O104 176.2(7) . . . . ?
C7HA C196 C221 C7GA 0.0 . . . . ?
C196 C7HA C241 N129 -159.1(6) . . . . ?
C196 C7HA C241 O155 22.3(13) . . . . ?
C221 C7GA C111 C3IA 180.0 . . . . ?
C221 C7GA C111 N106 0.0 . . . . ?
O45 S7 C253 C186 176.3(5) . . . . ?
O45 S7 C253 C9GA -2.5(6) . . . . ?
C8LA N92 C144 C1MA 13.1(10) . . . . ?
C8LA N92 C144 C127 -174.4(7) . . . . ?
C8LA C133 C98 C142 176.0(6) . . . . ?
C5NA N62 C8HA C17 8.9(10) . . . . ?
C5NA N62 C8HA C128 -177.8(7) . . . . ?
C5NA C34 C119 C2MA 171.7(6) . . . . ?
C55 N105 C7KA C326 9.8(12) . . . . ?
C55 N105 C7KA C6MA -177.5(8) . . . . ?
C55 C56 C148 C101 172.1(6) . . . . ?
C9DA N131 C171 C217 6.4(9) . . . . ?
C9DA N131 C171 C31 175.2(6) . . . . ?
C9DA C235 C9GA C253 178.4(5) . . . . ?
C3AA N51 C4AA C4BA 12.5(9) . . . . ?
C3AA N51 C4AA C187 -177.9(6) . . . . ?
C3AA C120 C1JA C92 175.7(6) . . . . ?
C50A N11A C51A C52A 9.8(13) . . . . ?
C50A N11A C51A C56A -177.9(9) . . . . ?
C50A C47A C48A C49A 172.8(6) . . . . ?
C66 N121 C6GA O49 2.8(15) . . . . ?
C66 N121 C6GA C78 -177.0(6) . . . . ?
C66 C103 C124 C220 0.0 . . . . ?
C66 C57 N114 C69 180.0 . . . . ?
C103 C66 C57 C73 0.0 . . . . ?
C103 C66 C57 N114 180.0 . . . . ?
C103 C124 C220 C73 0.0 . . . . ?
C124 C220 C73 C57 0.0 . . . . ?
C124 C220 C73 C100 180.0 . . . . ?
C220 C73 C57 C66 0.0 . . . . ?
C220 C73 C57 N114 180.0 . . . . ?
C220 C73 C100 S6 4.5(4) . . . . ?
C220 C73 C100 C1AA 180.0 . . . . ?
C73 C57 N114 C69 0.0 . . . . ?
C57 C66 C103 C124 0.0 . . . . ?
C57 C73 C100 S6 -175.5(4) . . . . ?
C57 C73 C100 C1AA 0.0 . . . . ?
C57 N114 C69 C12 -174.8(5) . . . . ?
C57 N114 C69 C1AA 0.0 . . . . ?
N114 C69 C1AA C100 0.0 . . . . ?
C69 C1AA C100 S6 175.5(4) . . . . ?
C69 C1AA C100 C73 0.0 . . . . ?
C100 C73 C57 C66 180.0 . . . . ?
C100 C73 C57 N114 0.0 . . . . ?
C77 N111 C267 O89 -1.7(14) . . . . ?
C77 N111 C267 C43 -175.6(6) . . . . ?
C77 C5DA C260 C7CA 0.0 . . . . ?
C77 C59 N71 C56 180.0 . . . . ?
C5DA C77 C59 C155 0.0 . . . . ?
C5DA C77 C59 N71 180.0 . . . . ?
C5DA C260 C7CA C155 0.0 . . . . ?
C260 C7CA C155 C59 0.0 . . . . ?
C260 C7CA C155 C101 180.0 . . . . ?
C7CA C155 C59 C77 0.0 . . . . ?
C7CA C155 C59 N71 180.0 . . . . ?
C7CA C155 C101 C148 180.0 . . . . ?
C7CA C155 C101 C290 5.7(7) . . . . ?
C155 C59 N71 C56 0.0 . . . . ?
C155 C101 C290 N704 -166.1(9) . . . . ?
C59 C77 C5DA C260 0.0 . . . . ?
C59 C155 C101 C148 0.0 . . . . ?
C59 C155 C101 C290 -174.3(7) . . . . ?
C59 N71 C56 C55 -172.9(5) . . . . ?
C59 N71 C56 C148 0.0 . . . . ?
N71 C56 C148 C101 0.0 . . . . ?
C56 C148 C101 C155 0.0 . . . . ?
C56 C148 C101 C290 174.6(7) . . . . ?
C148 C101 C290 N704 19.5(14) . . . . ?
C101 C155 C59 C77 180.0 . . . . ?
C101 C155 C59 N71 0.0 . . . . ?
O83 C531 C553 O25 22.6(19) . . . . ?
C85 N110 C159 C156 13.0(11) . . . . ?
C85 N110 C159 C1 -178.7(8) . . . . ?
C85 C149 C2KA C131 174.6(6) . . . . ?
C9JA N149 C125 C6IA 1.0(11) . . . . ?
C9JA N149 C125 C232 176.2(7) . . . . ?
C9JA C86 C23 C329 172.5(6) . . . . ?
O1KA S5 C9A C5A -58.9(11) . . . . ?
O1KA S5 C9A C8A 124.6(10) . . . . ?
C61A N13A C60A O93 0.1(15) . . . . ?
C61A N13A C60A C57A -177.2(6) . . . . ?
C61A C62A C63A C64A 0.0 . . . . ?
C61A C66A N14A C67A 180.0 . . . . ?
C62A C61A C66A C65A 0.0 . . . . ?
C62A C61A C66A N14A 180.0 . . . . ?
C62A C63A C64A C65A 0.0 . . . . ?
C63A C64A C65A C66A 0.0 . . . . ?
C63A C64A C65A C69A 180.0 . . . . ?
C64A C65A C66A C61A 0.0 . . . . ?
C64A C65A C66A N14A 180.0 . . . . ?
C64A C65A C69A C68A 180.0 . . . . ?
C64A C65A C69A C362 0.8(6) . . . . ?
C65A C66A N14A C67A 0.0 . . . . ?
C65A C69A C362 N21 97.0(13) . . . . ?
C66A C61A C62A C63A 0.0 . . . . ?
C66A C65A C69A C68A 0.0 . . . . ?
C66A C65A C69A C362 -179.2(6) . . . . ?
C66A N14A C67A C68A 0.0 . . . . ?
C66A N14A C67A C70A -173.4(6) . . . . ?
N14A C67A C68A C69A 0.0 . . . . ?
N14A C67A C70A N15A 13.2(10) . . . . ?
N14A C67A C70A O9 -164.9(7) . . . . ?
C67A C68A C69A C65A 0.0 . . . . ?
C67A C68A C69A C362 179.3(6) . . . . ?
C68A C67A C70A N15A -159.5(7) . . . . ?
C68A C67A C70A O9 22.3(12) . . . . ?
C68A C69A C362 N21 -82.3(14) . . . . ?
C69A C65A C66A C61A 180.0 . . . . ?
C69A C65A C66A N14A 0.0 . . . . ?
C7AA C94 C353 C449 0.0 . . . . ?
C94 C7AA C511 C3NA 0.0 . . . . ?
C94 C353 C449 C3NA 0.0 . . . . ?
C353 C449 C3NA C511 0.0 . . . . ?
C449 C3NA C511 C7AA 0.0 . . . . ?
C511 C7AA C94 C353 0.0 . . . . ?
C8DA N129 C241 O155 4.8(16) . . . . ?
C8DA N129 C241 C7HA -173.7(7) . . . . ?
C8DA C5CA C282 C6CA 0.0 . . . . ?
C8DA C132 N136 C0NA 180.0 . . . . ?
C5CA C8DA C132 C246 0.0 . . . . ?
C5CA C8DA C132 N136 180.0 . . . . ?
C5CA C282 C6CA C246 0.0 . . . . ?
C282 C6CA C246 C132 0.0 . . . . ?
C282 C6CA C246 C236 180.0 . . . . ?
C6CA C246 C132 C8DA 0.0 . . . . ?
C6CA C246 C132 N136 180.0 . . . . ?
C6CA C246 C236 O100 0.6(5) . . . . ?
C6CA C246 C236 C269 180.0 . . . . ?
C246 C132 N136 C0NA 0.0 . . . . ?
C132 C8DA C5CA C282 0.0 . . . . ?
C132 C246 C236 O100 -179.4(5) . . . . ?
C132 C246 C236 C269 0.0 . . . . ?
C132 N136 C0NA C269 0.0 . . . . ?
C132 N136 C0NA C255 -176.4(5) . . . . ?
N136 C0NA C269 C236 0.0 . . . . ?
N136 C0NA C255 O94 -162.1(7) . . . . ?
N136 C0NA C255 N1AA 19.1(8) . . . . ?
C0NA C269 C236 O100 179.3(5) . . . . ?
C0NA C269 C236 C246 0.0 . . . . ?
C269 C0NA C255 O94 21.7(10) . . . . ?
C269 C0NA C255 N1AA -157.1(5) . . . . ?
C236 O100 C395 C360 -163.9(9) . . . . ?
C236 C246 C132 C8DA 180.0 . . . . ?
C236 C246 C132 N136 0.0 . . . . ?
C0FA N58 C5LA O6DA 1.0(13) . . . . ?
C0FA N58 C5LA C5JA -177.7(6) . . . . ?
C0FA C9KA C313 C6LA 0.0 . . . . ?
C0FA C145 N50 C178 180.0 . . . . ?
C9KA C0FA C145 C190 0.0 . . . . ?
C9KA C0FA C145 N50 180.0 . . . . ?
C9KA C313 C6LA C190 0.0 . . . . ?
C313 C6LA C190 C145 0.0 . . . . ?
C313 C6LA C190 C278 180.0 . . . . ?
C6LA C190 C145 C0FA 0.0 . . . . ?
C6LA C190 C145 N50 180.0 . . . . ?
C6LA C190 C278 O158 1.7(6) . . . . ?
C6LA C190 C278 C1CA 180.0 . . . . ?
C190 C145 N50 C178 0.0 . . . . ?
C145 C0FA C9KA C313 0.0 . . . . ?
C145 C190 C278 O158 -178.3(6) . . . . ?
C145 C190 C278 C1CA 0.0 . . . . ?
C145 N50 C178 C2BA -174.3(5) . . . . ?
C145 N50 C178 C1CA 0.0 . . . . ?
N50 C178 C1CA C278 0.0 . . . . ?
C178 C1CA C278 O158 178.4(6) . . . . ?
C178 C1CA C278 C190 0.0 . . . . ?
C278 C190 C145 C0FA 180.0 . . . . ?
C278 C190 C145 N50 0.0 . . . . ?
C0LA N60 C7LA C1LA 9.4(10) . . . . ?
C0LA N60 C7LA C39 -178.4(7) . . . . ?
C0LA C9EA C93 C8EA 174.7(6) . . . . ?
C125 N149 C9JA O8CA 8.3(15) . . . . ?
C125 N149 C9JA C86 -172.4(7) . . . . ?
C125 C6IA C458 C242 0.0 . . . . ?
C125 C232 N170 C6EA 180.0 . . . . ?
C6IA C125 C232 C259 0.0 . . . . ?
C6IA C125 C232 N170 180.0 . . . . ?
C6IA C458 C242 C259 0.0 . . . . ?
C458 C242 C259 C232 0.0 . . . . ?
C458 C242 C259 C250 180.0 . . . . ?
C242 C259 C232 C125 0.0 . . . . ?
C242 C259 C232 N170 180.0 . . . . ?
C242 C259 C250 O25 16.0(9) . . . . ?
C242 C259 C250 C248 180.0 . . . . ?
C259 C232 N170 C6EA 0.0 . . . . ?
C232 C125 C6IA C458 0.0 . . . . ?
C232 C259 C250 O25 -164.0(9) . . . . ?
C232 C259 C250 C248 0.0 . . . . ?
C232 N170 C6EA C248 0.0 . . . . ?
C232 N170 C6EA C295 -172.8(6) . . . . ?
N170 C6EA C248 C250 0.0 . . . . ?
N170 C6EA C295 O80 -165.2(7) . . . . ?
N170 C6EA C295 N143 12.8(9) . . . . ?
C6EA C248 C250 O25 163.9(8) . . . . ?
C6EA C248 C250 C259 0.0 . . . . ?
C248 C6EA C295 O80 22.3(11) . . . . ?
C248 C6EA C295 N143 -159.7(6) . . . . ?
C250 O25 C553 C531 73.3(18) . . . . ?
C250 C259 C232 C125 180.0 . . . . ?
C250 C259 C232 N170 0.0 . . . . ?
C6GA N121 C66 C103 12.5(10) . . . . ?
C6GA N121 C66 C57 -174.0(7) . . . . ?
C6GA C78 C180 C0MA 175.2(6) . . . . ?
C1C C117 C118 C1F 171.5(6) . . . . ?
C8AA O2GA C49A C45A 169.5(9) . . . . ?
C8AA O2GA C49A C48A -0.6(12) . . . . ?
C7KA N105 C55 O23 0.0(15) . . . . ?
C7KA N105 C55 C56 -179(100) . . . . ?
C7KA C326 C446 C345 0.0 . . . . ?
C7KA C6MA N67 C4KA 180.0 . . . . ?
C326 C7KA C6MA C365 0.0 . . . . ?
C326 C7KA C6MA N67 180.0 . . . . ?
C326 C446 C345 C365 0.0 . . . . ?
C446 C345 C365 C6MA 0.0 . . . . ?
C446 C345 C365 C0IA 180.0 . . . . ?
C345 C365 C6MA C7KA 0.0 . . . . ?
C345 C365 C6MA N67 180.0 . . . . ?
C345 C365 C0IA O101 -1.3(8) . . . . ?
C345 C365 C0IA C351 180.0 . . . . ?
C365 C6MA N67 C4KA 0.0 . . . . ?
C6MA C7KA C326 C446 0.0 . . . . ?
C6MA C365 C0IA O101 178.7(8) . . . . ?
C6MA C365 C0IA C351 0.0 . . . . ?
C6MA N67 C4KA C351 0.0 . . . . ?
C6MA N67 C4KA C429 -170.4(7) . . . . ?
N67 C4KA C351 C0IA 0.0 . . . . ?
N67 C4KA C429 O147 -165.9(6) . . . . ?
N67 C4KA C429 N3CA 13.7(12) . . . . ?
C4KA C351 C0IA O101 -178.7(8) . . . . ?
C4KA C351 C0IA C365 0.0 . . . . ?
C351 C4KA C429 O147 24.6(12) . . . . ?
C351 C4KA C429 N3CA -155.8(8) . . . . ?
C0IA O101 C195 C306 177.4(12) . . . . ?
C0IA C365 C6MA C7KA 180.0 . . . . ?
C0IA C365 C6MA N67 0.0 . . . . ?
O4DA C531 C553 O25 -159.7(16) . . . . ?
C8HA N62 C5NA O36 0.7(13) . . . . ?
C8HA N62 C5NA C34 -176.4(6) . . . . ?
C8HA C17 C1KA C7EA 0.0 . . . . ?
C8HA C128 N69 C5BA 180.0 . . . . ?
C17 C8HA C128 C72 0.0 . . . . ?
C17 C8HA C128 N69 180.0 . . . . ?
C17 C1KA C7EA C72 0.0 . . . . ?
C1KA C7EA C72 C128 0.0 . . . . ?
C1KA C7EA C72 C6DA 180.0 . . . . ?
C7EA C72 C128 C8HA 0.0 . . . . ?
C7EA C72 C128 N69 180.0 . . . . ?
C7EA C72 C6DA C146 6.4(6) . . . . ?
C7EA C72 C6DA C26 180.0 . . . . ?
C72 C128 N69 C5BA 0.0 . . . . ?
C128 C8HA C17 C1KA 0.0 . . . . ?
C128 C72 C6DA C146 -173.6(6) . . . . ?
C128 C72 C6DA C26 0.0 . . . . ?
C128 N69 C5BA C26 0.0 . . . . ?
C128 N69 C5BA C183 -174.4(4) . . . . ?
N69 C5BA C26 C6DA 0.0 . . . . ?
N69 C5BA C183 O35 -168.0(6) . . . . ?
N69 C5BA C183 N56 15.3(7) . . . . ?
C5BA C26 C6DA C146 174.3(5) . . . . ?
C5BA C26 C6DA C72 0.0 . . . . ?
C26 C5BA C183 O35 17.8(10) . . . . ?
C26 C5BA C183 N56 -158.8(5) . . . . ?
C6DA C72 C128 C8HA 180.0 . . . . ?
C6DA C72 C128 N69 0.0 . . . . ?
C9CA C152 C8JA C318 172.6(6) . . . . ?
C151 N5BA C211 C8GA 15.5(13) . . . . ?
C151 N5BA C211 C47 -173.9(9) . . . . ?
C151 C5FA C35 C396 178.4(7) . . . . ?
C0DA O31 C1F C115 178.3(8) . . . . ?
C0DA O31 C1F C118 -3.2(15) . . . . ?
C1D N23A C1K O3 8.8(18) . . . . ?
C1D N23A C1K C1J -175.4(7) . . . . ?
C1D C112 C113 C114 0.0 . . . . ?
C1D C6 N24A C117 180.0 . . . . ?
C112 C1D C6 C115 0.0 . . . . ?
C112 C1D C6 N24A 180.0 . . . . ?
C112 C113 C114 C115 0.0 . . . . ?
C113 C114 C115 C6 0.0 . . . . ?
C113 C114 C115 C1F 180.0 . . . . ?
C114 C115 C6 C1D 0.0 . . . . ?
C114 C115 C6 N24A 180.0 . . . . ?
C114 C115 C1F O31 -1.5(8) . . . . ?
C114 C115 C1F C118 180.0 . . . . ?
C115 C6 N24A C117 0.0 . . . . ?
C6 C1D C112 C113 0.0 . . . . ?
C6 C115 C1F O31 178.5(8) . . . . ?
C6 C115 C1F C118 0.0 . . . . ?
C6 N24A C117 C1C -172.1(6) . . . . ?
C6 N24A C117 C118 0.0 . . . . ?
N24A C117 C118 C1F 0.0 . . . . ?
C117 C118 C1F O31 -178.5(8) . . . . ?
C117 C118 C1F C115 0.0 . . . . ?
C1F O31 C0DA C501 170.6(10) . . . . ?
C1F C115 C6 C1D 180.0 . . . . ?
C1F C115 C6 N24A 0.0 . . . . ?
C21A N5A C20A O134 3.8(16) . . . . ?
C21A N5A C20A C17A -174.7(7) . . . . ?
C21A C22A C23A C24A 0.0 . . . . ?
C21A C26A N6A C27A 180.0 . . . . ?
C22A C21A C26A C25A 0.0 . . . . ?
C22A C21A C26A N6A 180.0 . . . . ?
C22A C23A C24A C25A 0.0 . . . . ?
C23A C24A C25A C26A 0.0 . . . . ?
C23A C24A C25A C29A 180.0 . . . . ?
C24A C25A C26A C21A 0.0 . . . . ?
C24A C25A C26A N6A 180.0 . . . . ?
C24A C25A C29A O117 1.1(8) . . . . ?
C24A C25A C29A C28A 180.0 . . . . ?
C25A C26A N6A C27A 0.0 . . . . ?
C26A C21A C22A C23A 0.0 . . . . ?
C26A C25A C29A O117 -178.9(8) . . . . ?
C26A C25A C29A C28A 0.0 . . . . ?
C26A N6A C27A C28A 0.0 . . . . ?
C26A N6A C27A C30A -178.1(7) . . . . ?
N6A C27A C28A C29A 0.0 . . . . ?
N6A C27A C30A O179 -169.6(9) . . . . ?
N6A C27A C30A N7A 15.6(12) . . . . ?
C27A C28A C29A O117 178.8(8) . . . . ?
C27A C28A C29A C25A 0.0 . . . . ?
C28A C27A C30A O179 12.4(14) . . . . ?
C28A C27A C30A N7A -162.4(7) . . . . ?
C29A O117 C323 C9AA -173.4(11) . . . . ?
C29A C25A C26A C21A 180.0 . . . . ?
C29A C25A C26A N6A 0.0 . . . . ?
C183 N56 C44 C1NA 5.9(9) . . . . ?
C183 N56 C44 C65 -178.8(6) . . . . ?
C183 C5BA C26 C6DA 174.0(5) . . . . ?
C184 C0AA C71 C247 169.0(7) . . . . ?
C191 N127 C309 O133 5.1(16) . . . . ?
C191 N127 C309 C243 -178.5(8) . . . . ?
C191 C291 C266 C175 0.0 . . . . ?
C191 C2DA N132 C235 180.0 . . . . ?
C291 C191 C2DA C186 0.0 . . . . ?
C291 C191 C2DA N132 180.0 . . . . ?
C291 C266 C175 C186 0.0 . . . . ?
C266 C175 C186 C2DA 0.0 . . . . ?
C266 C175 C186 C253 180.0 . . . . ?
C175 C186 C2DA C191 0.0 . . . . ?
C175 C186 C2DA N132 180.0 . . . . ?
C175 C186 C253 S7 1.3(3) . . . . ?
C175 C186 C253 C9GA 180.0 . . . . ?
C186 C2DA N132 C235 0.0 . . . . ?
C2DA C191 C291 C266 0.0 . . . . ?
C2DA C186 C253 S7 -178.7(3) . . . . ?
C2DA C186 C253 C9GA 0.0 . . . . ?
C2DA N132 C235 C9DA -178.5(5) . . . . ?
C2DA N132 C235 C9GA 0.0 . . . . ?
N132 C235 C9GA C253 0.0 . . . . ?
C235 C9GA C253 S7 178.8(3) . . . . ?
C235 C9GA C253 C186 0.0 . . . . ?
C253 C186 C2DA C191 180.0 . . . . ?
C253 C186 C2DA N132 0.0 . . . . ?
C41A N9A C40A O138 5.8(16) . . . . ?
C41A N9A C40A C37A -175.2(7) . . . . ?
C41A C42A C43A C44A 0.0 . . . . ?
C41A C46A N10A C47A 180.0 . . . . ?
C42A C41A C46A C45A 0.0 . . . . ?
C42A C41A C46A N10A 180.0 . . . . ?
C42A C43A C44A C45A 0.0 . . . . ?
C43A C44A C45A C46A 0.0 . . . . ?
C43A C44A C45A C49A 180.0 . . . . ?
C44A C45A C46A C41A 0.0 . . . . ?
C44A C45A C46A N10A 180.0 . . . . ?
C44A C45A C49A O2GA 9.8(6) . . . . ?
C44A C45A C49A C48A 180.0 . . . . ?
C45A C46A N10A C47A 0.0 . . . . ?
C46A C41A C42A C43A 0.0 . . . . ?
C46A C45A C49A O2GA -170.2(6) . . . . ?
C46A C45A C49A C48A 0.0 . . . . ?
C46A N10A C47A C50A -173.6(6) . . . . ?
C46A N10A C47A C48A 0.0 . . . . ?
N10A C47A C48A C49A 0.0 . . . . ?
C47A C48A C49A O2GA 169.9(7) . . . . ?
C47A C48A C49A C45A 0.0 . . . . ?
C49A O2GA C8AA C5MA -165.8(13) . . . . ?
C49A C45A C46A C41A 180.0 . . . . ?
C49A C45A C46A N10A 0.0 . . . . ?
C195 O101 C0IA C365 -163.3(12) . . . . ?
C195 O101 C0IA C351 15.4(16) . . . . ?
C198 N148 C403 C411 10.5(12) . . . . ?
C198 N148 C403 C134 179(100) . . . . ?
C198 C227 C376 C520 175.7(7) . . . . ?
C201 N118 C37 O30 3.0(15) . . . . ?
C201 N118 C37 C45 -177.5(7) . . . . ?
C201 C230 C314 C53 0.0 . . . . ?
C201 C214 N97 C5JA 180.0 . . . . ?
C230 C201 C214 C322 0.0 . . . . ?
C230 C201 C214 N97 180.0 . . . . ?
C230 C314 C53 C322 0.0 . . . . ?
C314 C53 C322 C214 0.0 . . . . ?
C314 C53 C322 C197 180.0 . . . . ?
C53 C322 C214 C201 0.0 . . . . ?
C53 C322 C214 N97 180.0 . . . . ?
C53 C322 C197 O172 2.3(6) . . . . ?
C53 C322 C197 C263 180.0 . . . . ?
C322 C214 N97 C5JA 0.0 . . . . ?
C214 C201 C230 C314 0.0 . . . . ?
C214 C322 C197 O172 -177.7(6) . . . . ?
C214 C322 C197 C263 0.0 . . . . ?
C214 N97 C5JA C5LA -173.1(5) . . . . ?
C214 N97 C5JA C263 0.0 . . . . ?
N97 C5JA C263 C197 0.0 . . . . ?
C5JA C263 C197 O172 177.6(6) . . . . ?
C5JA C263 C197 C322 0.0 . . . . ?
C197 O172 C0EA C441 179.7(9) . . . . ?
C197 C322 C214 C201 180.0 . . . . ?
C197 C322 C214 N97 0.0 . . . . ?
C90A N19A C91A C92A 14.2(11) . . . . ?
C90A N19A C91A C96A -173.9(7) . . . . ?
C90A C87A C88A C89A 172.3(6) . . . . ?
C209 S6 C100 C73 172.9(6) . . . . ?
C209 S6 C100 C1AA -2.6(7) . . . . ?
C209 C349 C519 C438 -173.0(13) . . . . ?
C209 C349 C311 C594 173.0(13) . . . . ?
C211 N5BA C151 O63 1.5(19) . . . . ?
C211 N5BA C151 C5FA 178.4(8) . . . . ?
C211 C8GA C401 C312 0.0 . . . . ?
C211 C47 N1 C0AA 180.0 . . . . ?
C8GA C211 C47 C14 0.0 . . . . ?
C8GA C211 C47 N1 180.0 . . . . ?
C8GA C401 C312 C14 0.0 . . . . ?
C401 C312 C14 C47 0.0 . . . . ?
C401 C312 C14 C247 180.0 . . . . ?
C312 C14 C47 C211 0.0 . . . . ?
C312 C14 C47 N1 180.0 . . . . ?
C312 C14 C247 S13 0.0(6) . . . . ?
C312 C14 C247 C71 180.0 . . . . ?
C14 C47 N1 C0AA 0.0 . . . . ?
C47 C211 C8GA C401 0.0 . . . . ?
C47 C14 C247 S13 -180.0(6) . . . . ?
C47 C14 C247 C71 0.0 . . . . ?
C47 N1 C0AA C184 -170.5(6) . . . . ?
C47 N1 C0AA C71 0.0 . . . . ?
N1 C0AA C71 C247 0.0 . . . . ?
C0AA C71 C247 S13 180.0(6) . . . . ?
C0AA C71 C247 C14 0.0 . . . . ?
C247 S13 C539 C558 -173.1(7) . . . . ?
C247 C14 C47 C211 180.0 . . . . ?
C247 C14 C47 N1 0.0 . . . . ?
C212 N0AA C404 O166 -2.5(18) . . . . ?
C212 N0AA C404 C364 -176.8(7) . . . . ?
C212 C228 C408 C475 0.0 . . . . ?
C212 C206 N176 C227 180.0 . . . . ?
C228 C212 C206 C432 0.0 . . . . ?
C228 C212 C206 N176 180.0 . . . . ?
C228 C408 C475 C432 0.0 . . . . ?
C408 C475 C432 C206 0.0 . . . . ?
C408 C475 C432 C520 180.0 . . . . ?
C475 C432 C206 C212 0.0 . . . . ?
C475 C432 C206 N176 180.0 . . . . ?
C475 C432 C520 O5AA 10.3(9) . . . . ?
C475 C432 C520 C376 180.0 . . . . ?
C432 C206 N176 C227 0.0 . . . . ?
C206 C212 C228 C408 0.0 . . . . ?
C206 C432 C520 O5AA -169.7(9) . . . . ?
C206 C432 C520 C376 0.0 . . . . ?
C206 N176 C227 C198 -176.2(6) . . . . ?
C206 N176 C227 C376 0.0 . . . . ?
N176 C227 C376 C520 0.0 . . . . ?
C227 C376 C520 O5AA 170.3(9) . . . . ?
C227 C376 C520 C432 0.0 . . . . ?
C520 C432 C206 C212 180.0 . . . . ?
C520 C432 C206 N176 0.0 . . . . ?
C1E N21A C1G O1DA 3.9(18) . . . . ?
C1E N21A C1G C97A -175.9(8) . . . . ?
C1E C102 C1N C104 0.0 . . . . ?
C1E C1I N22A C1J 180.0 . . . . ?
C102 C1E C1I C1B 0.0 . . . . ?
C102 C1E C1I N22A 180.0 . . . . ?
C102 C1N C104 C1B 0.0 . . . . ?
C1N C104 C1B C1I 0.0 . . . . ?
C1N C104 C1B C1M 180.0 . . . . ?
C104 C1B C1I C1E 0.0 . . . . ?
C104 C1B C1I N22A 180.0 . . . . ?
C104 C1B C1M O102 2.0(7) . . . . ?
C104 C1B C1M C1L 180.0 . . . . ?
C1B C1I N22A C1J 0.0 . . . . ?
C1I C1E C102 C1N 0.0 . . . . ?
C1I C1B C1M O102 -178.0(7) . . . . ?
C1I C1B C1M C1L 0.0 . . . . ?
C1I N22A C1J C1L 0.0 . . . . ?
C1I N22A C1J C1K -177.6(6) . . . . ?
N22A C1J C1L C1M 0.0 . . . . ?
N22A C1J C1K O3 -171.3(8) . . . . ?
N22A C1J C1K N23A 12.6(11) . . . . ?
C1J C1L C1M O102 178.1(7) . . . . ?
C1J C1L C1M C1B 0.0 . . . . ?
C1L C1J C1K O3 11.3(13) . . . . ?
C1L C1J C1K N23A -164.8(7) . . . . ?
C1M O102 C384 C666 172.6(9) . . . . ?
C1M C1B C1I C1E 180.0 . . . . ?
C1M C1B C1I N22A 0.0 . . . . ?
C218 N3AA C80 O11 8.7(12) . . . . ?
C218 N3AA C80 C2AA -174.7(6) . . . . ?
C218 C252 C372 C257 0.0 . . . . ?
C218 C7 N32 C5FA 180.0 . . . . ?
C252 C218 C7 C70 0.0 . . . . ?
C252 C218 C7 N32 180.0 . . . . ?
C252 C372 C257 C70 0.0 . . . . ?
C372 C257 C70 C7 0.0 . . . . ?
C372 C257 C70 C396 180.0 . . . . ?
C257 C70 C7 C218 0.0 . . . . ?
C257 C70 C7 N32 180.0 . . . . ?
C257 C70 C396 O174 -3.9(7) . . . . ?
C257 C70 C396 C35 180.0 . . . . ?
C70 C7 N32 C5FA 0.0 . . . . ?
C7 C218 C252 C372 0.0 . . . . ?
C7 C70 C396 O174 176.1(7) . . . . ?
C7 C70 C396 C35 0.0 . . . . ?
C7 N32 C5FA C151 -178.5(6) . . . . ?
C7 N32 C5FA C35 0.0 . . . . ?
N32 C5FA C35 C396 0.0 . . . . ?
C5FA C35 C396 O174 -175.8(7) . . . . ?
C5FA C35 C396 C70 0.0 . . . . ?
C396 C70 C7 C218 180.0 . . . . ?
C396 C70 C7 N32 0.0 . . . . ?
C219 N1AA C255 O94 18.2(14) . . . . ?
C219 N1AA C255 C0NA -163.0(7) . . . . ?
C219 C294 C265 C467 0.0 . . . . ?
C219 C4JA N151 C152 180.0 . . . . ?
C294 C219 C4JA C330 0.0 . . . . ?
C294 C219 C4JA N151 180.0 . . . . ?
C294 C265 C467 C330 0.0 . . . . ?
C265 C467 C330 C4JA 0.0 . . . . ?
C265 C467 C330 C318 180.0 . . . . ?
C467 C330 C4JA C219 0.0 . . . . ?
C467 C330 C4JA N151 180.0 . . . . ?
C467 C330 C318 O68 2.8(6) . . . . ?
C467 C330 C318 C8JA 180.0 . . . . ?
C330 C4JA N151 C152 0.0 . . . . ?
C4JA C219 C294 C265 0.0 . . . . ?
C4JA C330 C318 O68 -177.2(6) . . . . ?
C4JA C330 C318 C8JA 0.0 . . . . ?
C4JA N151 C152 C9CA -173.0(5) . . . . ?
C4JA N151 C152 C8JA 0.0 . . . . ?
N151 C152 C8JA C318 0.0 . . . . ?
C152 C8JA C318 O68 177.2(6) . . . . ?
C152 C8JA C318 C330 0.0 . . . . ?
C318 O68 C22 C413 172.5(9) . . . . ?
C318 C330 C4JA C219 180.0 . . . . ?
C318 C330 C4JA N151 0.0 . . . . ?
C237 N163 C3IA C123 5.3(11) . . . . ?
C237 N163 C3IA C111 -176.1(8) . . . . ?
C237 C2JA C205 C3KA 174.0(6) . . . . ?
C240 N95 C2CA C88 9.3(11) . . . . ?
C240 N95 C2CA C0CA 179.4(8) . . . . ?
C241 N129 C8DA C5CA 11.5(11) . . . . ?
C241 N129 C8DA C132 -174.8(8) . . . . ?
C241 C7HA C196 C221 172.3(8) . . . . ?
C255 N1AA C219 C294 -4.2(11) . . . . ?
C255 N1AA C219 C4JA 170.2(7) . . . . ?
C255 C0NA C269 C236 176.0(5) . . . . ?
C1G N21A C1E C102 8.8(13) . . . . ?
C1G N21A C1E C1I -179(100) . . . . ?
C1G C97A C98A C99A 173.5(7) . . . . ?
C267 N111 C77 C5DA 11.7(9) . . . . ?
C267 N111 C77 C59 -177.6(6) . . . . ?
C267 C43 C68 C110 170.1(6) . . . . ?
C20A N5A C21A C22A 10.9(11) . . . . ?
C20A N5A C21A C26A -174.6(8) . . . . ?
C20A C17A C18A C19A 173.4(6) . . . . ?
C81A N17A C80A O103 4.4(15) . . . . ?
C81A N17A C80A C77A 180(100) . . . . ?
C81A C82A C83A C84A 0.0 . . . . ?
C81A C86A N18A C87A 180.0 . . . . ?
C82A C81A C86A C85A 0.0 . . . . ?
C82A C81A C86A N18A 180.0 . . . . ?
C82A C83A C84A C85A 0.0 . . . . ?
C83A C84A C85A C86A 0.0 . . . . ?
C83A C84A C85A C89A 180.0 . . . . ?
C84A C85A C86A C81A 0.0 . . . . ?
C84A C85A C86A N18A 180.0 . . . . ?
C84A C85A C89A O145 6.6(7) . . . . ?
C84A C85A C89A C88A 180.0 . . . . ?
C85A C86A N18A C87A 0.0 . . . . ?
C86A C81A C82A C83A 0.0 . . . . ?
C86A C85A C89A O145 -173.4(7) . . . . ?
C86A C85A C89A C88A 0.0 . . . . ?
C86A N18A C87A C90A -172.9(5) . . . . ?
C86A N18A C87A C88A 0.0 . . . . ?
N18A C87A C88A C89A 0.0 . . . . ?
C87A C88A C89A O145 173.0(7) . . . . ?
C87A C88A C89A C85A 0.0 . . . . ?
C89A O145 C1O C428 172.9(9) . . . . ?
C89A C85A C86A C81A 180.0 . . . . ?
C89A C85A C86A N18A 0.0 . . . . ?
C279 O24 C92 C4 176.5(8) . . . . ?
C279 O24 C92 C1JA 4.4(11) . . . . ?
C71A N15A C70A O9 0.7(18) . . . . ?
C71A N15A C70A C67A -177.3(7) . . . . ?
C71A C72A C73A C74A 0.0 . . . . ?
C71A C76A N16A C77A 180.0 . . . . ?
C72A C71A C76A C75A 0.0 . . . . ?
C72A C71A C76A N16A 180.0 . . . . ?
C72A C73A C74A C75A 0.0 . . . . ?
C73A C74A C75A C76A 0.0 . . . . ?
C73A C74A C75A C79A 180.0 . . . . ?
C74A C75A C76A C71A 0.0 . . . . ?
C74A C75A C76A N16A 180.0 . . . . ?
C74A C75A C79A O150 -4.1(7) . . . . ?
C74A C75A C79A C78A 180.0 . . . . ?
C75A C76A N16A C77A 0.0 . . . . ?
C76A C71A C72A C73A 0.0 . . . . ?
C76A C75A C79A O150 175.9(7) . . . . ?
C76A C75A C79A C78A 0.0 . . . . ?
C76A N16A C77A C78A 0.0 . . . . ?
C76A N16A C77A C80A -174.5(7) . . . . ?
N16A C77A C78A C79A 0.0 . . . . ?
N16A C77A C80A O103 -169.6(8) . . . . ?
N16A C77A C80A N17A 15.7(12) . . . . ?
C77A C78A C79A O150 -175.7(8) . . . . ?
C77A C78A C79A C75A 0.0 . . . . ?
C78A C77A C80A O103 16.4(15) . . . . ?
C78A C77A C80A N17A -158.2(7) . . . . ?
C79A O150 C5GA C759 79.0(17) . . . . ?
C79A C75A C76A C71A 180.0 . . . . ?
C79A C75A C76A N16A 0.0 . . . . ?
C1A N1A C0A C388 -177.7(14) . . . . ?
C1A N1A C0A O628 8(4) . . . . ?
C1A C2A C3A C4A 0.0 . . . . ?
C1A C6A N2A C7A 180.0 . . . . ?
C2A C1A C6A C5A 0.0 . . . . ?
C2A C1A C6A N2A 180.0 . . . . ?
C2A C3A C4A C5A 0.0 . . . . ?
C3A C4A C5A C6A 0.0 . . . . ?
C3A C4A C5A C9A 180.0 . . . . ?
C4A C5A C6A C1A 0.0 . . . . ?
C4A C5A C6A N2A 180.0 . . . . ?
C4A C5A C9A S5 3.6(7) . . . . ?
C4A C5A C9A C8A 180.0 . . . . ?
C5A C6A N2A C7A 0.0 . . . . ?
C6A C1A C2A C3A 0.0 . . . . ?
C6A C5A C9A S5 -176.4(7) . . . . ?
C6A C5A C9A C8A 0.0 . . . . ?
C6A N2A C7A C8A 0.0 . . . . ?
C6A N2A C7A C10A -172.6(8) . . . . ?
N2A C7A C8A C9A 0.0 . . . . ?
N2A C7A C10A O144 -166.2(10) . . . . ?
N2A C7A C10A N3A 7.8(12) . . . . ?
C7A C8A C9A S5 176.6(6) . . . . ?
C7A C8A C9A C5A 0.0 . . . . ?
C8A C7A C10A O144 21.1(15) . . . . ?
C8A C7A C10A N3A -164.9(7) . . . . ?
C9A C5A C6A C1A 180.0 . . . . ?
C9A C5A C6A N2A 0.0 . . . . ?
C295 N143 C28 C239 7.7(10) . . . . ?
C295 N143 C28 C3LA -180(100) . . . . ?
C295 C6EA C248 C250 172.2(6) . . . . ?
C60A N13A C61A C62A 11.6(10) . . . . ?
C60A N13A C61A C66A -177.5(7) . . . . ?
C60A C57A C58A C59A 174.1(6) . . . . ?
C309 N127 C191 C291 2.3(11) . . . . ?
C309 N127 C191 C2DA 172.9(8) . . . . ?
C317 O74 C207 C91 178.4(9) . . . . ?
C317 O74 C207 C2NA 1.5(12) . . . . ?
C317 C455 C582 O605 -16.8(12) . . . . ?
C317 C455 C194 O5HA -62(2) . . . . ?
C319 N159 C20 C36 12.1(11) . . . . ?
C319 N159 C20 C5KA -172.2(7) . . . . ?
C319 C288 C2NA C207 173.8(6) . . . . ?
C321 N108 C370 O59 1.4(14) . . . . ?
C321 N108 C370 C158 -176.4(6) . . . . ?
C321 C307 C204 C488 0.0 . . . . ?
C321 C138 N109 C86 180.0 . . . . ?
C307 C321 C138 C385 0.0 . . . . ?
C307 C321 C138 N109 180.0 . . . . ?
C307 C204 C488 C385 0.0 . . . . ?
C204 C488 C385 C138 0.0 . . . . ?
C204 C488 C385 C329 180.0 . . . . ?
C488 C385 C138 C321 0.0 . . . . ?
C488 C385 C138 N109 180.0 . . . . ?
C488 C385 C329 C23 180.0 . . . . ?
C488 C385 C329 C466 16.4(7) . . . . ?
C385 C138 N109 C86 0.0 . . . . ?
C385 C329 C466 N570 -104.0(12) . . . . ?
C138 C321 C307 C204 0.0 . . . . ?
C138 C385 C329 C23 0.0 . . . . ?
C138 C385 C329 C466 -163.6(7) . . . . ?
C138 N109 C86 C9JA -173.9(5) . . . . ?
C138 N109 C86 C23 0.0 . . . . ?
N109 C86 C23 C329 0.0 . . . . ?
C86 C23 C329 C385 0.0 . . . . ?
C86 C23 C329 C466 166.1(6) . . . . ?
C23 C329 C466 N570 91.2(12) . . . . ?
C329 C385 C138 C321 180.0 . . . . ?
C329 C385 C138 N109 0.0 . . . . ?
C323 O117 C29A C25A 179.0(9) . . . . ?
C323 O117 C29A C28A 0.2(13) . . . . ?
C323 C9AA C5EA O7 -171.8(12) . . . . ?
C323 C9AA C4GA O6FA -55.7(17) . . . . ?
C327 C9LA C8FA C451 0.0 . . . . ?
C9LA C327 C299 C530 0.0 . . . . ?
C9LA C327 C350 S11 55.1(11) . . . . ?
C9LA C8FA C451 C530 0.0 . . . . ?
C8FA C451 C530 C299 0.0 . . . . ?
C451 C530 C299 C327 0.0 . . . . ?
C299 C327 C9LA C8FA 0.0 . . . . ?
C299 C327 C350 S11 -122.4(9) . . . . ?
O328 S5 C9A C5A 58.6(15) . . . . ?
O328 S5 C9A C8A -117.9(14) . . . . ?
C344 C336 C654 O590 -170.1(15) . . . . ?
C349 C519 C438 C342 0.0 . . . . ?
C519 C349 C311 C594 0.0 . . . . ?
C519 C438 C342 C594 0.0 . . . . ?
C438 C342 C594 C311 0.0 . . . . ?
C342 C594 C311 C349 0.0 . . . . ?
C311 C349 C519 C438 0.0 . . . . ?
C350 S11 C39A C35A 173.3(5) . . . . ?
C350 S11 C39A C38A -9.3(6) . . . . ?
C350 C327 C9LA C8FA -177.6(10) . . . . ?
C350 C327 C299 C530 177.6(10) . . . . ?
C80A N17A C81A C82A 8.3(13) . . . . ?
C80A N17A C81A C86A 178.3(9) . . . . ?
C80A C77A C78A C79A 173.4(9) . . . . ?
C91A N19A C90A O21 -2.7(15) . . . . ?
C91A N19A C90A C87A -180(100) . . . . ?
C91A C92A C93A C94A 0.0 . . . . ?
C91A C96A N20A C97A 180.0 . . . . ?
C92A C91A C96A C95A 0.0 . . . . ?
C92A C91A C96A N20A 180.0 . . . . ?
C92A C93A C94A C95A 0.0 . . . . ?
C93A C94A C95A C96A 0.0 . . . . ?
C93A C94A C95A C99A 180.0 . . . . ?
C94A C95A C96A C91A 0.0 . . . . ?
C94A C95A C96A N20A 180.0 . . . . ?
C94A C95A C99A O91 -1.1(8) . . . . ?
C94A C95A C99A C98A 180.0 . . . . ?
C95A C96A N20A C97A 0.0 . . . . ?
C96A C91A C92A C93A 0.0 . . . . ?
C96A C95A C99A O91 178.9(8) . . . . ?
C96A C95A C99A C98A 0.0 . . . . ?
C96A N20A C97A C1G -174.1(6) . . . . ?
C96A N20A C97A C98A 0.0 . . . . ?
N20A C97A C98A C99A 0.0 . . . . ?
C97A C98A C99A O91 -178.9(8) . . . . ?
C97A C98A C99A C95A 0.0 . . . . ?
C99A C95A C96A C91A 180.0 . . . . ?
C99A C95A C96A N20A 0.0 . . . . ?
C31A N7A C30A O179 4(2) . . . . ?
C31A N7A C30A C27A 177.6(8) . . . . ?
C31A C32A C33A C34A 0.0 . . . . ?
C31A C36A N8A C37A 180.0 . . . . ?
C32A C31A C36A C35A 0.0 . . . . ?
C32A C31A C36A N8A 180.0 . . . . ?
C32A C33A C34A C35A 0.0 . . . . ?
C33A C34A C35A C36A 0.0 . . . . ?
C33A C34A C35A C39A 180.0 . . . . ?
C34A C35A C36A C31A 0.0 . . . . ?
C34A C35A C36A N8A 180.0 . . . . ?
C34A C35A C39A S11 -2.7(5) . . . . ?
C34A C35A C39A C38A 180.0 . . . . ?
C35A C36A N8A C37A 0.0 . . . . ?
C36A C31A C32A C33A 0.0 . . . . ?
C36A C35A C39A S11 177.3(5) . . . . ?
C36A C35A C39A C38A 0.0 . . . . ?
C36A N8A C37A C38A 0.0 . . . . ?
C36A N8A C37A C40A -170.9(6) . . . . ?
N8A C37A C38A C39A 0.0 . . . . ?
N8A C37A C40A O138 -168.2(7) . . . . ?
N8A C37A C40A N9A 12.7(9) . . . . ?
C37A C38A C39A S11 -177.4(4) . . . . ?
C37A C38A C39A C35A 0.0 . . . . ?
C38A C37A C40A O138 21.5(11) . . . . ?
C38A C37A C40A N9A -157.7(6) . . . . ?
C39A S11 C350 C327 178.3(8) . . . . ?
C39A C35A C36A C31A 180.0 . . . . ?
C39A C35A C36A N8A 0.0 . . . . ?
C370 N108 C321 C307 12.1(9) . . . . ?
C370 N108 C321 C138 178.0(6) . . . . ?
C370 C158 C9FA C210 172.6(5) . . . . ?
C378 C3BA C279 O24 56.3(16) . . . . ?
C379 C441 C0EA O172 -70.3(15) . . . . ?
C1K N23A C1D C112 7.6(12) . . . . ?
C1K N23A C1D C6 -176.3(9) . . . . ?
C1K C1J C1L C1M 177.3(7) . . . . ?
C384 O102 C1M C1B 176.0(10) . . . . ?
C384 O102 C1M C1L -2.0(14) . . . . ?
C384 C666 C699 O651 178.4(12) . . . . ?
C40A N9A C41A C42A 7.9(11) . . . . ?
C40A N9A C41A C46A 178.5(8) . . . . ?
C40A C37A C38A C39A 169.9(6) . . . . ?
C395 O100 C236 C246 170.8(8) . . . . ?
C395 O100 C236 C269 -8.5(11) . . . . ?
C395 C360 C772 O548 -2(3) . . . . ?
C398 C505 C3HA O717 -178.4(12) . . . . ?
C403 N148 C198 O113 5.4(19) . . . . ?
C403 N148 C198 C227 -177.0(7) . . . . ?
C403 C411 C6HA C454 0.0 . . . . ?
C403 C134 N175 C391 180.0 . . . . ?
C411 C403 C134 C2HA 0.0 . . . . ?
C411 C403 C134 N175 180.0 . . . . ?
C411 C6HA C454 C2HA 0.0 . . . . ?
C6HA C454 C2HA C134 0.0 . . . . ?
C6HA C454 C2HA C400 180.0 . . . . ?
C454 C2HA C134 C403 0.0 . . . . ?
C454 C2HA C134 N175 180.0 . . . . ?
C454 C2HA C400 O70 4.9(7) . . . . ?
C454 C2HA C400 C407 180.0 . . . . ?
C2HA C134 N175 C391 0.0 . . . . ?
C134 C403 C411 C6HA 0.0 . . . . ?
C134 C2HA C400 O70 -175.1(7) . . . . ?
C134 C2HA C400 C407 0.0 . . . . ?
C134 N175 C391 C407 0.0 . . . . ?
C134 N175 C391 C406 -173.2(6) . . . . ?
N175 C391 C407 C400 0.0 . . . . ?
N175 C391 C406 O7IA -167.0(10) . . . . ?
N175 C391 C406 N9BA 10.7(10) . . . . ?
C391 C407 C400 O70 175.2(7) . . . . ?
C391 C407 C400 C2HA 0.0 . . . . ?
C407 C391 C406 O7IA 20.0(14) . . . . ?
C407 C391 C406 N9BA -162.4(6) . . . . ?
C400 O70 C550 C538 -179.8(11) . . . . ?
C400 C2HA C134 C403 180.0 . . . . ?
C400 C2HA C134 N175 0.0 . . . . ?
C404 N0AA C212 C228 12.9(13) . . . . ?
C404 N0AA C212 C206 -175.5(9) . . . . ?
C404 C364 C394 C504 169.4(7) . . . . ?
C30A N7A C31A C32A 10.4(13) . . . . ?
C30A N7A C31A C36A 179.9(9) . . . . ?
C30A C27A C28A C29A 177.9(7) . . . . ?
C406 N9BA C468 C483 2.4(12) . . . . ?
C406 N9BA C468 C222 177.8(9) . . . . ?
C406 C391 C407 C400 172.9(7) . . . . ?
C418 O22 C245 C122 -167.1(10) . . . . ?
C418 O22 C245 C8 14.7(13) . . . . ?
C70A N15A C71A C72A 8.4(12) . . . . ?
C70A N15A C71A C76A 180(100) . . . . ?
C70A C67A C68A C69A 172.2(7) . . . . ?
C429 N3CA C445 C414 7.6(14) . . . . ?
C429 N3CA C445 C477 -178.1(10) . . . . ?
C429 C4KA C351 C0IA 168.7(9) . . . . ?
C435 O171 C355 C397 -166.9(10) . . . . ?
C435 O171 C355 C224 13.1(13) . . . . ?
C445 N3CA C429 O147 4(2) . . . . ?
C445 N3CA C429 C4KA -175.8(8) . . . . ?
C445 C414 C409 C492 0.0 . . . . ?
C445 C477 N154 C364 180.0 . . . . ?
C414 C445 C477 C462 0.0 . . . . ?
C414 C445 C477 N154 180.0 . . . . ?
C414 C409 C492 C462 0.0 . . . . ?
C409 C492 C462 C477 0.0 . . . . ?
C409 C492 C462 C504 180.0 . . . . ?
C492 C462 C477 C445 0.0 . . . . ?
C492 C462 C477 N154 180.0 . . . . ?
C492 C462 C504 O96 -0.8(7) . . . . ?
C492 C462 C504 C394 180.0 . . . . ?
C462 C477 N154 C364 0.0 . . . . ?
C477 C445 C414 C409 0.0 . . . . ?
C477 C462 C504 O96 179.2(7) . . . . ?
C477 C462 C504 C394 0.0 . . . . ?
C477 N154 C364 C404 -170.7(6) . . . . ?
C477 N154 C364 C394 0.0 . . . . ?
N154 C364 C394 C504 0.0 . . . . ?
C364 C394 C504 O96 -179.2(7) . . . . ?
C364 C394 C504 C462 0.0 . . . . ?
C504 O96 C658 C4EA 156.2(11) . . . . ?
C504 C462 C477 C445 180.0 . . . . ?
C504 C462 C477 N154 0.0 . . . . ?
C447 C0KA C224 C355 178.7(7) . . . . ?
C452 O174 C396 C70 172.0(14) . . . . ?
C452 O174 C396 C35 -12.0(17) . . . . ?
C10A N3A C11A C12A 15.1(11) . . . . ?
C10A N3A C11A C16A -175.5(8) . . . . ?
C10A C7A C8A C9A 172.7(8) . . . . ?
C468 N9BA C406 O7IA 10(2) . . . . ?
C468 N9BA C406 C391 -166.9(7) . . . . ?
C468 C483 C189 C554 0.0 . . . . ?
C468 C222 N168 C0KA 180.0 . . . . ?
C483 C468 C222 C397 0.0 . . . . ?
C483 C468 C222 N168 180.0 . . . . ?
C483 C189 C554 C397 0.0 . . . . ?
C189 C554 C397 C222 0.0 . . . . ?
C189 C554 C397 C355 180.0 . . . . ?
C554 C397 C222 C468 0.0 . . . . ?
C554 C397 C222 N168 180.0 . . . . ?
C554 C397 C355 O171 -0.1(7) . . . . ?
C554 C397 C355 C224 180.0 . . . . ?
C397 C222 N168 C0KA 0.0 . . . . ?
C222 C468 C483 C189 0.0 . . . . ?
C222 C397 C355 O171 179.9(7) . . . . ?
C222 C397 C355 C224 0.0 . . . . ?
C222 N168 C0KA C447 -178.7(7) . . . . ?
C222 N168 C0KA C224 0.0 . . . . ?
N168 C0KA C224 C355 0.0 . . . . ?
C0KA C224 C355 O171 -179.9(6) . . . . ?
C0KA C224 C355 C397 0.0 . . . . ?
C355 O171 C435 C656 176.6(9) . . . . ?
C355 C397 C222 C468 180.0 . . . . ?
C355 C397 C222 N168 0.0 . . . . ?
C11A N3A C10A O144 -4.2(19) . . . . ?
C11A N3A C10A C7A -177.8(8) . . . . ?
C11A C12A C13A C14A 0.0 . . . . ?
C11A C16A N4A C17A 180.0 . . . . ?
C12A C11A C16A C15A 0.0 . . . . ?
C12A C11A C16A N4A 180.0 . . . . ?
C12A C13A C14A C15A 0.0 . . . . ?
C13A C14A C15A C16A 0.0 . . . . ?
C13A C14A C15A C19A 180.0 . . . . ?
C14A C15A C16A C11A 0.0 . . . . ?
C14A C15A C16A N4A 180.0 . . . . ?
C14A C15A C19A S9 4.7(4) . . . . ?
C14A C15A C19A C18A 180.0 . . . . ?
C15A C16A N4A C17A 0.0 . . . . ?
C16A C11A C12A C13A 0.0 . . . . ?
C16A C15A C19A S9 -175.3(4) . . . . ?
C16A C15A C19A C18A 0.0 . . . . ?
C16A N4A C17A C20A -174.2(5) . . . . ?
C16A N4A C17A C18A 0.0 . . . . ?
N4A C17A C18A C19A 0.0 . . . . ?
C17A C18A C19A S9 175.9(4) . . . . ?
C17A C18A C19A C15A 0.0 . . . . ?
C19A C15A C16A C11A 180.0 . . . . ?
C19A C15A C16A N4A 0.0 . . . . ?
C485 C3BA C279 O24 -63.9(15) . . . . ?
C494 O128 C131 C3GA -172.5(11) . . . . ?
C494 O128 C131 C2KA 6.7(13) . . . . ?
C494 C505 C3HA O717 64.8(17) . . . . ?
C0A N1A C1A C2A 9(2) . . . . ?
C0A N1A C1A C6A -179.3(18) . . . . ?
N521 C379 C441 C0EA -160.9(15) . . . . ?
N527 C757 C4EA C658 -168.4(14) . . . . ?
C536 C629 C633 C679 -165.0(19) . . . . ?
C539 S13 C247 C14 166.3(6) . . . . ?
C539 S13 C247 C71 -13.6(7) . . . . ?
C539 C558 C650 C611 -178.1(10) . . . . ?
C539 C558 C544 C562 178.1(9) . . . . ?
C550 O70 C400 C2HA 178.6(10) . . . . ?
C550 O70 C400 C407 3.4(13) . . . . ?
C553 O25 C250 C259 165.8(11) . . . . ?
C553 O25 C250 C248 1.6(16) . . . . ?
C558 C650 C611 C610 0.0 . . . . ?
C650 C558 C544 C562 0.0 . . . . ?
C650 C611 C610 C562 0.0 . . . . ?
C611 C610 C562 C544 0.0 . . . . ?
C610 C562 C544 C558 0.0 . . . . ?
C544 C558 C650 C611 0.0 . . . . ?
C560 C538 C550 O70 62.7(19) . . . . ?
C580 C538 C550 O70 -163.2(14) . . . . ?
C582 C455 C194 O5HA 118.6(13) . . . . ?
C592 C629 C633 C679 85(2) . . . . ?
O612 C629 C633 C679 -30(3) . . . . ?
O620 C398 C505 C494 -43.7(19) . . . . ?
O620 C398 C505 C3HA -162.7(14) . . . . ?
C629 C633 C679 O459 47(3) . . . . ?
C629 C633 C679 C525 -156.2(19) . . . . ?
O634 C165 C418 O22 37.0(17) . . . . ?
C639 C666 C699 O651 -40(2) . . . . ?
C654 C336 C344 O97 168.1(13) . . . . ?
C658 O96 C504 C462 178.9(10) . . . . ?
C658 O96 C504 C394 -1.9(14) . . . . ?
O662 C639 C666 C384 -40(2) . . . . ?
O662 C639 C666 C699 -179.8(15) . . . . ?
C772 C360 C395 O100 -142.2(12) . . . . ?
O3AA S1 C150 C3 -61.6(5) . . . . ?
O3AA S1 C150 C10 120.1(4) . . . . ?
C7JA N27 C5 C130 6.8(10) . . . . ?
C7JA N27 C5 C46 176.9(7) . . . . ?
C7JA C167 C9IA C82 174.0(6) . . . . ?
O0IA C9CA C152 N151 179.7(6) . . . . ?
O0IA C9CA C152 C8JA 6.9(10) . . . . ?
O4BA S5 C9A C5A 173.8(8) . . . . ?
O4BA S5 C9A C8A -2.7(10) . . . . ?
O3GA S8 C142 C0BA 172.2(7) . . . . ?
O3GA S8 C142 C98 -5.1(8) . . . . ?
C0EA O172 C197 C322 -177.8(8) . . . . ?
C0EA O172 C197 C263 4.5(11) . . . . ?
C5EA C9AA C4GA O6FA -177.2(12) . . . . ?
C1O O145 C89A C85A -177.0(9) . . . . ?
C1O O145 C89A C88A 9.8(13) . . . . ?
O118 C165 C418 O22 -148.9(13) . . . . ?
C194 C455 C582 O605 163(2) . . . . ?
C106 C360 C395 O100 55.3(16) . . . . ?
C106 C360 C772 O548 153(2) . . . . ?
C4GA C9AA C5EA O7 -55.2(16) . . . . ?
C4IA C1BA C4MA O165 -34(2) . . . . ?
C4MA O165 C3KA C238 176.1(8) . . . . ?
C4MA O165 C3KA C205 0.0(11) . . . . ?
C5GA O150 C79A C75A 174.2(8) . . . . ?
C5GA O150 C79A C78A -10.0(12) . . . . ?

loop_
_smtbx_masks_void_nr
_smtbx_masks_void_average_x
_smtbx_masks_void_average_y
_smtbx_masks_void_average_z
_smtbx_masks_void_volume
_smtbx_masks_void_count_electrons
_smtbx_masks_void_content
1 -0.957 -0.740 -0.798 37926.3 10575.2 ?
